data_1559145
loop_
_publ_author_name
'Baldauf, Lilia M.'
'Ghiassi, Kamran B.'
'Olmstead, Marilyn M.'
'Balch, Alan L.'

_publ_section_title
;
 Fullerene nanostructures: how the oblong shape of C<sub>70</sub> forms a
 cocrystal with an enormous asymmetric unit and related cocrystals.
;
_journal_issue 39
_journal_name_full Nanoscale
_journal_page_first 20356
_journal_page_last 20363
_journal_paper_doi 10.1039/d0nr05824f
_journal_volume 12
_journal_year 2020
_chemical_formula_moiety '4(C70), 4(C36 H44 N4 Ni), 6(C8 H10)'
_chemical_formula_sum 'C472 H236 N16 Ni4'
_chemical_formula_weight 6365.59
_chemical_name_common 4C70.4NiOEP.6(p-xylene)
_space_group_crystal_system triclinic
_space_group_IT_number 2
_space_group_name_Hall '-P 1'
_space_group_name_H-M_alt 'P -1'
_atom_sites_solution_hydrogens geom
_atom_sites_solution_primary dual
_atom_sites_solution_secondary difmap
_audit_creation_method SHELXL-2018/3
_audit_update_record
;
2020-07-21 deposited with the CCDC.	2020-09-21 downloaded from the CCDC.
;
_cell_angle_alpha 107.0885(11)
_cell_angle_beta 90.3877(11)
_cell_angle_gamma 108.0069(10)
_cell_formula_units_Z 2
_cell_length_a 17.1062(10)
_cell_length_b 25.9900(15)
_cell_length_c 35.865(2)
_cell_measurement_reflns_used 9879
_cell_measurement_temperature 186(2)
_cell_measurement_theta_max 27.1
_cell_measurement_theta_min 2.3
_cell_volume 14411.0(14)
_computing_cell_refinement 'Apex2 (Bruker, 2012)'
_computing_data_collection 'Apex2 (Bruker, 2012)'
_computing_data_reduction 'SAINT (Bruker, 2019)'
_computing_publication_material 'SHELXL-2018/3 (Sheldrick, 2018)'
_computing_structure_refinement 'SHELXL-2018/3 (Sheldrick, 2018)'
_computing_structure_solution 'SHELXT (Sheldrick,2014)'
_diffrn_ambient_temperature 186(2)
_diffrn_detector_area_resol_mean 8.3
_diffrn_measured_fraction_theta_full 0.748
_diffrn_measured_fraction_theta_max 0.676
_diffrn_measurement_device_type 'Bruker ApexII'
_diffrn_measurement_method \w
_diffrn_radiation_type MoK\a
_diffrn_radiation_wavelength 0.71073
_diffrn_reflns_av_unetI/netI 0.0587
_diffrn_reflns_Laue_measured_fraction_full 0.748
_diffrn_reflns_Laue_measured_fraction_max 0.676
_diffrn_reflns_limit_h_max 21
_diffrn_reflns_limit_h_min -21
_diffrn_reflns_limit_k_max 31
_diffrn_reflns_limit_k_min -33
_diffrn_reflns_limit_l_max 45
_diffrn_reflns_limit_l_min 0
_diffrn_reflns_number 74615
_diffrn_reflns_point_group_measured_fraction_full 0.748
_diffrn_reflns_point_group_measured_fraction_max 0.676
_diffrn_reflns_theta_full 25.242
_diffrn_reflns_theta_max 27.147
_diffrn_reflns_theta_min 0.597
_diffrn_source 'fine-focus sealed tube'
_exptl_absorpt_coefficient_mu 0.335
_exptl_absorpt_correction_T_max 0.745
_exptl_absorpt_correction_T_min 0.651
_exptl_absorpt_correction_type multi-scan
_exptl_absorpt_process_details 'TWINABS (Sheldrick, 2012)'
_exptl_crystal_colour black
_exptl_crystal_density_diffrn 1.467
_exptl_crystal_description plate
_exptl_crystal_F_000 6584
_exptl_crystal_size_max 0.200
_exptl_crystal_size_mid 0.120
_exptl_crystal_size_min 0.040
_refine_diff_density_max 1.863
_refine_diff_density_min -1.526
_refine_diff_density_rms 0.145
_refine_ls_extinction_method none
_refine_ls_goodness_of_fit_ref 2.098
_refine_ls_hydrogen_treatment constr
_refine_ls_matrix_type full
_refine_ls_number_parameters 5053
_refine_ls_number_reflns 74615
_refine_ls_number_restraints 5040
_refine_ls_restrained_S_all 2.212
_refine_ls_R_factor_all 0.1689
_refine_ls_R_factor_gt 0.1186
_refine_ls_shift/su_max 0.001
_refine_ls_shift/su_mean 0.000
_refine_ls_structure_factor_coef Fsqd
_refine_ls_weighting_details 'w=1/[\s^2^(Fo^2^)+(0.1000P)^2^] where P=(Fo^2^+2Fc^2^)/3'
_refine_ls_weighting_scheme calc
_refine_ls_wR_factor_gt 0.3195
_refine_ls_wR_factor_ref 0.3438
_reflns_Friedel_coverage 0.000
_reflns_number_gt 46461
_reflns_number_total 74615
_reflns_threshold_expression 'I > 2\s(I)'
_cod_data_source_file d0nr05824f1.cif
_cod_data_source_block lb36
_cod_depositor_comments 'Adding full bibliography for 1559144--1559147.cif.'
_cod_original_cell_volume 14410.9(14)
_cod_database_code 1559145
_shelx_shelxl_version_number 2018/3
_shelx_space_group_comment
;
The symmetry employed for this shelxl refinement is uniquely defined
by the following loop, which should always be used as a source of
symmetry information in preference to the above space-group names.
They are only intended as comments.
;
_shelx_estimated_absorpt_t_min 0.936
_shelx_estimated_absorpt_t_max 0.987

loop_
_space_group_symop_operation_xyz
'x, y, z'
'-x, -y, -z'

loop_
_atom_site_label
_atom_site_type_symbol
_atom_site_fract_x
_atom_site_fract_y
_atom_site_fract_z
_atom_site_U_iso_or_equiv
_atom_site_adp_type
_atom_site_occupancy
_atom_site_site_symmetry_order
_atom_site_calc_flag
_atom_site_refinement_flags_posn
_atom_site_refinement_flags_adp
_atom_site_refinement_flags_occupancy
_atom_site_disorder_assembly
_atom_site_disorder_group
C1_1 C 0.0859(2) 0.22015(13) 1.08344(14) 0.068(3) Uani 0.5 1 d G U P A 1
C2_1 C 0.0263(2) 0.24732(15) 1.09448(13) 0.058(3) Uani 0.5 1 d G U P A 1
C3_1 C -0.00217(18) 0.26912(17) 1.06711(12) 0.058(3) Uani 0.5 1 d G U P A 1
C4_1 C 0.0386(2) 0.27274(17) 1.03252(11) 0.068(3) Uani 0.5 1 d G U P A 1
C5_1 C 0.1113(2) 0.25521(16) 1.02486(10) 0.075(3) Uani 0.5 1 d G U P A 1
C6_1 C 0.1270(3) 0.22360(14) 1.04836(12) 0.069(3) Uani 0.5 1 d G U P A 1
C7_1 C 0.2089(3) 0.22273(15) 1.05448(13) 0.065(3) Uani 0.5 1 d G U P A 1
C8_1 C 0.2201(3) 0.21720(14) 1.09452(14) 0.062(3) Uani 0.5 1 d G U P A 1
C9_1 C 0.1450(3) 0.21685(14) 1.11098(14) 0.062(3) Uani 0.5 1 d G U P A 1
C10_1 C 0.1450(3) 0.24377(17) 1.15077(14) 0.060(3) Uani 0.5 1 d G U P A 1
C11_1 C 0.0905(2) 0.27623(18) 1.16327(13) 0.058(3) Uani 0.5 1 d G U P A 1
C12_1 C 0.0281(2) 0.27821(17) 1.13736(13) 0.058(3) Uani 0.5 1 d G U P A 1
C13_1 C 0.00299(19) 0.32638(19) 1.14796(12) 0.051(3) Uani 0.5 1 d G U P A 1
C14_1 C -0.03309(16) 0.3443(2) 1.11862(13) 0.048(3) Uani 0.5 1 d G U P A 1
C15_1 C -0.03509(16) 0.31508(19) 1.07914(13) 0.052(3) Uani 0.5 1 d G U P A 1
C16_1 C -0.0132(2) 0.3494(2) 1.05098(12) 0.054(3) Uani 0.5 1 d G U P A 1
C17_1 C 0.0318(2) 0.3220(2) 1.02298(10) 0.070(3) Uani 0.5 1 d G U P A 1
C18_1 C 0.0976(3) 0.3550(2) 1.00834(9) 0.070(3) Uani 0.5 1 d G U P A 1
C19_1 C 0.1726(3) 0.3412(2) 1.00310(8) 0.068(3) Uani 0.5 1 d G U P A 1
C20_1 C 0.1799(3) 0.29151(19) 1.00957(8) 0.074(3) Uani 0.5 1 d G U P A 1
C21_1 C 0.2636(3) 0.29308(19) 1.01905(9) 0.073(3) Uani 0.5 1 d G U P A 1
C22_1 C 0.2759(3) 0.25561(18) 1.04092(12) 0.069(3) Uani 0.5 1 d G U P A 1
C23_1 C 0.3553(2) 0.28589(19) 1.06437(13) 0.065(3) Uani 0.5 1 d G U P A 1
C24_1 C 0.3664(2) 0.28154(19) 1.10293(14) 0.057(3) Uani 0.5 1 d G U P A 1
C25_1 C 0.2983(3) 0.24658(17) 1.11662(14) 0.054(3) Uani 0.5 1 d G U P A 1
C26_1 C 0.2990(3) 0.27597(19) 1.15916(13) 0.057(3) Uani 0.5 1 d G U P A 1
C27_1 C 0.2252(3) 0.27410(19) 1.17527(13) 0.056(3) Uani 0.5 1 d G U P A 1
C28_1 C 0.2178(3) 0.3263(2) 1.20252(10) 0.054(3) Uani 0.5 1 d G U P A 1
C29_1 C 0.1346(3) 0.3271(2) 1.19490(10) 0.061(3) Uani 0.5 1 d G U P A 1
C30_1 C 0.1187(2) 0.3794(2) 1.20093(9) 0.060(3) Uani 0.5 1 d G U P A 1
C31_1 C 0.0465(2) 0.3766(2) 1.17985(11) 0.058(3) Uani 0.5 1 d G U P A 1
C32_1 C 0.0388(2) 0.4254(2) 1.16980(12) 0.053(3) Uani 0.5 1 d G U P A 1
C33_1 C -0.0113(2) 0.4054(2) 1.13200(13) 0.048(3) Uani 0.5 1 d G U P A 1
C34_1 C 0.0084(2) 0.4368(2) 1.10591(14) 0.055(3) Uani 0.5 1 d G U P A 1
C35_1 C 0.0068(2) 0.4084(2) 1.06456(13) 0.052(3) Uani 0.5 1 d G U P A 1
C36_1 C 0.0763(3) 0.4436(2) 1.04820(13) 0.063(3) Uani 0.5 1 d G U P A 1
C37_1 C 0.1205(3) 0.4181(2) 1.02167(11) 0.061(3) Uani 0.5 1 d G U P A 1
C38_1 C 0.2103(3) 0.4411(2) 1.02508(12) 0.068(3) Uani 0.5 1 d G U P A 1
C39_1 C 0.2434(3) 0.3942(2) 1.01356(10) 0.066(3) Uani 0.5 1 d G U P A 1
C40_1 C 0.3210(2) 0.3978(2) 1.03040(11) 0.065(3) Uani 0.5 1 d G U P A 1
C41_1 C 0.3321(2) 0.3454(2) 1.02935(10) 0.067(3) Uani 0.5 1 d G U P A 1
C42_1 C 0.3907(2) 0.3427(2) 1.05776(12) 0.068(3) Uani 0.5 1 d G U P A 1
C43_1 C 0.43194(17) 0.3906(2) 1.08832(13) 0.062(3) Uani 0.5 1 d G U P A 1
C44_1 C 0.44233(17) 0.3856(2) 1.12828(13) 0.060(3) Uani 0.5 1 d G U P A 1
C45_1 C 0.4121(2) 0.3334(2) 1.13382(13) 0.058(3) Uani 0.5 1 d G U P A 1
C46_1 C 0.3688(2) 0.3289(2) 1.16988(13) 0.055(3) Uani 0.5 1 d G U P A 1
C47_1 C 0.3617(2) 0.3781(2) 1.19572(11) 0.061(3) Uani 0.5 1 d G U P A 1
C48_1 C 0.2858(3) 0.3779(2) 1.21259(9) 0.063(3) Uani 0.5 1 d G U P A 1
C49_1 C 0.2708(3) 0.4308(2) 1.21587(8) 0.072(3) Uani 0.5 1 d G U P A 1
C50_1 C 0.1894(3) 0.4336(2) 1.21203(8) 0.069(3) Uani 0.5 1 d G U P A 1
C51_1 C 0.1812(3) 0.47945(18) 1.20026(10) 0.070(3) Uani 0.5 1 d G U P A 1
C52_1 C 0.1044(3) 0.47548(18) 1.17987(12) 0.067(3) Uani 0.5 1 d G U P A 1
C53_1 C 0.1271(3) 0.51067(16) 1.15291(14) 0.067(3) Uani 0.5 1 d G U P A 1
C54_1 C 0.0782(3) 0.49001(18) 1.11566(14) 0.064(3) Uani 0.5 1 d G U P A 1
C55_1 C 0.1212(3) 0.49484(18) 1.08114(15) 0.068(3) Uani 0.5 1 d G U P A 1
C56_1 C 0.2077(3) 0.51774(16) 1.08421(15) 0.074(3) Uani 0.5 1 d G U P A 1
C57_1 C 0.2532(3) 0.48953(18) 1.05576(14) 0.069(3) Uani 0.5 1 d G U P A 1
C58_1 C 0.3298(2) 0.49232(17) 1.07478(14) 0.073(3) Uani 0.5 1 d G U P A 1
C59_1 C 0.3662(2) 0.44909(19) 1.06253(13) 0.066(3) Uani 0.5 1 d G U P A 1
C60_1 C 0.41805(18) 0.44318(19) 1.09176(13) 0.064(3) Uani 0.5 1 d G U P A 1
C61_1 C 0.41886(18) 0.47390(17) 1.13378(14) 0.064(3) Uani 0.5 1 d G U P A 1
C62_1 C 0.43466(17) 0.4363(2) 1.15468(13) 0.064(3) Uani 0.5 1 d G U P A 1
C63_1 C 0.3957(2) 0.4324(2) 1.18783(11) 0.067(3) Uani 0.5 1 d G U P A 1
C64_1 C 0.3386(2) 0.46494(18) 1.20123(10) 0.072(3) Uani 0.5 1 d G U P A 1
C65_1 C 0.3259(2) 0.50340(15) 1.18164(12) 0.071(3) Uani 0.5 1 d G U P A 1
C66_1 C 0.2507(3) 0.51449(15) 1.18495(12) 0.081(3) Uani 0.5 1 d G U P A 1
C67_1 C 0.2137(3) 0.53212(13) 1.15590(14) 0.072(3) Uani 0.5 1 d G U P A 1
C68_1 C 0.2548(3) 0.53593(13) 1.12228(15) 0.075(3) Uani 0.5 1 d G U P A 1
C69_1 C 0.3310(2) 0.52083(14) 1.11723(14) 0.074(3) Uani 0.5 1 d G U P A 1
C70_1 C 0.3706(2) 0.50715(15) 1.14597(13) 0.073(3) Uani 0.5 1 d G U P A 1
C1_2 C 0.4245(2) 0.4014(2) 1.13336(16) 0.082(3) Uani 0.5 1 d G U P B 2
C2_2 C 0.4191(2) 0.4308(2) 1.10626(16) 0.082(3) Uani 0.5 1 d G U P B 2
C3_2 C 0.4039(2) 0.48359(19) 1.12213(16) 0.090(3) Uani 0.5 1 d G U P B 2
C4_2 C 0.3774(3) 0.49897(18) 1.16054(15) 0.094(3) Uani 0.5 1 d G U P B 2
C5_2 C 0.3649(3) 0.4622(2) 1.18395(13) 0.092(3) Uani 0.5 1 d G U P B 2
C6_2 C 0.3974(2) 0.4164(2) 1.17178(15) 0.083(3) Uani 0.5 1 d G U P B 2
C7_2 C 0.3639(3) 0.3655(2) 1.18248(14) 0.072(3) Uani 0.5 1 d G U P B 2
C8_2 C 0.3712(3) 0.3177(2) 1.15059(16) 0.066(3) Uani 0.5 1 d G U P B 2
C9_2 C 0.4077(2) 0.3403(2) 1.12009(17) 0.072(3) Uani 0.5 1 d G U P B 2
C10_2 C 0.3814(3) 0.3101(2) 1.08086(16) 0.077(3) Uani 0.5 1 d G U P B 2
C11_2 C 0.3706(3) 0.3389(2) 1.05338(15) 0.085(3) Uani 0.5 1 d G U P B 2
C12_2 C 0.3916(2) 0.3990(2) 1.06517(15) 0.082(3) Uani 0.5 1 d G U P B 2
C13_2 C 0.3504(3) 0.4216(2) 1.04267(14) 0.086(3) Uani 0.5 1 d G U P B 2
C14_2 C 0.3406(3) 0.4766(2) 1.05900(16) 0.086(3) Uani 0.5 1 d G U P B 2
C15_2 C 0.3669(3) 0.50698(18) 1.09777(17) 0.086(3) Uani 0.5 1 d G U P B 2
C16_2 C 0.3165(3) 0.53775(15) 1.12127(17) 0.090(3) Uani 0.5 1 d G U P B 2
C17_2 C 0.3231(3) 0.53182(15) 1.16004(15) 0.095(3) Uani 0.5 1 d G U P B 2
C18_2 C 0.2541(3) 0.52511(16) 1.18066(14) 0.097(4) Uani 0.5 1 d G U P B 2
C19_2 C 0.2377(3) 0.48484(19) 1.20244(11) 0.095(4) Uani 0.5 1 d G U P B 2
C20_2 C 0.2928(3) 0.4552(2) 1.20596(10) 0.092(3) Uani 0.5 1 d G U P B 2
C21_2 C 0.2575(3) 0.4028(2) 1.21400(9) 0.079(3) Uani 0.5 1 d G U P B 2
C22_2 C 0.2955(3) 0.3585(2) 1.20340(12) 0.075(3) Uani 0.5 1 d G U P B 2
C23_2 C 0.2306(3) 0.3038(2) 1.19338(13) 0.070(3) Uani 0.5 1 d G U P B 2
C24_2 C 0.2365(4) 0.2575(2) 1.16242(16) 0.070(3) Uani 0.5 1 d G U P B 2
C25_2 C 0.3087(3) 0.2651(2) 1.14059(17) 0.067(3) Uani 0.5 1 d G U P B 2
C26_2 C 0.2818(3) 0.23350(19) 1.09979(17) 0.075(3) Uani 0.5 1 d G U P B 2
C27_2 C 0.3168(3) 0.2551(2) 1.07048(16) 0.080(3) Uani 0.5 1 d G U P B 2
C28_2 C 0.2658(4) 0.2513(2) 1.03700(14) 0.087(3) Uani 0.5 1 d G U P B 2
C29_2 C 0.2990(3) 0.3031(2) 1.02637(13) 0.089(3) Uani 0.5 1 d G U P B 2
C30_2 C 0.2469(3) 0.3258(2) 1.01020(10) 0.089(3) Uani 0.5 1 d G U P B 2
C31_2 C 0.2784(3) 0.3853(2) 1.01546(11) 0.089(3) Uani 0.5 1 d G U P B 2
C32_2 C 0.2241(4) 0.4179(2) 1.01460(12) 0.077(3) Uani 0.5 1 d G U P B 2
C33_2 C 0.2624(3) 0.4752(2) 1.04157(15) 0.079(3) Uani 0.5 1 d G U P B 2
C34_2 C 0.2131(4) 0.50379(19) 1.06361(16) 0.075(3) Uani 0.5 1 d G U P B 2
C35_2 C 0.2419(4) 0.53573(16) 1.10483(17) 0.079(3) Uani 0.5 1 d G U P B 2
C36_2 C 0.1702(4) 0.52883(17) 1.12684(17) 0.081(3) Uani 0.5 1 d G U P B 2
C37_2 C 0.1768(4) 0.52379(17) 1.16420(15) 0.089(3) Uani 0.5 1 d G U P B 2
C38_2 C 0.1116(3) 0.4819(2) 1.17508(14) 0.091(3) Uani 0.5 1 d G U P B 2
C39_2 C 0.1498(3) 0.4581(2) 1.19937(11) 0.091(3) Uani 0.5 1 d G U P B 2
C40_2 C 0.1149(3) 0.4018(2) 1.19928(11) 0.090(3) Uani 0.5 1 d G U P B 2
C41_2 C 0.1704(3) 0.3764(2) 1.21065(10) 0.081(3) Uani 0.5 1 d G U P B 2
C42_2 C 0.1526(3) 0.3151(2) 1.19770(12) 0.080(3) Uani 0.5 1 d G U P B 2
C43_2 C 0.0843(3) 0.2803(2) 1.17146(15) 0.083(3) Uani 0.5 1 d G U P B 2
C44_2 C 0.0898(3) 0.23224(18) 1.13972(16) 0.079(3) Uani 0.5 1 d G U P B 2
C45_2 C 0.1642(4) 0.22127(18) 1.13492(16) 0.075(3) Uani 0.5 1 d G U P B 2
C46_2 C 0.1913(4) 0.20582(16) 1.09620(17) 0.084(3) Uani 0.5 1 d G U P B 2
C47_2 C 0.1437(4) 0.20246(14) 1.06376(15) 0.087(3) Uani 0.5 1 d G U P B 2
C48_2 C 0.1812(4) 0.22555(16) 1.03370(13) 0.089(3) Uani 0.5 1 d G U P B 2
C49_2 C 0.1265(3) 0.25057(18) 1.01990(11) 0.093(4) Uani 0.5 1 d G U P B 2
C50_2 C 0.1576(3) 0.2991(2) 1.00701(9) 0.089(3) Uani 0.5 1 d G U P B 2
C51_2 C 0.1061(3) 0.3328(2) 1.00873(10) 0.086(3) Uani 0.5 1 d G U P B 2
C52_2 C 0.1396(3) 0.3922(2) 1.01144(11) 0.075(3) Uani 0.5 1 d G U P B 2
C53_2 C 0.0895(3) 0.4224(2) 1.03457(14) 0.075(3) Uani 0.5 1 d G U P B 2
C54_2 C 0.1252(3) 0.4767(2) 1.06069(16) 0.072(3) Uani 0.5 1 d G U P B 2
C55_2 C 0.0983(3) 0.4924(2) 1.09934(17) 0.077(3) Uani 0.5 1 d G U P B 2
C56_2 C 0.0362(3) 0.4525(2) 1.11039(17) 0.080(3) Uani 0.5 1 d G U P B 2
C57_2 C 0.0438(3) 0.4473(2) 1.14911(16) 0.083(3) Uani 0.5 1 d G U P B 2
C58_2 C 0.0096(2) 0.3876(2) 1.14595(16) 0.083(3) Uani 0.5 1 d G U P B 2
C59_2 C 0.0421(3) 0.3648(2) 1.17157(14) 0.088(3) Uani 0.5 1 d G U P B 2
C60_2 C 0.0298(3) 0.3053(2) 1.15719(15) 0.087(3) Uani 0.5 1 d G U P B 2
C61_2 C 0.0025(2) 0.2736(2) 1.11688(16) 0.087(3) Uani 0.5 1 d G U P B 2
C62_2 C 0.0398(3) 0.22865(17) 1.10575(16) 0.090(3) Uani 0.5 1 d G U P B 2
C63_2 C 0.0657(3) 0.21413(15) 1.06872(16) 0.094(3) Uani 0.5 1 d G U P B 2
C64_2 C 0.0555(3) 0.24327(17) 1.04167(14) 0.090(3) Uani 0.5 1 d G U P B 2
C65_2 C 0.0142(2) 0.2844(2) 1.05050(14) 0.087(3) Uani 0.5 1 d G U P B 2
C66_2 C 0.0348(3) 0.3255(2) 1.03027(13) 0.088(3) Uani 0.5 1 d G U P B 2
C67_2 C 0.0246(3) 0.3803(2) 1.04628(15) 0.080(3) Uani 0.5 1 d G U P B 2
C68_2 C -0.0010(2) 0.3955(2) 1.08332(16) 0.082(3) Uani 0.5 1 d G U P B 2
C69_2 C -0.0179(2) 0.3556(2) 1.10556(16) 0.082(3) Uani 0.5 1 d G U P B 2
C70_2 C -0.0129(2) 0.3002(2) 1.08951(16) 0.087(3) Uani 0.5 1 d G U P B 2
C1_3 C 0.2180(3) 0.48417(16) 0.31886(13) 0.093(4) Uani 0.5 1 d G U P C 3
C2_3 C 0.3031(3) 0.49156(16) 0.32163(13) 0.081(3) Uani 0.5 1 d G U P C 3
C3_3 C 0.3533(3) 0.52660(19) 0.30071(11) 0.075(3) Uani 0.5 1 d G U P C 3
C4_3 C 0.3217(3) 0.5624(2) 0.28496(9) 0.078(3) Uani 0.5 1 d G U P C 3
C5_3 C 0.2398(3) 0.5633(2) 0.28946(9) 0.081(3) Uani 0.5 1 d G U P C 3
C6_3 C 0.1836(3) 0.51853(19) 0.30270(11) 0.088(3) Uani 0.5 1 d G U P C 3
C7_3 C 0.1148(2) 0.5262(2) 0.32292(13) 0.088(3) Uani 0.5 1 d G U P C 3
C8_3 C 0.1009(2) 0.49520(19) 0.35141(15) 0.094(4) Uani 0.5 1 d G U P C 3
C9_3 C 0.1651(3) 0.46904(15) 0.34893(16) 0.094(4) Uani 0.5 1 d G U P C 3
C10_3 C 0.2028(3) 0.46599(15) 0.38296(17) 0.085(3) Uani 0.5 1 d G U P C 3
C11_3 C 0.2904(3) 0.47706(15) 0.38758(16) 0.079(3) Uani 0.5 1 d G U P C 3
C12_3 C 0.3422(3) 0.48813(15) 0.35763(15) 0.077(3) Uani 0.5 1 d G U P C 3
C13_3 C 0.4278(3) 0.52120(19) 0.36956(15) 0.068(3) Uani 0.5 1 d G U P C 3
C14_3 C 0.4790(3) 0.5537(2) 0.34714(14) 0.074(3) Uani 0.5 1 d G U P C 3
C15_3 C 0.4410(3) 0.5560(2) 0.31296(12) 0.073(3) Uani 0.5 1 d G U P C 3
C16_3 C 0.4657(3) 0.6106(2) 0.30373(12) 0.075(3) Uani 0.5 1 d G U P C 3
C17_3 C 0.3898(3) 0.6137(2) 0.28625(10) 0.078(3) Uani 0.5 1 d G U P C 3
C18_3 C 0.3759(3) 0.6662(2) 0.29541(11) 0.072(3) Uani 0.5 1 d G U P C 3
C19_3 C 0.2951(3) 0.6689(2) 0.30294(11) 0.076(3) Uani 0.5 1 d G U P C 3
C20_3 C 0.2245(3) 0.6184(2) 0.29890(10) 0.077(3) Uani 0.5 1 d G U P C 3
C21_3 C 0.1583(3) 0.6255(2) 0.32073(12) 0.080(3) Uani 0.5 1 d G U P C 3
C22_3 C 0.1003(2) 0.5785(2) 0.33106(13) 0.083(3) Uani 0.5 1 d G U P C 3
C23_3 C 0.07267(19) 0.6010(2) 0.36876(15) 0.080(3) Uani 0.5 1 d G U P C 3
C24_3 C 0.06145(18) 0.5712(2) 0.39662(16) 0.079(3) Uani 0.5 1 d G U P C 3
C25_3 C 0.0759(2) 0.5172(2) 0.38759(16) 0.092(4) Uani 0.5 1 d G U P C 3
C26_3 C 0.1132(2) 0.5130(2) 0.42268(16) 0.085(3) Uani 0.5 1 d G U P C 3
C27_3 C 0.1753(3) 0.48858(18) 0.42039(16) 0.084(3) Uani 0.5 1 d G U P C 3
C28_3 C 0.2490(3) 0.5150(2) 0.44872(15) 0.074(3) Uani 0.5 1 d G U P C 3
C29_3 C 0.3202(3) 0.50791(19) 0.42886(15) 0.075(3) Uani 0.5 1 d G U P C 3
C30_3 C 0.4005(3) 0.5494(2) 0.43999(14) 0.064(3) Uani 0.5 1 d G U P C 3
C31_3 C 0.4562(3) 0.5515(2) 0.41057(15) 0.068(3) Uani 0.5 1 d G U P C 3
C32_3 C 0.5244(2) 0.6025(2) 0.41302(15) 0.072(3) Uani 0.5 1 d G U P C 3
C33_3 C 0.5390(2) 0.6046(2) 0.37264(15) 0.074(3) Uani 0.5 1 d G U P C 3
C34_3 C 0.5619(2) 0.6569(2) 0.36519(15) 0.073(3) Uani 0.5 1 d G U P C 3
C35_3 C 0.5230(2) 0.6603(2) 0.32908(14) 0.078(3) Uani 0.5 1 d G U P C 3
C36_3 C 0.5090(3) 0.7135(2) 0.33768(15) 0.079(3) Uani 0.5 1 d G U P C 3
C37_3 C 0.4368(3) 0.7182(2) 0.32156(14) 0.076(3) Uani 0.5 1 d G U P C 3
C38_3 C 0.3916(3) 0.75074(19) 0.34540(15) 0.078(3) Uani 0.5 1 d G U P C 3
C39_3 C 0.3033(3) 0.7213(2) 0.33358(14) 0.070(3) Uani 0.5 1 d G U P C 3
C40_3 C 0.2418(3) 0.72310(19) 0.36061(14) 0.069(3) Uani 0.5 1 d G U P C 3
C41_3 C 0.1672(3) 0.6777(2) 0.35154(14) 0.067(3) Uani 0.5 1 d G U P C 3
C42_3 C 0.1148(2) 0.6626(2) 0.38082(15) 0.072(3) Uani 0.5 1 d G U P C 3
C43_3 C 0.1415(3) 0.6914(2) 0.42060(15) 0.075(3) Uani 0.5 1 d G U P C 3
C44_3 C 0.1294(2) 0.6607(2) 0.44918(14) 0.077(3) Uani 0.5 1 d G U P C 3
C45_3 C 0.0907(2) 0.6023(2) 0.43779(15) 0.077(3) Uani 0.5 1 d G U P C 3
C46_3 C 0.1216(3) 0.5662(2) 0.45428(15) 0.084(3) Uani 0.5 1 d G U P C 3
C47_3 C 0.1929(3) 0.5915(2) 0.48123(12) 0.075(3) Uani 0.5 1 d G U P C 3
C48_3 C 0.2575(3) 0.5645(2) 0.47782(13) 0.078(3) Uani 0.5 1 d G U P C 3
C49_3 C 0.3384(3) 0.6103(2) 0.48899(10) 0.068(3) Uani 0.5 1 d G U P C 3
C50_3 C 0.4110(3) 0.6031(2) 0.47200(12) 0.067(3) Uani 0.5 1 d G U P C 3
C51_3 C 0.4737(2) 0.6537(2) 0.47148(11) 0.072(3) Uani 0.5 1 d G U P C 3
C52_3 C 0.5339(2) 0.6536(2) 0.44269(14) 0.078(3) Uani 0.5 1 d G U P C 3
C53_3 C 0.55832(19) 0.7067(2) 0.43382(14) 0.084(3) Uani 0.5 1 d G U P C 3
C54_3 C 0.56976(19) 0.7091(2) 0.39545(16) 0.079(3) Uani 0.5 1 d G U P C 3
C55_3 C 0.5393(2) 0.7461(2) 0.37941(16) 0.077(3) Uani 0.5 1 d G U P C 3
C56_3 C 0.4950(3) 0.77720(16) 0.40192(16) 0.083(3) Uani 0.5 1 d G U P C 3
C57_3 C 0.4191(3) 0.78023(15) 0.38486(16) 0.081(3) Uani 0.5 1 d G U P C 3
C58_3 C 0.3585(3) 0.77994(14) 0.41318(15) 0.079(3) Uani 0.5 1 d G U P C 3
C59_3 C 0.2734(3) 0.75573(16) 0.40230(15) 0.069(3) Uani 0.5 1 d G U P C 3
C60_3 C 0.2227(3) 0.73723(18) 0.43135(14) 0.073(3) Uani 0.5 1 d G U P C 3
C61_3 C 0.2618(3) 0.73432(19) 0.46627(12) 0.077(3) Uani 0.5 1 d G U P C 3
C62_3 C 0.2040(3) 0.6874(2) 0.47736(12) 0.082(3) Uani 0.5 1 d G U P C 3
C63_3 C 0.2350(3) 0.6538(2) 0.49321(10) 0.076(3) Uani 0.5 1 d G U P C 3
C64_3 C 0.3235(3) 0.6645(2) 0.49807(9) 0.076(3) Uani 0.5 1 d G U P C 3
C65_3 C 0.3827(3) 0.7128(2) 0.48937(9) 0.080(3) Uani 0.5 1 d G U P C 3
C66_3 C 0.4613(3) 0.7085(2) 0.48037(11) 0.085(3) Uani 0.5 1 d G U P C 3
C67_3 C 0.5111(2) 0.74133(19) 0.45711(13) 0.090(4) Uani 0.5 1 d G U P C 3
C68_3 C 0.4800(3) 0.77567(16) 0.44202(15) 0.086(3) Uani 0.5 1 d G U P C 3
C69_3 C 0.3987(3) 0.77784(14) 0.44864(14) 0.085(3) Uani 0.5 1 d G U P C 3
C70_3 C 0.3482(3) 0.74884(17) 0.47312(11) 0.083(3) Uani 0.5 1 d G U P C 3
C1_4 C 0.11171(19) 0.6091(2) 0.35007(14) 0.067(3) Uani 0.5 1 d G U P D 4
C2_4 C 0.1676(2) 0.6326(2) 0.32571(12) 0.070(3) Uani 0.5 1 d G U P D 4
C3_4 C 0.2108(3) 0.6926(2) 0.34019(14) 0.067(3) Uani 0.5 1 d G U P D 4
C4_4 C 0.2114(3) 0.72375(19) 0.37993(15) 0.063(3) Uani 0.5 1 d G U P D 4
C5_4 C 0.1690(2) 0.69647(19) 0.40732(14) 0.064(3) Uani 0.5 1 d G U P D 4
C6_4 C 0.11297(19) 0.6408(2) 0.39068(15) 0.059(3) Uani 0.5 1 d G U P D 4
C7_4 C 0.08991(19) 0.6001(2) 0.41281(15) 0.066(3) Uani 0.5 1 d G U P D 4
C8_4 C 0.07619(18) 0.5427(2) 0.38703(15) 0.072(3) Uani 0.5 1 d G U P D 4
C9_4 C 0.08912(18) 0.5486(2) 0.34789(14) 0.074(3) Uani 0.5 1 d G U P D 4
C10_4 C 0.1255(2) 0.51377(19) 0.32304(13) 0.085(3) Uani 0.5 1 d G U P D 4
C11_4 C 0.1888(3) 0.53879(19) 0.29919(10) 0.081(3) Uani 0.5 1 d G U P D 4
C12_4 C 0.2059(3) 0.5965(2) 0.29923(10) 0.073(3) Uani 0.5 1 d G U P D 4
C13_4 C 0.2877(3) 0.6222(2) 0.28797(9) 0.071(3) Uani 0.5 1 d G U P D 4
C14_4 C 0.3274(3) 0.6845(2) 0.30170(11) 0.076(3) Uani 0.5 1 d G U P D 4
C15_4 C 0.2881(3) 0.70892(19) 0.32622(13) 0.069(3) Uani 0.5 1 d G U P D 4
C16_4 C 0.3412(3) 0.76793(17) 0.35963(15) 0.067(3) Uani 0.5 1 d G U P D 4
C17_4 C 0.2906(3) 0.77003(16) 0.39245(15) 0.072(3) Uani 0.5 1 d G U P D 4
C18_4 C 0.3303(3) 0.78517(14) 0.43016(14) 0.076(3) Uani 0.5 1 d G U P D 4
C19_4 C 0.2919(3) 0.75505(15) 0.45735(13) 0.070(3) Uani 0.5 1 d G U P D 4
C20_4 C 0.2103(3) 0.71305(18) 0.44765(13) 0.065(3) Uani 0.5 1 d G U P D 4
C21_4 C 0.1920(3) 0.6713(2) 0.46726(12) 0.069(3) Uani 0.5 1 d G U P D 4
C22_4 C 0.1288(2) 0.6146(2) 0.45070(13) 0.063(3) Uani 0.5 1 d G U P D 4
C23_4 C 0.1529(3) 0.5732(2) 0.46387(13) 0.070(3) Uani 0.5 1 d G U P D 4
C24_4 C 0.1393(3) 0.51790(19) 0.43857(14) 0.075(3) Uani 0.5 1 d G U P D 4
C25_4 C 0.0986(2) 0.50258(18) 0.39869(15) 0.072(3) Uani 0.5 1 d G U P D 4
C26_4 C 0.1377(3) 0.46622(15) 0.37240(15) 0.081(3) Uani 0.5 1 d G U P D 4
C27_4 C 0.1520(3) 0.47298(15) 0.33500(13) 0.087(3) Uani 0.5 1 d G U P D 4
C28_4 C 0.2305(3) 0.47189(14) 0.31989(13) 0.087(3) Uani 0.5 1 d G U P D 4
C29_4 C 0.2514(3) 0.51324(17) 0.29721(10) 0.081(3) Uani 0.5 1 d G U P D 4
C30_4 C 0.3362(3) 0.54387(18) 0.29503(10) 0.075(3) Uani 0.5 1 d G U P D 4
C31_4 C 0.3506(3) 0.5963(2) 0.28632(9) 0.071(3) Uani 0.5 1 d G U P D 4
C32_4 C 0.4315(3) 0.6421(2) 0.29807(11) 0.067(3) Uani 0.5 1 d G U P D 4
C33_4 C 0.4159(3) 0.6966(2) 0.30680(12) 0.069(3) Uani 0.5 1 d G U P D 4
C34_4 C 0.4646(3) 0.74330(19) 0.33834(14) 0.065(3) Uani 0.5 1 d G U P D 4
C35_4 C 0.4256(3) 0.77905(16) 0.36482(15) 0.070(3) Uani 0.5 1 d G U P D 4
C36_4 C 0.4677(3) 0.79574(14) 0.40433(15) 0.076(3) Uani 0.5 1 d G U P D 4
C37_4 C 0.4189(3) 0.79865(13) 0.43636(14) 0.077(3) Uani 0.5 1 d G U P D 4
C38_4 C 0.4358(3) 0.77438(15) 0.46700(12) 0.080(3) Uani 0.5 1 d G U P D 4
C39_4 C 0.3548(3) 0.74843(16) 0.47972(10) 0.078(3) Uani 0.5 1 d G U P D 4
C40_4 C 0.3405(3) 0.69974(19) 0.49320(9) 0.070(3) Uani 0.5 1 d G U P D 4
C41_4 C 0.2525(3) 0.6709(2) 0.48863(10) 0.065(3) Uani 0.5 1 d G U P D 4
C42_4 C 0.2334(3) 0.6047(2) 0.48832(10) 0.064(3) Uani 0.5 1 d G U P D 4
C43_4 C 0.2939(3) 0.5802(2) 0.48690(11) 0.075(3) Uani 0.5 1 d G U P D 4
C44_4 C 0.2798(3) 0.52214(19) 0.46001(13) 0.074(3) Uani 0.5 1 d G U P D 4
C45_4 C 0.2043(3) 0.49240(18) 0.43686(15) 0.075(3) Uani 0.5 1 d G U P D 4
C46_4 C 0.2027(3) 0.45931(14) 0.39495(15) 0.082(3) Uani 0.5 1 d G U P D 4
C47_4 C 0.2779(3) 0.45949(13) 0.38002(15) 0.081(3) Uani 0.5 1 d G U P D 4
C48_4 C 0.2913(3) 0.46551(13) 0.34084(14) 0.077(3) Uani 0.5 1 d G U P D 4
C49_4 C 0.3778(3) 0.49987(16) 0.34156(14) 0.071(3) Uani 0.5 1 d G U P D 4
C50_4 C 0.4013(3) 0.53659(18) 0.31814(12) 0.070(3) Uani 0.5 1 d G U P D 4
C51_4 C 0.4777(2) 0.5846(2) 0.33199(13) 0.064(3) Uani 0.5 1 d G U P D 4
C52_4 C 0.4924(2) 0.6360(2) 0.32039(13) 0.067(3) Uani 0.5 1 d G U P D 4
C53_4 C 0.5435(2) 0.6842(2) 0.35235(15) 0.065(3) Uani 0.5 1 d G U P D 4
C54_4 C 0.5301(2) 0.73665(19) 0.36100(15) 0.066(3) Uani 0.5 1 d G U P D 4
C55_4 C 0.5264(2) 0.76071(17) 0.40291(14) 0.071(3) Uani 0.5 1 d G U P D 4
C56_4 C 0.5454(2) 0.74696(18) 0.43227(14) 0.075(3) Uani 0.5 1 d G U P D 4
C57_4 C 0.4964(3) 0.75056(17) 0.46573(12) 0.078(3) Uani 0.5 1 d G U P D 4
C58_4 C 0.4806(2) 0.6969(2) 0.47570(11) 0.077(3) Uani 0.5 1 d G U P D 4
C59_4 C 0.4054(3) 0.6733(2) 0.49111(9) 0.078(3) Uani 0.5 1 d G U P D 4
C60_4 C 0.3814(3) 0.6132(2) 0.48657(10) 0.080(3) Uani 0.5 1 d G U P D 4
C61_4 C 0.4192(3) 0.5780(2) 0.46008(13) 0.075(3) Uani 0.5 1 d G U P D 4
C62_4 C 0.3583(3) 0.52195(19) 0.44442(14) 0.076(3) Uani 0.5 1 d G U P D 4
C63_4 C 0.3567(3) 0.49096(16) 0.40458(16) 0.073(3) Uani 0.5 1 d G U P D 4
C64_4 C 0.4183(3) 0.51619(17) 0.38060(15) 0.070(3) Uani 0.5 1 d G U P D 4
C65_4 C 0.4829(2) 0.5688(2) 0.39680(15) 0.064(3) Uani 0.5 1 d G U P D 4
C66_4 C 0.5182(2) 0.5997(2) 0.36305(15) 0.066(3) Uani 0.5 1 d G U P D 4
C67_4 C 0.55787(17) 0.6615(2) 0.38363(15) 0.064(3) Uani 0.5 1 d G U P D 4
C68_4 C 0.55909(18) 0.6922(2) 0.42250(15) 0.072(3) Uani 0.5 1 d G U P D 4
C69_4 C 0.5173(2) 0.6615(2) 0.45013(13) 0.074(3) Uani 0.5 1 d G U P D 4
C70_4 C 0.4840(2) 0.6019(2) 0.43850(14) 0.067(3) Uani 0.5 1 d G U P D 4
C1_5 C 0.0131(3) 0.1190(2) 0.53737(9) 0.075(3) Uani 0.5 1 d G U P E 5
C2_5 C -0.0739(3) 0.0958(2) 0.54948(11) 0.080(3) Uani 0.5 1 d G U P E 5
C3_5 C -0.0818(3) 0.03136(19) 0.54819(10) 0.089(4) Uani 0.5 1 d G U P E 5
C4_5 C -0.0198(3) 0.01657(18) 0.54548(10) 0.084(4) Uani 0.5 1 d G U P E 5
C5_5 C 0.0678(3) 0.04079(18) 0.54991(11) 0.082(3) Uani 0.5 1 d G U P E 5
C6_5 C 0.0703(3) 0.0985(2) 0.53666(9) 0.078(3) Uani 0.5 1 d G U P E 5
C7_5 C 0.1532(3) 0.1402(2) 0.54915(12) 0.073(3) Uani 0.5 1 d G U P E 5
C8_5 C 0.1317(3) 0.1971(2) 0.55689(12) 0.070(3) Uani 0.5 1 d G U P E 5
C9_5 C 0.0424(3) 0.1857(2) 0.55290(12) 0.072(3) Uani 0.5 1 d G U P E 5
C10_5 C 0.0113(3) 0.2236(2) 0.57951(14) 0.067(3) Uani 0.5 1 d G U P E 5
C11_5 C -0.0763(3) 0.1885(2) 0.59156(15) 0.068(3) Uani 0.5 1 d G U P E 5
C12_5 C -0.1084(2) 0.1271(2) 0.57154(13) 0.073(3) Uani 0.5 1 d G U P E 5
C13_5 C -0.1710(2) 0.1037(2) 0.60104(15) 0.073(3) Uani 0.5 1 d G U P E 5
C14_5 C -0.1853(2) 0.0432(2) 0.59287(15) 0.079(3) Uani 0.5 1 d G U P E 5
C15_5 C -0.1517(3) 0.0100(2) 0.57529(13) 0.088(4) Uani 0.5 1 d G U P E 5
C16_5 C -0.1188(3) -0.02649(16) 0.58305(14) 0.086(4) Uani 0.5 1 d G U P E 5
C17_5 C -0.0431(3) -0.02992(14) 0.57415(13) 0.086(3) Uani 0.5 1 d G U P E 5
C18_5 C 0.0196(3) -0.02934(14) 0.59053(14) 0.079(3) Uani 0.5 1 d G U P E 5
C19_5 C 0.1038(3) 0.00206(16) 0.59807(15) 0.073(3) Uani 0.5 1 d G U P E 5
C20_5 C 0.1336(3) 0.04596(18) 0.56953(13) 0.072(3) Uani 0.5 1 d G U P E 5
C21_5 C 0.2065(3) 0.0858(2) 0.58822(15) 0.067(3) Uani 0.5 1 d G U P E 5
C22_5 C 0.2164(3) 0.1409(2) 0.57228(14) 0.069(3) Uani 0.5 1 d G U P E 5
C23_5 C 0.2608(2) 0.1831(2) 0.60118(16) 0.072(3) Uani 0.5 1 d G U P E 5
C24_5 C 0.2490(2) 0.23748(19) 0.61190(15) 0.075(3) Uani 0.5 1 d G U P E 5
C25_5 C 0.1843(3) 0.24235(19) 0.58678(14) 0.066(3) Uani 0.5 1 d G U P E 5
C26_5 C 0.1466(3) 0.27931(16) 0.61458(15) 0.070(3) Uani 0.5 1 d G U P E 5
C27_5 C 0.0646(3) 0.26973(17) 0.61065(15) 0.064(3) Uani 0.5 1 d G U P E 5
C28_5 C 0.0069(3) 0.26981(17) 0.64486(16) 0.070(3) Uani 0.5 1 d G U P E 5
C29_5 C -0.0656(3) 0.2249(2) 0.62787(16) 0.067(3) Uani 0.5 1 d G U P E 5
C30_5 C -0.1218(2) 0.1883(2) 0.65807(16) 0.071(3) Uani 0.5 1 d G U P E 5
C31_5 C -0.1685(2) 0.1387(2) 0.63516(16) 0.068(3) Uani 0.5 1 d G U P E 5
C32_5 C -0.19182(19) 0.0920(2) 0.66093(16) 0.074(3) Uani 0.5 1 d G U P E 5
C33_5 C -0.20325(18) 0.0418(2) 0.63650(16) 0.080(3) Uani 0.5 1 d G U P E 5
C34_5 C -0.1760(2) 0.0005(2) 0.64808(16) 0.073(3) Uani 0.5 1 d G U P E 5
C35_5 C -0.1380(3) -0.03264(16) 0.62501(15) 0.079(3) Uani 0.5 1 d G U P E 5
C36_5 C -0.0751(3) -0.03928(15) 0.64504(15) 0.079(3) Uani 0.5 1 d G U P E 5
C37_5 C 0.0045(3) -0.03725(14) 0.63301(16) 0.078(3) Uani 0.5 1 d G U P E 5
C38_5 C 0.0765(3) -0.00799(17) 0.65474(16) 0.071(3) Uani 0.5 1 d G U P E 5
C39_5 C 0.1492(3) 0.02450(18) 0.63124(16) 0.070(3) Uani 0.5 1 d G U P E 5
C40_5 C 0.2062(2) 0.0748(2) 0.65504(16) 0.070(3) Uani 0.5 1 d G U P E 5
C41_5 C 0.2417(2) 0.1061(2) 0.62198(16) 0.072(3) Uani 0.5 1 d G U P E 5
C42_5 C 0.27962(18) 0.1646(2) 0.63845(17) 0.072(3) Uani 0.5 1 d G U P E 5
C43_5 C 0.27988(18) 0.1977(2) 0.67073(16) 0.080(3) Uani 0.5 1 d G U P E 5
C44_5 C 0.2632(2) 0.24429(19) 0.68495(15) 0.085(3) Uani 0.5 1 d G U P E 5
C45_5 C 0.2506(2) 0.26821(17) 0.64948(16) 0.083(3) Uani 0.5 1 d G U P E 5
C46_5 C 0.1923(3) 0.29476(14) 0.65481(15) 0.083(3) Uani 0.5 1 d G U P E 5
C47_5 C 0.1349(3) 0.29764(13) 0.68560(14) 0.080(3) Uani 0.5 1 d G U P E 5
C48_5 C 0.0565(3) 0.28804(14) 0.67858(15) 0.074(3) Uani 0.5 1 d G U P E 5
C49_5 C 0.0011(3) 0.25035(17) 0.70859(13) 0.078(3) Uani 0.5 1 d G U P E 5
C50_5 C -0.0721(3) 0.21516(19) 0.69242(14) 0.076(3) Uani 0.5 1 d G U P E 5
C51_5 C -0.0893(3) 0.1679(2) 0.71856(13) 0.083(2) Uani 0.5 1 d G U P E 5
C52_5 C -0.1539(2) 0.1170(2) 0.69832(15) 0.073(3) Uani 0.5 1 d G U P E 5
C53_5 C -0.1202(3) 0.0760(2) 0.71608(13) 0.074(3) Uani 0.5 1 d G U P E 5
C54_5 C -0.1379(3) 0.0197(2) 0.69004(15) 0.072(3) Uani 0.5 1 d G U P E 5
C55_5 C -0.0724(3) -0.00491(18) 0.68832(15) 0.071(3) Uani 0.5 1 d G U P E 5
C56_5 C 0.0027(3) 0.02297(19) 0.71022(14) 0.067(3) Uani 0.5 1 d G U P E 5
C57_5 C 0.0838(3) 0.02458(19) 0.69357(15) 0.070(3) Uani 0.5 1 d G U P E 5
C58_5 C 0.1415(3) 0.0825(2) 0.71144(14) 0.073(3) Uani 0.5 1 d G U P E 5
C59_5 C 0.2117(2) 0.1099(2) 0.68906(15) 0.071(3) Uani 0.5 1 d G U P E 5
C60_5 C 0.2367(2) 0.1691(2) 0.70352(14) 0.079(3) Uani 0.5 1 d G U P E 5
C61_5 C 0.1980(3) 0.1953(2) 0.72577(12) 0.083(3) Uani 0.5 1 d G U P E 5
C62_5 C 0.2098(3) 0.25744(17) 0.71418(13) 0.085(3) Uani 0.5 1 d G U P E 5
C63_5 C 0.1520(3) 0.27208(15) 0.71944(12) 0.081(3) Uani 0.5 1 d G U P E 5
C64_5 C 0.0692(3) 0.25516(16) 0.72588(11) 0.086(3) Uani 0.5 1 d G U P E 5
C65_5 C 0.0580(3) 0.19728(19) 0.74446(9) 0.081(3) Uani 0.5 1 d G U P E 5
C66_5 C -0.0266(3) 0.1705(2) 0.73967(10) 0.078(3) Uani 0.5 1 d G U P E 5
C67_5 C -0.0464(3) 0.1038(2) 0.73798(11) 0.071(3) Uani 0.5 1 d G U P E 5
C68_5 C 0.0166(3) 0.0830(2) 0.73750(11) 0.075(3) Uani 0.5 1 d G U P E 5
C69_5 C 0.1079(3) 0.1127(2) 0.73496(11) 0.077(3) Uani 0.5 1 d G U P E 5
C70_5 C 0.1205(3) 0.1820(2) 0.74308(9) 0.084(3) Uani 0.5 1 d G U P E 5
C1_6 C -0.1120(3) 0.1258(2) 0.57551(14) 0.097(4) Uani 0.5 1 d G U P F 6
C2_6 C -0.0514(3) 0.1179(3) 0.54702(11) 0.092(3) Uani 0.5 1 d G U P F 6
C3_6 C 0.0199(4) 0.1688(3) 0.55224(13) 0.088(3) Uani 0.5 1 d G U P F 6
C4_6 C 0.0288(4) 0.2215(2) 0.58279(16) 0.083(3) Uani 0.5 1 d G U P F 6
C5_6 C -0.0326(3) 0.2248(2) 0.60938(16) 0.084(3) Uani 0.5 1 d G U P F 6
C6_6 C -0.1079(3) 0.1795(2) 0.59970(16) 0.090(3) Uani 0.5 1 d G U P F 6
C7_6 C -0.1629(3) 0.1645(3) 0.62945(17) 0.094(3) Uani 0.5 1 d G U P F 6
C8_6 C -0.2056(2) 0.1032(3) 0.61692(17) 0.099(4) Uani 0.5 1 d G U P F 6
C9_6 C -0.1766(3) 0.0801(3) 0.57977(15) 0.101(4) Uani 0.5 1 d G U P F 6
C10_6 C -0.1630(3) 0.0268(2) 0.57135(15) 0.105(4) Uani 0.5 1 d G U P F 6
C11_6 C -0.0918(3) 0.0199(2) 0.55181(12) 0.108(4) Uani 0.5 1 d G U P F 6
C12_6 C -0.0364(3) 0.0632(2) 0.53860(10) 0.098(4) Uani 0.5 1 d G U P F 6
C13_6 C 0.0465(4) 0.0632(2) 0.53495(10) 0.097(4) Uani 0.5 1 d G U P F 6
C14_6 C 0.1147(4) 0.1147(3) 0.53691(11) 0.096(4) Uani 0.5 1 d G U P F 6
C15_6 C 0.1028(4) 0.1666(3) 0.54532(13) 0.088(3) Uani 0.5 1 d G U P F 6
C16_6 C 0.1630(4) 0.2179(2) 0.57237(16) 0.088(3) Uani 0.5 1 d G U P F 6
C17_6 C 0.1163(4) 0.2506(2) 0.59491(17) 0.091(3) Uani 0.5 1 d G U P F 6
C18_6 C 0.1426(4) 0.28037(17) 0.63457(18) 0.094(3) Uani 0.5 1 d G U P F 6
C19_6 C 0.0830(4) 0.28111(16) 0.66282(17) 0.095(3) Uani 0.5 1 d G U P F 6
C20_6 C -0.0040(4) 0.25657(19) 0.65148(17) 0.088(3) Uani 0.5 1 d G U P F 6
C21_6 C -0.0544(3) 0.2388(2) 0.68016(16) 0.092(3) Uani 0.5 1 d G U P F 6
C22_6 C -0.1358(3) 0.1938(2) 0.66918(17) 0.094(3) Uani 0.5 1 d G U P F 6
C23_6 C -0.1498(3) 0.1628(3) 0.69807(16) 0.088(3) Uani 0.5 1 d G U P F 6
C24_6 C -0.1904(3) 0.1045(3) 0.68616(17) 0.096(4) Uani 0.5 1 d G U P F 6
C25_6 C -0.2184(2) 0.0729(3) 0.64453(18) 0.097(4) Uani 0.5 1 d G U P F 6
C26_6 C -0.2053(2) 0.0192(2) 0.63620(18) 0.102(4) Uani 0.5 1 d G U P F 6
C27_6 C -0.1778(3) -0.0034(2) 0.60014(17) 0.104(4) Uani 0.5 1 d G U P F 6
C28_6 C -0.1131(3) -0.02922(17) 0.59879(17) 0.104(4) Uani 0.5 1 d G U P F 6
C29_6 C -0.0600(3) -0.01560(18) 0.56845(14) 0.106(4) Uani 0.5 1 d G U P F 6
C30_6 C 0.0247(4) -0.00818(18) 0.57180(15) 0.099(4) Uani 0.5 1 d G U P F 6
C31_6 C 0.0766(4) 0.0277(2) 0.55150(13) 0.099(4) Uani 0.5 1 d G U P F 6
C32_6 C 0.1642(3) 0.0564(2) 0.56351(14) 0.099(4) Uani 0.5 1 d G U P F 6
C33_6 C 0.1897(3) 0.1104(3) 0.55466(14) 0.097(4) Uani 0.5 1 d G U P F 6
C34_6 C 0.2479(3) 0.1597(3) 0.58072(16) 0.101(4) Uani 0.5 1 d G U P F 6
C35_6 C 0.2338(3) 0.2137(3) 0.58869(17) 0.097(4) Uani 0.5 1 d G U P F 6
C36_6 C 0.2613(3) 0.2448(2) 0.63032(18) 0.099(4) Uani 0.5 1 d G U P F 6
C37_6 C 0.2180(3) 0.27721(19) 0.65232(18) 0.103(4) Uani 0.5 1 d G U P F 6
C38_6 C 0.2025(3) 0.27444(18) 0.69206(16) 0.103(4) Uani 0.5 1 d G U P F 6
C39_6 C 0.1194(3) 0.27759(16) 0.69812(16) 0.104(4) Uani 0.5 1 d G U P F 6
C40_6 C 0.0658(3) 0.25080(19) 0.72254(13) 0.101(4) Uani 0.5 1 d G U P F 6
C41_6 C -0.0176(3) 0.2361(2) 0.71537(14) 0.093(3) Uani 0.5 1 d G U P F 6
C42_6 C -0.0764(3) 0.1890(3) 0.72673(13) 0.083(2) Uani 0.5 1 d G U P F 6
C43_6 C -0.0465(3) 0.1545(3) 0.74224(11) 0.092(3) Uani 0.5 1 d G U P F 6
C44_6 C -0.0889(3) 0.0927(3) 0.73031(14) 0.089(3) Uani 0.5 1 d G U P F 6
C45_6 C -0.1599(3) 0.0682(3) 0.70317(16) 0.092(4) Uani 0.5 1 d G U P F 6
C46_6 C -0.1684(3) 0.0152(2) 0.67204(18) 0.092(4) Uani 0.5 1 d G U P F 6
C47_6 C -0.1066(3) -0.0099(2) 0.66998(18) 0.092(3) Uani 0.5 1 d G U P F 6
C48_6 C -0.0782(3) -0.03300(17) 0.63249(18) 0.096(4) Uani 0.5 1 d G U P F 6
C49_6 C 0.0095(4) -0.02199(17) 0.63836(18) 0.094(3) Uani 0.5 1 d G U P F 6
C50_6 C 0.0623(3) -0.01093(17) 0.60820(17) 0.094(3) Uani 0.5 1 d G U P F 6
C51_6 C 0.1449(3) 0.0204(2) 0.62156(17) 0.093(3) Uani 0.5 1 d G U P F 6
C52_6 C 0.2000(3) 0.0534(2) 0.59793(17) 0.100(4) Uani 0.5 1 d G U P F 6
C53_6 C 0.2601(3) 0.1038(3) 0.62438(17) 0.105(4) Uani 0.5 1 d G U P F 6
C54_6 C 0.2843(2) 0.1559(3) 0.61652(18) 0.099(4) Uani 0.5 1 d G U P F 6
C55_6 C 0.2935(2) 0.2088(3) 0.64729(18) 0.102(4) Uani 0.5 1 d G U P F 6
C56_6 C 0.2786(2) 0.2066(2) 0.68480(17) 0.101(4) Uani 0.5 1 d G U P F 6
C57_6 C 0.2318(3) 0.2413(2) 0.70785(15) 0.100(4) Uani 0.5 1 d G U P F 6
C58_6 C 0.1803(3) 0.2077(2) 0.73050(12) 0.097(4) Uani 0.5 1 d G U P F 6
C59_6 C 0.1006(3) 0.2126(2) 0.73955(10) 0.093(4) Uani 0.5 1 d G U P F 6
C60_6 C 0.0426(3) 0.1654(3) 0.74781(10) 0.093(3) Uani 0.5 1 d G U P F 6
C61_6 C 0.0550(3) 0.1110(3) 0.73909(11) 0.087(3) Uani 0.5 1 d G U P F 6
C62_6 C -0.0260(3) 0.0659(3) 0.72769(14) 0.090(3) Uani 0.5 1 d G U P F 6
C63_6 C -0.0340(4) 0.0157(2) 0.69860(16) 0.084(3) Uani 0.5 1 d G U P F 6
C64_6 C 0.0372(4) 0.0090(2) 0.67911(17) 0.089(3) Uani 0.5 1 d G U P F 6
C65_6 C 0.1185(3) 0.0501(2) 0.69092(16) 0.087(3) Uani 0.5 1 d G U P F 6
C66_6 C 0.1757(3) 0.0513(2) 0.66206(17) 0.091(3) Uani 0.5 1 d G U P F 6
C67_6 C 0.2443(3) 0.1020(3) 0.66444(17) 0.100(4) Uani 0.5 1 d G U P F 6
C68_6 C 0.2535(2) 0.1536(3) 0.69362(16) 0.098(4) Uani 0.5 1 d G U P F 6
C69_6 C 0.1942(3) 0.1535(3) 0.72226(13) 0.094(3) Uani 0.5 1 d G U P F 6
C70_6 C 0.1288(3) 0.1033(3) 0.72203(13) 0.088(3) Uani 0.5 1 d G U P F 6
C1_7 C 0.4458(3) 0.8757(2) 0.96147(8) 0.063(3) Uani 0.5 1 d G U P G 7
C2_7 C 0.5253(3) 0.8979(2) 0.95086(9) 0.059(3) Uani 0.5 1 d G U P G 7
C3_7 C 0.5481(3) 0.9595(2) 0.95136(9) 0.067(3) Uani 0.5 1 d G U P G 7
C4_7 C 0.4815(3) 0.9830(2) 0.95490(9) 0.072(3) Uani 0.5 1 d G U P G 7
C5_7 C 0.4025(3) 0.9565(2) 0.95637(9) 0.067(3) Uani 0.5 1 d G U P G 7
C6_7 C 0.3824(3) 0.8986(2) 0.96395(8) 0.065(3) Uani 0.5 1 d G U P G 7
C7_7 C 0.3017(3) 0.8576(2) 0.95150(10) 0.062(3) Uani 0.5 1 d G U P G 7
C8_7 C 0.3166(3) 0.8000(2) 0.94077(12) 0.065(3) Uani 0.5 1 d G U P G 7
C9_7 C 0.4047(3) 0.8118(2) 0.94633(11) 0.067(3) Uani 0.5 1 d G U P G 7
C10_7 C 0.4411(3) 0.7780(2) 0.92089(13) 0.0625(19) Uani 0.5 1 d G U P G 7
C11_7 C 0.5207(3) 0.8032(2) 0.90744(13) 0.059(3) Uani 0.5 1 d G U P G 7
C12_7 C 0.5659(2) 0.8652(2) 0.92429(12) 0.055(3) Uani 0.5 1 d G U P G 7
C13_7 C 0.6220(2) 0.8867(2) 0.89944(14) 0.057(3) Uani 0.5 1 d G U P G 7
C14_7 C 0.64539(19) 0.9517(2) 0.90378(14) 0.068(3) Uani 0.5 1 d G U P G 7
C15_7 C 0.6090(2) 0.9813(2) 0.92824(12) 0.070(3) Uani 0.5 1 d G U P G 7
C16_7 C 0.5846(3) 1.02653(18) 0.91767(13) 0.074(3) Uani 0.5 1 d G U P G 7
C17_7 C 0.5101(3) 1.02696(18) 0.93207(12) 0.074(3) Uani 0.5 1 d G U P G 7
C18_7 C 0.4480(3) 1.03479(17) 0.91173(13) 0.076(3) Uani 0.5 1 d G U P G 7
C19_7 C 0.3619(3) 1.00185(19) 0.91108(13) 0.068(3) Uani 0.5 1 d G U P G 7
C20_7 C 0.3376(3) 0.9621(2) 0.93480(11) 0.067(3) Uani 0.5 1 d G U P G 7
C21_7 C 0.2596(3) 0.9180(2) 0.91974(13) 0.061(3) Uani 0.5 1 d G U P G 7
C22_7 C 0.2447(3) 0.8625(2) 0.93114(12) 0.064(3) Uani 0.5 1 d G U P G 7
C23_7 C 0.1946(2) 0.8216(2) 0.90049(14) 0.065(3) Uani 0.5 1 d G U P G 7
C24_7 C 0.2026(2) 0.7630(2) 0.88565(15) 0.071(3) Uani 0.5 1 d G U P G 7
C25_7 C 0.2676(3) 0.7566(2) 0.91057(14) 0.070(3) Uani 0.5 1 d G U P G 7
C26_7 C 0.3052(3) 0.72001(19) 0.88301(15) 0.078(3) Uani 0.5 1 d G U P G 7
C27_7 C 0.3886(3) 0.7300(2) 0.88840(14) 0.075(3) Uani 0.5 1 d G U P G 7
C28_7 C 0.4391(3) 0.72801(18) 0.85476(14) 0.072(3) Uani 0.5 1 d G U P G 7
C29_7 C 0.5193(3) 0.7733(2) 0.86740(14) 0.056(3) Uani 0.5 1 d G U P G 7
C30_7 C 0.5626(2) 0.8012(2) 0.83914(14) 0.052(3) Uani 0.5 1 d G U P G 7
C31_7 C 0.6211(2) 0.8580(2) 0.86123(14) 0.056(3) Uani 0.5 1 d G U P G 7
C32_7 C 0.6416(2) 0.8981(2) 0.83475(14) 0.062(3) Uani 0.5 1 d G U P G 7
C33_7 C 0.65957(18) 0.9531(2) 0.86632(15) 0.066(3) Uani 0.5 1 d G U P G 7
C34_7 C 0.6357(2) 0.9964(2) 0.85311(15) 0.073(3) Uani 0.5 1 d G U P G 7
C35_7 C 0.5985(3) 1.03288(17) 0.87997(15) 0.078(3) Uani 0.5 1 d G U P G 7
C36_7 C 0.5345(3) 1.04107(16) 0.85707(15) 0.072(3) Uani 0.5 1 d G U P G 7
C37_7 C 0.4605(3) 1.04180(16) 0.87251(15) 0.072(4) Uani 0.5 1 d G U P G 7
C38_7 C 0.3815(3) 1.01185(18) 0.84893(15) 0.067(3) Uani 0.5 1 d G U P G 7
C39_7 C 0.3203(3) 0.98651(19) 0.87292(14) 0.063(3) Uani 0.5 1 d G U P G 7
C40_7 C 0.2548(2) 0.9351(2) 0.85528(14) 0.059(3) Uani 0.5 1 d G U P G 7
C41_7 C 0.2198(2) 0.9032(2) 0.88416(14) 0.059(3) Uani 0.5 1 d G U P G 7
C42_7 C 0.17623(18) 0.8394(2) 0.86481(15) 0.066(3) Uani 0.5 1 d G U P G 7
C43_7 C 0.17386(18) 0.8145(2) 0.83010(15) 0.065(3) Uani 0.5 1 d G U P G 7
C44_7 C 0.1899(2) 0.7565(2) 0.81519(14) 0.068(3) Uani 0.5 1 d G U P G 7
C45_7 C 0.2016(2) 0.7335(2) 0.84698(15) 0.073(3) Uani 0.5 1 d G U P G 7
C46_7 C 0.2634(3) 0.70600(17) 0.84337(15) 0.075(3) Uani 0.5 1 d G U P G 7
C47_7 C 0.3108(3) 0.70295(16) 0.81262(14) 0.073(3) Uani 0.5 1 d G U P G 7
C48_7 C 0.3983(3) 0.71416(16) 0.81749(14) 0.070(3) Uani 0.5 1 d G U P G 7
C49_7 C 0.4402(3) 0.74601(17) 0.79095(12) 0.064(3) Uani 0.5 1 d G U P G 7
C50_7 C 0.5193(3) 0.78559(19) 0.80171(12) 0.057(3) Uani 0.5 1 d G U P G 7
C51_7 C 0.5387(3) 0.8320(2) 0.78112(11) 0.063(3) Uani 0.5 1 d G U P G 7
C52_7 C 0.6097(2) 0.8857(2) 0.80356(13) 0.065(3) Uani 0.5 1 d G U P G 7
C53_7 C 0.5789(3) 0.9272(2) 0.78736(12) 0.064(3) Uani 0.5 1 d G U P G 7
C54_7 C 0.6005(3) 0.9834(2) 0.81516(14) 0.068(3) Uani 0.5 1 d G U P G 7
C55_7 C 0.5311(3) 1.00877(19) 0.81500(14) 0.073(3) Uani 0.5 1 d G U P G 7
C56_7 C 0.4568(3) 0.9819(2) 0.79315(13) 0.064(3) Uani 0.5 1 d G U P G 7
C57_7 C 0.3801(3) 0.9827(2) 0.80982(14) 0.061(3) Uani 0.5 1 d G U P G 7
C58_7 C 0.3128(3) 0.9250(2) 0.79220(12) 0.056(3) Uani 0.5 1 d G U P G 7
C59_7 C 0.2524(2) 0.9052(2) 0.81506(13) 0.059(3) Uani 0.5 1 d G U P G 7
C60_7 C 0.2149(2) 0.8422(2) 0.80192(13) 0.059(3) Uani 0.5 1 d G U P G 7
C61_7 C 0.2547(3) 0.8113(2) 0.77529(11) 0.060(3) Uani 0.5 1 d G U P G 7
C62_7 C 0.2346(3) 0.75289(19) 0.78531(12) 0.064(3) Uani 0.5 1 d G U P G 7
C63_7 C 0.2968(3) 0.72940(17) 0.78116(11) 0.070(3) Uani 0.5 1 d G U P G 7
C64_7 C 0.3732(3) 0.75172(18) 0.76993(10) 0.065(3) Uani 0.5 1 d G U P G 7
C65_7 C 0.3936(3) 0.8054(2) 0.75588(8) 0.064(3) Uani 0.5 1 d G U P G 7
C66_7 C 0.4742(3) 0.8338(2) 0.76004(9) 0.066(3) Uani 0.5 1 d G U P G 7
C67_7 C 0.5058(3) 0.9014(2) 0.76461(10) 0.066(3) Uani 0.5 1 d G U P G 7
C68_7 C 0.4391(3) 0.9210(2) 0.76466(10) 0.057(3) Uani 0.5 1 d G U P G 7
C69_7 C 0.3542(3) 0.8931(2) 0.76566(10) 0.059(3) Uani 0.5 1 d G U P G 7
C70_7 C 0.3257(3) 0.8281(2) 0.75980(8) 0.064(3) Uani 0.5 1 d G U P G 7
C1_8 C 0.40025(17) 0.73861(12) 0.78491(4) 0.064(3) Uani 0.5 1 d G U P H 8
C2_8 C 0.48260(16) 0.77566(13) 0.78832(3) 0.061(3) Uani 0.5 1 d G U P H 8
C3_8 C 0.49506(12) 0.81635(11) 0.76771(3) 0.072(3) Uani 0.5 1 d G U P H 8
C4_8 C 0.42642(11) 0.82723(9) 0.75221(2) 0.074(3) Uani 0.5 1 d G U P H 8
C5_8 C 0.34400(11) 0.79833(10) 0.75704(3) 0.066(3) Uani 0.5 1 d G U P H 8
C6_8 C 0.33124(14) 0.74960(11) 0.76965(3) 0.071(3) Uani 0.5 1 d G U P H 8
C7_8 C 0.26123(16) 0.72999(13) 0.78966(4) 0.073(3) Uani 0.5 1 d G U P H 8
C8_8 C 0.2861(2) 0.70537(15) 0.81752(5) 0.070(3) Uani 0.5 1 d G U P H 8
C9_8 C 0.3726(2) 0.71163(14) 0.81473(5) 0.067(3) Uani 0.5 1 d G U P H 8
C10_8 C 0.4258(2) 0.72506(16) 0.84797(5) 0.062(3) Uani 0.5 1 d G U P H 8
C11_8 C 0.5079(2) 0.76532(17) 0.85307(4) 0.054(3) Uani 0.5 1 d G U P H 8
C12_8 C 0.53816(18) 0.78948(16) 0.82323(4) 0.063(3) Uani 0.5 1 d G U P H 8
C13_8 C 0.60214(16) 0.84302(17) 0.83541(3) 0.066(3) Uani 0.5 1 d G U P H 8
C14_8 C 0.61609(14) 0.88160(16) 0.81254(3) 0.076(3) Uani 0.5 1 d G U P H 8
C15_8 C 0.56392(12) 0.86851(13) 0.77944(3) 0.073(3) Uani 0.5 1 d G U P H 8
C16_8 C 0.53829(13) 0.91294(10) 0.77108(3) 0.073(3) Uani 0.5 1 d G U P H 8
C17_8 C 0.45253(13) 0.88662(9) 0.75456(3) 0.073(3) Uani 0.5 1 d G U P H 8
C18_8 C 0.39830(16) 0.91759(9) 0.76416(4) 0.072(3) Uani 0.5 1 d G U P H 8
C19_8 C 0.31585(15) 0.88945(11) 0.77179(4) 0.064(3) Uani 0.5 1 d G U P H 8
C20_8 C 0.28632(13) 0.83040(12) 0.76689(3) 0.068(3) Uani 0.5 1 d G U P H 8
C21_8 C 0.22045(14) 0.81217(15) 0.78897(4) 0.068(3) Uani 0.5 1 d G U P H 8
C22_8 C 0.20624(15) 0.76022(15) 0.79905(4) 0.073(3) Uani 0.5 1 d G U P H 8
C23_8 C 0.17374(17) 0.76791(18) 0.83686(5) 0.066(3) Uani 0.5 1 d G U P H 8
C24_8 C 0.1979(2) 0.74488(18) 0.86410(5) 0.070(3) Uani 0.5 1 d G U P H 8
C25_8 C 0.2557(2) 0.71305(17) 0.85397(5) 0.073(3) Uani 0.5 1 d G U P H 8
C26_8 C 0.3109(3) 0.72654(18) 0.88854(5) 0.072(3) Uani 0.5 1 d G U P H 8
C27_8 C 0.3939(3) 0.73250(18) 0.88589(5) 0.067(3) Uani 0.5 1 d G U P H 8
C28_8 C 0.4567(3) 0.7785(2) 0.91388(4) 0.0625(19) Uani 0.5 1 d G U P H 8
C29_8 C 0.5273(2) 0.79882(19) 0.89361(4) 0.054(3) Uani 0.5 1 d G U P H 8
C30_8 C 0.5774(2) 0.8567(2) 0.90557(3) 0.061(3) Uani 0.5 1 d G U P H 8
C31_8 C 0.62145(18) 0.87645(19) 0.87626(3) 0.068(3) Uani 0.5 1 d G U P H 8
C32_8 C 0.64807(18) 0.93584(18) 0.87885(4) 0.080(3) Uani 0.5 1 d G U P H 8
C33_8 C 0.64536(16) 0.93965(16) 0.83919(4) 0.076(3) Uani 0.5 1 d G U P H 8
C34_8 C 0.62095(18) 0.98251(14) 0.83192(4) 0.074(3) Uani 0.5 1 d G U P H 8
C35_8 C 0.56529(17) 0.96784(11) 0.79664(4) 0.070(3) Uani 0.5 1 d G U P H 8
C36_8 C 0.5078(2) 0.99977(10) 0.80633(5) 0.071(3) Uani 0.5 1 d G U P H 8
C37_8 C 0.4257(2) 0.97474(10) 0.79013(5) 0.074(3) Uani 0.5 1 d G U P H 8
C38_8 C 0.3610(2) 0.98241(12) 0.81463(5) 0.065(3) Uani 0.5 1 d G U P H 8
C39_8 C 0.29195(19) 0.92913(14) 0.80279(5) 0.060(3) Uani 0.5 1 d G U P H 8
C40_8 C 0.23964(19) 0.91152(16) 0.82960(5) 0.061(3) Uani 0.5 1 d G U P H 8
C41_8 C 0.19752(16) 0.85168(17) 0.81978(4) 0.063(3) Uani 0.5 1 d G U P H 8
C42_8 C 0.16896(17) 0.82519(19) 0.84977(5) 0.072(3) Uani 0.5 1 d G U P H 8
C43_8 C 0.1878(2) 0.8568(2) 0.88887(5) 0.065(3) Uani 0.5 1 d G U P H 8
C44_8 C 0.2119(2) 0.8331(2) 0.91716(4) 0.067(3) Uani 0.5 1 d G U P H 8
C45_8 C 0.2178(2) 0.7787(2) 0.90517(5) 0.069(3) Uani 0.5 1 d G U P H 8
C46_8 C 0.2871(2) 0.7675(2) 0.92068(4) 0.069(3) Uani 0.5 1 d G U P H 8
C47_8 C 0.3483(2) 0.8110(2) 0.94726(4) 0.065(3) Uani 0.5 1 d G U P H 8
C48_8 C 0.4344(2) 0.8168(2) 0.94387(3) 0.062(3) Uani 0.5 1 d G U P H 8
C49_8 C 0.4813(2) 0.8769(2) 0.95465(3) 0.064(3) Uani 0.5 1 d G U P H 8
C50_8 C 0.5536(2) 0.8973(2) 0.93697(3) 0.067(3) Uani 0.5 1 d G U P H 8
C51_8 C 0.5760(2) 0.95451(19) 0.93739(3) 0.075(3) Uani 0.5 1 d G U P H 8
C52_8 C 0.6255(2) 0.97408(18) 0.90875(4) 0.080(3) Uani 0.5 1 d G U P H 8
C53_8 C 0.6002(2) 1.01811(17) 0.90068(4) 0.074(3) Uani 0.5 1 d G U P H 8
C54_8 C 0.5964(2) 1.02188(14) 0.86299(5) 0.075(3) Uani 0.5 1 d G U P H 8
C55_8 C 0.5276(2) 1.03320(12) 0.84734(5) 0.068(3) Uani 0.5 1 d G U P H 8
C56_8 C 0.4645(3) 1.04010(13) 0.87040(5) 0.066(3) Uani 0.5 1 d G U P H 8
C57_8 C 0.3795(3) 1.01367(14) 0.85346(5) 0.065(3) Uani 0.5 1 d G U P H 8
C58_8 C 0.3306(2) 0.99455(16) 0.88251(5) 0.061(3) Uani 0.5 1 d G U P H 8
C59_8 C 0.2593(2) 0.94518(18) 0.87111(5) 0.059(3) Uani 0.5 1 d G U P H 8
C60_8 C 0.2357(2) 0.91698(19) 0.89982(5) 0.063(3) Uani 0.5 1 d G U P H 8
C61_8 C 0.2898(2) 0.9305(2) 0.93428(4) 0.064(3) Uani 0.5 1 d G U P H 8
C62_8 C 0.2760(2) 0.8788(2) 0.94503(4) 0.064(3) Uani 0.5 1 d G U P H 8
C63_8 C 0.3424(2) 0.8682(2) 0.95978(3) 0.067(3) Uani 0.5 1 d G U P H 8
C64_8 C 0.4240(2) 0.9083(2) 0.96445(2) 0.068(3) Uani 0.5 1 d G U P H 8
C65_8 C 0.4390(2) 0.96086(19) 0.95688(3) 0.072(3) Uani 0.5 1 d G U P H 8
C66_8 C 0.5192(2) 0.98613(19) 0.94734(3) 0.072(3) Uani 0.5 1 d G U P H 8
C67_8 C 0.5336(2) 1.02498(17) 0.92479(4) 0.073(3) Uani 0.5 1 d G U P H 8
C68_8 C 0.4677(3) 1.03572(16) 0.90975(5) 0.069(3) Uani 0.5 1 d G U P H 8
C69_8 C 0.3846(3) 1.00793(17) 0.91718(5) 0.067(3) Uani 0.5 1 d G U P H 8
C70_8 C 0.3694(2) 0.97216(19) 0.94112(4) 0.071(3) Uani 0.5 1 d G U P H 8
Ni1_9 Ni 0.38148(5) 0.74151(4) 0.57680(2) 0.0189(3) Uani 1 1 d G . . H 9
N1_9 N 0.48529(6) 0.79440(5) 0.56804(3) 0.0205(15) Uani 1 1 d G . . H 9
N2_9 N 0.43572(9) 0.69225(5) 0.58057(3) 0.0285(17) Uani 1 1 d G . . H 9
N3_9 N 0.28298(6) 0.69026(5) 0.58267(3) 0.0248(16) Uani 1 1 d G . . H 9
N4_9 N 0.32465(9) 0.78818(6) 0.57035(3) 0.0254(16) Uani 1 1 d G . . H 9
C71_9 C 0.50016(11) 0.84276(6) 0.56097(4) 0.029(2) Uani 1 1 d G . . H 9
C72_9 C 0.58343(13) 0.86961(8) 0.55459(5) 0.038(2) Uani 1 1 d G . . H 9
C73_9 C 0.62538(8) 0.83086(11) 0.55916(4) 0.025(2) Uani 1 1 d G . . H 9
C74_9 C 0.56046(5) 0.78549(9) 0.56715(3) 0.0231(19) Uani 1 1 d G . . H 9
C75_9 C 0.58146(7) 0.74160(11) 0.57250(4) 0.0247(19) Uani 1 1 d G . . H 9
H75_9 H 0.636998 0.741848 0.571047 0.030 Uiso 1 1 calc R U . H 9
C76_9 C 0.5214(4) 0.6955(3) 0.5802(2) 0.0215(19) Uani 1 1 d . . . H 9
C77_9 C 0.5401(5) 0.6467(4) 0.5839(2) 0.027(2) Uani 1 1 d . . . H 9
C78_9 C 0.4667(5) 0.6091(3) 0.5872(2) 0.027(2) Uani 1 1 d . . . H 9
C79_9 C 0.4053(5) 0.6364(3) 0.5857(2) 0.023(2) Uani 1 1 d . . . H 9
C80_9 C 0.3221(5) 0.6098(3) 0.5882(2) 0.025(2) Uani 1 1 d . . . H 9
H80_9 H 0.305512 0.572957 0.591287 0.031 Uiso 1 1 calc R U . H 9
C81_9 C 0.2619(4) 0.6360(3) 0.5865(2) 0.023(2) Uani 1 1 d . . . H 9
C82_9 C 0.1765(5) 0.6068(3) 0.5881(2) 0.026(2) Uani 1 1 d . . . H 9
C83_9 C 0.1364(5) 0.6445(3) 0.5857(2) 0.025(2) Uani 1 1 d . . . H 9
C84_9 C 0.1993(4) 0.6938(3) 0.5823(2) 0.0245(19) Uani 1 1 d . . . H 9
C85_9 C 0.1832(5) 0.7400(3) 0.57690(19) 0.0192(18) Uani 1 1 d . . . H 9
H85_9 H 0.127978 0.740575 0.577843 0.023 Uiso 1 1 calc R U . H 9
C86_9 C 0.2413(5) 0.7851(3) 0.5703(2) 0.0219(19) Uani 1 1 d . . . H 9
C87_9 C 0.2213(5) 0.8320(4) 0.5627(2) 0.030(2) Uani 1 1 d . . . H 9
C88_9 C 0.2936(5) 0.8683(3) 0.5577(2) 0.030(2) Uani 1 1 d . . . H 9
C89_9 C 0.3548(5) 0.8425(4) 0.5627(2) 0.029(2) Uani 1 1 d . . . H 9
C90_9 C 0.4380(5) 0.8683(4) 0.5586(2) 0.031(2) Uani 1 1 d . . . H 9
H90_9 H 0.453683 0.904183 0.553986 0.038 Uiso 1 1 calc R U . H 9
C91_9 C 0.6205(5) 0.9233(4) 0.5453(3) 0.044(2) Uani 1 1 d . . . H 9
H91A_9 H 0.673173 0.945349 0.562299 0.053 Uiso 1 1 calc R U . H 9
H91B_9 H 0.582832 0.946157 0.551466 0.053 Uiso 1 1 calc R U . H 9
C92_9 C 0.6372(8) 0.9143(5) 0.5028(3) 0.110(5) Uani 1 1 d . . . H 9
H92A_9 H 0.670057 0.950674 0.499548 0.164 Uiso 1 1 calc R U . H 9
H92B_9 H 0.584623 0.899200 0.486027 0.164 Uiso 1 1 calc R U . H 9
H92C_9 H 0.667774 0.887167 0.495290 0.164 Uiso 1 1 calc R U . H 9
C93_9 C 0.7111(4) 0.8345(4) 0.5534(2) 0.038(2) Uani 1 1 d . . . H 9
H93A_9 H 0.735077 0.825250 0.574786 0.046 Uiso 1 1 calc R U . H 9
H93B_9 H 0.743326 0.874076 0.554901 0.046 Uiso 1 1 calc R U . H 9
C94_9 C 0.7188(5) 0.7947(4) 0.5145(2) 0.049(3) Uani 1 1 d . . . H 9
H94A_9 H 0.777270 0.799449 0.511572 0.074 Uiso 1 1 calc R U . H 9
H94B_9 H 0.694665 0.803472 0.493200 0.074 Uiso 1 1 calc R U . H 9
H94C_9 H 0.689330 0.755314 0.513376 0.074 Uiso 1 1 calc R U . H 9
C95_9 C 0.6239(4) 0.6400(4) 0.5840(2) 0.037(2) Uani 1 1 d . . . H 9
H95A_9 H 0.624743 0.612676 0.598189 0.045 Uiso 1 1 calc R U . H 9
H95B_9 H 0.665377 0.677103 0.598422 0.045 Uiso 1 1 calc R U . H 9
C96_9 C 0.6479(5) 0.6192(4) 0.5432(3) 0.067(3) Uani 1 1 d . . . H 9
H96A_9 H 0.705490 0.619981 0.544907 0.100 Uiso 1 1 calc R U . H 9
H96B_9 H 0.641928 0.643929 0.528135 0.100 Uiso 1 1 calc R U . H 9
H96C_9 H 0.611840 0.580118 0.530081 0.100 Uiso 1 1 calc R U . H 9
C97_9 C 0.4476(5) 0.5498(3) 0.5899(2) 0.034(2) Uani 1 1 d . . . H 9
H97A_9 H 0.404835 0.543674 0.608118 0.040 Uiso 1 1 calc R U . H 9
H97B_9 H 0.498004 0.546180 0.601040 0.040 Uiso 1 1 calc R U . H 9
C98_9 C 0.4164(5) 0.5032(4) 0.5496(3) 0.055(3) Uani 1 1 d . . . H 9
H98A_9 H 0.409394 0.465759 0.552616 0.082 Uiso 1 1 calc R U . H 9
H98B_9 H 0.456938 0.510373 0.530995 0.082 Uiso 1 1 calc R U . H 9
H98C_9 H 0.363352 0.503883 0.539755 0.082 Uiso 1 1 calc R U . H 9
C99_9 C 0.1386(5) 0.5476(3) 0.5908(2) 0.035(2) Uani 1 1 d . . . H 9
H99A_9 H 0.087044 0.545201 0.603596 0.042 Uiso 1 1 calc R U . H 9
H99B_9 H 0.177286 0.539723 0.607331 0.042 Uiso 1 1 calc R U . H 9
C100_9 C 0.1192(6) 0.5028(3) 0.5501(3) 0.057(3) Uani 1 1 d . . . H 9
H10A_9 H 0.099731 0.464653 0.553025 0.085 Uiso 1 1 calc R U . H 9
H10B_9 H 0.169323 0.507152 0.536631 0.085 Uiso 1 1 calc R U . H 9
H10C_9 H 0.076197 0.507905 0.534798 0.085 Uiso 1 1 calc R U . H 9
C101_9 C 0.0450(4) 0.6359(4) 0.5849(2) 0.033(2) Uani 1 1 d . . . H 9
H10D_9 H 0.036885 0.672294 0.599543 0.040 Uiso 1 1 calc R U . H 9
H10E_9 H 0.019210 0.607713 0.598504 0.040 Uiso 1 1 calc R U . H 9
C102_9 C 0.0020(5) 0.6154(4) 0.5437(2) 0.048(3) Uani 1 1 d . . . H 9
H10F_9 H -0.057449 0.608511 0.544862 0.072 Uiso 1 1 calc R U . H 9
H10G_9 H 0.011375 0.580060 0.528827 0.072 Uiso 1 1 calc R U . H 9
H10H_9 H 0.024276 0.644520 0.530828 0.072 Uiso 1 1 calc R U . H 9
C103_9 C 0.1351(5) 0.8343(4) 0.5578(2) 0.040(2) Uani 1 1 d . . . H 9
H10I_9 H 0.137964 0.873983 0.561003 0.048 Uiso 1 1 calc R U . H 9
H10J_9 H 0.103555 0.822213 0.578514 0.048 Uiso 1 1 calc R U . H 9
C104_9 C 0.0900(5) 0.7961(4) 0.5178(3) 0.060(3) Uani 1 1 d . . . H 9
H10K_9 H 0.033909 0.798100 0.515954 0.091 Uiso 1 1 calc R U . H 9
H10L_9 H 0.087232 0.756784 0.514502 0.091 Uiso 1 1 calc R U . H 9
H10M_9 H 0.119890 0.808926 0.497247 0.091 Uiso 1 1 calc R U . H 9
C105_9 C 0.3061(5) 0.9226(4) 0.5483(3) 0.045(3) Uani 1 1 d . . . H 9
H10N_9 H 0.361972 0.949484 0.559468 0.054 Uiso 1 1 calc R U . H 9
H10O_9 H 0.265009 0.940337 0.560253 0.054 Uiso 1 1 calc R U . H 9
C106_9 C 0.2966(7) 0.9109(5) 0.5034(3) 0.082(4) Uani 1 1 d . . . H 9
H10P_9 H 0.313057 0.947159 0.497603 0.122 Uiso 1 1 calc R U . H 9
H10Q_9 H 0.238859 0.889434 0.492887 0.122 Uiso 1 1 calc R U . H 9
H10R_9 H 0.332004 0.888758 0.491142 0.122 Uiso 1 1 calc R U . H 9
Ni2_10 Ni 0.09730(5) 0.24211(4) 0.82748(3) 0.0171(3) Uani 1 1 d . . . I 10
N5_10 N 0.0431(3) 0.2951(3) 0.81988(16) 0.0196(15) Uani 1 1 d . . . I 10
N6_10 N 0.2040(3) 0.2930(2) 0.82049(16) 0.0172(14) Uani 1 1 d . . . I 10
N7_10 N 0.1501(3) 0.1876(2) 0.83277(16) 0.0175(15) Uani 1 1 d . . . I 10
N8_10 N -0.0108(3) 0.1897(3) 0.83227(16) 0.0209(15) Uani 1 1 d . . . I 10
C71_10 C -0.0406(4) 0.2884(3) 0.8182(2) 0.0206(19) Uani 1 1 d . . . I 10
C72_10 C -0.0566(5) 0.3355(3) 0.8097(2) 0.024(2) Uani 1 1 d . . . I 10
C73_10 C 0.0176(5) 0.3720(3) 0.8068(2) 0.028(2) Uani 1 1 d . . . I 10
C74_10 C 0.0791(5) 0.3466(3) 0.8132(2) 0.0211(19) Uani 1 1 d . . . I 10
C75_10 C 0.1620(4) 0.3704(3) 0.8106(2) 0.024(2) Uani 1 1 d . . . I 10
H75_10 H 0.180140 0.406295 0.806125 0.028 Uiso 1 1 calc R U . I 10
C76_10 C 0.2212(4) 0.3444(3) 0.8141(2) 0.0236(19) Uani 1 1 d . . . I 10
C77_10 C 0.3073(5) 0.3681(4) 0.8092(2) 0.032(2) Uani 1 1 d . . . I 10
C78_10 C 0.3438(4) 0.3296(3) 0.8128(2) 0.0222(19) Uani 1 1 d . . . I 10
C79_10 C 0.2792(4) 0.2841(3) 0.8204(2) 0.0188(18) Uani 1 1 d . . . I 10
C80_10 C 0.2924(4) 0.2370(3) 0.8259(2) 0.0211(18) Uani 1 1 d . . . I 10
H80_10 H 0.347297 0.235662 0.825340 0.025 Uiso 1 1 calc R U . I 10
C81_10 C 0.2333(4) 0.1923(3) 0.8321(2) 0.0212(19) Uani 1 1 d . . . I 10
C82_10 C 0.2484(5) 0.1429(3) 0.8364(2) 0.025(2) Uani 1 1 d . . . I 10
C83_10 C 0.1736(5) 0.1064(3) 0.8397(2) 0.024(2) Uani 1 1 d . . . I 10
C84_10 C 0.1140(4) 0.1351(3) 0.8378(2) 0.0186(18) Uani 1 1 d . . . I 10
C85_10 C 0.0299(5) 0.1109(3) 0.8397(2) 0.025(2) Uani 1 1 d . . . I 10
H85_10 H 0.011475 0.074410 0.843293 0.030 Uiso 1 1 calc R U . I 10
C86_10 C -0.0279(4) 0.1365(3) 0.8368(2) 0.0190(18) Uani 1 1 d . . . I 10
C87_10 C -0.1140(4) 0.1106(3) 0.8378(2) 0.025(2) Uani 1 1 d . . . I 10
C88_10 C -0.1521(4) 0.1484(3) 0.8343(2) 0.0225(19) Uani 1 1 d . . . I 10
C89_10 C -0.0864(4) 0.1975(3) 0.8303(2) 0.0227(19) Uani 1 1 d . . . I 10
C90_10 C -0.1007(5) 0.2436(3) 0.8243(2) 0.0231(19) Uani 1 1 d . . . I 10
H90_10 H -0.155776 0.244571 0.824302 0.028 Uiso 1 1 calc R U . I 10
C91_10 C -0.1406(4) 0.3382(3) 0.8030(2) 0.032(2) Uani 1 1 d . . . I 10
H91C_10 H -0.136386 0.377467 0.804096 0.038 Uiso 1 1 calc R U . I 10
H91D_10 H -0.173227 0.328927 0.824245 0.038 Uiso 1 1 calc R U . I 10
C92_10 C -0.1862(5) 0.2968(4) 0.7632(2) 0.049(3) Uani 1 1 d . . . I 10
H92D_10 H -0.242381 0.298491 0.760704 0.074 Uiso 1 1 calc R U . I 10
H92E_10 H -0.188878 0.258002 0.761604 0.074 Uiso 1 1 calc R U . I 10
H92F_10 H -0.156403 0.307607 0.741990 0.074 Uiso 1 1 calc R U . I 10
C93_10 C 0.0344(5) 0.4256(4) 0.7965(3) 0.043(2) Uani 1 1 d . . . I 10
H93C_10 H 0.090542 0.451442 0.808263 0.051 Uiso 1 1 calc R U . I 10
H93D_10 H -0.005745 0.444717 0.807720 0.051 Uiso 1 1 calc R U . I 10
C94_10 C 0.0283(7) 0.4144(5) 0.7520(3) 0.093(4) Uani 1 1 d . . . I 10
H94D_10 H 0.044548 0.450719 0.746374 0.139 Uiso 1 1 calc R U . I 10
H94E_10 H -0.028773 0.392191 0.740565 0.139 Uiso 1 1 calc R U . I 10
H94F_10 H 0.065153 0.393004 0.740515 0.139 Uiso 1 1 calc R U . I 10
C95_10 C 0.3479(5) 0.4236(3) 0.8011(3) 0.041(2) Uani 1 1 d . . . I 10
H95C_10 H 0.315681 0.449584 0.811259 0.049 Uiso 1 1 calc R U . I 10
H95D_10 H 0.404061 0.441664 0.815421 0.049 Uiso 1 1 calc R U . I 10
C96_10 C 0.3544(7) 0.4166(5) 0.7583(3) 0.092(4) Uani 1 1 d . . . I 10
H96D_10 H 0.380077 0.453937 0.754855 0.139 Uiso 1 1 calc R U . I 10
H96E_10 H 0.299001 0.398874 0.743935 0.139 Uiso 1 1 calc R U . I 10
H96F_10 H 0.388289 0.392281 0.748301 0.139 Uiso 1 1 calc R U . I 10
C97_10 C 0.4300(4) 0.3300(4) 0.8070(2) 0.033(2) Uani 1 1 d . . . I 10
H97C_10 H 0.449947 0.316359 0.827113 0.039 Uiso 1 1 calc R U . I 10
H97D_10 H 0.466122 0.369535 0.810936 0.039 Uiso 1 1 calc R U . I 10
C98_10 C 0.4372(5) 0.2929(4) 0.7666(2) 0.055(3) Uani 1 1 d . . . I 10
H98D_10 H 0.495019 0.294979 0.764215 0.082 Uiso 1 1 calc R U . I 10
H98E_10 H 0.417949 0.306313 0.746623 0.082 Uiso 1 1 calc R U . I 10
H98F_10 H 0.403145 0.253370 0.762958 0.082 Uiso 1 1 calc R U . I 10
C99_10 C 0.3304(4) 0.1333(3) 0.8353(2) 0.033(2) Uani 1 1 d . . . I 10
H99C_10 H 0.329440 0.105287 0.849086 0.039 Uiso 1 1 calc R U . I 10
H99D_10 H 0.373639 0.169505 0.849768 0.039 Uiso 1 1 calc R U . I 10
C100_10 C 0.3537(5) 0.1122(4) 0.7946(2) 0.050(3) Uani 1 1 d . . . I 10
H10S_10 H 0.409647 0.109870 0.796230 0.074 Uiso 1 1 calc R U . I 10
H10T_10 H 0.352042 0.138586 0.780142 0.074 Uiso 1 1 calc R U . I 10
H10U_10 H 0.314568 0.074382 0.780883 0.074 Uiso 1 1 calc R U . I 10
C101_10 C 0.1530(4) 0.0472(3) 0.8427(2) 0.027(2) Uani 1 1 d . . . I 10
H10V_10 H 0.108258 0.041105 0.859863 0.033 Uiso 1 1 calc R U . I 10
H10W_10 H 0.202150 0.043651 0.854999 0.033 Uiso 1 1 calc R U . I 10
C102_10 C 0.1255(5) 0.0013(4) 0.8029(3) 0.053(3) Uani 1 1 d . . . I 10
H10X_10 H 0.124489 -0.035366 0.805627 0.079 Uiso 1 1 calc R U . I 10
H10Y_10 H 0.164382 0.011134 0.784184 0.079 Uiso 1 1 calc R U . I 10
H10Z_10 H 0.070096 -0.001510 0.793372 0.079 Uiso 1 1 calc R U . I 10
C103_10 C -0.1538(5) 0.0523(3) 0.8407(2) 0.033(2) Uani 1 1 d . . . I 10
H11A_10 H -0.207102 0.050295 0.851853 0.039 Uiso 1 1 calc R U . I 10
H11B_10 H -0.117824 0.044815 0.858753 0.039 Uiso 1 1 calc R U . I 10
C104_10 C -0.1693(5) 0.0067(3) 0.8007(3) 0.055(3) Uani 1 1 d . . . I 10
H11C_10 H -0.196367 -0.030862 0.803633 0.082 Uiso 1 1 calc R U . I 10
H11D_10 H -0.116450 0.007673 0.790005 0.082 Uiso 1 1 calc R U . I 10
H11E_10 H -0.204950 0.014019 0.782748 0.082 Uiso 1 1 calc R U . I 10
C105_10 C -0.2415(4) 0.1424(4) 0.8325(2) 0.036(2) Uani 1 1 d . . . I 10
H11F_10 H -0.247294 0.179958 0.846096 0.043 Uiso 1 1 calc R U . I 10
H11G_10 H -0.269475 0.115931 0.846897 0.043 Uiso 1 1 calc R U . I 10
C106_10 C -0.2854(5) 0.1209(4) 0.7913(3) 0.058(3) Uani 1 1 d . . . I 10
H11H_10 H -0.344777 0.114277 0.792693 0.087 Uiso 1 1 calc R U . I 10
H11I_10 H -0.276469 0.085245 0.776796 0.087 Uiso 1 1 calc R U . I 10
H11J_10 H -0.263407 0.149381 0.777894 0.087 Uiso 1 1 calc R U . I 10
Ni3_11 Ni 0.34501(5) 0.75907(4) 0.67266(3) 0.0182(3) Uani 1 1 d . . . J 11
N9_11 N 0.4034(3) 0.7078(3) 0.67925(16) 0.0173(15) Uani 1 1 d . . . J 11
N10_11 N 0.2410(3) 0.7062(2) 0.68082(16) 0.0182(15) Uiso 1 1 d . . . J 11
N11_11 N 0.2866(3) 0.8115(3) 0.66882(16) 0.0213(15) Uani 1 1 d . . . J 11
N12_11 N 0.4486(3) 0.8132(3) 0.66658(15) 0.0167(14) Uani 1 1 d . . . J 11
C71_11 C 0.4865(4) 0.7172(3) 0.67986(19) 0.0192(18) Uani 1 1 d . . . J 11
C72_11 C 0.5071(5) 0.6702(3) 0.6873(2) 0.026(2) Uani 1 1 d . . . J 11
C73_11 C 0.4349(5) 0.6320(3) 0.6910(2) 0.027(2) Uani 1 1 d . . . J 11
C74_11 C 0.3715(5) 0.6562(3) 0.6859(2) 0.0224(19) Uani 1 1 d . . . J 11
C75_11 C 0.2890(5) 0.6302(3) 0.6894(2) 0.027(2) Uani 1 1 d . . . J 11
H75_11 H 0.272893 0.593822 0.693149 0.033 Uiso 1 1 calc R U . J 11
C76_11 C 0.2287(4) 0.6560(3) 0.6875(2) 0.0234(19) Uani 1 1 d . . . J 11
C77_11 C 0.1433(5) 0.6298(3) 0.6934(2) 0.030(2) Uani 1 1 d . . . J 11
C78_11 C 0.1041(4) 0.6672(3) 0.6909(2) 0.0219(19) Uani 1 1 d . . . J 11
C79_11 C 0.1650(4) 0.7134(3) 0.6824(2) 0.0204(18) Uiso 1 1 d . . . J 11
C80_11 C 0.1468(4) 0.7583(3) 0.6773(2) 0.0250(19) Uani 1 1 d . . . J 11
H80_11 H 0.090967 0.757621 0.678131 0.030 Uiso 1 1 calc R U . J 11
C81_11 C 0.2041(4) 0.8050(3) 0.67085(19) 0.0178(18) Uani 1 1 d . . . J 11
C82_11 C 0.1851(5) 0.8542(4) 0.6669(2) 0.026(2) Uani 1 1 d . . . J 11
C83_11 C 0.2581(5) 0.8915(3) 0.6622(2) 0.028(2) Uani 1 1 d . . . J 11
C84_11 C 0.3197(5) 0.8637(3) 0.6634(2) 0.0213(19) Uani 1 1 d . . . J 11
C85_11 C 0.4019(5) 0.8901(3) 0.6600(2) 0.026(2) Uani 1 1 d . . . J 11
H85_11 H 0.417215 0.926492 0.656210 0.031 Uiso 1 1 calc R U . J 11
C86_11 C 0.4627(4) 0.8658(3) 0.6619(2) 0.0212(19) Uani 1 1 d . . . J 11
C87_11 C 0.5493(4) 0.8946(3) 0.6601(2) 0.0224(19) Uani 1 1 d . . . J 11
C88_11 C 0.5891(4) 0.8572(3) 0.6634(2) 0.024(2) Uani 1 1 d . . . J 11
C89_11 C 0.5267(4) 0.8084(3) 0.6676(2) 0.0170(18) Uani 1 1 d . . . J 11
C90_11 C 0.5448(4) 0.7627(3) 0.67382(19) 0.0202(18) Uani 1 1 d . . . J 11
H90_11 H 0.600563 0.763181 0.673820 0.024 Uiso 1 1 calc R U . J 11
C91_11 C 0.5943(5) 0.6696(4) 0.6932(2) 0.040(2) Uani 1 1 d . . . J 11
H91E_11 H 0.626288 0.681964 0.672643 0.048 Uiso 1 1 calc R U . J 11
H91F_11 H 0.592814 0.630227 0.690269 0.048 Uiso 1 1 calc R U . J 11
C92_11 C 0.6377(5) 0.7089(4) 0.7338(3) 0.053(3) Uani 1 1 d . . . J 11
H92G_11 H 0.694042 0.707622 0.736462 0.080 Uiso 1 1 calc R U . J 11
H92H_11 H 0.606919 0.696138 0.754139 0.080 Uiso 1 1 calc R U . J 11
H92I_11 H 0.639760 0.747972 0.736599 0.080 Uiso 1 1 calc R U . J 11
C93_11 C 0.4233(5) 0.5777(3) 0.6997(3) 0.041(2) Uani 1 1 d . . . J 11
H93E_11 H 0.463067 0.559693 0.686273 0.049 Uiso 1 1 calc R U . J 11
H93F_11 H 0.366811 0.551330 0.689155 0.049 Uiso 1 1 calc R U . J 11
C94_11 C 0.4360(7) 0.5870(5) 0.7433(3) 0.092(4) Uani 1 1 d . . . J 11
H94G_11 H 0.420988 0.550126 0.748099 0.138 Uiso 1 1 calc R U . J 11
H94H_11 H 0.401094 0.608570 0.757002 0.138 Uiso 1 1 calc R U . J 11
H94I_11 H 0.494174 0.608441 0.753081 0.138 Uiso 1 1 calc R U . J 11
C95_11 C 0.1079(5) 0.5752(3) 0.7026(2) 0.040(2) Uani 1 1 d . . . J 11
H95E_11 H 0.142022 0.550537 0.692452 0.048 Uiso 1 1 calc R U . J 11
H95F_11 H 0.051447 0.555252 0.688735 0.048 Uiso 1 1 calc R U . J 11
C96_11 C 0.1039(7) 0.5835(6) 0.7462(4) 0.110(4) Uiso 1 1 d . . . J 11
H96G_11 H 0.078351 0.546525 0.750302 0.166 Uiso 1 1 calc R U . J 11
H96H_11 H 0.070715 0.608270 0.756555 0.166 Uiso 1 1 calc R U . J 11
H96I_11 H 0.159885 0.601149 0.759949 0.166 Uiso 1 1 calc R U . J 11
C97_11 C 0.0162(4) 0.6644(4) 0.6971(2) 0.037(2) Uani 1 1 d . . . J 11
H97E_11 H -0.017199 0.624712 0.694635 0.045 Uiso 1 1 calc R U . J 11
H97F_11 H -0.006877 0.675398 0.676372 0.045 Uiso 1 1 calc R U . J 11
C98_11 C 0.0090(5) 0.7030(4) 0.7368(2) 0.053(3) Uani 1 1 d . . . J 11
H98G_11 H -0.049077 0.700392 0.739232 0.080 Uiso 1 1 calc R U . J 11
H98H_11 H 0.042018 0.742377 0.739514 0.080 Uiso 1 1 calc R U . J 11
H98I_11 H 0.029258 0.691197 0.757518 0.080 Uiso 1 1 calc R U . J 11
C99_11 C 0.1006(5) 0.8602(4) 0.6678(2) 0.035(2) Uani 1 1 d . . . J 11
H99E_11 H 0.059176 0.822919 0.653665 0.042 Uiso 1 1 calc R U . J 11
H99F_11 H 0.098096 0.887450 0.653808 0.042 Uiso 1 1 calc R U . J 11
C100_11 C 0.0788(5) 0.8807(4) 0.7090(3) 0.061(3) Uiso 1 1 d . . . J 11
H11K_11 H 0.023918 0.884910 0.708054 0.091 Uiso 1 1 calc R U . J 11
H11L_11 H 0.119810 0.917545 0.723145 0.091 Uiso 1 1 calc R U . J 11
H11M_11 H 0.078595 0.852977 0.722555 0.091 Uiso 1 1 calc R U . J 11
C101_11 C 0.2753(5) 0.9500(3) 0.6596(2) 0.035(2) Uani 1 1 d . . . J 11
H11N_11 H 0.223985 0.953285 0.649035 0.042 Uiso 1 1 calc R U . J 11
H11O_11 H 0.317083 0.956592 0.641061 0.042 Uiso 1 1 calc R U . J 11
C102_11 C 0.3070(5) 0.9961(4) 0.6997(2) 0.050(3) Uani 1 1 d . . . J 11
H11P_11 H 0.324078 1.033860 0.696141 0.075 Uiso 1 1 calc R U . J 11
H11Q_11 H 0.354244 0.990568 0.711595 0.075 Uiso 1 1 calc R U . J 11
H11R_11 H 0.262687 0.993332 0.716990 0.075 Uiso 1 1 calc R U . J 11
C103_11 C 0.5853(4) 0.9535(3) 0.6575(2) 0.032(2) Uani 1 1 d . . . J 11
H11S_11 H 0.546068 0.960696 0.640762 0.039 Uiso 1 1 calc R U . J 11
H11T_11 H 0.637138 0.956744 0.644872 0.039 Uiso 1 1 calc R U . J 11
C104_11 C 0.6033(5) 0.9985(3) 0.6979(3) 0.052(3) Uani 1 1 d . . . J 11
H11U_11 H 0.624090 1.036534 0.694917 0.078 Uiso 1 1 calc R U . J 11
H11V_11 H 0.645055 0.993145 0.713890 0.078 Uiso 1 1 calc R U . J 11
H11W_11 H 0.552449 0.994622 0.710790 0.078 Uiso 1 1 calc R U . J 11
C105_11 C 0.6815(4) 0.8666(3) 0.6651(2) 0.030(2) Uani 1 1 d . . . J 11
H11X_11 H 0.690357 0.830317 0.650884 0.036 Uiso 1 1 calc R U . J 11
H11Y_11 H 0.707266 0.894502 0.651274 0.036 Uiso 1 1 calc R U . J 11
C106_11 C 0.7244(4) 0.8878(4) 0.7060(2) 0.040(2) Uani 1 1 d . . . J 11
H11Z_11 H 0.783831 0.894539 0.704835 0.060 Uiso 1 1 calc R U . J 11
H12A_11 H 0.702097 0.859322 0.719329 0.060 Uiso 1 1 calc R U . J 11
H12B_11 H 0.715306 0.923493 0.720469 0.060 Uiso 1 1 calc R U . J 11
Ni4_12 Ni 0.14968(5) 0.25797(4) 0.92361(3) 0.0182(3) Uani 1 1 d . . . K 12
N13_12 N 0.0974(3) 0.3130(3) 0.91789(15) 0.0185(15) Uani 1 1 d . . . K 12
N14_12 N 0.2581(3) 0.3100(3) 0.91923(16) 0.0195(15) Uani 1 1 d . . . K 12
N15_12 N 0.2025(3) 0.2047(3) 0.93178(16) 0.0196(15) Uani 1 1 d . . . K 12
N16_12 N 0.0420(3) 0.2077(2) 0.93046(16) 0.0170(15) Uani 1 1 d . . . K 12
C71_12 C 0.0149(4) 0.3086(3) 0.91845(19) 0.0163(17) Uani 1 1 d . . . K 12
C72_12 C 0.0018(4) 0.3594(3) 0.9148(2) 0.0179(18) Uani 1 1 d . . . K 12
C73_12 C 0.0761(5) 0.3954(3) 0.9119(2) 0.024(2) Uani 1 1 d . . . K 12
C74_12 C 0.1350(5) 0.3659(3) 0.9135(2) 0.0198(19) Uani 1 1 d . . . K 12
C75_12 C 0.2192(4) 0.3898(3) 0.9121(2) 0.023(2) Uani 1 1 d . . . K 12
H75_12 H 0.238909 0.426622 0.909159 0.028 Uiso 1 1 calc R U . K 12
C76_12 C 0.2758(4) 0.3623(3) 0.9148(2) 0.0185(18) Uani 1 1 d . . . K 12
C77_12 C 0.3637(4) 0.3883(3) 0.9133(2) 0.0233(19) Uani 1 1 d . . . K 12
C78_12 C 0.3997(4) 0.3497(3) 0.9169(2) 0.0233(19) Uani 1 1 d . . . K 12
C79_12 C 0.3338(4) 0.3012(3) 0.92046(19) 0.0184(18) Uani 1 1 d . . . K 12
C80_12 C 0.3457(5) 0.2548(3) 0.9267(2) 0.025(2) Uani 1 1 d . . . K 12
H80_12 H 0.400492 0.253278 0.926702 0.030 Uiso 1 1 calc R U . K 12
C81_12 C 0.2857(5) 0.2104(3) 0.9329(2) 0.0199(19) Uani 1 1 d . . . K 12
C82_12 C 0.2997(5) 0.1625(4) 0.9408(2) 0.027(2) Uani 1 1 d . . . K 12
C83_12 C 0.2260(5) 0.1269(3) 0.9443(2) 0.028(2) Uani 1 1 d . . . K 12
C84_12 C 0.1661(5) 0.1537(3) 0.9387(2) 0.024(2) Uani 1 1 d . . . K 12
C85_12 C 0.0829(5) 0.1306(3) 0.9414(2) 0.025(2) Uani 1 1 d . . . K 12
H85_12 H 0.063912 0.094708 0.945856 0.029 Uiso 1 1 calc R U . K 12
C86_12 C 0.0253(5) 0.1573(3) 0.9379(2) 0.0232(19) Uani 1 1 d . . . K 12
C87_12 C -0.0618(5) 0.1345(4) 0.9425(2) 0.032(2) Uani 1 1 d . . . K 12
C88_12 C -0.0965(4) 0.1727(3) 0.9380(2) 0.0230(19) Uani 1 1 d . . . K 12
C89_12 C -0.0327(4) 0.2173(3) 0.9298(2) 0.0202(19) Uani 1 1 d . . . K 12
C90_12 C -0.0455(4) 0.2639(3) 0.92394(19) 0.0174(18) Uani 1 1 d . . . K 12
H90_12 H -0.100471 0.265157 0.923646 0.021 Uiso 1 1 calc R U . K 12
C91_12 C -0.0804(4) 0.3692(3) 0.9154(2) 0.029(2) Uani 1 1 d . . . K 12
H91G_12 H -0.123486 0.333355 0.900294 0.035 Uiso 1 1 calc R U . K 12
H91H_12 H -0.078334 0.398042 0.902198 0.035 Uiso 1 1 calc R U . K 12
C92_12 C -0.1045(5) 0.3891(4) 0.9562(2) 0.044(2) Uani 1 1 d . . . K 12
H92J_12 H -0.158976 0.393851 0.954617 0.066 Uiso 1 1 calc R U . K 12
H92K_12 H -0.063554 0.425595 0.971052 0.066 Uiso 1 1 calc R U . K 12
H92L_12 H -0.106755 0.360817 0.969571 0.066 Uiso 1 1 calc R U . K 12
C93_12 C 0.0971(5) 0.4548(3) 0.9097(2) 0.028(2) Uani 1 1 d . . . K 12
H93G_12 H 0.048990 0.458385 0.896465 0.033 Uiso 1 1 calc R U . K 12
H93H_12 H 0.143750 0.461931 0.893639 0.033 Uiso 1 1 calc R U . K 12
C94_12 C 0.1209(5) 0.4999(4) 0.9505(3) 0.054(3) Uani 1 1 d . . . K 12
H94J_12 H 0.129734 0.537671 0.947847 0.082 Uiso 1 1 calc R U . K 12
H94K_12 H 0.171863 0.499090 0.962650 0.082 Uiso 1 1 calc R U . K 12
H94L_12 H 0.076284 0.491605 0.967064 0.082 Uiso 1 1 calc R U . K 12
C95_12 C 0.4029(5) 0.4467(3) 0.9111(2) 0.034(2) Uani 1 1 d . . . K 12
H95G_12 H 0.368219 0.453473 0.892062 0.041 Uiso 1 1 calc R U . K 12
H95H_12 H 0.457519 0.449670 0.901295 0.041 Uiso 1 1 calc R U . K 12
C96_12 C 0.4142(5) 0.4925(3) 0.9505(2) 0.051(3) Uani 1 1 d . . . K 12
H96J_12 H 0.433011 0.530104 0.946694 0.076 Uiso 1 1 calc R U . K 12
H96K_12 H 0.455525 0.489859 0.968260 0.076 Uiso 1 1 calc R U . K 12
H96L_12 H 0.361473 0.487119 0.961840 0.076 Uiso 1 1 calc R U . K 12
C97_12 C 0.4889(4) 0.3544(4) 0.9176(2) 0.036(2) Uani 1 1 d . . . K 12
H97G_12 H 0.516516 0.379661 0.902346 0.043 Uiso 1 1 calc R U . K 12
H97H_12 H 0.493355 0.316249 0.904662 0.043 Uiso 1 1 calc R U . K 12
C98_12 C 0.5339(5) 0.3775(4) 0.9589(3) 0.065(3) Uani 1 1 d . . . K 12
H98J_12 H 0.592441 0.381133 0.957407 0.098 Uiso 1 1 calc R U . K 12
H98K_12 H 0.509355 0.351249 0.973714 0.098 Uiso 1 1 calc R U . K 12
H98L_12 H 0.528778 0.414871 0.972195 0.098 Uiso 1 1 calc R U . K 12
C99_12 C 0.3850(5) 0.1581(4) 0.9464(2) 0.035(2) Uani 1 1 d . . . K 12
H99G_12 H 0.417435 0.168836 0.925525 0.042 Uiso 1 1 calc R U . K 12
H99H_12 H 0.379466 0.117999 0.943493 0.042 Uiso 1 1 calc R U . K 12
C100_12 C 0.4321(5) 0.1960(4) 0.9864(3) 0.056(3) Uani 1 1 d . . . K 12
H12C_12 H 0.485779 0.190388 0.988673 0.083 Uiso 1 1 calc R U . K 12
H12D_12 H 0.400024 0.185823 1.007232 0.083 Uiso 1 1 calc R U . K 12
H12E_12 H 0.440540 0.235931 0.988885 0.083 Uiso 1 1 calc R U . K 12
C101_12 C 0.2073(5) 0.0723(4) 0.9535(2) 0.042(2) Uani 1 1 d . . . K 12
H12F_12 H 0.240992 0.050236 0.938407 0.050 Uiso 1 1 calc R U . K 12
H12T_12 H 0.148406 0.049804 0.944682 0.050 Uiso 1 1 calc R U . K 12
C102_12 C 0.2242(8) 0.0799(6) 0.9974(4) 0.119(5) Uiso 1 1 d . . . K 12
H12G_12 H 0.205844 0.042557 1.001617 0.178 Uiso 1 1 calc R U . K 12
H12H_12 H 0.193983 0.103802 1.012838 0.178 Uiso 1 1 calc R U . K 12
H12I_12 H 0.283615 0.098113 1.005726 0.178 Uiso 1 1 calc R U . K 12
C103_12 C -0.1014(5) 0.0808(4) 0.9525(3) 0.045(2) Uani 1 1 d . . . K 12
H12J_12 H -0.070305 0.054067 0.942390 0.054 Uiso 1 1 calc R U . K 12
H12K_12 H -0.158551 0.062662 0.939286 0.054 Uiso 1 1 calc R U . K 12
C104_12 C -0.1036(7) 0.0916(5) 0.9964(3) 0.084(4) Uani 1 1 d . . . K 12
H12L_12 H -0.126807 0.055261 1.001617 0.126 Uiso 1 1 calc R U . K 12
H12M_12 H -0.138043 0.115608 1.006113 0.126 Uiso 1 1 calc R U . K 12
H12N_12 H -0.047316 0.110979 1.009652 0.126 Uiso 1 1 calc R U . K 12
C105_12 C -0.1840(4) 0.1735(4) 0.9440(2) 0.034(2) Uani 1 1 d . . . K 12
H12O_12 H -0.220558 0.134485 0.941474 0.041 Uiso 1 1 calc R U . K 12
H12P_12 H -0.204338 0.185646 0.923184 0.041 Uiso 1 1 calc R U . K 12
C106_12 C -0.1888(5) 0.2137(4) 0.9842(2) 0.050(3) Uani 1 1 d . . . K 12
H12Q_12 H -0.246371 0.211831 0.987229 0.075 Uiso 1 1 calc R U . K 12
H12R_12 H -0.155246 0.252744 0.986197 0.075 Uiso 1 1 calc R U . K 12
H12S_12 H -0.167703 0.202254 1.004865 0.075 Uiso 1 1 calc R U . K 12
C507 C 0.1627(6) 0.2854(5) 0.3468(3) 0.066(3) Uiso 1 1 d . . . . .
C508 C 0.1682(6) 0.2296(5) 0.3405(3) 0.077(3) Uiso 1 1 d . . . . .
H108 H 0.190361 0.213687 0.317361 0.092 Uiso 1 1 calc R U . . .
C509 C 0.1453(6) 0.1990(5) 0.3638(3) 0.075(3) Uiso 1 1 d . . . . .
H109 H 0.150895 0.162219 0.356184 0.090 Uiso 1 1 calc R U . . .
C510 C 0.1127(6) 0.2165(5) 0.3995(3) 0.065(3) Uiso 1 1 d . . . . .
C511 C 0.1070(6) 0.2717(5) 0.4064(3) 0.074(3) Uiso 1 1 d . . . . .
H111 H 0.084770 0.287336 0.429605 0.089 Uiso 1 1 calc R U . . .
C512 C 0.1305(6) 0.3026(5) 0.3830(3) 0.076(3) Uiso 1 1 d . . . . .
H12X H 0.125543 0.339576 0.390953 0.091 Uiso 1 1 calc R U . . .
C513 C 0.1892(6) 0.3192(5) 0.3218(3) 0.082(3) Uiso 1 1 d . . . . .
H12Y H 0.178216 0.294717 0.294414 0.123 Uiso 1 1 calc R U . . .
H12Z H 0.248577 0.339850 0.328137 0.123 Uiso 1 1 calc R U . . .
H13A H 0.159008 0.346580 0.325453 0.123 Uiso 1 1 calc R U . . .
C514 C 0.0855(6) 0.1821(5) 0.4245(3) 0.078(3) Uiso 1 1 d . . . . .
H13B H 0.089282 0.206687 0.451525 0.118 Uiso 1 1 calc R U . . .
H13C H 0.120561 0.158270 0.423482 0.118 Uiso 1 1 calc R U . . .
H13D H 0.028022 0.157734 0.415753 0.118 Uiso 1 1 calc R U . . .
C515 C 0.2949(8) 0.6240(6) 0.9318(4) 0.100(4) Uiso 1 1 d . . . . .
C516 C 0.3538(7) 0.6061(5) 0.9096(4) 0.084(4) Uiso 1 1 d . . . . .
H116 H 0.404535 0.611262 0.923514 0.101 Uiso 1 1 calc R U . . .
C517 C 0.3462(7) 0.5838(5) 0.8730(4) 0.089(4) Uiso 1 1 d . . . . .
H117 H 0.392286 0.575039 0.861506 0.107 Uiso 1 1 calc R U . . .
C518 C 0.2741(7) 0.5708(6) 0.8473(4) 0.094(4) Uiso 1 1 d . . . . .
C519 C 0.2115(6) 0.5875(4) 0.8708(3) 0.069(3) Uiso 1 1 d . . . . .
H119 H 0.159028 0.579394 0.857226 0.083 Uiso 1 1 calc R U . . .
C520 C 0.2206(6) 0.6121(5) 0.9080(3) 0.075(3) Uiso 1 1 d . . . . .
H120 H 0.176275 0.622617 0.920096 0.090 Uiso 1 1 calc R U . . .
C521 C 0.3059(7) 0.6548(6) 0.9738(4) 0.119(5) Uiso 1 1 d . . . . .
H13I H 0.287064 0.627499 0.988415 0.179 Uiso 1 1 calc R U . . .
H13J H 0.273429 0.680804 0.979007 0.179 Uiso 1 1 calc R U . . .
H13K H 0.364478 0.676569 0.982100 0.179 Uiso 1 1 calc R U . . .
C522 C 0.2596(8) 0.5472(6) 0.8048(4) 0.116(5) Uiso 1 1 d . . . . .
H13V H 0.205709 0.517195 0.797306 0.174 Uiso 1 1 calc R U . . .
H13W H 0.303120 0.531245 0.794945 0.174 Uiso 1 1 calc R U . . .
H13X H 0.260208 0.577413 0.793531 0.174 Uiso 1 1 calc R U . . .
C523 C 0.3688(6) 0.7159(5) 1.1526(3) 0.061(3) Uiso 1 1 d . . . . .
C524 C 0.3189(6) 0.6978(5) 1.1173(3) 0.066(3) Uiso 1 1 d . . . . .
H124 H 0.277467 0.661512 1.110766 0.079 Uiso 1 1 calc R U . . .
C525 C 0.3237(6) 0.7257(4) 1.0927(3) 0.069(3) Uiso 1 1 d . . . . .
H125 H 0.286232 0.708942 1.069477 0.083 Uiso 1 1 calc R U . . .
C526 C 0.3838(6) 0.7815(5) 1.0989(3) 0.062(3) Uiso 1 1 d . . . . .
C527 C 0.4343(6) 0.8006(5) 1.1349(3) 0.070(3) Uiso 1 1 d . . . . .
H127 H 0.475229 0.837196 1.141902 0.084 Uiso 1 1 calc R U . . .
C528 C 0.4280(6) 0.7711(5) 1.1587(3) 0.073(3) Uiso 1 1 d . . . . .
H128 H 0.465288 0.787194 1.181982 0.087 Uiso 1 1 calc R U . . .
C529 C 0.3619(6) 0.6823(5) 1.1787(3) 0.077(3) Uiso 1 1 d . . . . .
H13P H 0.369216 0.706952 1.205872 0.115 Uiso 1 1 calc R U . . .
H13Q H 0.404656 0.663913 1.174720 0.115 Uiso 1 1 calc R U . . .
H13R H 0.307210 0.653139 1.173127 0.115 Uiso 1 1 calc R U . . .
C530 C 0.3900(6) 0.8141(5) 1.0728(3) 0.076(3) Uiso 1 1 d . . . . .
H13S H 0.376434 0.788584 1.045682 0.114 Uiso 1 1 calc R U . . .
H13T H 0.446558 0.840493 1.076000 0.114 Uiso 1 1 calc R U . . .
H13U H 0.351348 0.835759 1.078572 0.114 Uiso 1 1 calc R U . . .
C531 C 0.2078(8) 0.4286(6) 0.6507(4) 0.108(4) Uiso 1 1 d . . . . .
C532 C 0.2711(7) 0.4172(5) 0.6275(4) 0.092(4) Uiso 1 1 d . . . . .
H132 H 0.325777 0.428452 0.639741 0.110 Uiso 1 1 calc R U . . .
C533 C 0.2557(8) 0.3920(5) 0.5907(4) 0.099(4) Uiso 1 1 d . . . . .
H133 H 0.301111 0.383805 0.578159 0.119 Uiso 1 1 calc R U . . .
C534 C 0.1836(8) 0.3747(6) 0.5661(4) 0.102(4) Uiso 1 1 d . . . . .
C535 C 0.1191(7) 0.3864(5) 0.5908(4) 0.089(4) Uiso 1 1 d . . . . .
H135 H 0.064649 0.375127 0.578331 0.107 Uiso 1 1 calc R U . . .
C536 C 0.1315(7) 0.4113(5) 0.6290(4) 0.085(4) Uiso 1 1 d . . . . .
H136 H 0.086018 0.417847 0.642358 0.102 Uiso 1 1 calc R U . . .
C537 C 0.2205(8) 0.4526(6) 0.6929(4) 0.113(5) Uiso 1 1 d . . . . .
H14C H 0.211509 0.489590 0.700547 0.170 Uiso 1 1 calc R U . . .
H14D H 0.277208 0.457622 0.702143 0.170 Uiso 1 1 calc R U . . .
H14E H 0.181470 0.426881 0.704535 0.170 Uiso 1 1 calc R U . . .
C538 C 0.1676(9) 0.3444(7) 0.5250(4) 0.152(6) Uiso 1 1 d . . . . .
H14F H 0.136416 0.361461 0.512025 0.229 Uiso 1 1 calc R U . . .
H14G H 0.135227 0.304481 0.521043 0.229 Uiso 1 1 calc R U . . .
H14H H 0.220088 0.346490 0.513744 0.229 Uiso 1 1 calc R U . . .
C539 C 0.4684(8) 0.8752(6) 0.3210(4) 0.102(4) Uiso 1 1 d . . . . .
C540 C 0.3996(7) 0.8843(5) 0.3410(4) 0.091(4) Uiso 1 1 d . . . . .
H140 H 0.346833 0.872020 0.326584 0.109 Uiso 1 1 calc R U . . .
C541 C 0.4082(7) 0.9090(5) 0.3785(4) 0.090(4) Uiso 1 1 d . . . . .
H141 H 0.360305 0.914649 0.389824 0.108 Uiso 1 1 calc R U . . .
C542 C 0.4789(8) 0.9279(6) 0.4036(4) 0.108(4) Uiso 1 1 d . . . . .
C543 C 0.5487(7) 0.9179(5) 0.3829(4) 0.093(4) Uiso 1 1 d . . . . .
H143 H 0.601450 0.929622 0.397191 0.111 Uiso 1 1 calc R U . . .
C544 C 0.5395(7) 0.8928(5) 0.3446(4) 0.091(4) Uiso 1 1 d . . . . .
H144 H 0.586719 0.886674 0.332720 0.109 Uiso 1 1 calc R U . . .
C545 C 0.4897(8) 0.9517(7) 0.4463(4) 0.134(5) Uiso 1 1 d . . . . .
H14M H 0.547815 0.961287 0.455873 0.201 Uiso 1 1 calc R U . . .
H14N H 0.473697 0.986149 0.453964 0.201 Uiso 1 1 calc R U . . .
H14O H 0.454938 0.923662 0.457617 0.201 Uiso 1 1 calc R U . . .
C546 C 0.4596(8) 0.8463(6) 0.2785(4) 0.127(5) Uiso 1 1 d . . . . .
H14P H 0.402590 0.837584 0.267579 0.191 Uiso 1 1 calc R U . . .
H14Q H 0.497570 0.871246 0.265950 0.191 Uiso 1 1 calc R U . . .
H14R H 0.472594 0.810921 0.273692 0.191 Uiso 1 1 calc R U . . .
C547 C 0.0466(9) 0.0737(7) 1.0983(5) 0.117(5) Uiso 1 1 d . . . . .
C548 C 0.1295(7) 0.0836(5) 1.1172(4) 0.088(4) Uiso 1 1 d . . . . .
H148 H 0.170337 0.072989 1.101855 0.106 Uiso 1 1 calc R U . . .
C549 C 0.1456(7) 0.1066(5) 1.1547(3) 0.081(3) Uiso 1 1 d . . . . .
H149 H 0.199492 0.111148 1.165041 0.097 Uiso 1 1 calc R U . . .
C550 C 0.0937(9) 0.1268(6) 1.1837(5) 0.121(5) Uiso 1 1 d . . . . .
C551 C 0.0169(8) 0.1152(6) 1.1610(4) 0.114(5) Uiso 1 1 d . . . . .
H151 H -0.024807 0.126409 1.175390 0.137 Uiso 1 1 calc R U . . .
C552 C -0.0013(8) 0.0929(6) 1.1258(4) 0.102(4) Uiso 1 1 d . . . . .
H152 H -0.055761 0.088295 1.116208 0.122 Uiso 1 1 calc R U . . .
C553 C 0.0332(9) 0.0510(7) 1.0561(5) 0.161(7) Uiso 1 1 d . . . . .
H15C H 0.038791 0.012955 1.047741 0.241 Uiso 1 1 calc R U . . .
H15D H 0.074113 0.076082 1.044720 0.241 Uiso 1 1 calc R U . . .
H15E H -0.022536 0.048436 1.047129 0.241 Uiso 1 1 calc R U . . .
C554 C 0.1181(10) 0.1562(7) 1.2239(5) 0.176(7) Uiso 1 1 d . . . . .
H15F H 0.161104 0.143707 1.233071 0.264 Uiso 1 1 calc R U . . .
H15G H 0.070359 0.148017 1.238674 0.264 Uiso 1 1 calc R U . . .
H15H H 0.139978 0.197168 1.227794 0.264 Uiso 1 1 calc R U . . .

loop_
_atom_site_aniso_label
_atom_site_aniso_U_11
_atom_site_aniso_U_22
_atom_site_aniso_U_33
_atom_site_aniso_U_23
_atom_site_aniso_U_13
_atom_site_aniso_U_12
C1_1 0.062(5) 0.061(5) 0.070(5) 0.014(5) -0.005(5) 0.010(5)
C2_1 0.041(5) 0.066(5) 0.062(5) 0.023(5) -0.002(5) 0.005(5)
C3_1 0.035(5) 0.074(5) 0.056(5) 0.017(5) -0.006(5) 0.006(5)
C4_1 0.049(5) 0.082(5) 0.057(5) 0.005(5) -0.015(5) 0.016(5)
C5_1 0.065(5) 0.080(5) 0.055(5) -0.010(5) -0.008(5) 0.017(5)
C6_1 0.064(5) 0.059(5) 0.065(5) -0.011(5) -0.005(5) 0.025(5)
C7_1 0.068(5) 0.052(5) 0.068(5) -0.014(5) 0.008(5) 0.043(5)
C8_1 0.069(5) 0.049(5) 0.077(5) 0.010(5) 0.004(5) 0.040(5)
C9_1 0.067(5) 0.054(5) 0.073(5) 0.027(5) 0.004(5) 0.024(5)
C10_1 0.067(5) 0.067(5) 0.063(5) 0.044(5) 0.013(5) 0.021(5)
C11_1 0.053(5) 0.076(5) 0.055(5) 0.043(5) 0.023(5) 0.014(5)
C12_1 0.040(5) 0.075(5) 0.057(5) 0.036(5) 0.019(5) 0.003(5)
C13_1 0.031(5) 0.075(5) 0.053(5) 0.032(5) 0.025(4) 0.014(5)
C14_1 0.025(4) 0.075(5) 0.052(5) 0.028(5) 0.014(4) 0.018(5)
C15_1 0.025(5) 0.075(5) 0.057(5) 0.023(5) -0.005(5) 0.017(4)
C16_1 0.032(5) 0.081(5) 0.055(5) 0.022(5) -0.009(4) 0.027(5)
C17_1 0.052(5) 0.093(5) 0.057(5) 0.018(5) -0.015(5) 0.017(5)
C18_1 0.058(5) 0.103(6) 0.050(5) 0.026(5) -0.010(5) 0.024(5)
C19_1 0.061(5) 0.101(6) 0.040(5) 0.017(5) 0.003(5) 0.029(5)
C20_1 0.064(5) 0.095(5) 0.043(5) -0.007(5) 0.008(5) 0.025(5)
C21_1 0.069(5) 0.091(5) 0.050(5) -0.005(5) 0.019(5) 0.040(5)
C22_1 0.072(5) 0.070(5) 0.062(5) -0.013(5) 0.020(5) 0.051(5)
C23_1 0.056(5) 0.078(5) 0.066(5) -0.001(5) 0.025(5) 0.049(5)
C24_1 0.052(5) 0.073(5) 0.066(5) 0.015(5) 0.007(5) 0.055(4)
C25_1 0.063(5) 0.060(5) 0.066(5) 0.025(5) -0.002(5) 0.051(4)
C26_1 0.063(5) 0.071(5) 0.061(5) 0.031(5) 0.002(5) 0.043(5)
C27_1 0.066(5) 0.071(5) 0.055(5) 0.045(5) 0.006(5) 0.033(5)
C28_1 0.064(5) 0.080(5) 0.041(5) 0.046(4) 0.005(5) 0.030(5)
C29_1 0.061(5) 0.086(5) 0.044(5) 0.037(5) 0.025(5) 0.018(5)
C30_1 0.056(5) 0.086(5) 0.040(5) 0.020(5) 0.032(5) 0.025(5)
C31_1 0.043(5) 0.086(5) 0.048(5) 0.021(5) 0.033(4) 0.026(5)
C32_1 0.039(5) 0.078(5) 0.051(5) 0.012(5) 0.031(4) 0.039(5)
C33_1 0.028(4) 0.075(5) 0.057(5) 0.021(5) 0.014(4) 0.036(4)
C34_1 0.036(5) 0.074(5) 0.072(5) 0.020(5) 0.004(5) 0.041(4)
C35_1 0.035(5) 0.080(5) 0.061(5) 0.033(5) -0.004(4) 0.037(5)
C36_1 0.055(5) 0.085(5) 0.070(5) 0.037(5) -0.008(5) 0.038(5)
C37_1 0.053(5) 0.096(5) 0.054(5) 0.040(5) -0.005(5) 0.035(5)
C38_1 0.065(5) 0.097(6) 0.056(5) 0.043(5) 0.008(5) 0.027(5)
C39_1 0.060(5) 0.102(6) 0.046(5) 0.032(5) 0.014(5) 0.031(5)
C40_1 0.050(5) 0.101(5) 0.047(5) 0.026(5) 0.021(5) 0.024(5)
C41_1 0.055(5) 0.097(5) 0.047(5) 0.011(5) 0.028(5) 0.030(5)
C42_1 0.049(5) 0.094(5) 0.063(5) 0.013(5) 0.026(5) 0.037(5)
C43_1 0.036(5) 0.090(5) 0.062(5) 0.020(5) 0.019(5) 0.029(5)
C44_1 0.037(5) 0.084(5) 0.065(5) 0.019(5) 0.004(5) 0.032(5)
C45_1 0.045(5) 0.082(5) 0.062(5) 0.025(5) -0.002(5) 0.041(5)
C46_1 0.050(5) 0.079(5) 0.052(5) 0.027(5) -0.003(5) 0.039(5)
C47_1 0.054(5) 0.087(5) 0.046(5) 0.021(5) -0.009(5) 0.026(5)
C48_1 0.066(5) 0.088(5) 0.040(5) 0.024(5) -0.006(5) 0.029(5)
C49_1 0.070(5) 0.091(5) 0.038(5) 0.005(5) 0.002(5) 0.016(5)
C50_1 0.064(5) 0.088(5) 0.039(5) -0.002(5) 0.023(5) 0.024(5)
C51_1 0.063(5) 0.076(5) 0.051(5) -0.015(5) 0.023(5) 0.027(5)
C52_1 0.058(5) 0.075(5) 0.062(5) -0.007(5) 0.028(5) 0.042(5)
C53_1 0.063(5) 0.064(5) 0.074(5) 0.001(5) 0.019(5) 0.040(5)
C54_1 0.057(5) 0.068(5) 0.080(5) 0.018(5) 0.008(5) 0.044(5)
C55_1 0.066(5) 0.076(5) 0.082(5) 0.033(5) 0.003(5) 0.039(5)
C56_1 0.075(5) 0.074(5) 0.080(5) 0.037(5) 0.000(5) 0.024(5)
C57_1 0.069(5) 0.081(5) 0.068(5) 0.044(5) 0.006(5) 0.020(5)
C58_1 0.064(5) 0.083(5) 0.070(5) 0.032(5) 0.011(5) 0.012(5)
C59_1 0.049(5) 0.092(5) 0.059(5) 0.034(5) 0.018(5) 0.016(5)
C60_1 0.035(5) 0.093(5) 0.062(5) 0.029(5) 0.015(5) 0.013(5)
C61_1 0.037(5) 0.083(5) 0.063(5) 0.021(5) -0.002(5) 0.009(5)
C62_1 0.038(5) 0.087(5) 0.056(5) 0.014(5) -0.004(5) 0.015(5)
C63_1 0.049(5) 0.089(5) 0.050(5) 0.005(5) -0.013(5) 0.020(5)
C64_1 0.061(5) 0.086(5) 0.045(5) -0.003(5) -0.003(5) 0.013(5)
C65_1 0.060(5) 0.072(5) 0.056(5) -0.007(5) -0.002(5) 0.013(5)
C66_1 0.078(5) 0.072(5) 0.064(5) -0.015(5) 0.005(5) 0.017(5)
C67_1 0.071(5) 0.061(5) 0.075(5) -0.003(5) 0.005(5) 0.032(5)
C68_1 0.072(5) 0.066(5) 0.079(6) 0.015(5) 0.002(5) 0.021(5)
C69_1 0.062(5) 0.073(5) 0.075(5) 0.018(5) 0.002(5) 0.012(5)
C70_1 0.055(5) 0.077(5) 0.066(5) 0.009(5) -0.004(5) 0.005(5)
C1_2 0.062(5) 0.097(6) 0.090(6) 0.033(5) -0.006(5) 0.028(5)
C2_2 0.068(5) 0.092(6) 0.086(6) 0.041(5) 0.013(5) 0.011(5)
C3_2 0.086(5) 0.086(6) 0.084(6) 0.036(5) -0.001(5) 0.000(5)
C4_2 0.100(6) 0.084(6) 0.079(6) 0.029(5) -0.015(5) 0.001(5)
C5_2 0.098(6) 0.090(6) 0.075(6) 0.027(5) -0.022(5) 0.012(5)
C6_2 0.077(5) 0.096(6) 0.077(6) 0.032(5) -0.027(5) 0.026(5)
C7_2 0.079(5) 0.091(6) 0.066(5) 0.043(5) -0.025(5) 0.038(5)
C8_2 0.071(5) 0.086(6) 0.073(6) 0.043(5) -0.008(5) 0.051(5)
C9_2 0.060(5) 0.090(5) 0.090(6) 0.033(5) 0.003(5) 0.051(5)
C10_2 0.073(5) 0.086(6) 0.089(6) 0.020(5) 0.033(5) 0.054(5)
C11_2 0.081(5) 0.093(6) 0.084(6) 0.022(5) 0.045(5) 0.038(5)
C12_2 0.075(5) 0.088(6) 0.082(6) 0.031(5) 0.039(5) 0.020(5)
C13_2 0.095(6) 0.081(6) 0.078(6) 0.034(5) 0.031(5) 0.015(5)
C14_2 0.101(6) 0.076(5) 0.080(6) 0.039(5) 0.016(5) 0.015(5)
C15_2 0.098(6) 0.076(6) 0.079(6) 0.041(5) -0.002(5) 0.008(5)
C16_2 0.106(6) 0.071(5) 0.085(6) 0.031(5) -0.009(5) 0.014(5)
C17_2 0.109(6) 0.077(6) 0.081(6) 0.020(5) -0.008(5) 0.010(5)
C18_2 0.121(6) 0.076(6) 0.080(6) 0.013(5) 0.002(5) 0.025(5)
C19_2 0.120(6) 0.081(6) 0.072(6) 0.013(5) 0.006(5) 0.028(5)
C20_2 0.109(6) 0.089(6) 0.066(5) 0.020(5) -0.009(5) 0.022(5)
C21_2 0.107(6) 0.088(6) 0.053(5) 0.033(5) -0.006(5) 0.034(5)
C22_2 0.098(6) 0.089(6) 0.056(5) 0.040(5) -0.014(5) 0.040(5)
C23_2 0.098(6) 0.080(6) 0.058(5) 0.045(5) 0.006(5) 0.045(5)
C24_2 0.095(5) 0.075(5) 0.067(6) 0.043(5) 0.015(5) 0.045(5)
C25_2 0.088(5) 0.074(5) 0.072(6) 0.040(5) 0.011(5) 0.055(5)
C26_2 0.096(5) 0.071(5) 0.080(6) 0.028(5) 0.019(5) 0.052(5)
C27_2 0.092(5) 0.076(5) 0.085(6) 0.014(5) 0.032(5) 0.053(5)
C28_2 0.106(6) 0.076(6) 0.078(6) 0.007(5) 0.032(5) 0.041(5)
C29_2 0.100(6) 0.087(6) 0.075(6) 0.012(5) 0.041(5) 0.034(5)
C30_2 0.113(6) 0.080(6) 0.069(6) 0.021(5) 0.028(5) 0.027(5)
C31_2 0.110(6) 0.081(6) 0.073(6) 0.032(5) 0.025(5) 0.020(5)
C32_2 0.112(6) 0.068(5) 0.067(6) 0.043(5) 0.006(5) 0.030(5)
C33_2 0.109(6) 0.067(5) 0.072(6) 0.046(5) 0.003(5) 0.020(5)
C34_2 0.108(6) 0.062(5) 0.074(6) 0.044(5) -0.002(5) 0.032(5)
C35_2 0.111(6) 0.059(5) 0.082(6) 0.038(5) -0.011(5) 0.034(5)
C36_2 0.109(6) 0.065(5) 0.087(6) 0.024(5) 0.003(5) 0.053(5)
C37_2 0.112(6) 0.071(5) 0.087(6) 0.011(5) 0.015(5) 0.047(5)
C38_2 0.105(6) 0.084(6) 0.088(6) 0.006(5) 0.028(5) 0.055(5)
C39_2 0.114(6) 0.085(6) 0.072(6) 0.013(5) 0.027(5) 0.040(5)
C40_2 0.104(6) 0.095(6) 0.068(6) 0.020(5) 0.034(5) 0.033(5)
C41_2 0.105(6) 0.090(6) 0.057(5) 0.031(5) 0.020(5) 0.034(5)
C42_2 0.101(6) 0.089(6) 0.064(5) 0.039(5) 0.015(5) 0.035(5)
C43_2 0.093(6) 0.092(6) 0.070(6) 0.038(5) 0.015(5) 0.026(5)
C44_2 0.094(6) 0.085(6) 0.066(6) 0.041(5) 0.009(5) 0.023(5)
C45_2 0.102(6) 0.072(5) 0.068(6) 0.038(5) 0.017(5) 0.036(5)
C46_2 0.108(6) 0.071(5) 0.080(6) 0.024(5) 0.019(5) 0.037(5)
C47_2 0.112(6) 0.071(6) 0.073(6) 0.019(5) 0.012(5) 0.024(5)
C48_2 0.113(6) 0.071(6) 0.072(6) 0.007(5) 0.017(5) 0.029(5)
C49_2 0.115(6) 0.079(6) 0.068(6) 0.014(5) -0.002(5) 0.015(5)
C50_2 0.115(6) 0.079(6) 0.063(6) 0.020(5) 0.002(5) 0.020(5)
C51_2 0.111(6) 0.080(6) 0.065(5) 0.035(5) -0.022(5) 0.017(5)
C52_2 0.111(6) 0.068(5) 0.062(5) 0.046(5) -0.021(5) 0.029(5)
C53_2 0.100(6) 0.077(5) 0.071(5) 0.051(5) -0.026(5) 0.036(5)
C54_2 0.102(6) 0.067(5) 0.077(6) 0.046(5) -0.017(5) 0.047(5)
C55_2 0.096(6) 0.072(5) 0.093(6) 0.037(5) 0.005(5) 0.058(5)
C56_2 0.079(5) 0.088(6) 0.101(6) 0.033(5) 0.006(5) 0.060(5)
C57_2 0.078(5) 0.092(6) 0.095(6) 0.017(5) 0.030(5) 0.058(5)
C58_2 0.069(5) 0.099(6) 0.091(6) 0.025(5) 0.031(5) 0.044(5)
C59_2 0.086(5) 0.101(6) 0.078(6) 0.026(5) 0.036(5) 0.033(5)
C60_2 0.086(5) 0.099(6) 0.076(6) 0.033(5) 0.022(5) 0.022(5)
C61_2 0.080(5) 0.100(6) 0.075(6) 0.038(5) 0.006(5) 0.010(5)
C62_2 0.096(6) 0.095(6) 0.070(6) 0.033(5) 0.006(5) 0.011(5)
C63_2 0.109(6) 0.086(6) 0.072(6) 0.025(5) -0.001(5) 0.008(5)
C64_2 0.103(6) 0.083(6) 0.068(6) 0.025(5) -0.014(5) 0.006(5)
C65_2 0.087(5) 0.090(6) 0.071(6) 0.033(5) -0.023(5) 0.004(5)
C66_2 0.096(6) 0.089(6) 0.072(5) 0.037(5) -0.034(5) 0.013(5)
C67_2 0.085(5) 0.089(6) 0.079(6) 0.043(5) -0.031(5) 0.032(5)
C68_2 0.071(5) 0.096(6) 0.096(6) 0.039(5) -0.012(5) 0.044(5)
C69_2 0.063(5) 0.099(6) 0.091(6) 0.036(5) 0.007(5) 0.032(5)
C70_2 0.072(5) 0.097(6) 0.084(6) 0.036(5) -0.004(5) 0.009(5)
C1_3 0.096(5) 0.082(6) 0.072(6) -0.007(5) -0.001(5) 0.020(5)
C2_3 0.091(5) 0.072(5) 0.067(6) -0.007(5) 0.007(5) 0.039(5)
C3_3 0.087(5) 0.080(5) 0.053(5) 0.000(5) 0.014(5) 0.041(5)
C4_3 0.090(5) 0.090(6) 0.047(5) 0.006(5) 0.011(5) 0.032(5)
C5_3 0.088(5) 0.094(6) 0.051(5) 0.011(5) -0.009(5) 0.029(5)
C6_3 0.089(5) 0.091(6) 0.063(5) -0.003(5) -0.012(5) 0.025(5)
C7_3 0.079(5) 0.094(6) 0.069(6) 0.005(5) -0.014(5) 0.019(5)
C8_3 0.087(5) 0.088(6) 0.080(6) 0.008(5) -0.006(5) 0.010(5)
C9_3 0.096(6) 0.078(6) 0.082(6) 0.006(5) -0.003(5) 0.011(5)
C10_3 0.102(5) 0.067(5) 0.082(6) 0.024(5) 0.003(5) 0.019(5)
C11_3 0.102(5) 0.063(5) 0.080(6) 0.023(5) 0.001(5) 0.036(5)
C12_3 0.093(5) 0.067(5) 0.076(5) 0.010(5) 0.010(5) 0.046(5)
C13_3 0.080(5) 0.074(5) 0.073(5) 0.022(5) 0.006(5) 0.058(5)
C14_3 0.076(5) 0.084(5) 0.070(5) 0.015(5) 0.012(5) 0.046(5)
C15_3 0.078(5) 0.085(5) 0.057(5) 0.007(5) 0.023(5) 0.041(5)
C16_3 0.076(5) 0.092(6) 0.049(5) 0.013(5) 0.027(5) 0.026(5)
C17_3 0.088(5) 0.094(6) 0.046(5) 0.018(5) 0.025(5) 0.024(5)
C18_3 0.087(5) 0.089(6) 0.050(5) 0.037(5) 0.021(5) 0.028(5)
C19_3 0.093(5) 0.092(6) 0.054(5) 0.038(5) 0.002(5) 0.029(5)
C20_3 0.087(5) 0.096(6) 0.052(5) 0.028(5) -0.012(5) 0.032(5)
C21_3 0.084(5) 0.098(6) 0.063(5) 0.029(5) -0.017(5) 0.033(5)
C22_3 0.078(5) 0.099(6) 0.065(5) 0.020(5) -0.016(5) 0.024(5)
C23_3 0.072(5) 0.095(6) 0.071(6) 0.017(5) -0.006(5) 0.034(5)
C24_3 0.072(5) 0.089(6) 0.074(6) 0.018(5) 0.000(5) 0.030(5)
C25_3 0.084(5) 0.090(6) 0.083(6) 0.018(5) 0.003(5) 0.012(5)
C26_3 0.088(5) 0.086(6) 0.077(6) 0.032(5) 0.005(5) 0.016(5)
C27_3 0.099(6) 0.075(5) 0.080(6) 0.034(5) 0.006(5) 0.021(5)
C28_3 0.097(5) 0.073(5) 0.068(5) 0.041(5) 0.001(5) 0.031(5)
C29_3 0.099(5) 0.072(5) 0.074(5) 0.039(5) -0.007(5) 0.039(5)
C30_3 0.085(5) 0.077(5) 0.063(5) 0.043(5) -0.014(5) 0.052(5)
C31_3 0.078(5) 0.082(5) 0.071(5) 0.034(5) -0.007(5) 0.054(5)
C32_3 0.066(5) 0.091(6) 0.071(5) 0.026(5) -0.008(5) 0.042(5)
C33_3 0.066(5) 0.092(6) 0.072(5) 0.020(5) 0.001(5) 0.040(5)
C34_3 0.061(5) 0.091(6) 0.066(5) 0.021(5) 0.016(5) 0.026(5)
C35_3 0.072(5) 0.093(6) 0.061(5) 0.018(5) 0.026(5) 0.018(5)
C36_3 0.077(5) 0.088(6) 0.065(5) 0.031(5) 0.022(5) 0.010(5)
C37_3 0.090(5) 0.085(6) 0.059(5) 0.041(5) 0.018(5) 0.017(5)
C38_3 0.099(5) 0.075(5) 0.068(5) 0.041(5) 0.012(5) 0.020(5)
C39_3 0.092(5) 0.076(5) 0.061(5) 0.042(5) 0.004(5) 0.035(5)
C40_3 0.091(5) 0.072(5) 0.069(5) 0.035(5) -0.005(5) 0.050(5)
C41_3 0.078(5) 0.083(5) 0.066(5) 0.035(5) -0.010(5) 0.050(5)
C42_3 0.073(5) 0.088(5) 0.072(5) 0.023(5) -0.005(5) 0.051(5)
C43_3 0.077(5) 0.084(5) 0.075(5) 0.012(5) 0.011(5) 0.053(5)
C44_3 0.074(5) 0.091(6) 0.069(5) 0.012(5) 0.013(5) 0.044(5)
C45_3 0.074(5) 0.093(6) 0.069(5) 0.023(5) 0.006(5) 0.036(5)
C46_3 0.086(5) 0.094(6) 0.070(6) 0.030(5) 0.008(5) 0.023(5)
C47_3 0.086(5) 0.093(6) 0.054(5) 0.034(5) 0.005(5) 0.031(5)
C48_3 0.097(5) 0.091(6) 0.057(5) 0.039(5) 0.000(5) 0.029(5)
C49_3 0.087(5) 0.092(5) 0.042(5) 0.038(5) -0.011(5) 0.039(5)
C50_3 0.084(5) 0.091(5) 0.050(5) 0.038(5) -0.018(5) 0.046(5)
C51_3 0.073(5) 0.098(6) 0.051(5) 0.026(5) -0.020(5) 0.033(5)
C52_3 0.069(5) 0.100(6) 0.064(5) 0.023(5) -0.014(5) 0.027(5)
C53_3 0.069(5) 0.098(6) 0.068(5) 0.017(5) -0.007(5) 0.013(5)
C54_3 0.064(5) 0.093(6) 0.067(5) 0.022(5) 0.011(5) 0.011(5)
C55_3 0.071(5) 0.083(6) 0.067(5) 0.028(5) 0.021(5) 0.008(5)
C56_3 0.087(5) 0.070(5) 0.077(5) 0.020(5) 0.008(5) 0.008(5)
C57_3 0.097(5) 0.066(5) 0.076(6) 0.027(5) 0.007(5) 0.015(5)
C58_3 0.097(5) 0.063(5) 0.077(6) 0.015(5) 0.008(5) 0.032(5)
C59_3 0.092(5) 0.061(5) 0.073(5) 0.022(5) 0.003(5) 0.051(5)
C60_3 0.087(5) 0.068(5) 0.073(5) 0.007(5) 0.010(5) 0.054(5)
C61_3 0.089(5) 0.075(5) 0.065(5) 0.000(5) 0.011(5) 0.044(5)
C62_3 0.089(5) 0.089(6) 0.065(5) 0.009(5) 0.012(5) 0.040(5)
C63_3 0.089(5) 0.092(6) 0.051(5) 0.020(5) 0.008(5) 0.038(5)
C64_3 0.091(5) 0.094(6) 0.042(5) 0.017(5) -0.004(5) 0.034(5)
C65_3 0.088(5) 0.092(6) 0.047(5) 0.000(5) -0.010(5) 0.033(5)
C66_3 0.083(5) 0.102(6) 0.052(5) 0.011(5) -0.017(5) 0.016(5)
C67_3 0.080(5) 0.096(6) 0.064(5) 0.009(5) -0.011(5) 0.002(5)
C68_3 0.085(5) 0.076(5) 0.072(5) 0.005(5) 0.000(5) 0.008(5)
C69_3 0.094(5) 0.070(5) 0.071(6) -0.003(5) 0.003(5) 0.022(5)
C70_3 0.094(5) 0.077(5) 0.060(5) -0.008(5) 0.004(5) 0.030(5)
C1_4 0.044(5) 0.091(5) 0.068(5) 0.030(5) -0.014(5) 0.017(5)
C2_4 0.063(5) 0.094(5) 0.056(5) 0.036(5) -0.024(5) 0.019(5)
C3_4 0.069(5) 0.086(5) 0.061(5) 0.038(5) -0.012(5) 0.033(5)
C4_4 0.068(5) 0.077(5) 0.067(5) 0.033(5) 0.006(5) 0.046(5)
C5_4 0.059(5) 0.077(5) 0.072(5) 0.021(5) 0.016(5) 0.048(5)
C6_4 0.040(5) 0.082(5) 0.071(5) 0.031(5) 0.008(5) 0.037(5)
C7_4 0.039(5) 0.084(5) 0.071(5) 0.023(5) 0.031(5) 0.018(5)
C8_4 0.042(5) 0.085(5) 0.072(5) 0.025(5) 0.016(5) -0.003(5)
C9_4 0.047(5) 0.088(5) 0.069(5) 0.022(5) -0.012(5) 0.000(5)
C10_4 0.069(5) 0.088(6) 0.059(5) 0.012(5) -0.011(5) -0.019(5)
C11_4 0.080(5) 0.087(6) 0.045(5) 0.014(5) -0.015(5) -0.011(5)
C12_4 0.075(5) 0.090(5) 0.042(5) 0.028(5) -0.021(5) 0.005(5)
C13_4 0.081(5) 0.086(5) 0.034(5) 0.030(5) -0.004(5) -0.001(5)
C14_4 0.080(5) 0.090(5) 0.048(5) 0.032(5) 0.005(5) 0.003(5)
C15_4 0.075(5) 0.086(5) 0.055(5) 0.037(5) 0.003(5) 0.024(5)
C16_4 0.076(5) 0.075(5) 0.057(5) 0.034(5) 0.009(5) 0.024(5)
C17_4 0.081(5) 0.076(5) 0.067(5) 0.026(5) 0.010(5) 0.030(5)
C18_4 0.088(5) 0.068(5) 0.064(5) 0.015(5) 0.016(5) 0.020(5)
C19_4 0.083(5) 0.061(5) 0.060(5) 0.006(5) 0.024(5) 0.026(5)
C20_4 0.072(5) 0.068(5) 0.060(5) 0.012(5) 0.030(5) 0.038(5)
C21_4 0.071(5) 0.074(5) 0.053(5) 0.008(5) 0.041(5) 0.023(5)
C22_4 0.052(5) 0.078(5) 0.056(5) 0.020(5) 0.042(5) 0.016(5)
C23_4 0.067(5) 0.076(5) 0.051(5) 0.024(5) 0.037(5) -0.003(5)
C24_4 0.068(5) 0.072(5) 0.061(5) 0.022(5) 0.029(5) -0.009(5)
C25_4 0.057(5) 0.075(5) 0.066(5) 0.027(5) 0.015(5) -0.011(5)
C26_4 0.074(5) 0.071(5) 0.067(5) 0.014(5) 0.012(5) -0.012(5)
C27_4 0.080(5) 0.075(5) 0.063(5) 0.004(5) 0.003(5) -0.016(5)
C28_4 0.092(5) 0.070(5) 0.061(5) -0.001(5) 0.008(5) -0.007(5)
C29_4 0.090(5) 0.075(6) 0.045(5) 0.002(5) 0.004(5) -0.004(5)
C30_4 0.084(5) 0.074(5) 0.043(5) 0.001(5) 0.020(5) 0.008(5)
C31_4 0.080(5) 0.081(5) 0.030(5) 0.016(5) 0.021(5) -0.005(5)
C32_4 0.068(5) 0.078(5) 0.037(5) 0.018(5) 0.029(5) -0.003(5)
C33_4 0.071(5) 0.079(5) 0.044(5) 0.028(5) 0.013(5) -0.004(5)
C34_4 0.064(5) 0.072(5) 0.051(5) 0.032(5) 0.006(5) 0.000(5)
C35_4 0.077(5) 0.070(5) 0.054(5) 0.030(5) 0.003(5) 0.002(5)
C36_4 0.078(5) 0.071(5) 0.064(5) 0.022(5) -0.004(5) 0.003(5)
C37_4 0.088(5) 0.067(5) 0.062(5) 0.017(5) 0.001(5) 0.007(5)
C38_4 0.089(5) 0.069(5) 0.056(5) 0.007(5) -0.003(5) 0.000(5)
C39_4 0.091(5) 0.065(5) 0.052(5) 0.000(5) 0.011(5) 0.007(5)
C40_4 0.085(5) 0.066(5) 0.040(5) 0.010(5) 0.008(5) 0.004(5)
C41_4 0.076(5) 0.070(5) 0.041(5) 0.013(5) 0.030(5) 0.014(5)
C42_4 0.073(5) 0.069(5) 0.040(5) 0.025(5) 0.032(5) 0.001(5)
C43_4 0.086(5) 0.071(5) 0.053(5) 0.025(5) 0.004(5) 0.000(5)
C44_4 0.087(5) 0.065(5) 0.061(5) 0.022(5) 0.005(5) 0.011(5)
C45_4 0.080(5) 0.066(5) 0.064(5) 0.022(5) 0.010(5) 0.001(5)
C46_4 0.086(5) 0.064(5) 0.070(5) 0.013(5) 0.020(5) -0.002(5)
C47_4 0.091(5) 0.061(5) 0.076(5) 0.009(5) 0.013(5) 0.015(5)
C48_4 0.088(5) 0.059(5) 0.067(5) 0.003(5) 0.012(5) 0.017(5)
C49_4 0.082(5) 0.058(5) 0.069(5) 0.004(5) 0.022(5) 0.032(5)
C50_4 0.074(5) 0.065(5) 0.059(5) -0.001(5) 0.029(5) 0.024(5)
C51_4 0.055(5) 0.068(5) 0.062(5) 0.003(5) 0.027(5) 0.027(5)
C52_4 0.057(5) 0.076(5) 0.052(5) 0.010(5) 0.035(5) 0.007(5)
C53_4 0.045(5) 0.076(5) 0.059(5) 0.014(5) 0.018(5) 0.005(5)
C54_4 0.053(5) 0.074(5) 0.056(5) 0.025(5) 0.005(5) -0.004(5)
C55_4 0.060(5) 0.072(5) 0.063(5) 0.020(5) -0.004(5) -0.004(5)
C56_4 0.059(5) 0.080(5) 0.062(5) 0.016(5) -0.018(5) -0.003(5)
C57_4 0.075(5) 0.076(5) 0.056(5) 0.013(5) -0.019(5) -0.005(5)
C58_4 0.077(5) 0.080(5) 0.056(5) 0.016(5) -0.029(5) 0.005(5)
C59_4 0.090(5) 0.074(5) 0.050(5) 0.016(5) -0.018(5) 0.001(5)
C60_4 0.092(5) 0.077(5) 0.058(5) 0.023(5) -0.012(5) 0.006(5)
C61_4 0.084(5) 0.073(5) 0.067(5) 0.025(5) -0.020(5) 0.023(5)
C62_4 0.088(5) 0.068(5) 0.069(5) 0.024(5) -0.011(5) 0.020(5)
C63_4 0.084(5) 0.063(5) 0.074(5) 0.016(5) 0.006(5) 0.031(5)
C64_4 0.077(5) 0.063(5) 0.076(5) 0.013(5) 0.006(5) 0.041(5)
C65_4 0.061(5) 0.069(5) 0.076(5) 0.020(5) -0.010(5) 0.043(5)
C66_4 0.047(5) 0.075(5) 0.076(5) 0.009(5) 0.006(5) 0.035(5)
C67_4 0.037(5) 0.078(5) 0.072(5) 0.013(5) 0.002(5) 0.020(5)
C68_4 0.047(5) 0.084(5) 0.069(5) 0.016(5) -0.022(5) 0.007(5)
C69_4 0.061(5) 0.085(5) 0.066(5) 0.022(5) -0.034(5) 0.014(5)
C70_4 0.064(5) 0.075(5) 0.071(5) 0.025(5) -0.029(5) 0.034(5)
C1_5 0.085(5) 0.090(5) 0.039(5) 0.025(5) -0.002(5) 0.009(5)
C2_5 0.078(5) 0.097(5) 0.050(5) 0.017(5) -0.023(5) 0.013(5)
C3_5 0.079(5) 0.092(5) 0.057(5) -0.002(5) -0.017(5) -0.002(5)
C4_5 0.082(5) 0.079(5) 0.056(5) -0.013(5) 0.004(5) 0.009(5)
C5_5 0.083(5) 0.080(5) 0.051(5) -0.015(5) 0.027(5) 0.017(5)
C6_5 0.084(5) 0.087(5) 0.038(5) 0.005(5) 0.026(5) 0.006(5)
C7_5 0.070(5) 0.085(5) 0.044(5) 0.011(5) 0.036(5) 0.008(5)
C8_5 0.075(5) 0.078(5) 0.048(5) 0.025(5) 0.021(5) 0.010(5)
C9_5 0.087(5) 0.082(5) 0.049(5) 0.037(5) -0.001(5) 0.015(5)
C10_5 0.083(5) 0.078(5) 0.064(5) 0.045(5) -0.007(5) 0.037(5)
C11_5 0.072(5) 0.084(5) 0.074(5) 0.038(5) -0.024(5) 0.048(5)
C12_5 0.061(5) 0.096(5) 0.066(5) 0.026(5) -0.030(5) 0.033(5)
C13_5 0.037(5) 0.098(5) 0.082(5) 0.011(5) -0.024(5) 0.035(5)
C14_5 0.040(5) 0.091(6) 0.082(5) 0.003(5) -0.021(5) 0.012(5)
C15_5 0.061(5) 0.088(6) 0.072(5) -0.005(5) -0.019(5) -0.005(5)
C16_5 0.066(5) 0.071(5) 0.076(5) -0.009(5) -0.005(5) -0.007(5)
C17_5 0.081(5) 0.066(5) 0.075(5) -0.015(5) 0.001(5) 0.007(5)
C18_5 0.082(5) 0.055(5) 0.084(5) -0.010(5) 0.011(5) 0.030(5)
C19_5 0.072(5) 0.061(5) 0.082(6) -0.011(5) 0.019(5) 0.047(5)
C20_5 0.066(5) 0.072(5) 0.067(5) -0.017(5) 0.035(5) 0.042(5)
C21_5 0.049(5) 0.078(5) 0.069(5) -0.008(5) 0.035(5) 0.041(5)
C22_5 0.050(5) 0.082(5) 0.059(5) 0.001(5) 0.046(5) 0.020(5)
C23_5 0.042(5) 0.086(5) 0.070(5) 0.004(5) 0.033(5) 0.015(5)
C24_5 0.055(5) 0.082(6) 0.068(5) 0.011(5) 0.024(5) 0.006(5)
C25_5 0.066(5) 0.074(5) 0.059(5) 0.028(5) 0.017(5) 0.015(5)
C26_5 0.079(5) 0.066(5) 0.066(5) 0.028(5) 0.004(5) 0.018(5)
C27_5 0.082(5) 0.063(5) 0.068(5) 0.037(5) 0.001(5) 0.038(5)
C28_5 0.084(5) 0.062(5) 0.081(5) 0.022(5) 0.003(5) 0.047(5)
C29_5 0.069(5) 0.076(5) 0.083(5) 0.026(5) -0.008(5) 0.060(4)
C30_5 0.054(5) 0.085(5) 0.088(5) 0.006(5) 0.006(5) 0.062(4)
C31_5 0.033(5) 0.091(5) 0.087(5) 0.008(5) -0.003(5) 0.048(5)
C32_5 0.032(5) 0.091(5) 0.084(5) 0.004(5) 0.023(5) 0.024(5)
C33_5 0.036(5) 0.090(6) 0.087(5) 0.007(5) 0.008(5) 0.002(5)
C34_5 0.045(5) 0.073(5) 0.079(5) 0.021(5) 0.012(5) -0.008(5)
C35_5 0.061(5) 0.066(5) 0.078(5) 0.014(5) 0.006(5) -0.014(5)
C36_5 0.076(5) 0.057(5) 0.084(5) 0.016(5) 0.017(5) -0.001(5)
C37_5 0.084(5) 0.054(5) 0.089(5) 0.006(5) 0.012(5) 0.027(5)
C38_5 0.078(5) 0.059(5) 0.087(6) 0.018(5) 0.004(5) 0.042(5)
C39_5 0.068(5) 0.064(5) 0.090(6) 0.007(5) 0.004(5) 0.057(5)
C40_5 0.054(5) 0.079(5) 0.090(6) 0.015(5) -0.013(5) 0.053(5)
C41_5 0.042(5) 0.085(5) 0.087(6) -0.001(5) 0.011(5) 0.045(5)
C42_5 0.034(5) 0.087(5) 0.082(6) 0.000(5) 0.011(5) 0.027(5)
C43_5 0.046(5) 0.095(6) 0.079(6) 0.003(5) -0.009(5) 0.018(5)
C44_5 0.056(5) 0.089(6) 0.080(6) -0.005(5) -0.006(5) 0.011(5)
C45_5 0.062(5) 0.082(6) 0.078(6) 0.004(5) 0.010(5) 0.008(5)
C46_5 0.080(5) 0.073(5) 0.079(6) 0.010(5) 0.004(5) 0.012(5)
C47_5 0.087(5) 0.061(5) 0.078(6) 0.001(5) 0.000(5) 0.024(5)
C48_5 0.085(5) 0.058(5) 0.079(5) 0.002(5) 0.011(5) 0.041(5)
C49_5 0.082(5) 0.068(5) 0.075(5) -0.013(5) 0.016(5) 0.046(5)
C50_5 0.072(5) 0.078(5) 0.079(5) -0.005(5) 0.024(5) 0.053(4)
C51_5 0.083(4) 0.090(4) 0.069(4) -0.001(3) 0.031(3) 0.040(4)
C52_5 0.049(5) 0.088(5) 0.072(5) 0.005(5) 0.041(4) 0.026(5)
C53_5 0.058(5) 0.083(5) 0.064(5) 0.017(5) 0.040(5) 0.007(5)
C54_5 0.057(5) 0.073(5) 0.069(5) 0.022(5) 0.028(5) -0.005(5)
C55_5 0.071(5) 0.063(5) 0.071(5) 0.031(5) 0.012(5) 0.001(5)
C56_5 0.080(5) 0.064(5) 0.065(5) 0.038(5) 0.002(5) 0.016(5)
C57_5 0.080(5) 0.067(5) 0.077(5) 0.034(5) -0.014(5) 0.032(5)
C58_5 0.078(5) 0.081(5) 0.072(5) 0.031(5) -0.026(5) 0.035(5)
C59_5 0.059(5) 0.085(5) 0.080(5) 0.019(5) -0.029(5) 0.045(5)
C60_5 0.059(5) 0.096(5) 0.073(6) 0.012(5) -0.028(5) 0.024(5)
C61_5 0.071(5) 0.094(5) 0.065(5) 0.004(5) -0.027(5) 0.022(5)
C62_5 0.071(5) 0.086(5) 0.070(6) -0.006(5) -0.015(5) 0.013(5)
C63_5 0.080(5) 0.072(5) 0.068(5) -0.011(5) -0.006(5) 0.025(5)
C64_5 0.088(5) 0.074(5) 0.065(5) -0.018(5) 0.012(5) 0.024(5)
C65_5 0.086(5) 0.083(5) 0.052(5) -0.004(5) 0.010(5) 0.020(5)
C66_5 0.080(5) 0.085(5) 0.055(5) 0.002(5) 0.032(5) 0.024(5)
C67_5 0.075(5) 0.076(5) 0.053(5) 0.019(5) 0.033(5) 0.010(5)
C68_5 0.082(5) 0.078(5) 0.058(5) 0.033(5) 0.005(5) 0.006(5)
C69_5 0.083(5) 0.087(5) 0.060(5) 0.026(5) -0.015(5) 0.022(5)
C70_5 0.081(5) 0.094(5) 0.057(5) 0.007(5) -0.014(5) 0.014(5)
C1_6 0.106(6) 0.103(6) 0.078(6) 0.026(5) -0.023(5) 0.029(5)
C2_6 0.115(6) 0.099(6) 0.061(6) 0.033(5) -0.022(5) 0.027(5)
C3_6 0.121(6) 0.094(6) 0.060(6) 0.049(5) -0.009(5) 0.027(5)
C4_6 0.115(6) 0.085(6) 0.073(6) 0.054(5) -0.002(5) 0.038(5)
C5_6 0.109(6) 0.082(5) 0.083(6) 0.037(5) -0.003(5) 0.048(5)
C6_6 0.100(6) 0.093(6) 0.086(6) 0.029(5) -0.014(5) 0.046(5)
C7_6 0.098(6) 0.096(6) 0.085(6) 0.015(5) -0.005(5) 0.039(5)
C8_6 0.098(6) 0.100(6) 0.084(6) 0.011(5) -0.003(5) 0.026(5)
C9_6 0.102(6) 0.102(6) 0.081(6) 0.014(5) -0.019(5) 0.020(5)
C10_6 0.105(6) 0.100(6) 0.080(6) 0.009(5) -0.017(5) 0.012(6)
C11_6 0.116(6) 0.101(6) 0.074(6) 0.005(5) -0.017(5) 0.011(6)
C12_6 0.116(6) 0.099(6) 0.062(6) 0.014(5) -0.015(5) 0.022(5)
C13_6 0.116(6) 0.097(6) 0.064(6) 0.010(5) 0.005(5) 0.027(5)
C14_6 0.114(6) 0.097(6) 0.064(6) 0.020(5) 0.015(5) 0.023(5)
C15_6 0.116(6) 0.092(6) 0.061(6) 0.041(5) 0.010(5) 0.026(5)
C16_6 0.111(6) 0.089(6) 0.071(6) 0.044(5) 0.010(5) 0.023(5)
C17_6 0.119(6) 0.083(6) 0.078(6) 0.045(5) 0.005(5) 0.025(5)
C18_6 0.117(6) 0.076(6) 0.085(6) 0.030(5) 0.004(5) 0.023(5)
C19_6 0.122(6) 0.072(5) 0.087(6) 0.015(5) 0.005(5) 0.034(5)
C20_6 0.115(6) 0.074(5) 0.086(6) 0.021(5) 0.005(5) 0.050(5)
C21_6 0.108(5) 0.084(5) 0.083(6) 0.004(5) 0.013(5) 0.052(5)
C22_6 0.097(5) 0.095(5) 0.083(6) 0.005(5) 0.011(5) 0.046(5)
C23_6 0.089(5) 0.092(5) 0.076(5) 0.006(5) 0.019(5) 0.037(5)
C24_6 0.095(5) 0.098(6) 0.079(6) 0.011(5) 0.010(5) 0.025(5)
C25_6 0.097(6) 0.095(6) 0.084(6) 0.016(5) 0.000(5) 0.022(5)
C26_6 0.101(6) 0.096(6) 0.088(6) 0.020(5) 0.000(5) 0.010(5)
C27_6 0.103(6) 0.093(6) 0.086(6) 0.015(5) -0.008(5) 0.004(5)
C28_6 0.112(6) 0.084(6) 0.085(6) 0.013(5) -0.005(5) 0.004(5)
C29_6 0.117(6) 0.090(6) 0.080(6) 0.002(5) -0.005(5) 0.015(5)
C30_6 0.115(6) 0.086(6) 0.078(6) 0.001(5) 0.007(5) 0.033(5)
C31_6 0.116(6) 0.093(6) 0.072(6) 0.005(5) 0.011(5) 0.032(5)
C32_6 0.112(6) 0.099(6) 0.078(6) 0.010(5) 0.016(5) 0.038(5)
C33_6 0.110(6) 0.097(6) 0.073(6) 0.014(5) 0.017(5) 0.030(5)
C34_6 0.109(6) 0.101(6) 0.079(6) 0.019(5) 0.013(5) 0.024(5)
C35_6 0.108(6) 0.094(6) 0.079(6) 0.027(5) 0.013(5) 0.019(5)
C36_6 0.107(6) 0.092(6) 0.084(6) 0.022(5) 0.011(5) 0.016(5)
C37_6 0.114(6) 0.085(6) 0.088(6) 0.017(5) 0.008(5) 0.013(5)
C38_6 0.114(6) 0.087(6) 0.082(6) 0.008(5) -0.004(5) 0.014(5)
C39_6 0.122(6) 0.080(6) 0.082(6) -0.003(5) 0.007(5) 0.023(5)
C40_6 0.114(6) 0.087(5) 0.072(5) -0.013(5) 0.014(5) 0.028(5)
C41_6 0.104(5) 0.088(5) 0.074(5) -0.007(5) 0.019(5) 0.043(5)
C42_6 0.083(4) 0.090(4) 0.069(4) -0.001(3) 0.031(3) 0.040(4)
C43_6 0.097(5) 0.103(5) 0.065(5) 0.008(5) 0.023(5) 0.034(5)
C44_6 0.096(6) 0.099(6) 0.065(5) 0.026(5) 0.019(5) 0.025(5)
C45_6 0.096(6) 0.097(6) 0.074(6) 0.026(5) 0.011(5) 0.019(5)
C46_6 0.098(6) 0.091(6) 0.079(6) 0.033(5) 0.009(5) 0.011(5)
C47_6 0.108(6) 0.082(6) 0.081(6) 0.040(5) 0.013(5) 0.008(5)
C48_6 0.115(6) 0.076(6) 0.087(6) 0.031(5) 0.004(5) 0.010(5)
C49_6 0.116(6) 0.078(6) 0.089(6) 0.027(5) 0.003(5) 0.030(5)
C50_6 0.112(6) 0.083(6) 0.086(6) 0.014(5) 0.004(5) 0.042(5)
C51_6 0.108(6) 0.091(6) 0.089(6) 0.020(5) 0.000(5) 0.052(5)
C52_6 0.111(6) 0.098(6) 0.088(6) 0.014(5) 0.006(5) 0.045(5)
C53_6 0.110(6) 0.105(6) 0.092(6) 0.019(5) 0.002(5) 0.034(5)
C54_6 0.107(6) 0.101(6) 0.083(6) 0.024(5) 0.008(5) 0.026(5)
C55_6 0.106(6) 0.102(6) 0.083(6) 0.023(5) 0.005(5) 0.018(5)
C56_6 0.105(6) 0.103(6) 0.080(6) 0.022(5) -0.011(5) 0.021(5)
C57_6 0.106(6) 0.098(6) 0.074(6) 0.011(5) -0.013(5) 0.018(5)
C58_6 0.107(6) 0.103(6) 0.065(6) 0.013(5) -0.018(5) 0.026(5)
C59_6 0.105(6) 0.097(6) 0.060(5) 0.001(5) -0.003(5) 0.031(5)
C60_6 0.105(5) 0.104(6) 0.058(5) 0.012(5) 0.007(5) 0.031(5)
C61_6 0.107(6) 0.101(6) 0.059(5) 0.035(5) -0.001(5) 0.031(5)
C62_6 0.109(6) 0.099(6) 0.065(5) 0.041(5) 0.009(5) 0.022(5)
C63_6 0.110(6) 0.081(6) 0.073(6) 0.049(5) 0.008(5) 0.023(5)
C64_6 0.112(6) 0.083(6) 0.082(6) 0.040(5) -0.002(5) 0.032(5)
C65_6 0.109(6) 0.090(6) 0.078(6) 0.040(5) -0.011(5) 0.042(5)
C66_6 0.105(6) 0.095(6) 0.087(6) 0.032(5) -0.012(5) 0.048(5)
C67_6 0.104(6) 0.104(6) 0.087(6) 0.023(5) -0.010(5) 0.036(5)
C68_6 0.102(6) 0.103(6) 0.081(6) 0.023(5) -0.014(5) 0.030(5)
C69_6 0.105(6) 0.104(6) 0.070(6) 0.025(5) -0.022(5) 0.030(5)
C70_6 0.109(6) 0.099(6) 0.067(5) 0.037(5) -0.016(5) 0.038(5)
C1_7 0.063(5) 0.090(5) 0.036(5) 0.025(5) -0.002(5) 0.019(5)
C2_7 0.057(5) 0.086(5) 0.033(5) 0.022(5) -0.010(5) 0.019(5)
C3_7 0.057(5) 0.087(5) 0.037(5) 0.002(5) -0.009(5) 0.014(5)
C4_7 0.064(5) 0.082(6) 0.040(5) -0.009(5) 0.004(5) 0.010(5)
C5_7 0.058(5) 0.083(5) 0.037(5) -0.010(5) 0.013(5) 0.021(5)
C6_7 0.058(5) 0.090(5) 0.032(5) 0.010(5) 0.017(5) 0.012(5)
C7_7 0.054(5) 0.085(5) 0.033(5) 0.015(5) 0.024(5) 0.006(5)
C8_7 0.061(5) 0.082(5) 0.042(5) 0.027(5) 0.013(5) 0.003(5)
C9_7 0.069(5) 0.084(5) 0.048(5) 0.031(5) 0.002(5) 0.016(5)
C10_7 0.073(4) 0.071(3) 0.057(4) 0.035(3) 0.004(3) 0.028(3)
C11_7 0.067(5) 0.071(5) 0.055(5) 0.030(4) -0.007(4) 0.036(4)
C12_7 0.054(5) 0.079(5) 0.045(5) 0.028(5) -0.015(4) 0.033(5)
C13_7 0.038(5) 0.084(5) 0.053(5) 0.016(5) -0.011(5) 0.033(5)
C14_7 0.039(5) 0.091(5) 0.055(5) 0.002(5) -0.007(5) 0.015(5)
C15_7 0.051(5) 0.086(5) 0.046(5) -0.002(5) -0.005(5) 0.006(5)
C16_7 0.061(5) 0.076(6) 0.054(5) -0.007(5) 0.004(5) 0.005(5)
C17_7 0.069(5) 0.072(6) 0.054(5) -0.008(5) 0.005(5) 0.012(5)
C18_7 0.072(5) 0.067(6) 0.066(5) -0.008(5) 0.007(5) 0.019(5)
C19_7 0.070(5) 0.063(6) 0.061(5) -0.005(5) 0.006(5) 0.032(5)
C20_7 0.060(5) 0.074(5) 0.049(5) -0.012(5) 0.017(5) 0.027(5)
C21_7 0.049(5) 0.076(5) 0.046(5) -0.002(5) 0.018(5) 0.027(5)
C22_7 0.048(5) 0.083(5) 0.041(5) 0.003(5) 0.024(5) 0.008(5)
C23_7 0.043(5) 0.078(5) 0.049(5) 0.002(5) 0.022(5) 0.002(5)
C24_7 0.057(5) 0.074(5) 0.050(5) 0.012(5) 0.016(5) -0.014(5)
C25_7 0.069(5) 0.073(5) 0.050(5) 0.022(5) 0.016(5) -0.004(5)
C26_7 0.078(5) 0.075(5) 0.064(5) 0.021(5) 0.009(5) 0.002(5)
C27_7 0.079(5) 0.076(5) 0.066(5) 0.024(5) 0.007(5) 0.018(5)
C28_7 0.076(5) 0.071(5) 0.066(5) 0.010(5) 0.008(5) 0.029(5)
C29_7 0.063(5) 0.066(5) 0.058(5) 0.017(5) 0.003(5) 0.046(5)
C30_7 0.051(5) 0.065(5) 0.058(5) 0.011(5) 0.007(5) 0.052(4)
C31_7 0.038(5) 0.081(5) 0.059(5) 0.011(5) 0.009(5) 0.041(4)
C32_7 0.037(5) 0.088(5) 0.057(5) 0.007(5) 0.020(5) 0.029(5)
C33_7 0.036(5) 0.089(5) 0.055(5) 0.009(5) 0.011(5) 0.010(5)
C34_7 0.052(5) 0.082(6) 0.059(5) 0.007(5) 0.019(5) -0.001(5)
C35_7 0.066(5) 0.075(6) 0.063(5) 0.000(5) 0.012(5) 0.002(5)
C36_7 0.070(5) 0.067(6) 0.065(5) 0.010(5) 0.009(5) 0.012(5)
C37_7 0.077(5) 0.063(6) 0.066(5) 0.006(5) 0.004(5) 0.023(5)
C38_7 0.077(5) 0.062(6) 0.065(5) 0.014(5) 0.001(5) 0.032(5)
C39_7 0.070(5) 0.059(5) 0.065(5) 0.007(5) -0.003(5) 0.041(5)
C40_7 0.057(5) 0.071(5) 0.056(5) 0.009(5) -0.008(5) 0.040(5)
C41_7 0.045(5) 0.075(5) 0.054(5) 0.002(5) 0.007(5) 0.032(5)
C42_7 0.036(5) 0.085(5) 0.053(5) -0.004(5) 0.005(5) 0.013(5)
C43_7 0.037(5) 0.085(5) 0.050(5) 0.002(5) -0.010(5) 0.006(5)
C44_7 0.046(5) 0.078(5) 0.048(5) 0.004(5) -0.005(5) -0.006(5)
C45_7 0.058(5) 0.073(5) 0.052(5) 0.006(5) 0.008(5) -0.012(5)
C46_7 0.069(5) 0.071(5) 0.057(5) 0.006(5) 0.010(5) -0.002(5)
C47_7 0.066(5) 0.068(5) 0.061(5) -0.002(5) 0.007(5) 0.010(5)
C48_7 0.070(5) 0.069(5) 0.062(5) 0.002(5) 0.008(5) 0.026(5)
C49_7 0.062(5) 0.066(5) 0.053(5) -0.008(5) 0.016(5) 0.031(5)
C50_7 0.056(5) 0.067(5) 0.050(5) -0.002(5) 0.022(5) 0.042(5)
C51_7 0.059(5) 0.079(5) 0.044(5) -0.002(5) 0.032(5) 0.031(5)
C52_7 0.049(5) 0.088(5) 0.050(5) 0.007(5) 0.032(5) 0.024(5)
C53_7 0.056(5) 0.083(5) 0.045(5) 0.018(5) 0.026(5) 0.012(5)
C54_7 0.058(5) 0.080(6) 0.054(5) 0.020(5) 0.021(5) 0.005(5)
C55_7 0.072(5) 0.073(6) 0.063(5) 0.020(5) 0.009(5) 0.011(5)
C56_7 0.070(5) 0.070(5) 0.058(5) 0.031(5) 0.001(5) 0.020(5)
C57_7 0.074(5) 0.064(5) 0.058(5) 0.026(5) -0.002(5) 0.035(5)
C58_7 0.067(5) 0.071(5) 0.047(5) 0.032(5) -0.010(5) 0.032(5)
C59_7 0.058(5) 0.077(5) 0.051(5) 0.022(5) -0.018(5) 0.033(5)
C60_7 0.047(5) 0.083(5) 0.043(5) 0.014(5) -0.025(5) 0.020(5)
C61_7 0.050(5) 0.085(5) 0.031(5) 0.011(5) -0.017(5) 0.011(5)
C62_7 0.046(5) 0.077(5) 0.042(5) -0.005(5) -0.005(5) 0.005(5)
C63_7 0.061(5) 0.071(5) 0.049(5) -0.011(5) 0.007(5) 0.008(5)
C64_7 0.061(5) 0.071(5) 0.044(5) -0.011(5) 0.012(5) 0.022(5)
C65_7 0.061(5) 0.081(5) 0.033(5) -0.001(5) 0.010(5) 0.018(5)
C66_7 0.063(5) 0.083(5) 0.040(5) 0.003(5) 0.021(5) 0.021(5)
C67_7 0.067(5) 0.084(5) 0.041(5) 0.021(5) 0.020(5) 0.014(5)
C68_7 0.067(5) 0.073(5) 0.042(5) 0.032(5) 0.005(5) 0.027(5)
C69_7 0.070(5) 0.076(5) 0.036(5) 0.031(5) -0.010(5) 0.019(5)
C70_7 0.064(5) 0.084(5) 0.034(5) 0.011(5) -0.011(5) 0.016(5)
C1_8 0.074(5) 0.052(5) 0.065(5) 0.005(5) 0.008(5) 0.030(5)
C2_8 0.071(5) 0.054(5) 0.061(5) 0.005(5) 0.015(5) 0.037(5)
C3_8 0.075(5) 0.070(5) 0.062(5) 0.002(5) 0.023(5) 0.027(5)
C4_8 0.084(5) 0.072(5) 0.057(5) 0.010(5) 0.011(5) 0.023(5)
C5_8 0.075(5) 0.066(5) 0.053(5) 0.011(5) -0.001(5) 0.025(5)
C6_8 0.073(5) 0.061(5) 0.065(5) 0.000(5) 0.006(5) 0.022(5)
C7_8 0.069(5) 0.060(5) 0.072(5) 0.006(5) 0.003(5) 0.009(5)
C8_8 0.072(5) 0.052(5) 0.077(5) 0.014(5) 0.007(5) 0.013(5)
C9_8 0.078(5) 0.050(5) 0.074(5) 0.014(5) 0.008(5) 0.028(5)
C10_8 0.080(5) 0.051(5) 0.070(5) 0.025(5) 0.001(5) 0.036(5)
C11_8 0.071(5) 0.051(5) 0.065(5) 0.028(4) 0.004(5) 0.047(4)
C12_8 0.069(5) 0.056(5) 0.072(5) 0.013(5) 0.010(5) 0.041(5)
C13_8 0.057(5) 0.069(5) 0.075(5) 0.015(5) 0.019(5) 0.033(5)
C14_8 0.063(5) 0.076(5) 0.078(6) 0.010(5) 0.034(5) 0.021(5)
C15_8 0.072(5) 0.073(5) 0.064(5) 0.010(5) 0.040(5) 0.019(5)
C16_8 0.080(5) 0.072(5) 0.062(5) 0.022(5) 0.029(5) 0.016(5)
C17_8 0.086(5) 0.072(5) 0.058(5) 0.022(5) 0.014(5) 0.018(5)
C18_8 0.084(5) 0.072(5) 0.062(5) 0.026(5) 0.011(5) 0.021(5)
C19_8 0.078(5) 0.069(5) 0.055(5) 0.032(5) -0.002(5) 0.028(5)
C20_8 0.073(5) 0.075(5) 0.056(5) 0.021(5) -0.012(5) 0.023(5)
C21_8 0.060(5) 0.075(5) 0.063(5) 0.021(5) -0.019(5) 0.016(5)
C22_8 0.060(5) 0.069(5) 0.073(5) 0.012(5) -0.012(5) 0.008(5)
C23_8 0.050(5) 0.068(5) 0.069(5) 0.018(5) 0.000(5) 0.008(5)
C24_8 0.063(5) 0.064(5) 0.069(5) 0.021(5) 0.018(5) 0.000(5)
C25_8 0.075(5) 0.058(5) 0.075(5) 0.023(5) 0.007(5) 0.002(5)
C26_8 0.082(5) 0.062(5) 0.072(5) 0.038(5) 0.008(5) 0.009(5)
C27_8 0.082(5) 0.062(5) 0.068(5) 0.037(4) 0.005(5) 0.024(5)
C28_8 0.073(4) 0.071(3) 0.057(4) 0.035(3) 0.004(3) 0.028(3)
C29_8 0.070(5) 0.062(5) 0.059(5) 0.036(4) -0.004(4) 0.042(4)
C30_8 0.065(5) 0.073(5) 0.060(5) 0.028(5) -0.006(5) 0.034(5)
C31_8 0.059(5) 0.076(5) 0.071(5) 0.018(5) 0.004(5) 0.027(5)
C32_8 0.061(5) 0.080(5) 0.078(5) 0.005(5) 0.006(5) 0.010(5)
C33_8 0.062(5) 0.072(5) 0.078(5) 0.012(5) 0.026(5) 0.009(5)
C34_8 0.074(5) 0.061(5) 0.073(5) 0.018(5) 0.029(5) 0.005(5)
C35_8 0.078(5) 0.061(5) 0.065(5) 0.023(5) 0.029(5) 0.012(5)
C36_8 0.087(5) 0.055(5) 0.072(5) 0.027(5) 0.015(5) 0.017(5)
C37_8 0.089(5) 0.062(5) 0.073(5) 0.028(5) 0.015(5) 0.020(5)
C38_8 0.087(5) 0.056(5) 0.068(5) 0.030(5) 0.011(5) 0.035(5)
C39_8 0.077(5) 0.065(5) 0.059(5) 0.036(5) 0.003(5) 0.038(5)
C40_8 0.065(5) 0.071(5) 0.065(5) 0.026(5) 0.000(5) 0.043(5)
C41_8 0.050(5) 0.078(5) 0.067(5) 0.024(5) -0.006(5) 0.028(5)
C42_8 0.049(5) 0.084(5) 0.072(5) 0.014(5) 0.004(5) 0.016(5)
C43_8 0.050(5) 0.082(5) 0.060(5) 0.012(5) 0.025(5) 0.024(5)
C44_8 0.059(5) 0.076(5) 0.059(5) 0.019(5) 0.030(5) 0.016(5)
C45_8 0.065(5) 0.069(5) 0.063(5) 0.026(5) 0.022(5) 0.002(5)
C46_8 0.076(5) 0.068(5) 0.061(5) 0.036(5) 0.015(5) 0.005(5)
C47_8 0.072(5) 0.076(5) 0.051(5) 0.038(5) 0.017(5) 0.011(5)
C48_8 0.073(5) 0.076(5) 0.050(5) 0.040(4) 0.003(5) 0.020(5)
C49_8 0.073(5) 0.081(5) 0.043(5) 0.031(5) -0.004(5) 0.023(5)
C50_8 0.072(5) 0.077(5) 0.051(5) 0.022(5) -0.014(5) 0.022(5)
C51_8 0.077(5) 0.074(5) 0.055(5) 0.007(5) -0.011(5) 0.012(5)
C52_8 0.071(5) 0.073(5) 0.070(5) 0.001(5) -0.004(5) 0.007(5)
C53_8 0.079(5) 0.054(5) 0.067(5) 0.003(5) 0.006(5) 0.007(5)
C54_8 0.082(5) 0.052(5) 0.072(5) 0.011(5) 0.021(5) 0.003(5)
C55_8 0.086(5) 0.043(5) 0.071(5) 0.018(5) 0.020(5) 0.015(5)
C56_8 0.091(5) 0.038(5) 0.072(5) 0.013(5) 0.015(5) 0.029(5)
C57_8 0.089(5) 0.047(5) 0.071(5) 0.021(5) 0.016(5) 0.036(5)
C58_8 0.082(5) 0.048(5) 0.069(5) 0.011(5) 0.013(5) 0.049(5)
C59_8 0.066(5) 0.063(5) 0.065(5) 0.016(5) 0.014(5) 0.050(5)
C60_8 0.061(5) 0.071(5) 0.060(5) 0.007(5) 0.027(5) 0.039(5)
C61_8 0.067(5) 0.070(5) 0.049(5) 0.000(5) 0.030(5) 0.033(5)
C62_8 0.066(5) 0.078(5) 0.044(5) 0.016(5) 0.030(5) 0.021(5)
C63_8 0.071(5) 0.082(5) 0.044(5) 0.025(5) 0.022(5) 0.013(5)
C64_8 0.079(5) 0.079(5) 0.042(5) 0.021(5) 0.007(5) 0.016(5)
C65_8 0.082(5) 0.072(5) 0.048(5) 0.000(5) 0.008(5) 0.022(5)
C66_8 0.081(5) 0.064(5) 0.053(5) -0.001(5) 0.000(5) 0.016(5)
C67_8 0.084(5) 0.051(5) 0.063(5) -0.003(5) 0.009(5) 0.014(5)
C68_8 0.086(5) 0.042(5) 0.070(5) -0.003(5) 0.017(5) 0.027(5)
C69_8 0.086(5) 0.047(5) 0.066(5) -0.002(5) 0.020(5) 0.038(5)
C70_8 0.081(5) 0.064(5) 0.055(5) -0.007(5) 0.020(5) 0.032(5)
Ni1_9 0.0176(5) 0.0198(6) 0.0165(6) 0.0038(5) 0.0006(4) 0.0038(5)
N1_9 0.017(4) 0.020(4) 0.019(4) 0.006(3) -0.002(3) -0.001(3)
N2_9 0.025(4) 0.032(4) 0.020(4) 0.002(3) 0.005(3) 0.003(4)
N3_9 0.035(4) 0.019(4) 0.020(4) 0.005(3) -0.005(3) 0.009(3)
N4_9 0.023(4) 0.027(4) 0.023(4) 0.009(3) 0.004(3) 0.003(3)
C71_9 0.027(5) 0.022(5) 0.030(5) 0.010(4) 0.001(4) -0.003(4)
C72_9 0.020(5) 0.039(6) 0.032(6) 0.008(5) 0.000(4) -0.018(5)
C73_9 0.020(5) 0.029(5) 0.014(5) 0.001(4) -0.003(4) -0.003(4)
C74_9 0.011(4) 0.038(5) 0.014(5) 0.001(4) 0.000(3) 0.006(4)
C75_9 0.024(5) 0.032(5) 0.014(5) 0.003(4) 0.003(4) 0.008(4)
C76_9 0.024(5) 0.021(5) 0.014(5) 0.000(4) -0.003(4) 0.005(4)
C77_9 0.025(5) 0.035(5) 0.016(5) 0.006(4) -0.005(4) 0.006(5)
C78_9 0.029(5) 0.031(5) 0.019(5) 0.000(4) 0.001(4) 0.015(5)
C79_9 0.031(5) 0.031(5) 0.011(5) 0.005(4) -0.001(4) 0.019(5)
C80_9 0.029(5) 0.020(5) 0.027(5) 0.010(4) -0.001(4) 0.005(4)
C81_9 0.005(4) 0.034(5) 0.012(5) -0.003(4) -0.001(3) -0.007(4)
C82_9 0.028(5) 0.031(5) 0.016(5) 0.009(4) 0.002(4) 0.005(5)
C83_9 0.030(5) 0.028(5) 0.011(5) 0.001(4) 0.001(4) 0.007(5)
C84_9 0.020(5) 0.022(5) 0.021(5) 0.005(4) 0.001(4) -0.004(4)
C85_9 0.028(5) 0.017(4) 0.012(5) 0.004(3) 0.003(3) 0.007(4)
C86_9 0.029(5) 0.023(5) 0.010(5) 0.002(4) -0.003(4) 0.007(4)
C87_9 0.033(5) 0.034(6) 0.027(5) 0.010(4) 0.008(4) 0.019(5)
C88_9 0.030(5) 0.023(5) 0.031(5) -0.005(4) -0.008(4) 0.013(5)
C89_9 0.023(5) 0.050(6) 0.013(5) -0.002(4) -0.007(4) 0.024(5)
C90_9 0.039(6) 0.028(5) 0.025(5) 0.006(4) -0.003(4) 0.011(5)
C91_9 0.030(5) 0.033(6) 0.065(7) 0.022(5) 0.005(5) -0.002(4)
C92_9 0.180(13) 0.068(9) 0.076(10) 0.053(8) 0.041(9) 0.004(9)
C93_9 0.020(5) 0.063(7) 0.029(6) 0.015(5) 0.012(4) 0.008(5)
C94_9 0.035(5) 0.068(7) 0.042(7) 0.018(6) 0.014(5) 0.012(5)
C95_9 0.029(5) 0.045(6) 0.043(6) 0.008(5) 0.007(4) 0.025(5)
C96_9 0.048(6) 0.082(8) 0.069(8) 0.007(6) 0.020(6) 0.036(6)
C97_9 0.038(5) 0.026(5) 0.037(6) 0.006(4) -0.002(4) 0.013(4)
C98_9 0.059(6) 0.045(6) 0.059(7) 0.010(6) 0.008(5) 0.021(5)
C99_9 0.039(5) 0.024(5) 0.040(6) 0.006(4) 0.005(4) 0.010(4)
C100_9 0.080(7) 0.023(5) 0.058(7) 0.006(5) 0.003(5) 0.008(5)
C101_9 0.011(4) 0.039(6) 0.042(6) 0.016(5) 0.004(4) -0.005(4)
C102_9 0.033(5) 0.056(7) 0.046(7) 0.007(5) -0.005(5) 0.010(5)
C103_9 0.034(5) 0.048(6) 0.049(7) 0.014(5) 0.001(5) 0.028(5)
C104_9 0.043(6) 0.098(9) 0.050(7) 0.036(7) -0.006(5) 0.025(6)
C105_9 0.040(5) 0.031(6) 0.071(8) 0.019(5) -0.003(5) 0.017(5)
C106_9 0.117(9) 0.066(8) 0.075(9) 0.054(7) 0.004(7) 0.020(7)
Ni2_10 0.0186(5) 0.0170(6) 0.0150(6) 0.0038(4) 0.0007(4) 0.0059(5)
N5_10 0.023(4) 0.021(4) 0.010(4) 0.000(3) 0.002(3) 0.005(3)
N6_10 0.021(4) 0.016(4) 0.014(4) 0.005(3) 0.003(3) 0.006(3)
N7_10 0.019(4) 0.018(4) 0.015(4) 0.001(3) 0.001(3) 0.010(3)
N8_10 0.018(4) 0.028(4) 0.013(4) 0.002(3) 0.000(3) 0.006(3)
C71_10 0.019(5) 0.028(5) 0.011(5) -0.003(4) 0.000(3) 0.011(4)
C72_10 0.028(5) 0.027(5) 0.021(5) 0.004(4) 0.002(4) 0.016(5)
C73_10 0.027(5) 0.029(5) 0.034(5) 0.008(4) -0.003(4) 0.021(5)
C74_10 0.027(5) 0.018(5) 0.016(5) 0.001(4) 0.002(4) 0.007(4)
C75_10 0.026(5) 0.023(5) 0.023(5) 0.008(4) 0.003(4) 0.008(4)
C76_10 0.021(5) 0.021(5) 0.024(5) 0.004(4) 0.003(4) 0.003(4)
C77_10 0.023(5) 0.030(5) 0.036(6) 0.008(4) -0.004(4) 0.002(5)
C78_10 0.015(4) 0.022(5) 0.026(5) 0.008(4) -0.002(4) 0.000(4)
C79_10 0.014(4) 0.025(5) 0.015(5) 0.005(4) 0.005(3) 0.003(4)
C80_10 0.021(4) 0.027(5) 0.015(5) 0.003(4) -0.001(3) 0.011(4)
C81_10 0.009(4) 0.022(5) 0.027(5) 0.005(4) -0.003(4) 0.001(4)
C82_10 0.032(5) 0.018(5) 0.026(5) 0.008(4) -0.006(4) 0.010(4)
C83_10 0.033(5) 0.021(5) 0.025(5) 0.003(4) -0.001(4) 0.020(5)
C84_10 0.014(5) 0.015(4) 0.019(5) 0.004(4) -0.004(3) -0.003(4)
C85_10 0.033(5) 0.020(5) 0.019(5) 0.003(4) -0.001(4) 0.009(4)
C86_10 0.019(5) 0.014(4) 0.020(5) 0.006(4) -0.004(3) -0.002(4)
C87_10 0.020(5) 0.026(5) 0.024(5) 0.010(4) 0.001(4) -0.002(4)
C88_10 0.009(4) 0.020(5) 0.032(5) 0.007(4) 0.004(4) -0.003(4)
C89_10 0.020(5) 0.034(5) 0.016(5) 0.004(4) 0.002(4) 0.015(4)
C90_10 0.019(4) 0.036(5) 0.020(5) 0.009(4) 0.006(4) 0.017(5)
C91_10 0.037(5) 0.037(5) 0.034(6) 0.013(4) 0.004(4) 0.027(5)
C92_10 0.045(6) 0.072(7) 0.047(7) 0.023(6) -0.001(5) 0.037(6)
C93_10 0.040(5) 0.035(6) 0.069(7) 0.024(5) 0.005(5) 0.026(5)
C94_10 0.131(10) 0.066(8) 0.087(10) 0.059(8) -0.014(8) 0.006(8)
C95_10 0.031(5) 0.030(6) 0.064(7) 0.024(5) 0.010(5) 0.005(4)
C96_10 0.149(11) 0.065(8) 0.069(9) 0.048(7) 0.025(8) 0.016(8)
C97_10 0.023(5) 0.039(6) 0.039(6) 0.021(5) 0.004(4) 0.003(4)
C98_10 0.040(6) 0.091(8) 0.045(7) 0.030(6) 0.016(5) 0.029(6)
C99_10 0.030(5) 0.034(5) 0.038(6) 0.007(4) 0.002(4) 0.021(4)
C100_10 0.048(6) 0.060(7) 0.044(7) 0.004(5) 0.012(5) 0.033(5)
C101_10 0.029(5) 0.021(5) 0.034(5) 0.007(4) 0.003(4) 0.013(4)
C102_10 0.066(6) 0.027(6) 0.056(7) 0.005(5) 0.007(5) 0.009(5)
C103_10 0.025(5) 0.030(5) 0.036(6) 0.008(4) 0.005(4) 0.002(4)
C104_10 0.071(7) 0.021(5) 0.059(7) 0.006(5) 0.006(5) 0.003(5)
C105_10 0.019(5) 0.043(6) 0.043(6) 0.020(5) 0.004(4) 0.001(4)
C106_10 0.026(5) 0.076(8) 0.064(8) 0.014(6) -0.007(5) 0.011(5)
Ni3_11 0.0187(6) 0.0179(6) 0.0158(6) 0.0040(5) 0.0014(4) 0.0041(5)
N9_11 0.013(4) 0.022(4) 0.019(4) 0.006(3) 0.005(3) 0.008(3)
N11_11 0.015(4) 0.021(4) 0.021(4) 0.003(3) 0.000(3) -0.001(3)
N12_11 0.019(4) 0.020(4) 0.010(4) 0.002(3) -0.001(3) 0.007(3)
C71_11 0.019(5) 0.026(5) 0.007(4) -0.003(4) -0.002(3) 0.005(4)
C72_11 0.035(5) 0.032(5) 0.023(5) 0.013(4) 0.007(4) 0.023(5)
C73_11 0.017(5) 0.029(5) 0.034(6) 0.007(4) 0.003(4) 0.011(5)
C74_11 0.031(5) 0.012(4) 0.018(5) -0.001(4) -0.001(4) 0.003(4)
C75_11 0.028(5) 0.024(5) 0.024(5) 0.009(4) 0.004(4) 0.000(4)
C76_11 0.016(4) 0.023(5) 0.027(5) 0.006(4) 0.005(4) 0.002(4)
C77_11 0.024(5) 0.023(5) 0.029(5) 0.000(4) -0.005(4) -0.002(4)
C78_11 0.015(4) 0.023(5) 0.019(5) 0.004(4) 0.001(3) -0.003(4)
C80_11 0.016(4) 0.035(5) 0.015(5) 0.000(4) 0.001(3) 0.003(4)
C81_11 0.021(5) 0.022(5) 0.008(4) 0.001(3) 0.000(3) 0.007(4)
C82_11 0.030(5) 0.042(6) 0.009(5) 0.003(4) 0.001(4) 0.019(5)
C83_11 0.030(5) 0.031(5) 0.019(5) -0.002(4) -0.001(4) 0.015(5)
C84_11 0.025(5) 0.024(5) 0.018(5) 0.011(4) 0.004(4) 0.007(4)
C85_11 0.033(5) 0.027(5) 0.023(5) 0.008(4) 0.001(4) 0.017(5)
C86_11 0.023(5) 0.016(5) 0.015(5) -0.003(4) -0.002(4) -0.001(4)
C87_11 0.022(5) 0.026(5) 0.018(5) 0.008(4) 0.005(4) 0.007(4)
C88_11 0.026(5) 0.033(5) 0.011(5) 0.002(4) 0.005(4) 0.008(5)
C89_11 0.012(4) 0.014(4) 0.017(5) 0.001(4) 0.004(3) -0.004(4)
C90_11 0.022(5) 0.025(5) 0.011(4) 0.000(4) -0.002(3) 0.010(4)
C91_11 0.039(5) 0.047(6) 0.051(7) 0.022(5) 0.011(5) 0.029(5)
C92_11 0.040(6) 0.077(8) 0.052(7) 0.031(6) -0.006(5) 0.022(6)
C93_11 0.037(5) 0.031(6) 0.065(7) 0.024(5) 0.007(5) 0.016(5)
C94_11 0.136(11) 0.074(9) 0.089(10) 0.059(8) 0.025(8) 0.034(8)
C95_11 0.034(5) 0.025(5) 0.052(7) 0.013(5) 0.005(4) -0.005(4)
C97_11 0.022(5) 0.039(6) 0.043(6) 0.011(5) 0.001(4) 0.001(4)
C98_11 0.045(6) 0.081(8) 0.040(7) 0.028(6) 0.021(5) 0.020(6)
C99_11 0.043(5) 0.039(6) 0.032(6) 0.010(4) 0.006(4) 0.027(5)
C101_11 0.048(5) 0.022(5) 0.035(6) 0.010(4) -0.004(4) 0.012(4)
C102_11 0.064(6) 0.033(6) 0.050(7) 0.005(5) -0.001(5) 0.018(5)
C103_11 0.023(5) 0.025(5) 0.036(6) 0.006(4) 0.001(4) -0.007(4)
C104_11 0.067(6) 0.014(5) 0.060(7) 0.008(5) -0.005(5) -0.002(5)
C105_11 0.016(4) 0.028(5) 0.045(6) 0.016(4) 0.008(4) 0.002(4)
C106_11 0.024(5) 0.052(6) 0.035(6) 0.009(5) -0.008(4) 0.005(4)
Ni4_12 0.0201(6) 0.0184(6) 0.0166(6) 0.0042(5) 0.0019(4) 0.0081(5)
N13_12 0.020(4) 0.023(4) 0.012(4) 0.003(3) 0.003(3) 0.009(3)
N14_12 0.015(4) 0.019(4) 0.019(4) -0.001(3) -0.004(3) 0.003(3)
N15_12 0.019(4) 0.029(4) 0.009(4) -0.001(3) 0.006(3) 0.012(3)
N16_12 0.018(4) 0.016(4) 0.019(4) 0.005(3) 0.006(3) 0.008(3)
C71_12 0.011(4) 0.024(5) 0.012(5) 0.006(4) 0.002(3) 0.003(4)
C72_12 0.020(5) 0.020(5) 0.020(5) 0.007(4) 0.003(4) 0.015(4)
C73_12 0.032(5) 0.027(5) 0.019(5) 0.006(4) 0.000(4) 0.019(5)
C74_12 0.025(5) 0.025(5) 0.010(5) 0.003(4) 0.003(3) 0.010(4)
C75_12 0.030(5) 0.018(5) 0.015(5) -0.001(4) -0.001(4) 0.005(4)
C76_12 0.023(5) 0.020(5) 0.011(5) 0.001(4) -0.001(3) 0.008(4)
C77_12 0.016(5) 0.033(5) 0.016(5) 0.007(4) 0.008(3) 0.004(4)
C78_12 0.021(5) 0.023(5) 0.018(5) -0.001(4) 0.002(4) 0.004(4)
C79_12 0.016(4) 0.029(5) 0.010(4) 0.001(4) 0.002(3) 0.013(4)
C80_12 0.022(5) 0.034(5) 0.015(5) 0.000(4) 0.001(4) 0.010(5)
C81_12 0.026(5) 0.024(5) 0.013(5) 0.001(4) 0.002(4) 0.018(4)
C82_12 0.038(5) 0.029(5) 0.013(5) 0.002(4) 0.007(4) 0.018(5)
C83_12 0.043(6) 0.019(5) 0.031(5) 0.008(4) 0.007(4) 0.021(5)
C84_12 0.035(6) 0.027(5) 0.010(5) 0.002(4) 0.004(4) 0.013(5)
C85_12 0.033(5) 0.023(5) 0.022(5) 0.008(4) 0.007(4) 0.015(4)
C86_12 0.027(5) 0.017(5) 0.025(5) 0.011(4) 0.008(4) 0.002(4)
C87_12 0.027(5) 0.032(6) 0.037(6) 0.013(4) 0.006(4) 0.009(5)
C88_12 0.014(4) 0.026(5) 0.029(5) 0.016(4) 0.005(4) 0.000(4)
C89_12 0.021(5) 0.027(5) 0.011(5) 0.002(4) -0.003(3) 0.009(4)
C90_12 0.016(4) 0.029(5) 0.009(4) 0.002(4) 0.001(3) 0.015(4)
C91_12 0.028(5) 0.030(5) 0.032(6) 0.008(4) 0.005(4) 0.015(4)
C92_12 0.048(5) 0.051(6) 0.041(6) 0.004(5) 0.009(5) 0.038(5)
C93_12 0.035(5) 0.021(5) 0.033(5) 0.009(4) 0.004(4) 0.015(4)
C94_12 0.077(7) 0.025(5) 0.057(7) 0.012(5) 0.009(5) 0.011(5)
C95_12 0.023(5) 0.023(5) 0.050(6) 0.013(5) 0.008(4) -0.001(4)
C96_12 0.054(6) 0.027(5) 0.056(7) 0.004(5) -0.004(5) 0.000(5)
C97_12 0.011(4) 0.041(6) 0.049(6) 0.013(5) 0.003(4) 0.000(4)
C98_12 0.027(5) 0.077(8) 0.076(8) 0.005(6) -0.011(5) 0.013(5)
C99_12 0.040(5) 0.042(6) 0.032(6) 0.007(5) 0.003(4) 0.029(5)
C100_12 0.046(6) 0.073(8) 0.054(7) 0.009(6) -0.010(5) 0.037(6)
C101_12 0.041(5) 0.040(6) 0.052(7) 0.014(5) 0.007(5) 0.024(5)
C103_12 0.036(5) 0.035(6) 0.070(8) 0.029(5) 0.009(5) 0.008(5)
C104_12 0.108(9) 0.077(9) 0.083(10) 0.053(8) 0.023(7) 0.026(7)
C105_12 0.027(5) 0.039(6) 0.038(6) 0.022(5) 0.007(4) 0.003(4)
C106_12 0.042(5) 0.083(8) 0.048(7) 0.034(6) 0.024(5) 0.038(6)

loop_
_atom_type_symbol
_atom_type_description
_atom_type_scat_dispersion_real
_atom_type_scat_dispersion_imag
_atom_type_scat_source
C C 0.0033 0.0016 'International Tables Vol C Tables 4.2.6.8 and 6.1.1.4'
H H 0.0000 0.0000 'International Tables Vol C Tables 4.2.6.8 and 6.1.1.4'
N N 0.0061 0.0033 'International Tables Vol C Tables 4.2.6.8 and 6.1.1.4'
Ni Ni 0.3393 1.1124 'International Tables Vol C Tables 4.2.6.8 and 6.1.1.4'

loop_
_geom_angle_atom_site_label_1
_geom_angle_atom_site_label_2
_geom_angle_atom_site_label_3
_geom_angle
_geom_angle_site_symmetry_1
_geom_angle_site_symmetry_3
_geom_angle_publ_flag
C2_1 C1_1 C9_1 124.0 . . ?
C2_1 C1_1 C6_1 120.4 . . ?
C9_1 C1_1 C6_1 106.6 . . ?
C1_1 C2_1 C3_1 117.6 . . ?
C1_1 C2_1 C12_1 117.8 . . ?
C3_1 C2_1 C12_1 117.1 . . ?
C2_1 C3_1 C15_1 122.0 . . ?
C2_1 C3_1 C4_1 121.2 . . ?
C15_1 C3_1 C4_1 108.1 . . ?
C3_1 C4_1 C5_1 121.1 . . ?
C3_1 C4_1 C17_1 108.6 . . ?
C5_1 C4_1 C17_1 120.8 . . ?
C6_1 C5_1 C4_1 115.1 . . ?
C6_1 C5_1 C20_1 120.8 . . ?
C4_1 C5_1 C20_1 117.5 . . ?
C5_1 C6_1 C7_1 119.4 . . ?
C5_1 C6_1 C1_1 122.3 . . ?
C7_1 C6_1 C1_1 108.8 . . ?
C22_1 C7_1 C6_1 122.5 . . ?
C22_1 C7_1 C8_1 118.5 . . ?
C6_1 C7_1 C8_1 107.8 . . ?
C25_1 C8_1 C9_1 122.6 . . ?
C25_1 C8_1 C7_1 118.0 . . ?
C9_1 C8_1 C7_1 106.0 . . ?
C10_1 C9_1 C8_1 120.8 . . ?
C10_1 C9_1 C1_1 118.2 . . ?
C8_1 C9_1 C1_1 110.7 . . ?
C9_1 C10_1 C11_1 119.9 . . ?
C9_1 C10_1 C27_1 118.6 . . ?
C11_1 C10_1 C27_1 108.5 . . ?
C10_1 C11_1 C12_1 123.6 . . ?
C10_1 C11_1 C29_1 108.4 . . ?
C12_1 C11_1 C29_1 119.1 . . ?
C13_1 C12_1 C11_1 117.5 . . ?
C13_1 C12_1 C2_1 119.0 . . ?
C11_1 C12_1 C2_1 116.0 . . ?
C12_1 C13_1 C31_1 122.1 . . ?
C12_1 C13_1 C14_1 121.8 . . ?
C31_1 C13_1 C14_1 108.0 . . ?
C15_1 C14_1 C33_1 120.7 . . ?
C15_1 C14_1 C13_1 118.3 . . ?
C33_1 C14_1 C13_1 108.8 . . ?
C14_1 C15_1 C3_1 121.2 . . ?
C14_1 C15_1 C16_1 118.0 . . ?
C3_1 C15_1 C16_1 108.1 . . ?
C35_1 C16_1 C17_1 122.0 . . ?
C35_1 C16_1 C15_1 120.2 . . ?
C17_1 C16_1 C15_1 106.2 . . ?
C18_1 C17_1 C16_1 119.4 . . ?
C18_1 C17_1 C4_1 120.0 . . ?
C16_1 C17_1 C4_1 109.1 . . ?
C17_1 C18_1 C19_1 120.4 . . ?
C17_1 C18_1 C37_1 120.4 . . ?
C19_1 C18_1 C37_1 107.7 . . ?
C20_1 C19_1 C18_1 121.3 . . ?
C20_1 C19_1 C39_1 120.7 . . ?
C18_1 C19_1 C39_1 109.0 . . ?
C19_1 C20_1 C21_1 115.8 . . ?
C19_1 C20_1 C5_1 119.7 . . ?
C21_1 C20_1 C5_1 118.1 . . ?
C41_1 C21_1 C20_1 121.6 . . ?
C41_1 C21_1 C22_1 110.3 . . ?
C20_1 C21_1 C22_1 118.9 . . ?
C7_1 C22_1 C23_1 122.5 . . ?
C7_1 C22_1 C21_1 120.0 . . ?
C23_1 C22_1 C21_1 105.9 . . ?
C24_1 C23_1 C22_1 119.5 . . ?
C24_1 C23_1 C42_1 119.4 . . ?
C22_1 C23_1 C42_1 108.9 . . ?
C25_1 C24_1 C23_1 118.2 . . ?
C25_1 C24_1 C45_1 112.0 . . ?
C23_1 C24_1 C45_1 117.3 . . ?
C8_1 C25_1 C24_1 123.3 . . ?
C8_1 C25_1 C26_1 117.0 . . ?
C24_1 C25_1 C26_1 107.2 . . ?
C27_1 C26_1 C46_1 120.5 . . ?
C27_1 C26_1 C25_1 120.1 . . ?
C46_1 C26_1 C25_1 107.3 . . ?
C26_1 C27_1 C28_1 118.9 . . ?
C26_1 C27_1 C10_1 121.0 . . ?
C28_1 C27_1 C10_1 106.8 . . ?
C48_1 C28_1 C29_1 120.0 . . ?
C48_1 C28_1 C27_1 120.4 . . ?
C29_1 C28_1 C27_1 107.8 . . ?
C30_1 C29_1 C11_1 122.2 . . ?
C30_1 C29_1 C28_1 120.9 . . ?
C11_1 C29_1 C28_1 108.5 . . ?
C31_1 C30_1 C29_1 116.3 . . ?
C31_1 C30_1 C50_1 118.4 . . ?
C29_1 C30_1 C50_1 119.2 . . ?
C30_1 C31_1 C13_1 120.5 . . ?
C30_1 C31_1 C32_1 122.0 . . ?
C13_1 C31_1 C32_1 107.2 . . ?
C52_1 C32_1 C31_1 119.6 . . ?
C52_1 C32_1 C33_1 120.4 . . ?
C31_1 C32_1 C33_1 109.2 . . ?
C34_1 C33_1 C14_1 121.1 . . ?
C34_1 C33_1 C32_1 119.6 . . ?
C14_1 C33_1 C32_1 106.7 . . ?
C33_1 C34_1 C35_1 120.4 . . ?
C33_1 C34_1 C54_1 121.3 . . ?
C35_1 C34_1 C54_1 106.3 . . ?
C16_1 C35_1 C34_1 119.6 . . ?
C16_1 C35_1 C36_1 118.5 . . ?
C34_1 C35_1 C36_1 109.5 . . ?
C37_1 C36_1 C55_1 119.0 . . ?
C37_1 C36_1 C35_1 120.2 . . ?
C55_1 C36_1 C35_1 106.7 . . ?
C36_1 C37_1 C38_1 121.0 . . ?
C36_1 C37_1 C18_1 119.5 . . ?
C38_1 C37_1 C18_1 107.2 . . ?
C57_1 C38_1 C39_1 118.8 . . ?
C57_1 C38_1 C37_1 120.5 . . ?
C39_1 C38_1 C37_1 108.9 . . ?
C40_1 C39_1 C38_1 122.2 . . ?
C40_1 C39_1 C19_1 121.8 . . ?
C38_1 C39_1 C19_1 107.2 . . ?
C39_1 C40_1 C41_1 116.4 . . ?
C39_1 C40_1 C59_1 118.5 . . ?
C41_1 C40_1 C59_1 118.4 . . ?
C40_1 C41_1 C21_1 121.4 . . ?
C40_1 C41_1 C42_1 121.4 . . ?
C21_1 C41_1 C42_1 108.1 . . ?
C43_1 C42_1 C41_1 120.1 . . ?
C43_1 C42_1 C23_1 120.7 . . ?
C41_1 C42_1 C23_1 106.8 . . ?
C42_1 C43_1 C60_1 119.8 . . ?
C42_1 C43_1 C44_1 119.4 . . ?
C60_1 C43_1 C44_1 109.1 . . ?
C45_1 C44_1 C62_1 123.4 . . ?
C45_1 C44_1 C43_1 119.6 . . ?
C62_1 C44_1 C43_1 105.4 . . ?
C44_1 C45_1 C24_1 123.7 . . ?
C44_1 C45_1 C46_1 118.9 . . ?
C24_1 C45_1 C46_1 104.7 . . ?
C47_1 C46_1 C26_1 120.4 . . ?
C47_1 C46_1 C45_1 117.9 . . ?
C26_1 C46_1 C45_1 108.7 . . ?
C46_1 C47_1 C48_1 120.5 . . ?
C46_1 C47_1 C63_1 120.1 . . ?
C48_1 C47_1 C63_1 107.3 . . ?
C28_1 C48_1 C47_1 119.3 . . ?
C28_1 C48_1 C49_1 119.2 . . ?
C47_1 C48_1 C49_1 109.9 . . ?
C50_1 C49_1 C64_1 122.0 . . ?
C50_1 C49_1 C48_1 121.9 . . ?
C64_1 C49_1 C48_1 107.3 . . ?
C51_1 C50_1 C49_1 116.7 . . ?
C51_1 C50_1 C30_1 118.1 . . ?
C49_1 C50_1 C30_1 118.3 . . ?
C50_1 C51_1 C52_1 121.7 . . ?
C50_1 C51_1 C66_1 120.3 . . ?
C52_1 C51_1 C66_1 108.0 . . ?
C32_1 C52_1 C51_1 120.1 . . ?
C32_1 C52_1 C53_1 121.8 . . ?
C51_1 C52_1 C53_1 107.3 . . ?
C67_1 C53_1 C54_1 121.1 . . ?
C67_1 C53_1 C52_1 107.7 . . ?
C54_1 C53_1 C52_1 117.3 . . ?
C53_1 C54_1 C55_1 117.9 . . ?
C53_1 C54_1 C34_1 119.7 . . ?
C55_1 C54_1 C34_1 110.7 . . ?
C56_1 C55_1 C54_1 121.0 . . ?
C56_1 C55_1 C36_1 120.3 . . ?
C54_1 C55_1 C36_1 106.7 . . ?
C55_1 C56_1 C68_1 119.1 . . ?
C55_1 C56_1 C57_1 119.6 . . ?
C68_1 C56_1 C57_1 106.8 . . ?
C38_1 C57_1 C58_1 119.4 . . ?
C38_1 C57_1 C56_1 119.6 . . ?
C58_1 C57_1 C56_1 110.2 . . ?
C59_1 C58_1 C57_1 123.0 . . ?
C59_1 C58_1 C69_1 119.6 . . ?
C57_1 C58_1 C69_1 107.0 . . ?
C58_1 C59_1 C60_1 117.1 . . ?
C58_1 C59_1 C40_1 117.7 . . ?
C60_1 C59_1 C40_1 117.9 . . ?
C43_1 C60_1 C59_1 122.0 . . ?
C43_1 C60_1 C61_1 109.2 . . ?
C59_1 C60_1 C61_1 119.9 . . ?
C70_1 C61_1 C62_1 124.1 . . ?
C70_1 C61_1 C60_1 121.8 . . ?
C62_1 C61_1 C60_1 104.4 . . ?
C63_1 C62_1 C44_1 117.9 . . ?
C63_1 C62_1 C61_1 118.8 . . ?
C44_1 C62_1 C61_1 111.9 . . ?
C62_1 C63_1 C47_1 121.8 . . ?
C62_1 C63_1 C64_1 119.7 . . ?
C47_1 C63_1 C64_1 107.0 . . ?
C49_1 C64_1 C65_1 120.4 . . ?
C49_1 C64_1 C63_1 108.6 . . ?
C65_1 C64_1 C63_1 121.3 . . ?
C66_1 C65_1 C64_1 117.0 . . ?
C66_1 C65_1 C70_1 119.6 . . ?
C64_1 C65_1 C70_1 117.4 . . ?
C65_1 C66_1 C67_1 123.2 . . ?
C65_1 C66_1 C51_1 121.1 . . ?
C67_1 C66_1 C51_1 106.3 . . ?
C53_1 C67_1 C68_1 120.5 . . ?
C53_1 C67_1 C66_1 110.7 . . ?
C68_1 C67_1 C66_1 118.0 . . ?
C67_1 C68_1 C56_1 120.3 . . ?
C67_1 C68_1 C69_1 119.3 . . ?
C56_1 C68_1 C69_1 109.0 . . ?
C70_1 C69_1 C68_1 123.6 . . ?
C70_1 C69_1 C58_1 121.5 . . ?
C68_1 C69_1 C58_1 106.9 . . ?
C61_1 C70_1 C69_1 117.9 . . ?
C61_1 C70_1 C65_1 118.7 . . ?
C69_1 C70_1 C65_1 116.1 . . ?
C2_2 C1_2 C6_2 121.8 . . ?
C2_2 C1_2 C9_2 120.7 . . ?
C6_2 C1_2 C9_2 107.8 . . ?
C1_2 C2_2 C3_2 115.8 . . ?
C1_2 C2_2 C12_2 119.6 . . ?
C3_2 C2_2 C12_2 118.4 . . ?
C2_2 C3_2 C4_2 121.1 . . ?
C2_2 C3_2 C15_2 121.3 . . ?
C4_2 C3_2 C15_2 108.3 . . ?
C5_2 C4_2 C3_2 121.3 . . ?
C5_2 C4_2 C17_2 121.1 . . ?
C3_2 C4_2 C17_2 107.9 . . ?
C4_2 C5_2 C6_2 116.6 . . ?
C4_2 C5_2 C20_2 118.9 . . ?
C6_2 C5_2 C20_2 118.4 . . ?
C5_2 C6_2 C7_2 121.5 . . ?
C5_2 C6_2 C1_2 120.4 . . ?
C7_2 C6_2 C1_2 108.5 . . ?
C22_2 C7_2 C6_2 120.3 . . ?
C22_2 C7_2 C8_2 120.2 . . ?
C6_2 C7_2 C8_2 108.2 . . ?
C25_2 C8_2 C9_2 119.9 . . ?
C25_2 C8_2 C7_2 120.0 . . ?
C9_2 C8_2 C7_2 107.1 . . ?
C10_2 C9_2 C8_2 120.7 . . ?
C10_2 C9_2 C1_2 119.2 . . ?
C8_2 C9_2 C1_2 108.3 . . ?
C9_2 C10_2 C11_2 120.7 . . ?
C9_2 C10_2 C27_2 119.4 . . ?
C11_2 C10_2 C27_2 108.5 . . ?
C12_2 C11_2 C29_2 120.8 . . ?
C12_2 C11_2 C10_2 121.0 . . ?
C29_2 C11_2 C10_2 108.3 . . ?
C11_2 C12_2 C13_2 116.5 . . ?
C11_2 C12_2 C2_2 118.5 . . ?
C13_2 C12_2 C2_2 118.6 . . ?
C12_2 C13_2 C14_2 121.5 . . ?
C12_2 C13_2 C31_2 120.9 . . ?
C14_2 C13_2 C31_2 108.0 . . ?
C15_2 C14_2 C13_2 120.0 . . ?
C15_2 C14_2 C33_2 119.8 . . ?
C13_2 C14_2 C33_2 108.5 . . ?
C14_2 C15_2 C3_2 120.0 . . ?
C14_2 C15_2 C16_2 119.8 . . ?
C3_2 C15_2 C16_2 108.5 . . ?
C35_2 C16_2 C17_2 120.2 . . ?
C35_2 C16_2 C15_2 120.3 . . ?
C17_2 C16_2 C15_2 106.4 . . ?
C18_2 C17_2 C4_2 120.3 . . ?
C18_2 C17_2 C16_2 119.3 . . ?
C4_2 C17_2 C16_2 108.9 . . ?
C17_2 C18_2 C37_2 121.1 . . ?
C17_2 C18_2 C19_2 118.9 . . ?
C37_2 C18_2 C19_2 108.4 . . ?
C20_2 C19_2 C39_2 121.0 . . ?
C20_2 C19_2 C18_2 122.2 . . ?
C39_2 C19_2 C18_2 108.3 . . ?
C19_2 C20_2 C21_2 116.0 . . ?
C19_2 C20_2 C5_2 118.3 . . ?
C21_2 C20_2 C5_2 119.0 . . ?
C41_2 C21_2 C20_2 121.5 . . ?
C41_2 C21_2 C22_2 108.3 . . ?
C20_2 C21_2 C22_2 121.0 . . ?
C7_2 C22_2 C21_2 119.6 . . ?
C7_2 C22_2 C23_2 120.0 . . ?
C21_2 C22_2 C23_2 108.3 . . ?
C24_2 C23_2 C22_2 120.3 . . ?
C24_2 C23_2 C42_2 120.1 . . ?
C22_2 C23_2 C42_2 106.9 . . ?
C23_2 C24_2 C45_2 119.5 . . ?
C23_2 C24_2 C25_2 119.4 . . ?
C45_2 C24_2 C25_2 108.3 . . ?
C8_2 C25_2 C26_2 119.5 . . ?
C8_2 C25_2 C24_2 120.1 . . ?
C26_2 C25_2 C24_2 108.3 . . ?
C27_2 C26_2 C25_2 120.7 . . ?
C27_2 C26_2 C46_2 119.4 . . ?
C25_2 C26_2 C46_2 107.5 . . ?
C26_2 C27_2 C28_2 120.6 . . ?
C26_2 C27_2 C10_2 119.9 . . ?
C28_2 C27_2 C10_2 106.9 . . ?
C48_2 C28_2 C27_2 120.0 . . ?
C48_2 C28_2 C29_2 119.6 . . ?
C27_2 C28_2 C29_2 108.8 . . ?
C30_2 C29_2 C11_2 121.9 . . ?
C30_2 C29_2 C28_2 121.5 . . ?
C11_2 C29_2 C28_2 107.5 . . ?
C29_2 C30_2 C31_2 116.1 . . ?
C29_2 C30_2 C50_2 119.0 . . ?
C31_2 C30_2 C50_2 118.2 . . ?
C30_2 C31_2 C13_2 121.0 . . ?
C30_2 C31_2 C32_2 121.6 . . ?
C13_2 C31_2 C32_2 108.3 . . ?
C52_2 C32_2 C31_2 119.7 . . ?
C52_2 C32_2 C33_2 119.9 . . ?
C31_2 C32_2 C33_2 108.2 . . ?
C34_2 C33_2 C14_2 121.2 . . ?
C34_2 C33_2 C32_2 119.5 . . ?
C14_2 C33_2 C32_2 107.0 . . ?
C33_2 C34_2 C54_2 120.5 . . ?
C33_2 C34_2 C35_2 118.2 . . ?
C54_2 C34_2 C35_2 107.8 . . ?
C16_2 C35_2 C36_2 119.8 . . ?
C16_2 C35_2 C34_2 120.6 . . ?
C36_2 C35_2 C34_2 107.8 . . ?
C37_2 C36_2 C55_2 120.0 . . ?
C37_2 C36_2 C35_2 119.9 . . ?
C55_2 C36_2 C35_2 107.6 . . ?
C36_2 C37_2 C18_2 119.7 . . ?
C36_2 C37_2 C38_2 119.3 . . ?
C18_2 C37_2 C38_2 108.1 . . ?
C57_2 C38_2 C37_2 120.8 . . ?
C57_2 C38_2 C39_2 119.4 . . ?
C37_2 C38_2 C39_2 107.8 . . ?
C40_2 C39_2 C19_2 121.8 . . ?
C40_2 C39_2 C38_2 121.7 . . ?
C19_2 C39_2 C38_2 107.4 . . ?
C39_2 C40_2 C41_2 116.2 . . ?
C39_2 C40_2 C59_2 118.6 . . ?
C41_2 C40_2 C59_2 118.3 . . ?
C21_2 C41_2 C40_2 121.1 . . ?
C21_2 C41_2 C42_2 108.4 . . ?
C40_2 C41_2 C42_2 121.4 . . ?
C43_2 C42_2 C41_2 120.2 . . ?
C43_2 C42_2 C23_2 119.7 . . ?
C41_2 C42_2 C23_2 108.1 . . ?
C42_2 C43_2 C44_2 120.4 . . ?
C42_2 C43_2 C60_2 119.5 . . ?
C44_2 C43_2 C60_2 108.6 . . ?
C45_2 C44_2 C62_2 119.5 . . ?
C45_2 C44_2 C43_2 120.5 . . ?
C62_2 C44_2 C43_2 106.9 . . ?
C44_2 C45_2 C46_2 120.4 . . ?
C44_2 C45_2 C24_2 119.7 . . ?
C46_2 C45_2 C24_2 107.8 . . ?
C47_2 C46_2 C45_2 120.1 . . ?
C47_2 C46_2 C26_2 119.0 . . ?
C45_2 C46_2 C26_2 108.0 . . ?
C46_2 C47_2 C48_2 120.9 . . ?
C46_2 C47_2 C63_2 119.6 . . ?
C48_2 C47_2 C63_2 107.2 . . ?
C28_2 C48_2 C47_2 120.2 . . ?
C28_2 C48_2 C49_2 119.7 . . ?
C47_2 C48_2 C49_2 108.3 . . ?
C50_2 C49_2 C64_2 121.2 . . ?
C50_2 C49_2 C48_2 121.7 . . ?
C64_2 C49_2 C48_2 107.8 . . ?
C51_2 C50_2 C49_2 116.7 . . ?
C51_2 C50_2 C30_2 118.9 . . ?
C49_2 C50_2 C30_2 118.3 . . ?
C50_2 C51_2 C66_2 120.9 . . ?
C50_2 C51_2 C52_2 121.5 . . ?
C66_2 C51_2 C52_2 108.1 . . ?
C32_2 C52_2 C53_2 119.8 . . ?
C32_2 C52_2 C51_2 119.8 . . ?
C53_2 C52_2 C51_2 108.8 . . ?
C54_2 C53_2 C52_2 120.9 . . ?
C54_2 C53_2 C67_2 119.7 . . ?
C52_2 C53_2 C67_2 106.6 . . ?
C53_2 C54_2 C34_2 119.3 . . ?
C53_2 C54_2 C55_2 120.8 . . ?
C34_2 C54_2 C55_2 108.5 . . ?
C56_2 C55_2 C54_2 119.4 . . ?
C56_2 C55_2 C36_2 119.8 . . ?
C54_2 C55_2 C36_2 108.2 . . ?
C55_2 C56_2 C57_2 119.9 . . ?
C55_2 C56_2 C68_2 120.1 . . ?
C57_2 C56_2 C68_2 107.3 . . ?
C38_2 C57_2 C56_2 120.2 . . ?
C38_2 C57_2 C58_2 120.4 . . ?
C56_2 C57_2 C58_2 108.1 . . ?
C59_2 C58_2 C69_2 121.4 . . ?
C59_2 C58_2 C57_2 120.7 . . ?
C69_2 C58_2 C57_2 108.6 . . ?
C58_2 C59_2 C60_2 115.8 . . ?
C58_2 C59_2 C40_2 118.7 . . ?
C60_2 C59_2 C40_2 118.7 . . ?
C59_2 C60_2 C61_2 121.2 . . ?
C59_2 C60_2 C43_2 121.6 . . ?
C61_2 C60_2 C43_2 107.9 . . ?
C70_2 C61_2 C60_2 121.4 . . ?
C70_2 C61_2 C62_2 121.1 . . ?
C60_2 C61_2 C62_2 108.1 . . ?
C63_2 C62_2 C44_2 120.3 . . ?
C63_2 C62_2 C61_2 119.5 . . ?
C44_2 C62_2 C61_2 108.5 . . ?
C62_2 C63_2 C64_2 119.9 . . ?
C62_2 C63_2 C47_2 120.1 . . ?
C64_2 C63_2 C47_2 108.4 . . ?
C65_2 C64_2 C63_2 122.1 . . ?
C65_2 C64_2 C49_2 120.6 . . ?
C63_2 C64_2 C49_2 108.3 . . ?
C64_2 C65_2 C66_2 116.7 . . ?
C64_2 C65_2 C70_2 118.3 . . ?
C66_2 C65_2 C70_2 118.5 . . ?
C65_2 C66_2 C67_2 121.5 . . ?
C65_2 C66_2 C51_2 121.2 . . ?
C67_2 C66_2 C51_2 107.7 . . ?
C68_2 C67_2 C66_2 120.0 . . ?
C68_2 C67_2 C53_2 119.3 . . ?
C66_2 C67_2 C53_2 108.9 . . ?
C67_2 C68_2 C69_2 119.6 . . ?
C67_2 C68_2 C56_2 120.6 . . ?
C69_2 C68_2 C56_2 108.4 . . ?
C70_2 C69_2 C58_2 121.2 . . ?
C70_2 C69_2 C68_2 121.4 . . ?
C58_2 C69_2 C68_2 107.6 . . ?
C69_2 C70_2 C61_2 116.2 . . ?
C69_2 C70_2 C65_2 118.8 . . ?
C61_2 C70_2 C65_2 118.9 . . ?
C2_3 C1_3 C6_3 122.5 . . ?
C2_3 C1_3 C9_3 122.4 . . ?
C6_3 C1_3 C9_3 106.7 . . ?
C1_3 C2_3 C3_3 116.9 . . ?
C1_3 C2_3 C12_3 118.5 . . ?
C3_3 C2_3 C12_3 118.3 . . ?
C2_3 C3_3 C4_3 121.0 . . ?
C2_3 C3_3 C15_3 121.3 . . ?
C4_3 C3_3 C15_3 107.7 . . ?
C5_3 C4_3 C3_3 120.8 . . ?
C5_3 C4_3 C17_3 121.7 . . ?
C3_3 C4_3 C17_3 108.8 . . ?
C4_3 C5_3 C6_3 117.5 . . ?
C4_3 C5_3 C20_3 118.9 . . ?
C6_3 C5_3 C20_3 117.6 . . ?
C7_3 C6_3 C1_3 108.4 . . ?
C7_3 C6_3 C5_3 122.2 . . ?
C1_3 C6_3 C5_3 118.7 . . ?
C22_3 C7_3 C6_3 119.4 . . ?
C22_3 C7_3 C8_3 120.4 . . ?
C6_3 C7_3 C8_3 110.0 . . ?
C25_3 C8_3 C9_3 119.7 . . ?
C25_3 C8_3 C7_3 121.2 . . ?
C9_3 C8_3 C7_3 106.3 . . ?
C10_3 C9_3 C8_3 120.8 . . ?
C10_3 C9_3 C1_3 118.4 . . ?
C8_3 C9_3 C1_3 108.6 . . ?
C9_3 C10_3 C11_3 120.0 . . ?
C9_3 C10_3 C27_3 118.8 . . ?
C11_3 C10_3 C27_3 109.7 . . ?
C12_3 C11_3 C10_3 122.5 . . ?
C12_3 C11_3 C29_3 120.1 . . ?
C10_3 C11_3 C29_3 107.9 . . ?
C11_3 C12_3 C13_3 117.8 . . ?
C11_3 C12_3 C2_3 117.8 . . ?
C13_3 C12_3 C2_3 117.5 . . ?
C12_3 C13_3 C14_3 123.8 . . ?
C12_3 C13_3 C31_3 120.2 . . ?
C14_3 C13_3 C31_3 107.2 . . ?
C15_3 C14_3 C33_3 119.2 . . ?
C15_3 C14_3 C13_3 117.6 . . ?
C33_3 C14_3 C13_3 110.9 . . ?
C14_3 C15_3 C3_3 121.2 . . ?
C14_3 C15_3 C16_3 118.9 . . ?
C3_3 C15_3 C16_3 109.1 . . ?
C35_3 C16_3 C17_3 119.5 . . ?
C35_3 C16_3 C15_3 121.6 . . ?
C17_3 C16_3 C15_3 105.9 . . ?
C18_3 C17_3 C4_3 119.6 . . ?
C18_3 C17_3 C16_3 119.4 . . ?
C4_3 C17_3 C16_3 108.4 . . ?
C17_3 C18_3 C19_3 119.7 . . ?
C17_3 C18_3 C37_3 120.9 . . ?
C19_3 C18_3 C37_3 108.1 . . ?
C18_3 C19_3 C39_3 108.6 . . ?
C18_3 C19_3 C20_3 122.3 . . ?
C39_3 C19_3 C20_3 120.4 . . ?
C21_3 C20_3 C19_3 117.3 . . ?
C21_3 C20_3 C5_3 118.6 . . ?
C19_3 C20_3 C5_3 117.5 . . ?
C20_3 C21_3 C41_3 120.9 . . ?
C20_3 C21_3 C22_3 122.0 . . ?
C41_3 C21_3 C22_3 108.5 . . ?
C7_3 C22_3 C23_3 118.2 . . ?
C7_3 C22_3 C21_3 119.9 . . ?
C23_3 C22_3 C21_3 109.0 . . ?
C24_3 C23_3 C22_3 120.9 . . ?
C24_3 C23_3 C42_3 120.6 . . ?
C22_3 C23_3 C42_3 105.5 . . ?
C23_3 C24_3 C25_3 120.2 . . ?
C23_3 C24_3 C45_3 119.6 . . ?
C25_3 C24_3 C45_3 108.0 . . ?
C8_3 C25_3 C24_3 119.1 . . ?
C8_3 C25_3 C26_3 119.7 . . ?
C24_3 C25_3 C26_3 109.4 . . ?
C27_3 C26_3 C25_3 120.7 . . ?
C27_3 C26_3 C46_3 119.5 . . ?
C25_3 C26_3 C46_3 106.7 . . ?
C26_3 C27_3 C10_3 120.4 . . ?
C26_3 C27_3 C28_3 121.0 . . ?
C10_3 C27_3 C28_3 106.3 . . ?
C48_3 C28_3 C29_3 119.2 . . ?
C48_3 C28_3 C27_3 119.8 . . ?
C29_3 C28_3 C27_3 109.2 . . ?
C30_3 C29_3 C28_3 122.6 . . ?
C30_3 C29_3 C11_3 120.8 . . ?
C28_3 C29_3 C11_3 107.0 . . ?
C29_3 C30_3 C31_3 117.6 . . ?
C29_3 C30_3 C50_3 118.8 . . ?
C31_3 C30_3 C50_3 117.2 . . ?
C30_3 C31_3 C13_3 121.2 . . ?
C30_3 C31_3 C32_3 122.1 . . ?
C13_3 C31_3 C32_3 108.2 . . ?
C52_3 C32_3 C31_3 120.9 . . ?
C52_3 C32_3 C33_3 118.3 . . ?
C31_3 C32_3 C33_3 108.6 . . ?
C34_3 C33_3 C14_3 123.1 . . ?
C34_3 C33_3 C32_3 119.8 . . ?
C14_3 C33_3 C32_3 105.2 . . ?
C33_3 C34_3 C54_3 121.8 . . ?
C33_3 C34_3 C35_3 118.7 . . ?
C54_3 C34_3 C35_3 106.4 . . ?
C16_3 C35_3 C36_3 120.8 . . ?
C16_3 C35_3 C34_3 118.4 . . ?
C36_3 C35_3 C34_3 109.0 . . ?
C37_3 C36_3 C35_3 121.5 . . ?
C37_3 C36_3 C55_3 118.2 . . ?
C35_3 C36_3 C55_3 108.4 . . ?
C36_3 C37_3 C38_3 120.8 . . ?
C36_3 C37_3 C18_3 118.0 . . ?
C38_3 C37_3 C18_3 107.1 . . ?
C57_3 C38_3 C37_3 120.7 . . ?
C57_3 C38_3 C39_3 119.4 . . ?
C37_3 C38_3 C39_3 108.9 . . ?
C40_3 C39_3 C19_3 119.7 . . ?
C40_3 C39_3 C38_3 123.1 . . ?
C19_3 C39_3 C38_3 107.2 . . ?
C41_3 C40_3 C39_3 118.2 . . ?
C41_3 C40_3 C59_3 119.7 . . ?
C39_3 C40_3 C59_3 115.9 . . ?
C40_3 C41_3 C21_3 121.1 . . ?
C40_3 C41_3 C42_3 123.4 . . ?
C21_3 C41_3 C42_3 106.7 . . ?
C43_3 C42_3 C41_3 119.4 . . ?
C43_3 C42_3 C23_3 118.5 . . ?
C41_3 C42_3 C23_3 110.3 . . ?
C42_3 C43_3 C44_3 120.7 . . ?
C42_3 C43_3 C60_3 118.5 . . ?
C44_3 C43_3 C60_3 109.0 . . ?
C45_3 C44_3 C43_3 120.9 . . ?
C45_3 C44_3 C62_3 120.5 . . ?
C43_3 C44_3 C62_3 106.2 . . ?
C44_3 C45_3 C24_3 119.6 . . ?
C44_3 C45_3 C46_3 121.0 . . ?
C24_3 C45_3 C46_3 107.8 . . ?
C47_3 C46_3 C45_3 118.8 . . ?
C47_3 C46_3 C26_3 119.2 . . ?
C45_3 C46_3 C26_3 108.1 . . ?
C46_3 C47_3 C48_3 119.8 . . ?
C46_3 C47_3 C63_3 120.4 . . ?
C48_3 C47_3 C63_3 107.3 . . ?
C28_3 C48_3 C47_3 120.7 . . ?
C28_3 C48_3 C49_3 120.4 . . ?
C47_3 C48_3 C49_3 107.8 . . ?
C50_3 C49_3 C64_3 120.9 . . ?
C50_3 C49_3 C48_3 121.9 . . ?
C64_3 C49_3 C48_3 108.0 . . ?
C51_3 C50_3 C49_3 116.2 . . ?
C51_3 C50_3 C30_3 119.2 . . ?
C49_3 C50_3 C30_3 116.9 . . ?
C50_3 C51_3 C66_3 123.4 . . ?
C50_3 C51_3 C52_3 122.2 . . ?
C66_3 C51_3 C52_3 105.8 . . ?
C32_3 C52_3 C53_3 120.1 . . ?
C32_3 C52_3 C51_3 118.0 . . ?
C53_3 C52_3 C51_3 110.5 . . ?
C54_3 C53_3 C52_3 122.2 . . ?
C54_3 C53_3 C67_3 117.2 . . ?
C52_3 C53_3 C67_3 106.6 . . ?
C53_3 C54_3 C34_3 117.6 . . ?
C53_3 C54_3 C55_3 122.1 . . ?
C34_3 C54_3 C55_3 109.9 . . ?
C56_3 C55_3 C54_3 118.8 . . ?
C56_3 C55_3 C36_3 120.0 . . ?
C54_3 C55_3 C36_3 106.2 . . ?
C55_3 C56_3 C57_3 120.7 . . ?
C55_3 C56_3 C68_3 121.4 . . ?
C57_3 C56_3 C68_3 105.9 . . ?
C38_3 C57_3 C58_3 118.6 . . ?
C38_3 C57_3 C56_3 119.4 . . ?
C58_3 C57_3 C56_3 109.9 . . ?
C59_3 C58_3 C57_3 123.0 . . ?
C59_3 C58_3 C69_3 122.9 . . ?
C57_3 C58_3 C69_3 105.9 . . ?
C58_3 C59_3 C60_3 116.9 . . ?
C58_3 C59_3 C40_3 119.7 . . ?
C60_3 C59_3 C40_3 116.0 . . ?
C61_3 C60_3 C59_3 119.7 . . ?
C61_3 C60_3 C43_3 108.0 . . ?
C59_3 C60_3 C43_3 122.8 . . ?
C70_3 C61_3 C60_3 121.9 . . ?
C70_3 C61_3 C62_3 122.4 . . ?
C60_3 C61_3 C62_3 106.9 . . ?
C63_3 C62_3 C44_3 119.6 . . ?
C63_3 C62_3 C61_3 119.3 . . ?
C44_3 C62_3 C61_3 109.8 . . ?
C62_3 C63_3 C64_3 120.1 . . ?
C62_3 C63_3 C47_3 119.8 . . ?
C64_3 C63_3 C47_3 108.2 . . ?
C63_3 C64_3 C49_3 108.7 . . ?
C63_3 C64_3 C65_3 121.7 . . ?
C49_3 C64_3 C65_3 120.3 . . ?
C66_3 C65_3 C64_3 117.3 . . ?
C66_3 C65_3 C70_3 119.7 . . ?
C64_3 C65_3 C70_3 117.2 . . ?
C65_3 C66_3 C51_3 119.4 . . ?
C65_3 C66_3 C67_3 120.8 . . ?
C51_3 C66_3 C67_3 109.8 . . ?
C68_3 C67_3 C66_3 120.2 . . ?
C68_3 C67_3 C53_3 121.5 . . ?
C66_3 C67_3 C53_3 107.2 . . ?
C67_3 C68_3 C69_3 120.0 . . ?
C67_3 C68_3 C56_3 118.9 . . ?
C69_3 C68_3 C56_3 108.7 . . ?
C68_3 C69_3 C70_3 122.4 . . ?
C68_3 C69_3 C58_3 109.5 . . ?
C70_3 C69_3 C58_3 118.5 . . ?
C61_3 C70_3 C69_3 117.9 . . ?
C61_3 C70_3 C65_3 118.9 . . ?
C69_3 C70_3 C65_3 116.7 . . ?
C2_4 C1_4 C6_4 121.0 . . ?
C2_4 C1_4 C9_4 122.2 . . ?
C6_4 C1_4 C9_4 106.7 . . ?
C1_4 C2_4 C3_4 116.7 . . ?
C1_4 C2_4 C12_4 118.5 . . ?
C3_4 C2_4 C12_4 118.8 . . ?
C15_4 C3_4 C4_4 112.5 . . ?
C15_4 C3_4 C2_4 113.7 . . ?
C4_4 C3_4 C2_4 120.8 . . ?
C3_4 C4_4 C5_4 121.5 . . ?
C3_4 C4_4 C17_4 108.6 . . ?
C5_4 C4_4 C17_4 120.8 . . ?
C6_4 C5_4 C4_4 116.0 . . ?
C6_4 C5_4 C20_4 119.0 . . ?
C4_4 C5_4 C20_4 118.7 . . ?
C5_4 C6_4 C1_4 121.1 . . ?
C5_4 C6_4 C7_4 122.1 . . ?
C1_4 C6_4 C7_4 107.9 . . ?
C22_4 C7_4 C8_4 117.3 . . ?
C22_4 C7_4 C6_4 119.8 . . ?
C8_4 C7_4 C6_4 110.3 . . ?
C25_4 C8_4 C7_4 122.7 . . ?
C25_4 C8_4 C9_4 121.4 . . ?
C7_4 C8_4 C9_4 105.1 . . ?
C10_4 C9_4 C8_4 118.3 . . ?
C10_4 C9_4 C1_4 120.0 . . ?
C8_4 C9_4 C1_4 110.0 . . ?
C9_4 C10_4 C27_4 121.3 . . ?
C9_4 C10_4 C11_4 118.5 . . ?
C27_4 C10_4 C11_4 107.6 . . ?
C29_4 C11_4 C12_4 122.3 . . ?
C29_4 C11_4 C10_4 107.9 . . ?
C12_4 C11_4 C10_4 121.1 . . ?
C11_4 C12_4 C2_4 119.4 . . ?
C11_4 C12_4 C13_4 114.7 . . ?
C2_4 C12_4 C13_4 119.1 . . ?
C31_4 C13_4 C12_4 121.1 . . ?
C31_4 C13_4 C14_4 108.4 . . ?
C12_4 C13_4 C14_4 120.1 . . ?
C15_4 C14_4 C33_4 124.0 . . ?
C15_4 C14_4 C13_4 112.1 . . ?
C33_4 C14_4 C13_4 108.1 . . ?
C14_4 C15_4 C3_4 135.7 . . ?
C14_4 C15_4 C16_4 117.3 . . ?
C3_4 C15_4 C16_4 104.5 . . ?
C35_4 C16_4 C17_4 122.1 . . ?
C35_4 C16_4 C15_4 116.7 . . ?
C17_4 C16_4 C15_4 103.4 . . ?
C18_4 C17_4 C16_4 118.1 . . ?
C18_4 C17_4 C4_4 120.5 . . ?
C16_4 C17_4 C4_4 109.3 . . ?
C17_4 C18_4 C37_4 120.7 . . ?
C17_4 C18_4 C19_4 119.6 . . ?
C37_4 C18_4 C19_4 108.6 . . ?
C39_4 C19_4 C20_4 120.9 . . ?
C39_4 C19_4 C18_4 108.7 . . ?
C20_4 C19_4 C18_4 121.8 . . ?
C21_4 C20_4 C19_4 116.7 . . ?
C21_4 C20_4 C5_4 117.7 . . ?
C19_4 C20_4 C5_4 118.1 . . ?
C41_4 C21_4 C20_4 116.6 . . ?
C41_4 C21_4 C22_4 113.1 . . ?
C20_4 C21_4 C22_4 122.7 . . ?
C7_4 C22_4 C23_4 121.2 . . ?
C7_4 C22_4 C21_4 118.3 . . ?
C23_4 C22_4 C21_4 109.3 . . ?
C24_4 C23_4 C22_4 120.7 . . ?
C24_4 C23_4 C42_4 119.5 . . ?
C22_4 C23_4 C42_4 106.5 . . ?
C23_4 C24_4 C45_4 119.3 . . ?
C23_4 C24_4 C25_4 118.3 . . ?
C45_4 C24_4 C25_4 109.1 . . ?
C8_4 C25_4 C26_4 120.0 . . ?
C8_4 C25_4 C24_4 119.8 . . ?
C26_4 C25_4 C24_4 107.3 . . ?
C27_4 C26_4 C25_4 118.5 . . ?
C27_4 C26_4 C46_4 118.8 . . ?
C25_4 C26_4 C46_4 109.1 . . ?
C26_4 C27_4 C10_4 120.4 . . ?
C26_4 C27_4 C28_4 119.3 . . ?
C10_4 C27_4 C28_4 109.0 . . ?
C48_4 C28_4 C27_4 122.1 . . ?
C48_4 C28_4 C29_4 120.1 . . ?
C27_4 C28_4 C29_4 106.6 . . ?
C11_4 C29_4 C30_4 121.6 . . ?
C11_4 C29_4 C28_4 108.9 . . ?
C30_4 C29_4 C28_4 120.6 . . ?
C31_4 C30_4 C29_4 116.0 . . ?
C31_4 C30_4 C50_4 119.6 . . ?
C29_4 C30_4 C50_4 118.3 . . ?
C13_4 C31_4 C30_4 121.5 . . ?
C13_4 C31_4 C32_4 108.1 . . ?
C30_4 C31_4 C32_4 121.2 . . ?
C52_4 C32_4 C33_4 120.8 . . ?
C52_4 C32_4 C31_4 119.4 . . ?
C33_4 C32_4 C31_4 107.5 . . ?
C34_4 C33_4 C14_4 119.7 . . ?
C34_4 C33_4 C32_4 119.0 . . ?
C14_4 C33_4 C32_4 107.8 . . ?
C33_4 C34_4 C35_4 119.7 . . ?
C33_4 C34_4 C54_4 119.5 . . ?
C35_4 C34_4 C54_4 108.5 . . ?
C16_4 C35_4 C34_4 120.5 . . ?
C16_4 C35_4 C36_4 120.0 . . ?
C34_4 C35_4 C36_4 107.7 . . ?
C37_4 C36_4 C35_4 118.0 . . ?
C37_4 C36_4 C55_4 114.9 . . ?
C35_4 C36_4 C55_4 108.1 . . ?
C36_4 C37_4 C18_4 121.1 . . ?
C36_4 C37_4 C38_4 118.2 . . ?
C18_4 C37_4 C38_4 107.4 . . ?
C57_4 C38_4 C39_4 120.4 . . ?
C57_4 C38_4 C37_4 122.5 . . ?
C39_4 C38_4 C37_4 106.6 . . ?
C19_4 C39_4 C40_4 121.7 . . ?
C19_4 C39_4 C38_4 108.7 . . ?
C40_4 C39_4 C38_4 120.8 . . ?
C39_4 C40_4 C41_4 108.1 . . ?
C39_4 C40_4 C59_4 118.6 . . ?
C41_4 C40_4 C59_4 126.3 . . ?
C21_4 C41_4 C40_4 132.7 . . ?
C21_4 C41_4 C42_4 106.8 . . ?
C40_4 C41_4 C42_4 110.3 . . ?
C43_4 C42_4 C23_4 120.8 . . ?
C43_4 C42_4 C41_4 122.7 . . ?
C23_4 C42_4 C41_4 104.4 . . ?
C42_4 C43_4 C44_4 119.6 . . ?
C42_4 C43_4 C60_4 120.8 . . ?
C44_4 C43_4 C60_4 106.9 . . ?
C45_4 C44_4 C62_4 121.8 . . ?
C45_4 C44_4 C43_4 119.8 . . ?
C62_4 C44_4 C43_4 106.3 . . ?
C44_4 C45_4 C24_4 120.9 . . ?
C44_4 C45_4 C46_4 119.8 . . ?
C24_4 C45_4 C46_4 106.7 . . ?
C47_4 C46_4 C26_4 120.6 . . ?
C47_4 C46_4 C45_4 118.3 . . ?
C26_4 C46_4 C45_4 107.7 . . ?
C46_4 C47_4 C63_4 121.4 . . ?
C46_4 C47_4 C48_4 120.0 . . ?
C63_4 C47_4 C48_4 106.6 . . ?
C28_4 C48_4 C49_4 120.0 . . ?
C28_4 C48_4 C47_4 119.2 . . ?
C49_4 C48_4 C47_4 108.6 . . ?
C50_4 C49_4 C64_4 120.5 . . ?
C50_4 C49_4 C48_4 121.8 . . ?
C64_4 C49_4 C48_4 108.4 . . ?
C49_4 C50_4 C51_4 116.8 . . ?
C49_4 C50_4 C30_4 118.8 . . ?
C51_4 C50_4 C30_4 117.4 . . ?
C66_4 C51_4 C50_4 126.6 . . ?
C66_4 C51_4 C52_4 105.6 . . ?
C50_4 C51_4 C52_4 121.4 . . ?
C32_4 C52_4 C53_4 120.2 . . ?
C32_4 C52_4 C51_4 120.6 . . ?
C53_4 C52_4 C51_4 108.2 . . ?
C54_4 C53_4 C52_4 119.9 . . ?
C54_4 C53_4 C67_4 120.9 . . ?
C52_4 C53_4 C67_4 106.5 . . ?
C53_4 C54_4 C55_4 111.5 . . ?
C53_4 C54_4 C34_4 120.5 . . ?
C55_4 C54_4 C34_4 110.3 . . ?
C56_4 C55_4 C54_4 131.3 . . ?
C56_4 C55_4 C36_4 122.9 . . ?
C54_4 C55_4 C36_4 103.4 . . ?
C55_4 C56_4 C68_4 115.1 . . ?
C55_4 C56_4 C57_4 120.7 . . ?
C68_4 C56_4 C57_4 106.8 . . ?
C38_4 C57_4 C56_4 118.9 . . ?
C38_4 C57_4 C58_4 119.9 . . ?
C56_4 C57_4 C58_4 107.6 . . ?
C69_4 C58_4 C59_4 120.7 . . ?
C69_4 C58_4 C57_4 109.6 . . ?
C59_4 C58_4 C57_4 120.8 . . ?
C58_4 C59_4 C60_4 116.4 . . ?
C58_4 C59_4 C40_4 118.9 . . ?
C60_4 C59_4 C40_4 118.5 . . ?
C61_4 C60_4 C59_4 120.2 . . ?
C61_4 C60_4 C43_4 109.2 . . ?
C59_4 C60_4 C43_4 120.5 . . ?
C60_4 C61_4 C70_4 120.6 . . ?
C60_4 C61_4 C62_4 107.7 . . ?
C70_4 C61_4 C62_4 123.6 . . ?
C63_4 C62_4 C61_4 118.5 . . ?
C63_4 C62_4 C44_4 118.3 . . ?
C61_4 C62_4 C44_4 109.8 . . ?
C62_4 C63_4 C47_4 120.4 . . ?
C62_4 C63_4 C64_4 119.2 . . ?
C47_4 C63_4 C64_4 108.8 . . ?
C65_4 C64_4 C49_4 121.6 . . ?
C65_4 C64_4 C63_4 122.4 . . ?
C49_4 C64_4 C63_4 107.5 . . ?
C64_4 C65_4 C70_4 118.4 . . ?
C64_4 C65_4 C66_4 112.1 . . ?
C70_4 C65_4 C66_4 122.5 . . ?
C51_4 C66_4 C67_4 119.4 . . ?
C51_4 C66_4 C65_4 119.6 . . ?
C67_4 C66_4 C65_4 107.4 . . ?
C68_4 C67_4 C53_4 120.2 . . ?
C68_4 C67_4 C66_4 129.5 . . ?
C53_4 C67_4 C66_4 99.5 . . ?
C67_4 C68_4 C56_4 119.9 . . ?
C67_4 C68_4 C69_4 119.2 . . ?
C56_4 C68_4 C69_4 108.5 . . ?
C58_4 C69_4 C70_4 122.6 . . ?
C58_4 C69_4 C68_4 107.5 . . ?
C70_4 C69_4 C68_4 121.6 . . ?
C69_4 C70_4 C61_4 116.7 . . ?
C69_4 C70_4 C65_4 119.1 . . ?
C61_4 C70_4 C65_4 117.4 . . ?
C6_5 C1_5 C2_5 126.7 . . ?
C6_5 C1_5 C9_5 113.9 . . ?
C2_5 C1_5 C9_5 108.7 . . ?
C12_5 C2_5 C1_5 122.8 . . ?
C12_5 C2_5 C3_5 125.8 . . ?
C1_5 C2_5 C3_5 103.9 . . ?
C4_5 C3_5 C15_5 121.0 . . ?
C4_5 C3_5 C2_5 119.5 . . ?
C15_5 C3_5 C2_5 109.6 . . ?
C3_5 C4_5 C5_5 140.0 . . ?
C3_5 C4_5 C17_5 99.7 . . ?
C5_5 C4_5 C17_5 106.2 . . ?
C20_5 C5_5 C4_5 143.6 . . ?
C20_5 C5_5 C6_5 114.6 . . ?
C4_5 C5_5 C6_5 96.0 . . ?
C1_5 C6_5 C7_5 115.3 . . ?
C1_5 C6_5 C5_5 126.4 . . ?
C7_5 C6_5 C5_5 107.9 . . ?
C22_5 C7_5 C6_5 130.2 . . ?
C22_5 C7_5 C8_5 117.8 . . ?
C6_5 C7_5 C8_5 99.9 . . ?
C25_5 C8_5 C9_5 122.2 . . ?
C25_5 C8_5 C7_5 113.3 . . ?
C9_5 C8_5 C7_5 111.2 . . ?
C10_5 C9_5 C8_5 117.3 . . ?
C10_5 C9_5 C1_5 131.8 . . ?
C8_5 C9_5 C1_5 99.2 . . ?
C9_5 C10_5 C27_5 120.8 . . ?
C9_5 C10_5 C11_5 109.6 . . ?
C27_5 C10_5 C11_5 115.7 . . ?
C29_5 C11_5 C12_5 139.0 . . ?
C29_5 C11_5 C10_5 94.1 . . ?
C12_5 C11_5 C10_5 116.8 . . ?
C2_5 C12_5 C11_5 129.0 . . ?
C2_5 C12_5 C13_5 120.7 . . ?
C11_5 C12_5 C13_5 103.0 . . ?
C31_5 C13_5 C14_5 124.7 . . ?
C31_5 C13_5 C12_5 117.3 . . ?
C14_5 C13_5 C12_5 109.2 . . ?
C15_5 C14_5 C13_5 135.4 . . ?
C15_5 C14_5 C33_5 115.1 . . ?
C13_5 C14_5 C33_5 96.0 . . ?
C14_5 C15_5 C16_5 137.1 . . ?
C14_5 C15_5 C3_5 117.6 . . ?
C16_5 C15_5 C3_5 94.9 . . ?
C15_5 C16_5 C17_5 124.9 . . ?
C15_5 C16_5 C35_5 110.6 . . ?
C17_5 C16_5 C35_5 112.6 . . ?
C18_5 C17_5 C16_5 138.6 . . ?
C18_5 C17_5 C4_5 110.8 . . ?
C16_5 C17_5 C4_5 98.6 . . ?
C17_5 C18_5 C19_5 139.5 . . ?
C17_5 C18_5 C37_5 111.1 . . ?
C19_5 C18_5 C37_5 98.6 . . ?
C39_5 C19_5 C18_5 128.3 . . ?
C39_5 C19_5 C20_5 109.7 . . ?
C18_5 C19_5 C20_5 112.5 . . ?
C5_5 C20_5 C21_5 141.0 . . ?
C5_5 C20_5 C19_5 106.0 . . ?
C21_5 C20_5 C19_5 105.4 . . ?
C41_5 C21_5 C20_5 136.8 . . ?
C41_5 C21_5 C22_5 105.6 . . ?
C20_5 C21_5 C22_5 105.5 . . ?
C23_5 C22_5 C7_5 126.9 . . ?
C23_5 C22_5 C21_5 102.6 . . ?
C7_5 C22_5 C21_5 119.1 . . ?
C22_5 C23_5 C24_5 122.1 . . ?
C22_5 C23_5 C42_5 113.1 . . ?
C24_5 C23_5 C42_5 113.1 . . ?
C45_5 C24_5 C23_5 122.4 . . ?
C45_5 C24_5 C25_5 110.6 . . ?
C23_5 C24_5 C25_5 115.4 . . ?
C8_5 C25_5 C26_5 117.3 . . ?
C8_5 C25_5 C24_5 124.3 . . ?
C26_5 C25_5 C24_5 103.6 . . ?
C27_5 C26_5 C25_5 120.8 . . ?
C27_5 C26_5 C46_5 120.3 . . ?
C25_5 C26_5 C46_5 106.8 . . ?
C26_5 C27_5 C10_5 121.4 . . ?
C26_5 C27_5 C28_5 125.6 . . ?
C10_5 C27_5 C28_5 100.3 . . ?
C48_5 C28_5 C29_5 135.6 . . ?
C48_5 C28_5 C27_5 106.9 . . ?
C29_5 C28_5 C27_5 104.3 . . ?
C11_5 C29_5 C28_5 124.9 . . ?
C11_5 C29_5 C30_5 108.4 . . ?
C28_5 C29_5 C30_5 117.8 . . ?
C31_5 C30_5 C50_5 143.9 . . ?
C31_5 C30_5 C29_5 107.0 . . ?
C50_5 C30_5 C29_5 100.6 . . ?
C13_5 C31_5 C30_5 139.7 . . ?
C13_5 C31_5 C32_5 98.9 . . ?
C30_5 C31_5 C32_5 109.2 . . ?
C33_5 C32_5 C52_5 131.2 . . ?
C33_5 C32_5 C31_5 107.5 . . ?
C52_5 C32_5 C31_5 110.8 . . ?
C32_5 C33_5 C34_5 120.5 . . ?
C32_5 C33_5 C14_5 112.6 . . ?
C34_5 C33_5 C14_5 113.8 . . ?
C35_5 C34_5 C33_5 123.4 . . ?
C35_5 C34_5 C54_5 109.8 . . ?
C33_5 C34_5 C54_5 115.4 . . ?
C34_5 C35_5 C36_5 113.1 . . ?
C34_5 C35_5 C16_5 119.6 . . ?
C36_5 C35_5 C16_5 114.1 . . ?
C35_5 C36_5 C37_5 126.7 . . ?
C35_5 C36_5 C55_5 106.3 . . ?
C37_5 C36_5 C55_5 113.3 . . ?
C38_5 C37_5 C36_5 126.5 . . ?
C38_5 C37_5 C18_5 104.9 . . ?
C36_5 C37_5 C18_5 115.8 . . ?
C37_5 C38_5 C57_5 123.6 . . ?
C37_5 C38_5 C39_5 114.1 . . ?
C57_5 C38_5 C39_5 110.6 . . ?
C19_5 C39_5 C40_5 143.0 . . ?
C19_5 C39_5 C38_5 93.4 . . ?
C40_5 C39_5 C38_5 114.3 . . ?
C59_5 C40_5 C39_5 137.5 . . ?
C59_5 C40_5 C41_5 113.1 . . ?
C39_5 C40_5 C41_5 100.3 . . ?
C21_5 C41_5 C42_5 120.6 . . ?
C21_5 C41_5 C40_5 119.4 . . ?
C42_5 C41_5 C40_5 112.4 . . ?
C43_5 C42_5 C41_5 132.5 . . ?
C43_5 C42_5 C23_5 116.4 . . ?
C41_5 C42_5 C23_5 97.9 . . ?
C42_5 C43_5 C44_5 137.8 . . ?
C42_5 C43_5 C60_5 116.1 . . ?
C44_5 C43_5 C60_5 94.9 . . ?
C43_5 C44_5 C62_5 129.1 . . ?
C43_5 C44_5 C45_5 108.5 . . ?
C62_5 C44_5 C45_5 110.2 . . ?
C24_5 C45_5 C46_5 112.9 . . ?
C24_5 C45_5 C44_5 121.2 . . ?
C46_5 C45_5 C44_5 112.9 . . ?
C45_5 C46_5 C47_5 128.4 . . ?
C45_5 C46_5 C26_5 106.2 . . ?
C47_5 C46_5 C26_5 110.9 . . ?
C48_5 C47_5 C46_5 123.9 . . ?
C48_5 C47_5 C63_5 110.6 . . ?
C46_5 C47_5 C63_5 114.5 . . ?
C47_5 C48_5 C28_5 132.0 . . ?
C47_5 C48_5 C49_5 110.1 . . ?
C28_5 C48_5 C49_5 105.4 . . ?
C64_5 C49_5 C50_5 144.8 . . ?
C64_5 C49_5 C48_5 89.1 . . ?
C50_5 C49_5 C48_5 114.2 . . ?
C49_5 C50_5 C30_5 144.3 . . ?
C49_5 C50_5 C51_5 101.3 . . ?
C30_5 C50_5 C51_5 107.2 . . ?
C66_5 C51_5 C52_5 124.9 . . ?
C66_5 C51_5 C50_5 116.4 . . ?
C52_5 C51_5 C50_5 110.1 . . ?
C32_5 C52_5 C51_5 135.9 . . ?
C32_5 C52_5 C53_5 114.6 . . ?
C51_5 C52_5 C53_5 95.3 . . ?
C67_5 C53_5 C54_5 121.1 . . ?
C67_5 C53_5 C52_5 112.6 . . ?
C54_5 C53_5 C52_5 113.9 . . ?
C53_5 C54_5 C55_5 116.1 . . ?
C53_5 C54_5 C34_5 124.0 . . ?
C55_5 C54_5 C34_5 104.7 . . ?
C56_5 C55_5 C54_5 123.3 . . ?
C56_5 C55_5 C36_5 118.6 . . ?
C54_5 C55_5 C36_5 106.2 . . ?
C55_5 C56_5 C57_5 123.3 . . ?
C55_5 C56_5 C68_5 117.2 . . ?
C57_5 C56_5 C68_5 105.4 . . ?
C38_5 C57_5 C58_5 125.9 . . ?
C38_5 C57_5 C56_5 114.6 . . ?
C58_5 C57_5 C56_5 106.9 . . ?
C69_5 C58_5 C57_5 111.2 . . ?
C69_5 C58_5 C59_5 120.1 . . ?
C57_5 C58_5 C59_5 121.4 . . ?
C40_5 C59_5 C60_5 133.3 . . ?
C40_5 C59_5 C58_5 108.4 . . ?
C60_5 C59_5 C58_5 111.2 . . ?
C61_5 C60_5 C59_5 123.2 . . ?
C61_5 C60_5 C43_5 115.9 . . ?
C59_5 C60_5 C43_5 111.1 . . ?
C60_5 C61_5 C70_5 137.5 . . ?
C60_5 C61_5 C62_5 106.9 . . ?
C70_5 C61_5 C62_5 107.1 . . ?
C63_5 C62_5 C44_5 142.3 . . ?
C63_5 C62_5 C61_5 112.1 . . ?
C44_5 C62_5 C61_5 92.2 . . ?
C62_5 C63_5 C64_5 144.2 . . ?
C62_5 C63_5 C47_5 110.1 . . ?
C64_5 C63_5 C47_5 93.1 . . ?
C49_5 C64_5 C63_5 136.2 . . ?
C49_5 C64_5 C65_5 110.7 . . ?
C63_5 C64_5 C65_5 104.0 . . ?
C70_5 C65_5 C66_5 136.0 . . ?
C70_5 C65_5 C64_5 113.5 . . ?
C66_5 C65_5 C64_5 103.3 . . ?
C51_5 C66_5 C65_5 137.2 . . ?
C51_5 C66_5 C67_5 102.2 . . ?
C65_5 C66_5 C67_5 109.5 . . ?
C68_5 C67_5 C53_5 125.3 . . ?
C68_5 C67_5 C66_5 119.1 . . ?
C53_5 C67_5 C66_5 104.7 . . ?
C67_5 C68_5 C56_5 117.0 . . ?
C67_5 C68_5 C69_5 127.9 . . ?
C56_5 C68_5 C69_5 102.0 . . ?
C58_5 C69_5 C68_5 114.5 . . ?
C58_5 C69_5 C70_5 128.0 . . ?
C68_5 C69_5 C70_5 107.1 . . ?
C65_5 C70_5 C61_5 135.7 . . ?
C65_5 C70_5 C69_5 118.8 . . ?
C61_5 C70_5 C69_5 96.1 . . ?
C6_6 C1_6 C9_6 116.1 . . ?
C6_6 C1_6 C2_6 121.7 . . ?
C9_6 C1_6 C2_6 122.2 . . ?
C3_6 C2_6 C12_6 117.7 . . ?
C3_6 C2_6 C1_6 113.8 . . ?
C12_6 C2_6 C1_6 114.5 . . ?
C4_6 C3_6 C15_6 107.2 . . ?
C4_6 C3_6 C2_6 121.9 . . ?
C15_6 C3_6 C2_6 122.8 . . ?
C5_6 C4_6 C3_6 120.3 . . ?
C5_6 C4_6 C17_6 122.6 . . ?
C3_6 C4_6 C17_6 107.8 . . ?
C6_6 C5_6 C4_6 117.1 . . ?
C6_6 C5_6 C20_6 118.5 . . ?
C4_6 C5_6 C20_6 117.9 . . ?
C1_6 C6_6 C5_6 120.8 . . ?
C1_6 C6_6 C7_6 101.2 . . ?
C5_6 C6_6 C7_6 123.0 . . ?
C22_6 C7_6 C8_6 119.8 . . ?
C22_6 C7_6 C6_6 118.6 . . ?
C8_6 C7_6 C6_6 109.5 . . ?
C25_6 C8_6 C9_6 119.5 . . ?
C25_6 C8_6 C7_6 120.5 . . ?
C9_6 C8_6 C7_6 106.4 . . ?
C1_6 C9_6 C10_6 117.3 . . ?
C1_6 C9_6 C8_6 104.5 . . ?
C10_6 C9_6 C8_6 119.5 . . ?
C9_6 C10_6 C11_6 118.5 . . ?
C9_6 C10_6 C27_6 119.5 . . ?
C11_6 C10_6 C27_6 110.3 . . ?
C12_6 C11_6 C10_6 123.1 . . ?
C12_6 C11_6 C29_6 120.3 . . ?
C10_6 C11_6 C29_6 107.3 . . ?
C13_6 C12_6 C11_6 118.1 . . ?
C13_6 C12_6 C2_6 117.8 . . ?
C11_6 C12_6 C2_6 117.9 . . ?
C12_6 C13_6 C31_6 119.6 . . ?
C12_6 C13_6 C14_6 122.3 . . ?
C31_6 C13_6 C14_6 109.1 . . ?
C15_6 C14_6 C13_6 121.1 . . ?
C15_6 C14_6 C33_6 119.7 . . ?
C13_6 C14_6 C33_6 107.5 . . ?
C14_6 C15_6 C3_6 117.8 . . ?
C14_6 C15_6 C16_6 120.8 . . ?
C3_6 C15_6 C16_6 108.6 . . ?
C35_6 C16_6 C17_6 122.2 . . ?
C35_6 C16_6 C15_6 119.2 . . ?
C17_6 C16_6 C15_6 106.5 . . ?
C18_6 C17_6 C16_6 119.7 . . ?
C18_6 C17_6 C4_6 119.0 . . ?
C16_6 C17_6 C4_6 109.8 . . ?
C17_6 C18_6 C19_6 120.0 . . ?
C17_6 C18_6 C37_6 119.1 . . ?
C19_6 C18_6 C37_6 109.0 . . ?
C20_6 C19_6 C18_6 122.3 . . ?
C20_6 C19_6 C39_6 121.0 . . ?
C18_6 C19_6 C39_6 107.8 . . ?
C19_6 C20_6 C21_6 116.7 . . ?
C19_6 C20_6 C5_6 117.9 . . ?
C21_6 C20_6 C5_6 118.0 . . ?
C20_6 C21_6 C41_6 120.8 . . ?
C20_6 C21_6 C22_6 122.3 . . ?
C41_6 C21_6 C22_6 108.0 . . ?
C7_6 C22_6 C23_6 120.1 . . ?
C7_6 C22_6 C21_6 119.3 . . ?
C23_6 C22_6 C21_6 109.0 . . ?
C24_6 C23_6 C42_6 121.3 . . ?
C24_6 C23_6 C22_6 120.2 . . ?
C42_6 C23_6 C22_6 106.5 . . ?
C23_6 C24_6 C25_6 120.5 . . ?
C23_6 C24_6 C45_6 119.5 . . ?
C25_6 C24_6 C45_6 107.6 . . ?
C8_6 C25_6 C26_6 121.3 . . ?
C8_6 C25_6 C24_6 118.9 . . ?
C26_6 C25_6 C24_6 108.1 . . ?
C27_6 C26_6 C25_6 119.1 . . ?
C27_6 C26_6 C46_6 118.7 . . ?
C25_6 C26_6 C46_6 109.4 . . ?
C26_6 C27_6 C10_6 121.1 . . ?
C26_6 C27_6 C28_6 120.0 . . ?
C10_6 C27_6 C28_6 106.4 . . ?
C48_6 C28_6 C27_6 121.5 . . ?
C48_6 C28_6 C29_6 119.4 . . ?
C27_6 C28_6 C29_6 108.7 . . ?
C30_6 C29_6 C11_6 121.0 . . ?
C30_6 C29_6 C28_6 122.2 . . ?
C11_6 C29_6 C28_6 107.3 . . ?
C29_6 C30_6 C31_6 117.1 . . ?
C29_6 C30_6 C50_6 118.3 . . ?
C31_6 C30_6 C50_6 117.5 . . ?
C13_6 C31_6 C30_6 121.7 . . ?
C13_6 C31_6 C32_6 107.5 . . ?
C30_6 C31_6 C32_6 122.4 . . ?
C52_6 C32_6 C31_6 119.8 . . ?
C52_6 C32_6 C33_6 119.2 . . ?
C31_6 C32_6 C33_6 109.4 . . ?
C34_6 C33_6 C32_6 120.9 . . ?
C34_6 C33_6 C14_6 119.7 . . ?
C32_6 C33_6 C14_6 106.5 . . ?
C33_6 C34_6 C35_6 119.2 . . ?
C33_6 C34_6 C54_6 119.0 . . ?
C35_6 C34_6 C54_6 109.9 . . ?
C16_6 C35_6 C34_6 121.4 . . ?
C16_6 C35_6 C36_6 118.2 . . ?
C34_6 C35_6 C36_6 107.1 . . ?
C37_6 C36_6 C35_6 120.5 . . ?
C37_6 C36_6 C55_6 119.7 . . ?
C35_6 C36_6 C55_6 108.0 . . ?
C36_6 C37_6 C38_6 119.2 . . ?
C36_6 C37_6 C18_6 120.4 . . ?
C38_6 C37_6 C18_6 106.9 . . ?
C57_6 C38_6 C39_6 120.2 . . ?
C57_6 C38_6 C37_6 121.4 . . ?
C39_6 C38_6 C37_6 107.3 . . ?
C40_6 C39_6 C19_6 118.6 . . ?
C40_6 C39_6 C38_6 124.4 . . ?
C19_6 C39_6 C38_6 109.0 . . ?
C41_6 C40_6 C39_6 120.3 . . ?
C41_6 C40_6 C59_6 118.0 . . ?
C39_6 C40_6 C59_6 113.9 . . ?
C40_6 C41_6 C21_6 120.9 . . ?
C40_6 C41_6 C42_6 122.7 . . ?
C21_6 C41_6 C42_6 107.9 . . ?
C43_6 C42_6 C23_6 119.2 . . ?
C43_6 C42_6 C41_6 120.0 . . ?
C23_6 C42_6 C41_6 108.7 . . ?
C42_6 C43_6 C60_6 119.7 . . ?
C42_6 C43_6 C44_6 120.4 . . ?
C60_6 C43_6 C44_6 108.8 . . ?
C45_6 C44_6 C62_6 120.8 . . ?
C45_6 C44_6 C43_6 119.8 . . ?
C62_6 C44_6 C43_6 107.2 . . ?
C44_6 C45_6 C46_6 118.6 . . ?
C44_6 C45_6 C24_6 119.8 . . ?
C46_6 C45_6 C24_6 108.0 . . ?
C47_6 C46_6 C45_6 119.7 . . ?
C47_6 C46_6 C26_6 120.2 . . ?
C45_6 C46_6 C26_6 107.0 . . ?
C46_6 C47_6 C63_6 120.8 . . ?
C46_6 C47_6 C48_6 120.7 . . ?
C63_6 C47_6 C48_6 106.4 . . ?
C28_6 C48_6 C49_6 120.3 . . ?
C28_6 C48_6 C47_6 118.9 . . ?
C49_6 C48_6 C47_6 108.7 . . ?
C48_6 C49_6 C64_6 108.2 . . ?
C48_6 C49_6 C50_6 121.2 . . ?
C64_6 C49_6 C50_6 120.5 . . ?
C51_6 C50_6 C49_6 115.4 . . ?
C51_6 C50_6 C30_6 119.9 . . ?
C49_6 C50_6 C30_6 118.4 . . ?
C50_6 C51_6 C66_6 124.4 . . ?
C50_6 C51_6 C52_6 121.5 . . ?
C66_6 C51_6 C52_6 105.8 . . ?
C32_6 C52_6 C53_6 119.7 . . ?
C32_6 C52_6 C51_6 118.4 . . ?
C53_6 C52_6 C51_6 109.2 . . ?
C54_6 C53_6 C52_6 121.6 . . ?
C54_6 C53_6 C67_6 120.2 . . ?
C52_6 C53_6 C67_6 106.4 . . ?
C53_6 C54_6 C55_6 121.0 . . ?
C53_6 C54_6 C34_6 119.4 . . ?
C55_6 C54_6 C34_6 107.1 . . ?
C56_6 C55_6 C54_6 118.2 . . ?
C56_6 C55_6 C36_6 120.6 . . ?
C54_6 C55_6 C36_6 108.0 . . ?
C55_6 C56_6 C68_6 121.9 . . ?
C55_6 C56_6 C57_6 119.0 . . ?
C68_6 C56_6 C57_6 106.6 . . ?
C38_6 C57_6 C58_6 120.7 . . ?
C38_6 C57_6 C56_6 120.1 . . ?
C58_6 C57_6 C56_6 106.9 . . ?
C59_6 C58_6 C69_6 120.7 . . ?
C59_6 C58_6 C57_6 120.9 . . ?
C69_6 C58_6 C57_6 109.8 . . ?
C60_6 C59_6 C58_6 116.8 . . ?
C60_6 C59_6 C40_6 117.8 . . ?
C58_6 C59_6 C40_6 119.6 . . ?
C59_6 C60_6 C61_6 121.9 . . ?
C59_6 C60_6 C43_6 121.5 . . ?
C61_6 C60_6 C43_6 107.1 . . ?
C60_6 C61_6 C70_6 119.9 . . ?
C60_6 C61_6 C62_6 108.9 . . ?
C70_6 C61_6 C62_6 121.9 . . ?
C63_6 C62_6 C44_6 120.9 . . ?
C63_6 C62_6 C61_6 120.0 . . ?
C44_6 C62_6 C61_6 108.0 . . ?
C62_6 C63_6 C64_6 119.0 . . ?
C62_6 C63_6 C47_6 119.2 . . ?
C64_6 C63_6 C47_6 109.0 . . ?
C65_6 C64_6 C49_6 120.9 . . ?
C65_6 C64_6 C63_6 123.0 . . ?
C49_6 C64_6 C63_6 107.7 . . ?
C66_6 C65_6 C64_6 117.5 . . ?
C66_6 C65_6 C70_6 117.3 . . ?
C64_6 C65_6 C70_6 118.8 . . ?
C65_6 C66_6 C51_6 118.6 . . ?
C65_6 C66_6 C67_6 122.1 . . ?
C51_6 C66_6 C67_6 109.6 . . ?
C68_6 C67_6 C66_6 121.0 . . ?
C68_6 C67_6 C53_6 117.7 . . ?
C66_6 C67_6 C53_6 109.0 . . ?
C67_6 C68_6 C56_6 121.0 . . ?
C67_6 C68_6 C69_6 117.4 . . ?
C56_6 C68_6 C69_6 111.1 . . ?
C70_6 C69_6 C58_6 121.0 . . ?
C70_6 C69_6 C68_6 122.7 . . ?
C58_6 C69_6 C68_6 105.6 . . ?
C69_6 C70_6 C61_6 117.0 . . ?
C69_6 C70_6 C65_6 119.3 . . ?
C61_6 C70_6 C65_6 117.0 . . ?
C6_7 C1_7 C2_7 127.2 . . ?
C6_7 C1_7 C9_7 105.8 . . ?
C2_7 C1_7 C9_7 117.2 . . ?
C1_7 C2_7 C12_7 124.5 . . ?
C1_7 C2_7 C3_7 114.3 . . ?
C12_7 C2_7 C3_7 114.4 . . ?
C15_7 C3_7 C4_7 113.6 . . ?
C15_7 C3_7 C2_7 120.8 . . ?
C4_7 C3_7 C2_7 116.1 . . ?
C5_7 C4_7 C3_7 127.3 . . ?
C5_7 C4_7 C17_7 122.3 . . ?
C3_7 C4_7 C17_7 101.4 . . ?
C4_7 C5_7 C20_7 123.0 . . ?
C4_7 C5_7 C6_7 116.0 . . ?
C20_7 C5_7 C6_7 114.3 . . ?
C1_7 C6_7 C7_7 114.6 . . ?
C1_7 C6_7 C5_7 116.4 . . ?
C7_7 C6_7 C5_7 119.7 . . ?
C22_7 C7_7 C6_7 125.1 . . ?
C22_7 C7_7 C8_7 118.3 . . ?
C6_7 C7_7 C8_7 104.4 . . ?
C25_7 C8_7 C9_7 122.3 . . ?
C25_7 C8_7 C7_7 118.4 . . ?
C9_7 C8_7 C7_7 107.0 . . ?
C10_7 C9_7 C8_7 119.8 . . ?
C10_7 C9_7 C1_7 120.8 . . ?
C8_7 C9_7 C1_7 108.3 . . ?
C9_7 C10_7 C27_7 118.6 . . ?
C9_7 C10_7 C11_7 120.5 . . ?
C27_7 C10_7 C11_7 109.3 . . ?
C29_7 C11_7 C10_7 108.6 . . ?
C29_7 C11_7 C12_7 122.0 . . ?
C10_7 C11_7 C12_7 119.9 . . ?
C13_7 C12_7 C2_7 123.9 . . ?
C13_7 C12_7 C11_7 112.8 . . ?
C2_7 C12_7 C11_7 116.7 . . ?
C31_7 C13_7 C12_7 123.4 . . ?
C31_7 C13_7 C14_7 108.2 . . ?
C12_7 C13_7 C14_7 117.8 . . ?
C15_7 C14_7 C33_7 126.9 . . ?
C15_7 C14_7 C13_7 117.9 . . ?
C33_7 C14_7 C13_7 103.1 . . ?
C14_7 C15_7 C3_7 124.8 . . ?
C14_7 C15_7 C16_7 119.1 . . ?
C3_7 C15_7 C16_7 106.1 . . ?
C17_7 C16_7 C35_7 119.6 . . ?
C17_7 C16_7 C15_7 107.8 . . ?
C35_7 C16_7 C15_7 118.6 . . ?
C16_7 C17_7 C18_7 122.7 . . ?
C16_7 C17_7 C4_7 110.9 . . ?
C18_7 C17_7 C4_7 116.0 . . ?
C17_7 C18_7 C19_7 120.8 . . ?
C17_7 C18_7 C37_7 119.1 . . ?
C19_7 C18_7 C37_7 108.1 . . ?
C39_7 C19_7 C18_7 109.5 . . ?
C39_7 C19_7 C20_7 119.7 . . ?
C18_7 C19_7 C20_7 120.9 . . ?
C5_7 C20_7 C21_7 124.5 . . ?
C5_7 C20_7 C19_7 116.7 . . ?
C21_7 C20_7 C19_7 112.9 . . ?
C41_7 C21_7 C20_7 126.3 . . ?
C41_7 C21_7 C22_7 107.4 . . ?
C20_7 C21_7 C22_7 116.4 . . ?
C7_7 C22_7 C23_7 126.5 . . ?
C7_7 C22_7 C21_7 119.6 . . ?
C23_7 C22_7 C21_7 103.7 . . ?
C22_7 C23_7 C24_7 121.7 . . ?
C22_7 C23_7 C42_7 117.1 . . ?
C24_7 C23_7 C42_7 108.4 . . ?
C45_7 C24_7 C25_7 110.6 . . ?
C45_7 C24_7 C23_7 125.1 . . ?
C25_7 C24_7 C23_7 111.7 . . ?
C8_7 C25_7 C26_7 118.8 . . ?
C8_7 C25_7 C24_7 123.2 . . ?
C26_7 C25_7 C24_7 104.7 . . ?
C27_7 C26_7 C25_7 119.5 . . ?
C27_7 C26_7 C46_7 120.4 . . ?
C25_7 C26_7 C46_7 107.6 . . ?
C26_7 C27_7 C10_7 121.0 . . ?
C26_7 C27_7 C28_7 120.9 . . ?
C10_7 C27_7 C28_7 104.7 . . ?
C48_7 C28_7 C29_7 121.0 . . ?
C48_7 C28_7 C27_7 117.7 . . ?
C29_7 C28_7 C27_7 109.2 . . ?
C11_7 C29_7 C28_7 108.2 . . ?
C11_7 C29_7 C30_7 122.9 . . ?
C28_7 C29_7 C30_7 120.1 . . ?
C50_7 C30_7 C31_7 126.6 . . ?
C50_7 C30_7 C29_7 116.7 . . ?
C31_7 C30_7 C29_7 109.0 . . ?
C13_7 C31_7 C30_7 126.4 . . ?
C13_7 C31_7 C32_7 112.6 . . ?
C30_7 C31_7 C32_7 110.9 . . ?
C52_7 C32_7 C33_7 127.7 . . ?
C52_7 C32_7 C31_7 123.4 . . ?
C33_7 C32_7 C31_7 97.9 . . ?
C14_7 C33_7 C32_7 117.8 . . ?
C14_7 C33_7 C34_7 117.3 . . ?
C32_7 C33_7 C34_7 112.4 . . ?
C54_7 C34_7 C35_7 109.4 . . ?
C54_7 C34_7 C33_7 121.2 . . ?
C35_7 C34_7 C33_7 118.3 . . ?
C16_7 C35_7 C34_7 119.6 . . ?
C16_7 C35_7 C36_7 119.9 . . ?
C34_7 C35_7 C36_7 107.7 . . ?
C37_7 C36_7 C35_7 119.1 . . ?
C37_7 C36_7 C55_7 118.1 . . ?
C35_7 C36_7 C55_7 109.4 . . ?
C36_7 C37_7 C38_7 121.9 . . ?
C36_7 C37_7 C18_7 119.5 . . ?
C38_7 C37_7 C18_7 106.2 . . ?
C57_7 C38_7 C37_7 118.8 . . ?
C57_7 C38_7 C39_7 120.1 . . ?
C37_7 C38_7 C39_7 109.3 . . ?
C40_7 C39_7 C19_7 124.3 . . ?
C40_7 C39_7 C38_7 120.5 . . ?
C19_7 C39_7 C38_7 107.0 . . ?
C59_7 C40_7 C39_7 119.5 . . ?
C59_7 C40_7 C41_7 120.6 . . ?
C39_7 C40_7 C41_7 113.1 . . ?
C21_7 C41_7 C40_7 120.6 . . ?
C21_7 C41_7 C42_7 115.7 . . ?
C40_7 C41_7 C42_7 113.8 . . ?
C43_7 C42_7 C41_7 124.4 . . ?
C43_7 C42_7 C23_7 128.7 . . ?
C41_7 C42_7 C23_7 95.7 . . ?
C42_7 C43_7 C60_7 123.7 . . ?
C42_7 C43_7 C44_7 122.4 . . ?
C60_7 C43_7 C44_7 100.5 . . ?
C62_7 C44_7 C45_7 121.9 . . ?
C62_7 C44_7 C43_7 113.1 . . ?
C45_7 C44_7 C43_7 113.2 . . ?
C24_7 C45_7 C46_7 109.2 . . ?
C24_7 C45_7 C44_7 121.9 . . ?
C46_7 C45_7 C44_7 116.4 . . ?
C47_7 C46_7 C45_7 121.7 . . ?
C47_7 C46_7 C26_7 117.8 . . ?
C45_7 C46_7 C26_7 107.9 . . ?
C46_7 C47_7 C48_7 123.0 . . ?
C46_7 C47_7 C63_7 119.0 . . ?
C48_7 C47_7 C63_7 105.2 . . ?
C28_7 C48_7 C47_7 120.2 . . ?
C28_7 C48_7 C49_7 117.5 . . ?
C47_7 C48_7 C49_7 110.5 . . ?
C50_7 C49_7 C64_7 125.7 . . ?
C50_7 C49_7 C48_7 121.5 . . ?
C64_7 C49_7 C48_7 103.6 . . ?
C49_7 C50_7 C30_7 122.8 . . ?
C49_7 C50_7 C51_7 114.3 . . ?
C30_7 C50_7 C51_7 116.1 . . ?
C66_7 C51_7 C52_7 122.6 . . ?
C66_7 C51_7 C50_7 116.3 . . ?
C52_7 C51_7 C50_7 112.7 . . ?
C32_7 C52_7 C51_7 129.1 . . ?
C32_7 C52_7 C53_7 123.7 . . ?
C51_7 C52_7 C53_7 95.0 . . ?
C67_7 C53_7 C54_7 122.9 . . ?
C67_7 C53_7 C52_7 113.5 . . ?
C54_7 C53_7 C52_7 112.1 . . ?
C34_7 C54_7 C53_7 122.5 . . ?
C34_7 C54_7 C55_7 110.8 . . ?
C53_7 C54_7 C55_7 111.3 . . ?
C56_7 C55_7 C36_7 119.3 . . ?
C56_7 C55_7 C54_7 125.5 . . ?
C36_7 C55_7 C54_7 102.5 . . ?
C55_7 C56_7 C57_7 121.8 . . ?
C55_7 C56_7 C68_7 119.1 . . ?
C57_7 C56_7 C68_7 105.9 . . ?
C38_7 C57_7 C56_7 120.1 . . ?
C38_7 C57_7 C58_7 118.2 . . ?
C56_7 C57_7 C58_7 110.2 . . ?
C59_7 C58_7 C69_7 127.3 . . ?
C59_7 C58_7 C57_7 119.5 . . ?
C69_7 C58_7 C57_7 103.0 . . ?
C58_7 C59_7 C40_7 121.7 . . ?
C58_7 C59_7 C60_7 113.3 . . ?
C40_7 C59_7 C60_7 118.3 . . ?
C61_7 C60_7 C43_7 115.1 . . ?
C61_7 C60_7 C59_7 117.2 . . ?
C43_7 C60_7 C59_7 118.5 . . ?
C70_7 C61_7 C60_7 131.1 . . ?
C70_7 C61_7 C62_7 116.6 . . ?
C60_7 C61_7 C62_7 103.9 . . ?
C44_7 C62_7 C63_7 124.3 . . ?
C44_7 C62_7 C61_7 107.3 . . ?
C63_7 C62_7 C61_7 115.4 . . ?
C62_7 C63_7 C64_7 126.2 . . ?
C62_7 C63_7 C47_7 116.6 . . ?
C64_7 C63_7 C47_7 106.2 . . ?
C63_7 C64_7 C49_7 114.4 . . ?
C63_7 C64_7 C65_7 120.9 . . ?
C49_7 C64_7 C65_7 116.3 . . ?
C66_7 C65_7 C70_7 128.1 . . ?
C66_7 C65_7 C64_7 113.1 . . ?
C70_7 C65_7 C64_7 111.0 . . ?
C65_7 C66_7 C51_7 131.7 . . ?
C65_7 C66_7 C67_7 119.9 . . ?
C51_7 C66_7 C67_7 98.9 . . ?
C53_7 C67_7 C68_7 128.2 . . ?
C53_7 C67_7 C66_7 109.7 . . ?
C68_7 C67_7 C66_7 110.5 . . ?
C67_7 C68_7 C69_7 129.9 . . ?
C67_7 C68_7 C56_7 112.8 . . ?
C69_7 C68_7 C56_7 104.8 . . ?
C58_7 C69_7 C68_7 116.1 . . ?
C58_7 C69_7 C70_7 116.3 . . ?
C68_7 C69_7 C70_7 117.8 . . ?
C61_7 C70_7 C65_7 129.0 . . ?
C61_7 C70_7 C69_7 111.4 . . ?
C65_7 C70_7 C69_7 112.9 . . ?
C2_8 C1_8 C6_8 121.8 . . ?
C2_8 C1_8 C9_8 120.7 . . ?
C6_8 C1_8 C9_8 107.8 . . ?
C1_8 C2_8 C3_8 115.8 . . ?
C1_8 C2_8 C12_8 119.6 . . ?
C3_8 C2_8 C12_8 118.4 . . ?
C2_8 C3_8 C4_8 121.0 . . ?
C2_8 C3_8 C15_8 121.4 . . ?
C4_8 C3_8 C15_8 108.4 . . ?
C5_8 C4_8 C3_8 121.3 . . ?
C5_8 C4_8 C17_8 121.1 . . ?
C3_8 C4_8 C17_8 107.8 . . ?
C4_8 C5_8 C6_8 116.6 . . ?
C4_8 C5_8 C20_8 118.9 . . ?
C6_8 C5_8 C20_8 118.3 . . ?
C5_8 C6_8 C7_8 121.5 . . ?
C5_8 C6_8 C1_8 120.4 . . ?
C7_8 C6_8 C1_8 108.5 . . ?
C22_8 C7_8 C6_8 120.3 . . ?
C22_8 C7_8 C8_8 120.2 . . ?
C6_8 C7_8 C8_8 108.2 . . ?
C25_8 C8_8 C9_8 119.9 . . ?
C25_8 C8_8 C7_8 120.0 . . ?
C9_8 C8_8 C7_8 107.1 . . ?
C10_8 C9_8 C8_8 120.7 . . ?
C10_8 C9_8 C1_8 119.2 . . ?
C8_8 C9_8 C1_8 108.4 . . ?
C9_8 C10_8 C11_8 120.7 . . ?
C9_8 C10_8 C27_8 119.4 . . ?
C11_8 C10_8 C27_8 108.5 . . ?
C12_8 C11_8 C29_8 120.8 . . ?
C12_8 C11_8 C10_8 121.0 . . ?
C29_8 C11_8 C10_8 108.3 . . ?
C11_8 C12_8 C13_8 116.6 . . ?
C11_8 C12_8 C2_8 118.4 . . ?
C13_8 C12_8 C2_8 118.6 . . ?
C12_8 C13_8 C14_8 121.5 . . ?
C12_8 C13_8 C31_8 120.9 . . ?
C14_8 C13_8 C31_8 108.0 . . ?
C15_8 C14_8 C13_8 120.0 . . ?
C15_8 C14_8 C33_8 119.8 . . ?
C13_8 C14_8 C33_8 108.5 . . ?
C14_8 C15_8 C3_8 120.0 . . ?
C14_8 C15_8 C16_8 119.8 . . ?
C3_8 C15_8 C16_8 108.5 . . ?
C35_8 C16_8 C17_8 120.2 . . ?
C35_8 C16_8 C15_8 120.3 . . ?
C17_8 C16_8 C15_8 106.4 . . ?
C18_8 C17_8 C4_8 120.3 . . ?
C18_8 C17_8 C16_8 119.3 . . ?
C4_8 C17_8 C16_8 108.9 . . ?
C17_8 C18_8 C37_8 121.0 . . ?
C17_8 C18_8 C19_8 118.9 . . ?
C37_8 C18_8 C19_8 108.4 . . ?
C20_8 C19_8 C39_8 121.0 . . ?
C20_8 C19_8 C18_8 122.2 . . ?
C39_8 C19_8 C18_8 108.3 . . ?
C19_8 C20_8 C21_8 116.0 . . ?
C19_8 C20_8 C5_8 118.3 . . ?
C21_8 C20_8 C5_8 118.9 . . ?
C41_8 C21_8 C20_8 121.5 . . ?
C41_8 C21_8 C22_8 108.3 . . ?
C20_8 C21_8 C22_8 121.0 . . ?
C7_8 C22_8 C21_8 119.6 . . ?
C7_8 C22_8 C23_8 120.0 . . ?
C21_8 C22_8 C23_8 108.3 . . ?
C24_8 C23_8 C22_8 120.3 . . ?
C24_8 C23_8 C42_8 120.1 . . ?
C22_8 C23_8 C42_8 106.9 . . ?
C23_8 C24_8 C45_8 119.5 . . ?
C23_8 C24_8 C25_8 119.4 . . ?
C45_8 C24_8 C25_8 108.3 . . ?
C8_8 C25_8 C26_8 119.4 . . ?
C8_8 C25_8 C24_8 120.1 . . ?
C26_8 C25_8 C24_8 108.3 . . ?
C27_8 C26_8 C25_8 120.7 . . ?
C27_8 C26_8 C46_8 119.4 . . ?
C25_8 C26_8 C46_8 107.5 . . ?
C26_8 C27_8 C28_8 120.6 . . ?
C26_8 C27_8 C10_8 119.9 . . ?
C28_8 C27_8 C10_8 106.9 . . ?
C48_8 C28_8 C27_8 120.0 . . ?
C48_8 C28_8 C29_8 119.6 . . ?
C27_8 C28_8 C29_8 108.8 . . ?
C30_8 C29_8 C11_8 121.9 . . ?
C30_8 C29_8 C28_8 121.5 . . ?
C11_8 C29_8 C28_8 107.5 . . ?
C29_8 C30_8 C31_8 116.1 . . ?
C29_8 C30_8 C50_8 119.0 . . ?
C31_8 C30_8 C50_8 118.2 . . ?
C30_8 C31_8 C13_8 121.0 . . ?
C30_8 C31_8 C32_8 121.5 . . ?
C13_8 C31_8 C32_8 108.4 . . ?
C52_8 C32_8 C31_8 119.7 . . ?
C52_8 C32_8 C33_8 119.9 . . ?
C31_8 C32_8 C33_8 108.2 . . ?
C34_8 C33_8 C32_8 119.5 . . ?
C34_8 C33_8 C14_8 121.2 . . ?
C32_8 C33_8 C14_8 107.0 . . ?
C33_8 C34_8 C54_8 120.5 . . ?
C33_8 C34_8 C35_8 118.2 . . ?
C54_8 C34_8 C35_8 107.8 . . ?
C16_8 C35_8 C36_8 119.8 . . ?
C16_8 C35_8 C34_8 120.6 . . ?
C36_8 C35_8 C34_8 107.8 . . ?
C37_8 C36_8 C55_8 120.0 . . ?
C37_8 C36_8 C35_8 119.9 . . ?
C55_8 C36_8 C35_8 107.6 . . ?
C36_8 C37_8 C18_8 119.7 . . ?
C36_8 C37_8 C38_8 119.3 . . ?
C18_8 C37_8 C38_8 108.1 . . ?
C57_8 C38_8 C37_8 120.8 . . ?
C57_8 C38_8 C39_8 119.3 . . ?
C37_8 C38_8 C39_8 107.8 . . ?
C40_8 C39_8 C19_8 121.9 . . ?
C40_8 C39_8 C38_8 121.7 . . ?
C19_8 C39_8 C38_8 107.4 . . ?
C39_8 C40_8 C41_8 116.1 . . ?
C39_8 C40_8 C59_8 118.6 . . ?
C41_8 C40_8 C59_8 118.3 . . ?
C21_8 C41_8 C40_8 121.1 . . ?
C21_8 C41_8 C42_8 108.4 . . ?
C40_8 C41_8 C42_8 121.4 . . ?
C43_8 C42_8 C41_8 120.2 . . ?
C43_8 C42_8 C23_8 119.7 . . ?
C41_8 C42_8 C23_8 108.1 . . ?
C42_8 C43_8 C44_8 120.4 . . ?
C42_8 C43_8 C60_8 119.5 . . ?
C44_8 C43_8 C60_8 108.6 . . ?
C45_8 C44_8 C62_8 119.5 . . ?
C45_8 C44_8 C43_8 120.5 . . ?
C62_8 C44_8 C43_8 106.9 . . ?
C44_8 C45_8 C46_8 120.4 . . ?
C44_8 C45_8 C24_8 119.7 . . ?
C46_8 C45_8 C24_8 107.9 . . ?
C47_8 C46_8 C45_8 120.2 . . ?
C47_8 C46_8 C26_8 119.0 . . ?
C45_8 C46_8 C26_8 108.0 . . ?
C46_8 C47_8 C48_8 120.9 . . ?
C46_8 C47_8 C63_8 119.6 . . ?
C48_8 C47_8 C63_8 107.2 . . ?
C28_8 C48_8 C47_8 120.2 . . ?
C28_8 C48_8 C49_8 119.7 . . ?
C47_8 C48_8 C49_8 108.3 . . ?
C50_8 C49_8 C64_8 121.2 . . ?
C50_8 C49_8 C48_8 121.7 . . ?
C64_8 C49_8 C48_8 107.8 . . ?
C51_8 C50_8 C49_8 116.7 . . ?
C51_8 C50_8 C30_8 118.9 . . ?
C49_8 C50_8 C30_8 118.3 . . ?
C50_8 C51_8 C66_8 120.9 . . ?
C50_8 C51_8 C52_8 121.5 . . ?
C66_8 C51_8 C52_8 108.1 . . ?
C32_8 C52_8 C53_8 119.8 . . ?
C32_8 C52_8 C51_8 119.9 . . ?
C53_8 C52_8 C51_8 108.8 . . ?
C54_8 C53_8 C52_8 120.9 . . ?
C54_8 C53_8 C67_8 119.8 . . ?
C52_8 C53_8 C67_8 106.5 . . ?
C53_8 C54_8 C34_8 119.3 . . ?
C53_8 C54_8 C55_8 120.8 . . ?
C34_8 C54_8 C55_8 108.5 . . ?
C56_8 C55_8 C54_8 119.4 . . ?
C56_8 C55_8 C36_8 119.8 . . ?
C54_8 C55_8 C36_8 108.2 . . ?
C55_8 C56_8 C57_8 119.9 . . ?
C55_8 C56_8 C68_8 120.1 . . ?
C57_8 C56_8 C68_8 107.2 . . ?
C38_8 C57_8 C56_8 120.1 . . ?
C38_8 C57_8 C58_8 120.4 . . ?
C56_8 C57_8 C58_8 108.2 . . ?
C59_8 C58_8 C69_8 121.4 . . ?
C59_8 C58_8 C57_8 120.8 . . ?
C69_8 C58_8 C57_8 108.5 . . ?
C58_8 C59_8 C60_8 115.9 . . ?
C58_8 C59_8 C40_8 118.7 . . ?
C60_8 C59_8 C40_8 118.7 . . ?
C59_8 C60_8 C61_8 121.2 . . ?
C59_8 C60_8 C43_8 121.6 . . ?
C61_8 C60_8 C43_8 107.9 . . ?
C70_8 C61_8 C60_8 121.4 . . ?
C70_8 C61_8 C62_8 121.1 . . ?
C60_8 C61_8 C62_8 108.1 . . ?
C63_8 C62_8 C44_8 120.2 . . ?
C63_8 C62_8 C61_8 119.5 . . ?
C44_8 C62_8 C61_8 108.5 . . ?
C62_8 C63_8 C64_8 119.9 . . ?
C62_8 C63_8 C47_8 120.1 . . ?
C64_8 C63_8 C47_8 108.4 . . ?
C65_8 C64_8 C63_8 122.1 . . ?
C65_8 C64_8 C49_8 120.6 . . ?
C63_8 C64_8 C49_8 108.3 . . ?
C66_8 C65_8 C64_8 116.7 . . ?
C66_8 C65_8 C70_8 118.5 . . ?
C64_8 C65_8 C70_8 118.3 . . ?
C65_8 C66_8 C67_8 121.5 . . ?
C65_8 C66_8 C51_8 121.2 . . ?
C67_8 C66_8 C51_8 107.6 . . ?
C68_8 C67_8 C66_8 119.9 . . ?
C68_8 C67_8 C53_8 119.3 . . ?
C66_8 C67_8 C53_8 108.9 . . ?
C67_8 C68_8 C69_8 119.6 . . ?
C67_8 C68_8 C56_8 120.6 . . ?
C69_8 C68_8 C56_8 108.4 . . ?
C70_8 C69_8 C58_8 121.2 . . ?
C70_8 C69_8 C68_8 121.4 . . ?
C58_8 C69_8 C68_8 107.6 . . ?
C69_8 C70_8 C61_8 116.2 . . ?
C69_8 C70_8 C65_8 118.8 . . ?
C61_8 C70_8 C65_8 118.9 . . ?
N2_9 Ni1_9 N4_9 176.9 . . ?
N2_9 Ni1_9 N3_9 89.7 . . ?
N4_9 Ni1_9 N3_9 89.4 . . ?
N2_9 Ni1_9 N1_9 90.3 . . ?
N4_9 Ni1_9 N1_9 90.5 . . ?
N3_9 Ni1_9 N1_9 177.5 . . ?
C71_9 N1_9 C74_9 104.2 . . ?
C71_9 N1_9 Ni1_9 130.9 . . ?
C74_9 N1_9 Ni1_9 124.9 . . ?
C76_9 N2_9 C79_9 96.3(4) . . ?
C76_9 N2_9 Ni1_9 132.9(3) . . ?
C79_9 N2_9 Ni1_9 130.8(3) . . ?
C81_9 N3_9 C84_9 96.7(4) . . ?
C81_9 N3_9 Ni1_9 133.4(3) . . ?
C84_9 N3_9 Ni1_9 129.8(3) . . ?
C86_9 N4_9 C89_9 96.2(4) . . ?
C86_9 N4_9 Ni1_9 134.2(3) . . ?
C89_9 N4_9 Ni1_9 129.6(3) . . ?
N1_9 C71_9 C90_9 123.4(4) . . ?
N1_9 C71_9 C72_9 116.3 . . ?
C90_9 C71_9 C72_9 120.2(3) . . ?
C71_9 C72_9 C73_9 103.1 . . ?
C71_9 C72_9 C91_9 130.2(3) . . ?
C73_9 C72_9 C91_9 126.7(4) . . ?
C72_9 C73_9 C74_9 103.6 . . ?
C72_9 C73_9 C93_9 127.6(4) . . ?
C74_9 C73_9 C93_9 128.5(4) . . ?
C75_9 C74_9 N1_9 130.0 . . ?
C75_9 C74_9 C73_9 117.3 . . ?
N1_9 C74_9 C73_9 112.7 . . ?
C74_9 C75_9 C76_9 120.7(3) . . ?
C74_9 C75_9 H75_9 119.7 . . ?
C76_9 C75_9 H75_9 119.7 . . ?
C75_9 C76_9 N2_9 121.1(5) . . ?
C75_9 C76_9 C77_9 122.4(6) . . ?
N2_9 C76_9 C77_9 116.2(6) . . ?
C78_9 C77_9 C76_9 106.0(7) . . ?
C78_9 C77_9 C95_9 128.1(8) . . ?
C76_9 C77_9 C95_9 125.9(8) . . ?
C77_9 C78_9 C79_9 105.8(7) . . ?
C77_9 C78_9 C97_9 129.8(7) . . ?
C79_9 C78_9 C97_9 124.4(7) . . ?
C80_9 C79_9 C78_9 121.5(7) . . ?
C80_9 C79_9 N2_9 122.7(6) . . ?
C78_9 C79_9 N2_9 115.8(6) . . ?
C79_9 C80_9 C81_9 121.8(7) . . ?
C79_9 C80_9 H80_9 119.1 . . ?
C81_9 C80_9 H80_9 119.1 . . ?
N3_9 C81_9 C80_9 121.5(6) . . ?
N3_9 C81_9 C82_9 118.1(6) . . ?
C80_9 C81_9 C82_9 120.4(7) . . ?
C83_9 C82_9 C81_9 104.6(7) . . ?
C83_9 C82_9 C99_9 127.6(7) . . ?
C81_9 C82_9 C99_9 127.8(7) . . ?
C82_9 C83_9 C84_9 105.9(7) . . ?
C82_9 C83_9 C101_9 128.1(8) . . ?
C84_9 C83_9 C101_9 126.0(7) . . ?
C85_9 C84_9 C83_9 123.6(7) . . ?
C85_9 C84_9 N3_9 121.6(6) . . ?
C83_9 C84_9 N3_9 114.7(6) . . ?
C86_9 C85_9 C84_9 124.4(7) . . ?
C86_9 C85_9 H85_9 117.8 . . ?
C84_9 C85_9 H85_9 117.8 . . ?
C85_9 C86_9 N4_9 120.6(6) . . ?
C85_9 C86_9 C87_9 123.0(7) . . ?
N4_9 C86_9 C87_9 116.4(7) . . ?
C88_9 C87_9 C86_9 106.3(7) . . ?
C88_9 C87_9 C103_9 128.8(8) . . ?
C86_9 C87_9 C103_9 124.7(8) . . ?
C87_9 C88_9 C89_9 104.6(7) . . ?
C87_9 C88_9 C105_9 127.2(7) . . ?
C89_9 C88_9 C105_9 128.1(8) . . ?
C90_9 C89_9 C88_9 120.4(8) . . ?
C90_9 C89_9 N4_9 123.1(6) . . ?
C88_9 C89_9 N4_9 116.5(6) . . ?
C89_9 C90_9 C71_9 122.5(7) . . ?
C89_9 C90_9 H90_9 118.8 . . ?
C71_9 C90_9 H90_9 118.8 . . ?
C72_9 C91_9 C92_9 113.5(7) . . ?
C72_9 C91_9 H91A_9 108.9 . . ?
C92_9 C91_9 H91A_9 108.9 . . ?
C72_9 C91_9 H91B_9 108.9 . . ?
C92_9 C91_9 H91B_9 108.9 . . ?
H91A_9 C91_9 H91B_9 107.7 . . ?
C91_9 C92_9 H92A_9 109.5 . . ?
C91_9 C92_9 H92B_9 109.5 . . ?
H92A_9 C92_9 H92B_9 109.5 . . ?
C91_9 C92_9 H92C_9 109.5 . . ?
H92A_9 C92_9 H92C_9 109.5 . . ?
H92B_9 C92_9 H92C_9 109.5 . . ?
C73_9 C93_9 C94_9 112.4(6) . . ?
C73_9 C93_9 H93A_9 109.1 . . ?
C94_9 C93_9 H93A_9 109.1 . . ?
C73_9 C93_9 H93B_9 109.1 . . ?
C94_9 C93_9 H93B_9 109.1 . . ?
H93A_9 C93_9 H93B_9 107.9 . . ?
C93_9 C94_9 H94A_9 109.5 . . ?
C93_9 C94_9 H94B_9 109.5 . . ?
H94A_9 C94_9 H94B_9 109.5 . . ?
C93_9 C94_9 H94C_9 109.5 . . ?
H94A_9 C94_9 H94C_9 109.5 . . ?
H94B_9 C94_9 H94C_9 109.5 . . ?
C77_9 C95_9 C96_9 112.9(6) . . ?
C77_9 C95_9 H95A_9 109.0 . . ?
C96_9 C95_9 H95A_9 109.0 . . ?
C77_9 C95_9 H95B_9 109.0 . . ?
C96_9 C95_9 H95B_9 109.0 . . ?
H95A_9 C95_9 H95B_9 107.8 . . ?
C95_9 C96_9 H96A_9 109.5 . . ?
C95_9 C96_9 H96B_9 109.5 . . ?
H96A_9 C96_9 H96B_9 109.5 . . ?
C95_9 C96_9 H96C_9 109.5 . . ?
H96A_9 C96_9 H96C_9 109.5 . . ?
H96B_9 C96_9 H96C_9 109.5 . . ?
C78_9 C97_9 C98_9 112.7(7) . . ?
C78_9 C97_9 H97A_9 109.0 . . ?
C98_9 C97_9 H97A_9 109.0 . . ?
C78_9 C97_9 H97B_9 109.0 . . ?
C98_9 C97_9 H97B_9 109.0 . . ?
H97A_9 C97_9 H97B_9 107.8 . . ?
C97_9 C98_9 H98A_9 109.5 . . ?
C97_9 C98_9 H98B_9 109.5 . . ?
H98A_9 C98_9 H98B_9 109.5 . . ?
C97_9 C98_9 H98C_9 109.5 . . ?
H98A_9 C98_9 H98C_9 109.5 . . ?
H98B_9 C98_9 H98C_9 109.5 . . ?
C82_9 C99_9 C100_9 111.4(7) . . ?
C82_9 C99_9 H99A_9 109.4 . . ?
C100_9 C99_9 H99A_9 109.4 . . ?
C82_9 C99_9 H99B_9 109.4 . . ?
C100_9 C99_9 H99B_9 109.4 . . ?
H99A_9 C99_9 H99B_9 108.0 . . ?
C99_9 C100_9 H10A_9 109.5 . . ?
C99_9 C100_9 H10B_9 109.5 . . ?
H10A_9 C100_9 H10B_9 109.5 . . ?
C99_9 C100_9 H10C_9 109.5 . . ?
H10A_9 C100_9 H10C_9 109.5 . . ?
H10B_9 C100_9 H10C_9 109.5 . . ?
C83_9 C101_9 C102_9 112.8(6) . . ?
C83_9 C101_9 H10D_9 109.0 . . ?
C102_9 C101_9 H10D_9 109.0 . . ?
C83_9 C101_9 H10E_9 109.0 . . ?
C102_9 C101_9 H10E_9 109.0 . . ?
H10D_9 C101_9 H10E_9 107.8 . . ?
C101_9 C102_9 H10F_9 109.5 . . ?
C101_9 C102_9 H10G_9 109.5 . . ?
H10F_9 C102_9 H10G_9 109.5 . . ?
C101_9 C102_9 H10H_9 109.5 . . ?
H10F_9 C102_9 H10H_9 109.5 . . ?
H10G_9 C102_9 H10H_9 109.5 . . ?
C87_9 C103_9 C104_9 111.9(6) . . ?
C87_9 C103_9 H10I_9 109.2 . . ?
C104_9 C103_9 H10I_9 109.2 . . ?
C87_9 C103_9 H10J_9 109.2 . . ?
C104_9 C103_9 H10J_9 109.2 . . ?
H10I_9 C103_9 H10J_9 107.9 . . ?
C103_9 C104_9 H10K_9 109.5 . . ?
C103_9 C104_9 H10L_9 109.5 . . ?
H10K_9 C104_9 H10L_9 109.5 . . ?
C103_9 C104_9 H10M_9 109.5 . . ?
H10K_9 C104_9 H10M_9 109.5 . . ?
H10L_9 C104_9 H10M_9 109.5 . . ?
C88_9 C105_9 C106_9 110.5(7) . . ?
C88_9 C105_9 H10N_9 109.6 . . ?
C106_9 C105_9 H10N_9 109.6 . . ?
C88_9 C105_9 H10O_9 109.6 . . ?
C106_9 C105_9 H10O_9 109.6 . . ?
H10N_9 C105_9 H10O_9 108.1 . . ?
C105_9 C106_9 H10P_9 109.5 . . ?
C105_9 C106_9 H10Q_9 109.5 . . ?
H10P_9 C106_9 H10Q_9 109.5 . . ?
C105_9 C106_9 H10R_9 109.5 . . ?
H10P_9 C106_9 H10R_9 109.5 . . ?
H10Q_9 C106_9 H10R_9 109.5 . . ?
N7_10 Ni2_10 N5_10 177.7(2) . . ?
N7_10 Ni2_10 N6_10 90.3(2) . . ?
N5_10 Ni2_10 N6_10 89.9(2) . . ?
N7_10 Ni2_10 N8_10 89.9(2) . . ?
N5_10 Ni2_10 N8_10 89.9(3) . . ?
N6_10 Ni2_10 N8_10 177.8(2) . . ?
C74_10 N5_10 C71_10 104.1(6) . . ?
C74_10 N5_10 Ni2_10 127.9(5) . . ?
C71_10 N5_10 Ni2_10 127.9(5) . . ?
C76_10 N6_10 C79_10 103.9(6) . . ?
C76_10 N6_10 Ni2_10 128.8(5) . . ?
C79_10 N6_10 Ni2_10 127.3(5) . . ?
C84_10 N7_10 C81_10 103.3(6) . . ?
C84_10 N7_10 Ni2_10 128.4(5) . . ?
C81_10 N7_10 Ni2_10 128.2(5) . . ?
C89_10 N8_10 C86_10 104.8(6) . . ?
C89_10 N8_10 Ni2_10 127.2(5) . . ?
C86_10 N8_10 Ni2_10 127.9(5) . . ?
C90_10 C71_10 N5_10 124.9(7) . . ?
C90_10 C71_10 C72_10 123.8(7) . . ?
N5_10 C71_10 C72_10 111.3(7) . . ?
C73_10 C72_10 C71_10 106.8(6) . . ?
C73_10 C72_10 C91_10 129.2(7) . . ?
C71_10 C72_10 C91_10 123.8(7) . . ?
C72_10 C73_10 C74_10 106.2(7) . . ?
C72_10 C73_10 C93_10 128.0(7) . . ?
C74_10 C73_10 C93_10 125.7(7) . . ?
C75_10 C74_10 N5_10 125.4(7) . . ?
C75_10 C74_10 C73_10 122.9(7) . . ?
N5_10 C74_10 C73_10 111.6(6) . . ?
C74_10 C75_10 C76_10 123.5(7) . . ?
C74_10 C75_10 H75_10 118.2 . . ?
C76_10 C75_10 H75_10 118.2 . . ?
N6_10 C76_10 C75_10 124.5(7) . . ?
N6_10 C76_10 C77_10 112.1(6) . . ?
C75_10 C76_10 C77_10 123.3(7) . . ?
C78_10 C77_10 C76_10 106.1(7) . . ?
C78_10 C77_10 C95_10 127.2(7) . . ?
C76_10 C77_10 C95_10 126.6(7) . . ?
C77_10 C78_10 C79_10 105.8(6) . . ?
C77_10 C78_10 C97_10 129.0(7) . . ?
C79_10 C78_10 C97_10 125.0(7) . . ?
N6_10 C79_10 C80_10 124.9(7) . . ?
N6_10 C79_10 C78_10 112.0(6) . . ?
C80_10 C79_10 C78_10 123.0(7) . . ?
C81_10 C80_10 C79_10 125.3(7) . . ?
C81_10 C80_10 H80_10 117.3 . . ?
C79_10 C80_10 H80_10 117.3 . . ?
C80_10 C81_10 N7_10 123.9(7) . . ?
C80_10 C81_10 C82_10 124.0(7) . . ?
N7_10 C81_10 C82_10 112.0(7) . . ?
C83_10 C82_10 C81_10 106.7(6) . . ?
C83_10 C82_10 C99_10 127.8(7) . . ?
C81_10 C82_10 C99_10 125.5(7) . . ?
C82_10 C83_10 C84_10 105.8(7) . . ?
C82_10 C83_10 C101_10 129.1(7) . . ?
C84_10 C83_10 C101_10 125.0(7) . . ?
N7_10 C84_10 C85_10 124.8(6) . . ?
N7_10 C84_10 C83_10 112.2(6) . . ?
C85_10 C84_10 C83_10 123.0(7) . . ?
C86_10 C85_10 C84_10 124.0(7) . . ?
C86_10 C85_10 H85_10 118.0 . . ?
C84_10 C85_10 H85_10 118.0 . . ?
C85_10 C86_10 N8_10 125.0(7) . . ?
C85_10 C86_10 C87_10 123.4(7) . . ?
N8_10 C86_10 C87_10 111.6(6) . . ?
C88_10 C87_10 C86_10 107.0(7) . . ?
C88_10 C87_10 C103_10 127.4(7) . . ?
C86_10 C87_10 C103_10 125.6(7) . . ?
C87_10 C88_10 C89_10 105.8(6) . . ?
C87_10 C88_10 C105_10 129.6(7) . . ?
C89_10 C88_10 C105_10 124.5(7) . . ?
C90_10 C89_10 N8_10 125.9(7) . . ?
C90_10 C89_10 C88_10 123.3(7) . . ?
N8_10 C89_10 C88_10 110.8(7) . . ?
C71_10 C90_10 C89_10 124.1(7) . . ?
C71_10 C90_10 H90_10 118.0 . . ?
C89_10 C90_10 H90_10 118.0 . . ?
C72_10 C91_10 C92_10 112.4(6) . . ?
C72_10 C91_10 H91C_10 109.1 . . ?
C92_10 C91_10 H91C_10 109.1 . . ?
C72_10 C91_10 H91D_10 109.1 . . ?
C92_10 C91_10 H91D_10 109.1 . . ?
H91C_10 C91_10 H91D_10 107.9 . . ?
C91_10 C92_10 H92D_10 109.5 . . ?
C91_10 C92_10 H92E_10 109.5 . . ?
H92D_10 C92_10 H92E_10 109.5 . . ?
C91_10 C92_10 H92F_10 109.5 . . ?
H92D_10 C92_10 H92F_10 109.5 . . ?
H92E_10 C92_10 H92F_10 109.5 . . ?
C73_10 C93_10 C94_10 111.8(7) . . ?
C73_10 C93_10 H93C_10 109.2 . . ?
C94_10 C93_10 H93C_10 109.2 . . ?
C73_10 C93_10 H93D_10 109.2 . . ?
C94_10 C93_10 H93D_10 109.2 . . ?
H93C_10 C93_10 H93D_10 107.9 . . ?
C93_10 C94_10 H94D_10 109.5 . . ?
C93_10 C94_10 H94E_10 109.5 . . ?
H94D_10 C94_10 H94E_10 109.5 . . ?
C93_10 C94_10 H94F_10 109.5 . . ?
H94D_10 C94_10 H94F_10 109.5 . . ?
H94E_10 C94_10 H94F_10 109.5 . . ?
C96_10 C95_10 C77_10 113.2(8) . . ?
C96_10 C95_10 H95C_10 108.9 . . ?
C77_10 C95_10 H95C_10 108.9 . . ?
C96_10 C95_10 H95D_10 108.9 . . ?
C77_10 C95_10 H95D_10 108.9 . . ?
H95C_10 C95_10 H95D_10 107.7 . . ?
C95_10 C96_10 H96D_10 109.5 . . ?
C95_10 C96_10 H96E_10 109.5 . . ?
H96D_10 C96_10 H96E_10 109.5 . . ?
C95_10 C96_10 H96F_10 109.5 . . ?
H96D_10 C96_10 H96F_10 109.5 . . ?
H96E_10 C96_10 H96F_10 109.5 . . ?
C78_10 C97_10 C98_10 112.6(6) . . ?
C78_10 C97_10 H97C_10 109.1 . . ?
C98_10 C97_10 H97C_10 109.1 . . ?
C78_10 C97_10 H97D_10 109.1 . . ?
C98_10 C97_10 H97D_10 109.1 . . ?
H97C_10 C97_10 H97D_10 107.8 . . ?
C97_10 C98_10 H98D_10 109.5 . . ?
C97_10 C98_10 H98E_10 109.5 . . ?
H98D_10 C98_10 H98E_10 109.5 . . ?
C97_10 C98_10 H98F_10 109.5 . . ?
H98D_10 C98_10 H98F_10 109.5 . . ?
H98E_10 C98_10 H98F_10 109.5 . . ?
C82_10 C99_10 C100_10 114.2(6) . . ?
C82_10 C99_10 H99C_10 108.7 . . ?
C100_10 C99_10 H99C_10 108.7 . . ?
C82_10 C99_10 H99D_10 108.7 . . ?
C100_10 C99_10 H99D_10 108.7 . . ?
H99C_10 C99_10 H99D_10 107.6 . . ?
C99_10 C100_10 H10S_10 109.5 . . ?
C99_10 C100_10 H10T_10 109.5 . . ?
H10S_10 C100_10 H10T_10 109.5 . . ?
C99_10 C100_10 H10U_10 109.5 . . ?
H10S_10 C100_10 H10U_10 109.5 . . ?
H10T_10 C100_10 H10U_10 109.5 . . ?
C83_10 C101_10 C102_10 112.8(6) . . ?
C83_10 C101_10 H10V_10 109.0 . . ?
C102_10 C101_10 H10V_10 109.0 . . ?
C83_10 C101_10 H10W_10 109.0 . . ?
C102_10 C101_10 H10W_10 109.0 . . ?
H10V_10 C101_10 H10W_10 107.8 . . ?
C101_10 C102_10 H10X_10 109.5 . . ?
C101_10 C102_10 H10Y_10 109.5 . . ?
H10X_10 C102_10 H10Y_10 109.5 . . ?
C101_10 C102_10 H10Z_10 109.5 . . ?
H10X_10 C102_10 H10Z_10 109.5 . . ?
H10Y_10 C102_10 H10Z_10 109.5 . . ?
C87_10 C103_10 C104_10 111.7(7) . . ?
C87_10 C103_10 H11A_10 109.3 . . ?
C104_10 C103_10 H11A_10 109.3 . . ?
C87_10 C103_10 H11B_10 109.3 . . ?
C104_10 C103_10 H11B_10 109.3 . . ?
H11A_10 C103_10 H11B_10 107.9 . . ?
C103_10 C104_10 H11C_10 109.5 . . ?
C103_10 C104_10 H11D_10 109.5 . . ?
H11C_10 C104_10 H11D_10 109.5 . . ?
C103_10 C104_10 H11E_10 109.5 . . ?
H11C_10 C104_10 H11E_10 109.5 . . ?
H11D_10 C104_10 H11E_10 109.5 . . ?
C88_10 C105_10 C106_10 114.6(6) . . ?
C88_10 C105_10 H11F_10 108.6 . . ?
C106_10 C105_10 H11F_10 108.6 . . ?
C88_10 C105_10 H11G_10 108.6 . . ?
C106_10 C105_10 H11G_10 108.6 . . ?
H11F_10 C105_10 H11G_10 107.6 . . ?
C105_10 C106_10 H11H_10 109.5 . . ?
C105_10 C106_10 H11I_10 109.5 . . ?
H11H_10 C106_10 H11I_10 109.5 . . ?
C105_10 C106_10 H11J_10 109.5 . . ?
H11H_10 C106_10 H11J_10 109.5 . . ?
H11I_10 C106_10 H11J_10 109.5 . . ?
N12_11 Ni3_11 N11_11 89.9(2) . . ?
N12_11 Ni3_11 N9_11 90.7(2) . . ?
N11_11 Ni3_11 N9_11 177.2(2) . . ?
N12_11 Ni3_11 N10_11 177.9(2) . . ?
N11_11 Ni3_11 N10_11 89.7(2) . . ?
N9_11 Ni3_11 N10_11 89.6(2) . . ?
C71_11 N9_11 C74_11 104.6(6) . . ?
C71_11 N9_11 Ni3_11 126.8(5) . . ?
C74_11 N9_11 Ni3_11 128.5(5) . . ?
C76_11 N10_11 C79_11 104.3(6) . . ?
C76_11 N10_11 Ni3_11 128.3(5) . . ?
C79_11 N10_11 Ni3_11 127.4(5) . . ?
C84_11 N11_11 C81_11 104.2(6) . . ?
C84_11 N11_11 Ni3_11 127.2(5) . . ?
C81_11 N11_11 Ni3_11 128.6(5) . . ?
C86_11 N12_11 C89_11 103.2(6) . . ?
C86_11 N12_11 Ni3_11 129.1(5) . . ?
C89_11 N12_11 Ni3_11 127.7(5) . . ?
N9_11 C71_11 C90_11 126.8(7) . . ?
N9_11 C71_11 C72_11 110.7(7) . . ?
C90_11 C71_11 C72_11 122.5(7) . . ?
C73_11 C72_11 C71_11 107.1(7) . . ?
C73_11 C72_11 C91_11 128.6(7) . . ?
C71_11 C72_11 C91_11 124.2(8) . . ?
C72_11 C73_11 C74_11 105.2(7) . . ?
C72_11 C73_11 C93_11 127.7(7) . . ?
C74_11 C73_11 C93_11 127.0(7) . . ?
N9_11 C74_11 C75_11 125.4(7) . . ?
N9_11 C74_11 C73_11 112.4(6) . . ?
C75_11 C74_11 C73_11 122.2(7) . . ?
C74_11 C75_11 C76_11 122.1(7) . . ?
C74_11 C75_11 H75_11 119.0 . . ?
C76_11 C75_11 H75_11 119.0 . . ?
N10_11 C76_11 C75_11 126.1(7) . . ?
N10_11 C76_11 C77_11 112.3(6) . . ?
C75_11 C76_11 C77_11 121.5(7) . . ?
C78_11 C77_11 C76_11 105.1(7) . . ?
C78_11 C77_11 C95_11 127.7(7) . . ?
C76_11 C77_11 C95_11 127.1(7) . . ?
C77_11 C78_11 C79_11 106.3(6) . . ?
C77_11 C78_11 C97_11 128.9(7) . . ?
C79_11 C78_11 C97_11 124.8(7) . . ?
C80_11 C79_11 N10_11 125.9(7) . . ?
C80_11 C79_11 C78_11 122.2(7) . . ?
N10_11 C79_11 C78_11 111.9(6) . . ?
C79_11 C80_11 C81_11 124.3(7) . . ?
C79_11 C80_11 H80_11 117.8 . . ?
C81_11 C80_11 H80_11 117.8 . . ?
N11_11 C81_11 C80_11 124.1(7) . . ?
N11_11 C81_11 C82_11 111.6(7) . . ?
C80_11 C81_11 C82_11 124.3(7) . . ?
C83_11 C82_11 C81_11 106.4(6) . . ?
C83_11 C82_11 C99_11 128.9(8) . . ?
C81_11 C82_11 C99_11 124.7(8) . . ?
C82_11 C83_11 C84_11 105.3(7) . . ?
C82_11 C83_11 C101_11 129.0(7) . . ?
C84_11 C83_11 C101_11 125.6(7) . . ?
N11_11 C84_11 C85_11 126.6(7) . . ?
N11_11 C84_11 C83_11 112.5(6) . . ?
C85_11 C84_11 C83_11 120.9(7) . . ?
C86_11 C85_11 C84_11 122.8(7) . . ?
C86_11 C85_11 H85_11 118.6 . . ?
C84_11 C85_11 H85_11 118.6 . . ?
N12_11 C86_11 C85_11 124.4(7) . . ?
N12_11 C86_11 C87_11 112.8(6) . . ?
C85_11 C86_11 C87_11 122.8(7) . . ?
C88_11 C87_11 C86_11 105.1(7) . . ?
C88_11 C87_11 C103_11 129.1(7) . . ?
C86_11 C87_11 C103_11 125.8(7) . . ?
C87_11 C88_11 C89_11 106.4(6) . . ?
C87_11 C88_11 C105_11 127.5(8) . . ?
C89_11 C88_11 C105_11 126.0(7) . . ?
N12_11 C89_11 C90_11 124.7(7) . . ?
N12_11 C89_11 C88_11 112.6(6) . . ?
C90_11 C89_11 C88_11 122.7(7) . . ?
C71_11 C90_11 C89_11 123.3(7) . . ?
C71_11 C90_11 H90_11 118.4 . . ?
C89_11 C90_11 H90_11 118.4 . . ?
C72_11 C91_11 C92_11 111.7(6) . . ?
C72_11 C91_11 H91E_11 109.3 . . ?
C92_11 C91_11 H91E_11 109.3 . . ?
C72_11 C91_11 H91F_11 109.3 . . ?
C92_11 C91_11 H91F_11 109.3 . . ?
H91E_11 C91_11 H91F_11 107.9 . . ?
C91_11 C92_11 H92G_11 109.5 . . ?
C91_11 C92_11 H92H_11 109.5 . . ?
H92G_11 C92_11 H92H_11 109.5 . . ?
C91_11 C92_11 H92I_11 109.5 . . ?
H92G_11 C92_11 H92I_11 109.5 . . ?
H92H_11 C92_11 H92I_11 109.5 . . ?
C73_11 C93_11 C94_11 111.9(8) . . ?
C73_11 C93_11 H93E_11 109.2 . . ?
C94_11 C93_11 H93E_11 109.2 . . ?
C73_11 C93_11 H93F_11 109.2 . . ?
C94_11 C93_11 H93F_11 109.2 . . ?
H93E_11 C93_11 H93F_11 107.9 . . ?
C93_11 C94_11 H94G_11 109.5 . . ?
C93_11 C94_11 H94H_11 109.5 . . ?
H94G_11 C94_11 H94H_11 109.5 . . ?
C93_11 C94_11 H94I_11 109.5 . . ?
H94G_11 C94_11 H94I_11 109.5 . . ?
H94H_11 C94_11 H94I_11 109.5 . . ?
C77_11 C95_11 C96_11 113.2(8) . . ?
C77_11 C95_11 H95E_11 108.9 . . ?
C96_11 C95_11 H95E_11 108.9 . . ?
C77_11 C95_11 H95F_11 108.9 . . ?
C96_11 C95_11 H95F_11 108.9 . . ?
H95E_11 C95_11 H95F_11 107.7 . . ?
C95_11 C96_11 H96G_11 109.5 . . ?
C95_11 C96_11 H96H_11 109.5 . . ?
H96G_11 C96_11 H96H_11 109.5 . . ?
C95_11 C96_11 H96I_11 109.5 . . ?
H96G_11 C96_11 H96I_11 109.5 . . ?
H96H_11 C96_11 H96I_11 109.5 . . ?
C78_11 C97_11 C98_11 112.6(6) . . ?
C78_11 C97_11 H97E_11 109.1 . . ?
C98_11 C97_11 H97E_11 109.1 . . ?
C78_11 C97_11 H97F_11 109.1 . . ?
C98_11 C97_11 H97F_11 109.1 . . ?
H97E_11 C97_11 H97F_11 107.8 . . ?
C97_11 C98_11 H98G_11 109.5 . . ?
C97_11 C98_11 H98H_11 109.5 . . ?
H98G_11 C98_11 H98H_11 109.5 . . ?
C97_11 C98_11 H98I_11 109.5 . . ?
H98G_11 C98_11 H98I_11 109.5 . . ?
H98H_11 C98_11 H98I_11 109.5 . . ?
C82_11 C99_11 C100_11 112.5(6) . . ?
C82_11 C99_11 H99E_11 109.1 . . ?
C100_11 C99_11 H99E_11 109.1 . . ?
C82_11 C99_11 H99F_11 109.1 . . ?
C100_11 C99_11 H99F_11 109.1 . . ?
H99E_11 C99_11 H99F_11 107.8 . . ?
C99_11 C100_11 H11K_11 109.5 . . ?
C99_11 C100_11 H11L_11 109.5 . . ?
H11K_11 C100_11 H11L_11 109.5 . . ?
C99_11 C100_11 H11M_11 109.5 . . ?
H11K_11 C100_11 H11M_11 109.5 . . ?
H11L_11 C100_11 H11M_11 109.5 . . ?
C83_11 C101_11 C102_11 112.3(7) . . ?
C83_11 C101_11 H11N_11 109.1 . . ?
C102_11 C101_11 H11N_11 109.1 . . ?
C83_11 C101_11 H11O_11 109.1 . . ?
C102_11 C101_11 H11O_11 109.1 . . ?
H11N_11 C101_11 H11O_11 107.9 . . ?
C101_11 C102_11 H11P_11 109.5 . . ?
C101_11 C102_11 H11Q_11 109.5 . . ?
H11P_11 C102_11 H11Q_11 109.5 . . ?
C101_11 C102_11 H11R_11 109.5 . . ?
H11P_11 C102_11 H11R_11 109.5 . . ?
H11Q_11 C102_11 H11R_11 109.5 . . ?
C87_11 C103_11 C104_11 111.8(7) . . ?
C87_11 C103_11 H11S_11 109.3 . . ?
C104_11 C103_11 H11S_11 109.3 . . ?
C87_11 C103_11 H11T_11 109.3 . . ?
C104_11 C103_11 H11T_11 109.3 . . ?
H11S_11 C103_11 H11T_11 107.9 . . ?
C103_11 C104_11 H11U_11 109.5 . . ?
C103_11 C104_11 H11V_11 109.5 . . ?
H11U_11 C104_11 H11V_11 109.5 . . ?
C103_11 C104_11 H11W_11 109.5 . . ?
H11U_11 C104_11 H11W_11 109.5 . . ?
H11V_11 C104_11 H11W_11 109.5 . . ?
C106_11 C105_11 C88_11 114.0(6) . . ?
C106_11 C105_11 H11X_11 108.8 . . ?
C88_11 C105_11 H11X_11 108.8 . . ?
C106_11 C105_11 H11Y_11 108.8 . . ?
C88_11 C105_11 H11Y_11 108.8 . . ?
H11X_11 C105_11 H11Y_11 107.7 . . ?
C105_11 C106_11 H11Z_11 109.5 . . ?
C105_11 C106_11 H12A_11 109.5 . . ?
H11Z_11 C106_11 H12A_11 109.5 . . ?
C105_11 C106_11 H12B_11 109.5 . . ?
H11Z_11 C106_11 H12B_11 109.5 . . ?
H12A_11 C106_11 H12B_11 109.5 . . ?
N15_12 Ni4_12 N13_12 177.5(2) . . ?
N15_12 Ni4_12 N16_12 89.8(2) . . ?
N13_12 Ni4_12 N16_12 90.0(2) . . ?
N15_12 Ni4_12 N14_12 90.2(3) . . ?
N13_12 Ni4_12 N14_12 89.9(2) . . ?
N16_12 Ni4_12 N14_12 177.5(2) . . ?
C71_12 N13_12 C74_12 104.0(6) . . ?
C71_12 N13_12 Ni4_12 128.0(5) . . ?
C74_12 N13_12 Ni4_12 128.0(5) . . ?
C76_12 N14_12 C79_12 104.7(6) . . ?
C76_12 N14_12 Ni4_12 128.1(5) . . ?
C79_12 N14_12 Ni4_12 127.2(5) . . ?
C84_12 N15_12 C81_12 104.0(6) . . ?
C84_12 N15_12 Ni4_12 128.2(5) . . ?
C81_12 N15_12 Ni4_12 127.7(5) . . ?
C86_12 N16_12 C89_12 105.2(6) . . ?
C86_12 N16_12 Ni4_12 128.0(5) . . ?
C89_12 N16_12 Ni4_12 126.7(5) . . ?
C90_12 C71_12 N13_12 124.8(7) . . ?
C90_12 C71_12 C72_12 124.1(6) . . ?
N13_12 C71_12 C72_12 111.0(7) . . ?
C73_12 C72_12 C71_12 107.5(6) . . ?
C73_12 C72_12 C91_12 127.7(7) . . ?
C71_12 C72_12 C91_12 124.8(7) . . ?
C72_12 C73_12 C74_12 105.5(7) . . ?
C72_12 C73_12 C93_12 128.9(7) . . ?
C74_12 C73_12 C93_12 125.5(7) . . ?
N13_12 C74_12 C75_12 125.1(7) . . ?
N13_12 C74_12 C73_12 111.9(6) . . ?
C75_12 C74_12 C73_12 123.0(7) . . ?
C76_12 C75_12 C74_12 123.1(7) . . ?
C76_12 C75_12 H75_12 118.5 . . ?
C74_12 C75_12 H75_12 118.5 . . ?
N14_12 C76_12 C75_12 125.9(7) . . ?
N14_12 C76_12 C77_12 112.1(6) . . ?
C75_12 C76_12 C77_12 121.9(7) . . ?
C78_12 C77_12 C76_12 105.6(7) . . ?
C78_12 C77_12 C95_12 129.4(7) . . ?
C76_12 C77_12 C95_12 124.8(7) . . ?
C77_12 C78_12 C79_12 106.7(6) . . ?
C77_12 C78_12 C97_12 128.7(8) . . ?
C79_12 C78_12 C97_12 124.6(7) . . ?
C80_12 C79_12 N14_12 124.8(7) . . ?
C80_12 C79_12 C78_12 124.3(7) . . ?
N14_12 C79_12 C78_12 110.8(6) . . ?
C79_12 C80_12 C81_12 125.5(7) . . ?
C79_12 C80_12 H80_12 117.3 . . ?
C81_12 C80_12 H80_12 117.3 . . ?
C80_12 C81_12 N15_12 124.5(7) . . ?
C80_12 C81_12 C82_12 124.9(7) . . ?
N15_12 C81_12 C82_12 110.6(7) . . ?
C83_12 C82_12 C81_12 107.9(7) . . ?
C83_12 C82_12 C99_12 128.8(8) . . ?
C81_12 C82_12 C99_12 123.3(8) . . ?
C82_12 C83_12 C84_12 105.5(7) . . ?
C82_12 C83_12 C101_12 128.9(7) . . ?
C84_12 C83_12 C101_12 125.6(8) . . ?
N15_12 C84_12 C85_12 125.1(7) . . ?
N15_12 C84_12 C83_12 112.0(7) . . ?
C85_12 C84_12 C83_12 122.8(8) . . ?
C84_12 C85_12 C86_12 123.3(7) . . ?
C84_12 C85_12 H85_12 118.4 . . ?
C86_12 C85_12 H85_12 118.4 . . ?
N16_12 C86_12 C85_12 125.5(7) . . ?
N16_12 C86_12 C87_12 111.0(6) . . ?
C85_12 C86_12 C87_12 123.5(7) . . ?
C88_12 C87_12 C86_12 105.9(7) . . ?
C88_12 C87_12 C103_12 128.5(7) . . ?
C86_12 C87_12 C103_12 125.5(7) . . ?
C87_12 C88_12 C89_12 107.2(6) . . ?
C87_12 C88_12 C105_12 128.5(7) . . ?
C89_12 C88_12 C105_12 124.1(7) . . ?
C90_12 C89_12 N16_12 126.0(7) . . ?
C90_12 C89_12 C88_12 123.3(7) . . ?
N16_12 C89_12 C88_12 110.7(6) . . ?
C71_12 C90_12 C89_12 124.5(7) . . ?
C71_12 C90_12 H90_12 117.8 . . ?
C89_12 C90_12 H90_12 117.8 . . ?
C72_12 C91_12 C92_12 113.5(6) . . ?
C72_12 C91_12 H91G_12 108.9 . . ?
C92_12 C91_12 H91G_12 108.9 . . ?
C72_12 C91_12 H91H_12 108.9 . . ?
C92_12 C91_12 H91H_12 108.9 . . ?
H91G_12 C91_12 H91H_12 107.7 . . ?
C91_12 C92_12 H92J_12 109.5 . . ?
C91_12 C92_12 H92K_12 109.5 . . ?
H92J_12 C92_12 H92K_12 109.5 . . ?
C91_12 C92_12 H92L_12 109.5 . . ?
H92J_12 C92_12 H92L_12 109.5 . . ?
H92K_12 C92_12 H92L_12 109.5 . . ?
C73_12 C93_12 C94_12 112.3(6) . . ?
C73_12 C93_12 H93G_12 109.1 . . ?
C94_12 C93_12 H93G_12 109.1 . . ?
C73_12 C93_12 H93H_12 109.1 . . ?
C94_12 C93_12 H93H_12 109.1 . . ?
H93G_12 C93_12 H93H_12 107.9 . . ?
C93_12 C94_12 H94J_12 109.5 . . ?
C93_12 C94_12 H94K_12 109.5 . . ?
H94J_12 C94_12 H94K_12 109.5 . . ?
C93_12 C94_12 H94L_12 109.5 . . ?
H94J_12 C94_12 H94L_12 109.5 . . ?
H94K_12 C94_12 H94L_12 109.5 . . ?
C77_12 C95_12 C96_12 113.0(7) . . ?
C77_12 C95_12 H95G_12 109.0 . . ?
C96_12 C95_12 H95G_12 109.0 . . ?
C77_12 C95_12 H95H_12 109.0 . . ?
C96_12 C95_12 H95H_12 109.0 . . ?
H95G_12 C95_12 H95H_12 107.8 . . ?
C95_12 C96_12 H96J_12 109.5 . . ?
C95_12 C96_12 H96K_12 109.5 . . ?
H96J_12 C96_12 H96K_12 109.5 . . ?
C95_12 C96_12 H96L_12 109.5 . . ?
H96J_12 C96_12 H96L_12 109.5 . . ?
H96K_12 C96_12 H96L_12 109.5 . . ?
C78_12 C97_12 C98_12 113.3(6) . . ?
C78_12 C97_12 H97G_12 108.9 . . ?
C98_12 C97_12 H97G_12 108.9 . . ?
C78_12 C97_12 H97H_12 108.9 . . ?
C98_12 C97_12 H97H_12 108.9 . . ?
H97G_12 C97_12 H97H_12 107.7 . . ?
C97_12 C98_12 H98J_12 109.5 . . ?
C97_12 C98_12 H98K_12 109.5 . . ?
H98J_12 C98_12 H98K_12 109.5 . . ?
C97_12 C98_12 H98L_12 109.5 . . ?
H98J_12 C98_12 H98L_12 109.5 . . ?
H98K_12 C98_12 H98L_12 109.5 . . ?
C82_12 C99_12 C100_12 113.1(6) . . ?
C82_12 C99_12 H99G_12 109.0 . . ?
C100_12 C99_12 H99G_12 109.0 . . ?
C82_12 C99_12 H99H_12 109.0 . . ?
C100_12 C99_12 H99H_12 109.0 . . ?
H99G_12 C99_12 H99H_12 107.8 . . ?
C99_12 C100_12 H12C_12 109.5 . . ?
C99_12 C100_12 H12D_12 109.5 . . ?
H12C_12 C100_12 H12D_12 109.5 . . ?
C99_12 C100_12 H12E_12 109.5 . . ?
H12C_12 C100_12 H12E_12 109.5 . . ?
H12D_12 C100_12 H12E_12 109.5 . . ?
C83_12 C101_12 C102_12 114.0(8) . . ?
C83_12 C101_12 H12F_12 108.8 . . ?
C102_12 C101_12 H12F_12 108.8 . . ?
C83_12 C101_12 H12T_12 108.8 . . ?
C102_12 C101_12 H12T_12 108.8 . . ?
H12F_12 C101_12 H12T_12 107.6 . . ?
C101_12 C102_12 H12G_12 109.5 . . ?
C101_12 C102_12 H12H_12 109.5 . . ?
H12G_12 C102_12 H12H_12 109.5 . . ?
C101_12 C102_12 H12I_12 109.5 . . ?
H12G_12 C102_12 H12I_12 109.5 . . ?
H12H_12 C102_12 H12I_12 109.5 . . ?
C87_12 C103_12 C104_12 112.2(8) . . ?
C87_12 C103_12 H12J_12 109.2 . . ?
C104_12 C103_12 H12J_12 109.2 . . ?
C87_12 C103_12 H12K_12 109.2 . . ?
C104_12 C103_12 H12K_12 109.2 . . ?
H12J_12 C103_12 H12K_12 107.9 . . ?
C103_12 C104_12 H12L_12 109.5 . . ?
C103_12 C104_12 H12M_12 109.5 . . ?
H12L_12 C104_12 H12M_12 109.5 . . ?
C103_12 C104_12 H12N_12 109.5 . . ?
H12L_12 C104_12 H12N_12 109.5 . . ?
H12M_12 C104_12 H12N_12 109.5 . . ?
C88_12 C105_12 C106_12 112.1(6) . . ?
C88_12 C105_12 H12O_12 109.2 . . ?
C106_12 C105_12 H12O_12 109.2 . . ?
C88_12 C105_12 H12P_12 109.2 . . ?
C106_12 C105_12 H12P_12 109.2 . . ?
H12O_12 C105_12 H12P_12 107.9 . . ?
C105_12 C106_12 H12Q_12 109.5 . . ?
C105_12 C106_12 H12R_12 109.5 . . ?
H12Q_12 C106_12 H12R_12 109.5 . . ?
C105_12 C106_12 H12S_12 109.5 . . ?
H12Q_12 C106_12 H12S_12 109.5 . . ?
H12R_12 C106_12 H12S_12 109.5 . . ?
C513 C507 C512 125.3(10) . . ?
C513 C507 C508 125.3(10) . . ?
C512 C507 C508 109.3(10) . . ?
C509 C508 C507 125.3(11) . . ?
C509 C508 H108 117.3 . . ?
C507 C508 H108 117.3 . . ?
C508 C509 C510 124.7(12) . . ?
C508 C509 H109 117.6 . . ?
C510 C509 H109 117.6 . . ?
C509 C510 C511 111.0(10) . . ?
C509 C510 C514 124.5(10) . . ?
C511 C510 C514 124.4(10) . . ?
C512 C511 C510 124.3(11) . . ?
C512 C511 H111 117.9 . . ?
C510 C511 H111 117.9 . . ?
C511 C512 C507 125.4(12) . . ?
C511 C512 H12X 117.3 . . ?
C507 C512 H12X 117.3 . . ?
C507 C513 H12Y 109.5 . . ?
C507 C513 H12Z 109.5 . . ?
H12Y C513 H12Z 109.5 . . ?
C507 C513 H13A 109.5 . . ?
H12Y C513 H13A 109.5 . . ?
H12Z C513 H13A 109.5 . . ?
C510 C514 H13B 109.5 . . ?
C510 C514 H13C 109.5 . . ?
H13B C514 H13C 109.5 . . ?
C510 C514 H13D 109.5 . . ?
H13B C514 H13D 109.5 . . ?
H13C C514 H13D 109.5 . . ?
C516 C515 C520 111.7(13) . . ?
C516 C515 C521 126.7(12) . . ?
C520 C515 C521 121.5(12) . . ?
C517 C516 C515 126.2(13) . . ?
C517 C516 H116 116.9 . . ?
C515 C516 H116 116.9 . . ?
C516 C517 C518 125.2(13) . . ?
C516 C517 H117 117.4 . . ?
C518 C517 H117 117.4 . . ?
C517 C518 C522 129.9(12) . . ?
C517 C518 C519 108.4(12) . . ?
C522 C518 C519 121.7(11) . . ?
C520 C519 C518 126.1(11) . . ?
C520 C519 H119 117.0 . . ?
C518 C519 H119 117.0 . . ?
C519 C520 C515 122.3(11) . . ?
C519 C520 H120 118.9 . . ?
C515 C520 H120 118.9 . . ?
C515 C521 H13I 109.5 . . ?
C515 C521 H13J 109.5 . . ?
H13I C521 H13J 109.5 . . ?
C515 C521 H13K 109.5 . . ?
H13I C521 H13K 109.5 . . ?
H13J C521 H13K 109.5 . . ?
C518 C522 H13V 109.5 . . ?
C518 C522 H13W 109.5 . . ?
H13V C522 H13W 109.5 . . ?
C518 C522 H13X 109.5 . . ?
H13V C522 H13X 109.5 . . ?
H13W C522 H13X 109.5 . . ?
C524 C523 C528 111.0(10) . . ?
C524 C523 C529 123.7(10) . . ?
C528 C523 C529 125.2(10) . . ?
C525 C524 C523 126.1(11) . . ?
C525 C524 H124 117.0 . . ?
C523 C524 H124 117.0 . . ?
C524 C525 C526 122.8(11) . . ?
C524 C525 H125 118.6 . . ?
C526 C525 H125 118.6 . . ?
C527 C526 C530 123.8(10) . . ?
C527 C526 C525 111.8(10) . . ?
C530 C526 C525 124.4(10) . . ?
C528 C527 C526 123.6(11) . . ?
C528 C527 H127 118.2 . . ?
C526 C527 H127 118.2 . . ?
C527 C528 C523 124.8(11) . . ?
C527 C528 H128 117.6 . . ?
C523 C528 H128 117.6 . . ?
C523 C529 H13P 109.5 . . ?
C523 C529 H13Q 109.5 . . ?
H13P C529 H13Q 109.5 . . ?
C523 C529 H13R 109.5 . . ?
H13P C529 H13R 109.5 . . ?
H13Q C529 H13R 109.5 . . ?
C526 C530 H13S 109.5 . . ?
C526 C530 H13T 109.5 . . ?
H13S C530 H13T 109.5 . . ?
C526 C530 H13U 109.5 . . ?
H13S C530 H13U 109.5 . . ?
H13T C530 H13U 109.5 . . ?
C536 C531 C532 113.4(14) . . ?
C536 C531 C537 123.4(13) . . ?
C532 C531 C537 123.1(13) . . ?
C533 C532 C531 121.1(13) . . ?
C533 C532 H132 119.5 . . ?
C531 C532 H132 119.5 . . ?
C532 C533 C534 130.4(14) . . ?
C532 C533 H133 114.8 . . ?
C534 C533 H133 114.8 . . ?
C533 C534 C538 128.9(13) . . ?
C533 C534 C535 107.2(13) . . ?
C538 C534 C535 123.5(13) . . ?
C536 C535 C534 124.6(12) . . ?
C536 C535 H135 117.7 . . ?
C534 C535 H135 117.7 . . ?
C535 C536 C531 123.2(12) . . ?
C535 C536 H136 118.4 . . ?
C531 C536 H136 118.4 . . ?
C531 C537 H14C 109.5 . . ?
C531 C537 H14D 109.5 . . ?
H14C C537 H14D 109.5 . . ?
C531 C537 H14E 109.5 . . ?
H14C C537 H14E 109.5 . . ?
H14D C537 H14E 109.5 . . ?
C534 C538 H14F 109.5 . . ?
C534 C538 H14G 109.5 . . ?
H14F C538 H14G 109.5 . . ?
C534 C538 H14H 109.5 . . ?
H14F C538 H14H 109.5 . . ?
H14G C538 H14H 109.5 . . ?
C544 C539 C540 114.3(13) . . ?
C544 C539 C546 124.0(13) . . ?
C540 C539 C546 121.6(12) . . ?
C541 C540 C539 120.8(13) . . ?
C541 C540 H140 119.6 . . ?
C539 C540 H140 119.6 . . ?
C540 C541 C542 127.1(13) . . ?
C540 C541 H141 116.5 . . ?
C542 C541 H141 116.5 . . ?
C541 C542 C545 128.8(13) . . ?
C541 C542 C543 111.6(14) . . ?
C545 C542 C543 119.5(12) . . ?
C544 C543 C542 121.0(12) . . ?
C544 C543 H143 119.5 . . ?
C542 C543 H143 119.5 . . ?
C543 C544 C539 125.1(13) . . ?
C543 C544 H144 117.4 . . ?
C539 C544 H144 117.4 . . ?
C542 C545 H14M 109.5 . . ?
C542 C545 H14N 109.5 . . ?
H14M C545 H14N 109.5 . . ?
C542 C545 H14O 109.5 . . ?
H14M C545 H14O 109.5 . . ?
H14N C545 H14O 109.5 . . ?
C539 C546 H14P 109.5 . . ?
C539 C546 H14Q 109.5 . . ?
H14P C546 H14Q 109.5 . . ?
C539 C546 H14R 109.5 . . ?
H14P C546 H14R 109.5 . . ?
H14Q C546 H14R 109.5 . . ?
C552 C547 C553 132.3(15) . . ?
C552 C547 C548 110.2(14) . . ?
C553 C547 C548 117.3(13) . . ?
C549 C548 C547 119.4(12) . . ?
C549 C548 H148 120.3 . . ?
C547 C548 H148 120.3 . . ?
C548 C549 C550 129.8(12) . . ?
C548 C549 H149 115.1 . . ?
C550 C549 H149 115.1 . . ?
C554 C550 C551 129.0(15) . . ?
C554 C550 C549 126.5(14) . . ?
C551 C550 C549 104.2(14) . . ?
C552 C551 C550 128.1(15) . . ?
C552 C551 H151 115.9 . . ?
C550 C551 H151 115.9 . . ?
C551 C552 C547 128.2(15) . . ?
C551 C552 H152 115.9 . . ?
C547 C552 H152 115.9 . . ?
C547 C553 H15C 109.5 . . ?
C547 C553 H15D 109.5 . . ?
H15C C553 H15D 109.5 . . ?
C547 C553 H15E 109.5 . . ?
H15C C553 H15E 109.5 . . ?
H15D C553 H15E 109.5 . . ?
C550 C554 H15F 109.5 . . ?
C550 C554 H15G 109.5 . . ?
H15F C554 H15G 109.5 . . ?
C550 C554 H15H 109.5 . . ?
H15F C554 H15H 109.5 . . ?
H15G C554 H15H 109.5 . . ?

loop_
_geom_bond_atom_site_label_1
_geom_bond_atom_site_label_2
_geom_bond_distance
_geom_bond_site_symmetry_2
_geom_bond_publ_flag
C1_1 C2_1 1.4068 . ?
C1_1 C9_1 1.4477 . ?
C1_1 C6_1 1.4580 . ?
C2_1 C3_1 1.4190 . ?
C2_1 C12_1 1.5065 . ?
C3_1 C15_1 1.4305 . ?
C3_1 C4_1 1.4400 . ?
C4_1 C5_1 1.4528 . ?
C4_1 C17_1 1.4555 . ?
C5_1 C6_1 1.4138 . ?
C5_1 C20_1 1.4822 . ?
C6_1 C7_1 1.4249 . ?
C7_1 C22_1 1.3877 . ?
C7_1 C8_1 1.5013 . ?
C8_1 C25_1 1.4137 . ?
C8_1 C9_1 1.4160 . ?
C9_1 C10_1 1.3925 . ?
C10_1 C11_1 1.4325 . ?
C10_1 C27_1 1.4777 . ?
C11_1 C12_1 1.4339 . ?
C11_1 C29_1 1.4469 . ?
C12_1 C13_1 1.3966 . ?
C13_1 C31_1 1.4404 . ?
C13_1 C14_1 1.4711 . ?
C14_1 C15_1 1.3910 . ?
C14_1 C33_1 1.4389 . ?
C15_1 C16_1 1.5104 . ?
C16_1 C35_1 1.3936 . ?
C16_1 C17_1 1.4261 . ?
C17_1 C18_1 1.3989 . ?
C18_1 C19_1 1.4353 . ?
C18_1 C37_1 1.4856 . ?
C19_1 C20_1 1.4177 . ?
C19_1 C39_1 1.4699 . ?
C20_1 C21_1 1.4540 . ?
C21_1 C41_1 1.4399 . ?
C21_1 C22_1 1.4773 . ?
C22_1 C23_1 1.4514 . ?
C23_1 C24_1 1.4363 . ?
C23_1 C42_1 1.5033 . ?
C24_1 C25_1 1.4281 . ?
C24_1 C45_1 1.4541 . ?
C25_1 C26_1 1.4903 . ?
C26_1 C27_1 1.3840 . ?
C26_1 C46_1 1.4611 . ?
C27_1 C28_1 1.4637 . ?
C28_1 C48_1 1.4228 . ?
C28_1 C29_1 1.4557 . ?
C29_1 C30_1 1.4217 . ?
C30_1 C31_1 1.4157 . ?
C30_1 C50_1 1.4882 . ?
C31_1 C32_1 1.4599 . ?
C32_1 C52_1 1.3772 . ?
C32_1 C33_1 1.4617 . ?
C33_1 C34_1 1.3918 . ?
C34_1 C35_1 1.4452 . ?
C34_1 C54_1 1.4672 . ?
C35_1 C36_1 1.4996 . ?
C36_1 C37_1 1.3658 . ?
C36_1 C55_1 1.4794 . ?
C37_1 C38_1 1.4562 . ?
C38_1 C57_1 1.3926 . ?
C38_1 C39_1 1.4521 . ?
C39_1 C40_1 1.4206 . ?
C40_1 C41_1 1.4207 . ?
C40_1 C59_1 1.4668 . ?
C41_1 C42_1 1.4560 . ?
C42_1 C43_1 1.3750 . ?
C43_1 C60_1 1.4297 . ?
C43_1 C44_1 1.4909 . ?
C44_1 C45_1 1.3676 . ?
C44_1 C62_1 1.4241 . ?
C45_1 C46_1 1.5106 . ?
C46_1 C47_1 1.3825 . ?
C47_1 C48_1 1.4356 . ?
C47_1 C63_1 1.4623 . ?
C48_1 C49_1 1.4487 . ?
C49_1 C50_1 1.4226 . ?
C49_1 C64_1 1.4327 . ?
C50_1 C51_1 1.4214 . ?
C51_1 C52_1 1.4598 . ?
C51_1 C66_1 1.4759 . ?
C52_1 C53_1 1.4925 . ?
C53_1 C67_1 1.4040 . ?
C53_1 C54_1 1.4343 . ?
C54_1 C55_1 1.4614 . ?
C55_1 C56_1 1.4035 . ?
C56_1 C68_1 1.4513 . ?
C56_1 C57_1 1.4523 . ?
C57_1 C58_1 1.4446 . ?
C58_1 C59_1 1.4103 . ?
C58_1 C69_1 1.4814 . ?
C59_1 C60_1 1.4409 . ?
C60_1 C61_1 1.4814 . ?
C61_1 C70_1 1.3583 . ?
C61_1 C62_1 1.4766 . ?
C62_1 C63_1 1.3815 . ?
C63_1 C64_1 1.4759 . ?
C64_1 C65_1 1.4435 . ?
C65_1 C66_1 1.4018 . ?
C65_1 C70_1 1.5065 . ?
C66_1 C67_1 1.4649 . ?
C67_1 C68_1 1.4124 . ?
C68_1 C69_1 1.4719 . ?
C69_1 C70_1 1.4147 . ?
C1_2 C2_2 1.4205 . ?
C1_2 C6_2 1.4384 . ?
C1_2 C9_2 1.4505 . ?
C2_2 C3_2 1.4268 . ?
C2_2 C12_2 1.4531 . ?
C3_2 C4_2 1.4351 . ?
C3_2 C15_2 1.4406 . ?
C4_2 C5_2 1.4176 . ?
C4_2 C17_2 1.4455 . ?
C5_2 C6_2 1.4235 . ?
C5_2 C20_2 1.4612 . ?
C6_2 C7_2 1.4354 . ?
C7_2 C22_2 1.3872 . ?
C7_2 C8_2 1.4594 . ?
C8_2 C25_2 1.3933 . ?
C8_2 C9_2 1.4462 . ?
C9_2 C10_2 1.3864 . ?
C10_2 C11_2 1.4418 . ?
C10_2 C27_2 1.4517 . ?
C11_2 C12_2 1.4180 . ?
C11_2 C29_2 1.4334 . ?
C12_2 C13_2 1.4216 . ?
C13_2 C14_2 1.4409 . ?
C13_2 C31_2 1.4431 . ?
C14_2 C15_2 1.3732 . ?
C14_2 C33_2 1.4569 . ?
C15_2 C16_2 1.4611 . ?
C16_2 C35_2 1.3817 . ?
C16_2 C17_2 1.4508 . ?
C17_2 C18_2 1.3901 . ?
C18_2 C37_2 1.4303 . ?
C18_2 C19_2 1.4443 . ?
C19_2 C20_2 1.4162 . ?
C19_2 C39_2 1.4363 . ?
C20_2 C21_2 1.4232 . ?
C21_2 C41_2 1.4211 . ?
C21_2 C22_2 1.4494 . ?
C22_2 C23_2 1.4516 . ?
C23_2 C24_2 1.4070 . ?
C23_2 C42_2 1.4529 . ?
C24_2 C45_2 1.4520 . ?
C24_2 C25_2 1.4595 . ?
C25_2 C26_2 1.4420 . ?
C26_2 C27_2 1.3884 . ?
C26_2 C46_2 1.4768 . ?
C27_2 C28_2 1.4414 . ?
C28_2 C48_2 1.3815 . ?
C28_2 C29_2 1.4534 . ?
C29_2 C30_2 1.4138 . ?
C30_2 C31_2 1.4231 . ?
C30_2 C50_2 1.4582 . ?
C31_2 C32_2 1.4437 . ?
C32_2 C52_2 1.3803 . ?
C32_2 C33_2 1.4570 . ?
C33_2 C34_2 1.3937 . ?
C34_2 C54_2 1.4379 . ?
C34_2 C35_2 1.4606 . ?
C35_2 C36_2 1.4556 . ?
C36_2 C37_2 1.3913 . ?
C36_2 C55_2 1.4481 . ?
C37_2 C38_2 1.4444 . ?
C38_2 C57_2 1.3677 . ?
C38_2 C39_2 1.4597 . ?
C39_2 C40_2 1.3973 . ?
C40_2 C41_2 1.4304 . ?
C40_2 C59_2 1.4637 . ?
C41_2 C42_2 1.4511 . ?
C42_2 C43_2 1.3785 . ?
C43_2 C44_2 1.4497 . ?
C43_2 C60_2 1.4565 . ?
C44_2 C45_2 1.3879 . ?
C44_2 C62_2 1.4476 . ?
C45_2 C46_2 1.4499 . ?
C46_2 C47_2 1.3819 . ?
C47_2 C48_2 1.4441 . ?
C47_2 C63_2 1.4573 . ?
C48_2 C49_2 1.4490 . ?
C49_2 C50_2 1.4203 . ?
C49_2 C64_2 1.4427 . ?
C50_2 C51_2 1.4115 . ?
C51_2 C66_2 1.4405 . ?
C51_2 C52_2 1.4435 . ?
C52_2 C53_2 1.4433 . ?
C53_2 C54_2 1.3872 . ?
C53_2 C67_2 1.4588 . ?
C54_2 C55_2 1.4465 . ?
C55_2 C56_2 1.3882 . ?
C56_2 C57_2 1.4435 . ?
C56_2 C68_2 1.4520 . ?
C57_2 C58_2 1.4476 . ?
C58_2 C59_2 1.4216 . ?
C58_2 C69_2 1.4326 . ?
C59_2 C60_2 1.4243 . ?
C60_2 C61_2 1.4282 . ?
C61_2 C70_2 1.4208 . ?
C61_2 C62_2 1.4574 . ?
C62_2 C63_2 1.3855 . ?
C63_2 C64_2 1.4343 . ?
C64_2 C65_2 1.4191 . ?
C65_2 C66_2 1.4197 . ?
C65_2 C70_2 1.4592 . ?
C66_2 C67_2 1.4375 . ?
C67_2 C68_2 1.3850 . ?
C68_2 C69_2 1.4488 . ?
C69_2 C70_2 1.4130 . ?
C1_3 C2_3 1.4084 . ?
C1_3 C6_3 1.4503 . ?
C1_3 C9_3 1.4759 . ?
C2_3 C3_3 1.4338 . ?
C2_3 C12_3 1.4877 . ?
C3_3 C4_3 1.4470 . ?
C3_3 C15_3 1.4528 . ?
C4_3 C5_3 1.4168 . ?
C4_3 C17_3 1.4627 . ?
C5_3 C6_3 1.4644 . ?
C5_3 C20_3 1.4783 . ?
C6_3 C7_3 1.4213 . ?
C7_3 C22_3 1.4059 . ?
C7_3 C8_3 1.4545 . ?
C8_3 C25_3 1.3844 . ?
C8_3 C9_3 1.4507 . ?
C9_3 C10_3 1.4102 . ?
C10_3 C11_3 1.4353 . ?
C10_3 C27_3 1.4434 . ?
C11_3 C12_3 1.4344 . ?
C11_3 C29_3 1.4608 . ?
C12_3 C13_3 1.4364 . ?
C13_3 C14_3 1.4420 . ?
C13_3 C31_3 1.4468 . ?
C14_3 C15_3 1.4089 . ?
C14_3 C33_3 1.4402 . ?
C15_3 C16_3 1.4870 . ?
C16_3 C35_3 1.4035 . ?
C16_3 C17_3 1.4718 . ?
C17_3 C18_3 1.4023 . ?
C18_3 C19_3 1.4293 . ?
C18_3 C37_3 1.4716 . ?
C19_3 C39_3 1.4420 . ?
C19_3 C20_3 1.4522 . ?
C20_3 C21_3 1.4080 . ?
C21_3 C41_3 1.4407 . ?
C21_3 C22_3 1.4604 . ?
C22_3 C23_3 1.4517 . ?
C23_3 C24_3 1.4135 . ?
C23_3 C42_3 1.4640 . ?
C24_3 C25_3 1.4443 . ?
C24_3 C45_3 1.4568 . ?
C25_3 C26_3 1.4553 . ?
C26_3 C27_3 1.3867 . ?
C26_3 C46_3 1.4732 . ?
C27_3 C28_3 1.4605 . ?
C28_3 C48_3 1.3633 . ?
C28_3 C29_3 1.4475 . ?
C29_3 C30_3 1.4258 . ?
C30_3 C31_3 1.4282 . ?
C30_3 C50_3 1.4838 . ?
C31_3 C32_3 1.4480 . ?
C32_3 C52_3 1.3993 . ?
C32_3 C33_3 1.4849 . ?
C33_3 C34_3 1.3998 . ?
C34_3 C54_3 1.4351 . ?
C34_3 C35_3 1.4899 . ?
C35_3 C36_3 1.4215 . ?
C36_3 C37_3 1.4152 . ?
C36_3 C55_3 1.4828 . ?
C37_3 C38_3 1.4247 . ?
C38_3 C57_3 1.3937 . ?
C38_3 C39_3 1.4600 . ?
C39_3 C40_3 1.4374 . ?
C40_3 C41_3 1.4015 . ?
C40_3 C59_3 1.4856 . ?
C41_3 C42_3 1.4492 . ?
C42_3 C43_3 1.3991 . ?
C43_3 C44_3 1.4531 . ?
C43_3 C60_3 1.4814 . ?
C44_3 C45_3 1.3844 . ?
C44_3 C62_3 1.4672 . ?
C45_3 C46_3 1.4647 . ?
C46_3 C47_3 1.4032 . ?
C47_3 C48_3 1.4693 . ?
C47_3 C63_3 1.4811 . ?
C48_3 C49_3 1.4770 . ?
C49_3 C50_3 1.4272 . ?
C49_3 C64_3 1.4538 . ?
C50_3 C51_3 1.4223 . ?
C51_3 C66_3 1.4468 . ?
C51_3 C52_3 1.4627 . ?
C52_3 C53_3 1.4428 . ?
C53_3 C54_3 1.4084 . ?
C53_3 C67_3 1.4761 . ?
C54_3 C55_3 1.4683 . ?
C55_3 C56_3 1.3719 . ?
C56_3 C57_3 1.4651 . ?
C56_3 C68_3 1.4723 . ?
C57_3 C58_3 1.4566 . ?
C58_3 C59_3 1.3959 . ?
C58_3 C69_3 1.4648 . ?
C59_3 C60_3 1.4552 . ?
C60_3 C61_3 1.4483 . ?
C61_3 C70_3 1.4085 . ?
C61_3 C62_3 1.4718 . ?
C62_3 C63_3 1.3939 . ?
C63_3 C64_3 1.4510 . ?
C64_3 C65_3 1.4637 . ?
C65_3 C66_3 1.4152 . ?
C65_3 C70_3 1.4918 . ?
C66_3 C67_3 1.4589 . ?
C67_3 C68_3 1.3942 . ?
C68_3 C69_3 1.4290 . ?
C69_3 C70_3 1.4425 . ?
C1_4 C2_4 1.4188 . ?
C1_4 C6_4 1.4434 . ?
C1_4 C9_4 1.4758 . ?
C2_4 C3_4 1.4323 . ?
C2_4 C12_4 1.4417 . ?
C3_4 C15_4 1.4032 . ?
C3_4 C4_4 1.4156 . ?
C4_4 C5_4 1.4472 . ?
C4_4 C17_4 1.4663 . ?
C5_4 C6_4 1.4128 . ?
C5_4 C20_4 1.4860 . ?
C6_4 C7_4 1.4630 . ?
C7_4 C22_4 1.4015 . ?
C7_4 C8_4 1.4523 . ?
C8_4 C25_4 1.3823 . ?
C8_4 C9_4 1.4677 . ?
C9_4 C10_4 1.3730 . ?
C10_4 C27_4 1.4402 . ?
C10_4 C11_4 1.4935 . ?
C11_4 C29_4 1.4161 . ?
C11_4 C12_4 1.4353 . ?
C12_4 C13_4 1.4693 . ?
C13_4 C31_4 1.4276 . ?
C13_4 C14_4 1.4744 . ?
C14_4 C15_4 1.2538 . ?
C14_4 C33_4 1.4469 . ?
C15_4 C16_4 1.6298 . ?
C16_4 C35_4 1.3818 . ?
C16_4 C17_4 1.4639 . ?
C17_4 C18_4 1.3985 . ?
C18_4 C37_4 1.4464 . ?
C18_4 C19_4 1.4611 . ?
C19_4 C39_4 1.4196 . ?
C19_4 C20_4 1.4459 . ?
C20_4 C21_4 1.4172 . ?
C21_4 C41_4 1.2890 . ?
C21_4 C22_4 1.4798 . ?
C22_4 C23_4 1.4555 . ?
C23_4 C24_4 1.4026 . ?
C23_4 C42_4 1.4825 . ?
C24_4 C45_4 1.4536 . ?
C24_4 C25_4 1.4723 . ?
C25_4 C26_4 1.4499 . ?
C26_4 C27_4 1.4165 . ?
C26_4 C46_4 1.4558 . ?
C27_4 C28_4 1.4564 . ?
C28_4 C48_4 1.3587 . ?
C28_4 C29_4 1.4915 . ?
C29_4 C30_4 1.4376 . ?
C30_4 C31_4 1.4346 . ?
C30_4 C50_4 1.4753 . ?
C31_4 C32_4 1.4802 . ?
C32_4 C52_4 1.3843 . ?
C32_4 C33_4 1.4654 . ?
C33_4 C34_4 1.4150 . ?
C34_4 C35_4 1.4436 . ?
C34_4 C54_4 1.4613 . ?
C35_4 C36_4 1.4655 . ?
C36_4 C37_4 1.4220 . ?
C36_4 C55_4 1.5416 . ?
C37_4 C38_4 1.4849 . ?
C38_4 C57_4 1.3565 . ?
C38_4 C39_4 1.4818 . ?
C39_4 C40_4 1.4369 . ?
C40_4 C41_4 1.4423 . ?
C40_4 C59_4 1.4674 . ?
C41_4 C42_4 1.6447 . ?
C42_4 C43_4 1.3684 . ?
C43_4 C44_4 1.4767 . ?
C43_4 C60_4 1.4790 . ?
C44_4 C45_4 1.3948 . ?
C44_4 C62_4 1.4594 . ?
C45_4 C46_4 1.4915 . ?
C46_4 C47_4 1.3966 . ?
C47_4 C63_4 1.4628 . ?
C47_4 C48_4 1.4708 . ?
C48_4 C49_4 1.4685 . ?
C49_4 C50_4 1.4200 . ?
C49_4 C64_4 1.4408 . ?
C50_4 C51_4 1.4589 . ?
C51_4 C66_4 1.2000 . ?
C51_4 C52_4 1.4627 . ?
C52_4 C53_4 1.4535 . ?
C53_4 C54_4 1.3974 . ?
C53_4 C67_4 1.4629 . ?
C54_4 C55_4 1.4586 . ?
C55_4 C56_4 1.2772 . ?
C56_4 C68_4 1.4543 . ?
C56_4 C57_4 1.4655 . ?
C57_4 C58_4 1.4851 . ?
C58_4 C69_4 1.3966 . ?
C58_4 C59_4 1.4341 . ?
C59_4 C60_4 1.4445 . ?
C60_4 C61_4 1.4227 . ?
C61_4 C70_4 1.4427 . ?
C61_4 C62_4 1.4472 . ?
C62_4 C63_4 1.4143 . ?
C63_4 C64_4 1.4824 . ?
C64_4 C65_4 1.4210 . ?
C65_4 C70_4 1.4870 . ?
C65_4 C66_4 1.6598 . ?
C66_4 C67_4 1.4871 . ?
C67_4 C68_4 1.3840 . ?
C68_4 C69_4 1.5001 . ?
C69_4 C70_4 1.4039 . ?
C1_5 C6_5 1.2480 . ?
C1_5 C2_5 1.5406 . ?
C1_5 C9_5 1.5674 . ?
C2_5 C12_5 1.2492 . ?
C2_5 C3_5 1.6244 . ?
C3_5 C4_5 1.2306 . ?
C3_5 C15_5 1.6139 . ?
C4_5 C5_5 1.4222 . ?
C4_5 C17_5 1.7646 . ?
C5_5 C20_5 1.2729 . ?
C5_5 C6_5 1.6893 . ?
C6_5 C7_5 1.4631 . ?
C7_5 C22_5 1.3514 . ?
C7_5 C8_5 1.5793 . ?
C8_5 C25_5 1.3906 . ?
C8_5 C9_5 1.4606 . ?
C9_5 C10_5 1.3945 . ?
C10_5 C27_5 1.4288 . ?
C10_5 C11_5 1.6299 . ?
C11_5 C29_5 1.3379 . ?
C11_5 C12_5 1.4657 . ?
C12_5 C13_5 1.6195 . ?
C13_5 C31_5 1.2830 . ?
C13_5 C14_5 1.4526 . ?
C14_5 C15_5 1.2099 . ?
C14_5 C33_5 1.6054 . ?
C15_5 C16_5 1.3329 . ?
C16_5 C17_5 1.3597 . ?
C16_5 C35_5 1.5856 . ?
C17_5 C18_5 1.2127 . ?
C18_5 C19_5 1.3967 . ?
C18_5 C37_5 1.6083 . ?
C19_5 C39_5 1.2878 . ?
C19_5 C20_5 1.7156 . ?
C20_5 C21_5 1.3633 . ?
C21_5 C41_5 1.2355 . ?
C21_5 C22_5 1.6532 . ?
C22_5 C23_5 1.2884 . ?
C23_5 C24_5 1.4298 . ?
C23_5 C42_5 1.6091 . ?
C24_5 C45_5 1.3447 . ?
C24_5 C25_5 1.4809 . ?
C25_5 C26_5 1.4703 . ?
C26_5 C27_5 1.3448 . ?
C26_5 C46_5 1.5180 . ?
C27_5 C28_5 1.5802 . ?
C28_5 C48_5 1.3453 . ?
C28_5 C29_5 1.3950 . ?
C29_5 C30_5 1.7483 . ?
C30_5 C31_5 1.3078 . ?
C30_5 C50_5 1.3564 . ?
C31_5 C32_5 1.6876 . ?
C32_5 C33_5 1.2941 . ?
C32_5 C52_5 1.3629 . ?
C33_5 C34_5 1.4548 . ?
C34_5 C35_5 1.3342 . ?
C34_5 C54_5 1.5106 . ?
C35_5 C36_5 1.3727 . ?
C36_5 C37_5 1.4208 . ?
C36_5 C55_5 1.5391 . ?
C37_5 C38_5 1.3272 . ?
C38_5 C57_5 1.3824 . ?
C38_5 C39_5 1.6591 . ?
C39_5 C40_5 1.3908 . ?
C40_5 C59_5 1.2730 . ?
C40_5 C41_5 1.6450 . ?
C41_5 C42_5 1.3927 . ?
C42_5 C43_5 1.2219 . ?
C43_5 C44_5 1.2882 . ?
C43_5 C60_5 1.6326 . ?
C44_5 C62_5 1.4299 . ?
C44_5 C45_5 1.6110 . ?
C45_5 C46_5 1.3638 . ?
C46_5 C47_5 1.4832 . ?
C47_5 C48_5 1.2934 . ?
C47_5 C63_5 1.6091 . ?
C48_5 C49_5 1.7540 . ?
C49_5 C64_5 1.2694 . ?
C49_5 C50_5 1.3087 . ?
C50_5 C51_5 1.7115 . ?
C51_5 C66_5 1.2814 . ?
C51_5 C52_5 1.4211 . ?
C52_5 C53_5 1.6275 . ?
C53_5 C67_5 1.3499 . ?
C53_5 C54_5 1.4215 . ?
C54_5 C55_5 1.4453 . ?
C55_5 C56_5 1.3678 . ?
C56_5 C57_5 1.5078 . ?
C56_5 C68_5 1.5236 . ?
C57_5 C58_5 1.4676 . ?
C58_5 C69_5 1.2467 . ?
C58_5 C59_5 1.5539 . ?
C59_5 C60_5 1.3936 . ?
C60_5 C61_5 1.2266 . ?
C61_5 C70_5 1.4544 . ?
C61_5 C62_5 1.7375 . ?
C62_5 C63_5 1.1631 . ?
C63_5 C64_5 1.3898 . ?
C64_5 C65_5 1.7765 . ?
C65_5 C70_5 1.2476 . ?
C65_5 C66_5 1.3823 . ?
C66_5 C67_5 1.6419 . ?
C67_5 C68_5 1.3443 . ?
C68_5 C69_5 1.5311 . ?
C69_5 C70_5 1.6815 . ?
C1_6 C6_6 1.3895 . ?
C1_6 C9_6 1.3982 . ?
C1_6 C2_6 1.4773 . ?
C2_6 C3_6 1.4585 . ?
C2_6 C12_6 1.4658 . ?
C3_6 C4_6 1.4443 . ?
C3_6 C15_6 1.4568 . ?
C4_6 C5_6 1.4281 . ?
C4_6 C17_6 1.4498 . ?
C5_6 C6_6 1.4091 . ?
C5_6 C20_6 1.4859 . ?
C6_6 C7_6 1.4852 . ?
C7_6 C22_6 1.4001 . ?
C7_6 C8_6 1.4587 . ?
C8_6 C25_6 1.4159 . ?
C8_6 C9_6 1.4511 . ?
C9_6 C10_6 1.4200 . ?
C10_6 C11_6 1.4423 . ?
C10_6 C27_6 1.4501 . ?
C11_6 C12_6 1.4318 . ?
C11_6 C29_6 1.4603 . ?
C12_6 C13_6 1.4249 . ?
C13_6 C31_6 1.4418 . ?
C13_6 C14_6 1.4613 . ?
C14_6 C15_6 1.3734 . ?
C14_6 C33_6 1.4764 . ?
C15_6 C16_6 1.4678 . ?
C16_6 C35_6 1.3905 . ?
C16_6 C17_6 1.4277 . ?
C17_6 C18_6 1.3975 . ?
C18_6 C19_6 1.4426 . ?
C18_6 C37_6 1.4705 . ?
C19_6 C20_6 1.4281 . ?
C19_6 C39_6 1.4468 . ?
C20_6 C21_6 1.4345 . ?
C21_6 C41_6 1.4363 . ?
C21_6 C22_6 1.4757 . ?
C22_6 C23_6 1.4668 . ?
C23_6 C24_6 1.3890 . ?
C23_6 C42_6 1.4629 . ?
C24_6 C25_6 1.4693 . ?
C24_6 C45_6 1.4728 . ?
C25_6 C26_6 1.4284 . ?
C26_6 C27_6 1.4038 . ?
C26_6 C46_6 1.4723 . ?
C27_6 C28_6 1.4548 . ?
C28_6 C48_6 1.3867 . ?
C28_6 C29_6 1.4750 . ?
C29_6 C30_6 1.4003 . ?
C30_6 C31_6 1.4442 . ?
C30_6 C50_6 1.4820 . ?
C31_6 C32_6 1.4493 . ?
C32_6 C52_6 1.4072 . ?
C32_6 C33_6 1.4663 . ?
C33_6 C34_6 1.4146 . ?
C34_6 C35_6 1.4430 . ?
C34_6 C54_6 1.4661 . ?
C35_6 C36_6 1.4659 . ?
C36_6 C37_6 1.3730 . ?
C36_6 C55_6 1.4816 . ?
C37_6 C38_6 1.4700 . ?
C38_6 C57_6 1.3659 . ?
C38_6 C39_6 1.4620 . ?
C39_6 C40_6 1.4378 . ?
C40_6 C41_6 1.3604 . ?
C40_6 C59_6 1.5584 . ?
C41_6 C42_6 1.4877 . ?
C42_6 C43_6 1.3964 . ?
C43_6 C60_6 1.4620 . ?
C43_6 C44_6 1.4699 . ?
C44_6 C45_6 1.4032 . ?
C44_6 C62_6 1.4413 . ?
C45_6 C46_6 1.4619 . ?
C46_6 C47_6 1.3961 . ?
C47_6 C63_6 1.4523 . ?
C47_6 C48_6 1.4553 . ?
C48_6 C49_6 1.4394 . ?
C49_6 C64_6 1.4395 . ?
C49_6 C50_6 1.4510 . ?
C50_6 C51_6 1.3925 . ?
C51_6 C66_6 1.4404 . ?
C51_6 C52_6 1.5098 . ?
C52_6 C53_6 1.4470 . ?
C53_6 C54_6 1.4013 . ?
C53_6 C67_6 1.4749 . ?
C54_6 C55_6 1.4516 . ?
C55_6 C56_6 1.3856 . ?
C56_6 C68_6 1.4382 . ?
C56_6 C57_6 1.4680 . ?
C57_6 C58_6 1.4655 . ?
C58_6 C59_6 1.4377 . ?
C58_6 C69_6 1.4455 . ?
C59_6 C60_6 1.4296 . ?
C60_6 C61_6 1.4367 . ?
C61_6 C70_6 1.4512 . ?
C61_6 C62_6 1.4720 . ?
C62_6 C63_6 1.3762 . ?
C63_6 C64_6 1.4407 . ?
C64_6 C65_6 1.4368 . ?
C65_6 C66_6 1.4287 . ?
C65_6 C70_6 1.4579 . ?
C66_6 C67_6 1.4477 . ?
C67_6 C68_6 1.4009 . ?
C68_6 C69_6 1.4492 . ?
C69_6 C70_6 1.4307 . ?
C1_7 C6_7 1.3813 . ?
C1_7 C2_7 1.4070 . ?
C1_7 C9_7 1.5140 . ?
C2_7 C12_7 1.4172 . ?
C2_7 C3_7 1.5197 . ?
C3_7 C15_7 1.4204 . ?
C3_7 C4_7 1.4412 . ?
C4_7 C5_7 1.3231 . ?
C4_7 C17_7 1.5568 . ?
C5_7 C20_7 1.4154 . ?
C5_7 C6_7 1.5422 . ?
C6_7 C7_7 1.4296 . ?
C7_7 C22_7 1.2740 . ?
C7_7 C8_7 1.5338 . ?
C8_7 C25_7 1.3531 . ?
C8_7 C9_7 1.4423 . ?
C9_7 C10_7 1.3663 . ?
C10_7 C27_7 1.4691 . ?
C10_7 C11_7 1.4697 . ?
C11_7 C29_7 1.4133 . ?
C11_7 C12_7 1.4884 . ?
C12_7 C13_7 1.4138 . ?
C13_7 C31_7 1.3516 . ?
C13_7 C14_7 1.5693 . ?
C14_7 C15_7 1.2878 . ?
C14_7 C33_7 1.3763 . ?
C15_7 C16_7 1.5037 . ?
C16_7 C17_7 1.3792 . ?
C16_7 C35_7 1.4225 . ?
C17_7 C18_7 1.3839 . ?
C18_7 C19_7 1.4533 . ?
C18_7 C37_7 1.4794 . ?
C19_7 C39_7 1.4242 . ?
C19_7 C20_7 1.4902 . ?
C20_7 C21_7 1.4366 . ?
C21_7 C41_7 1.3334 . ?
C21_7 C22_7 1.5616 . ?
C22_7 C23_7 1.3445 . ?
C23_7 C24_7 1.5086 . ?
C23_7 C42_7 1.5433 . ?
C24_7 C45_7 1.3707 . ?
C24_7 C25_7 1.5006 . ?
C25_7 C26_7 1.4587 . ?
C26_7 C27_7 1.3707 . ?
C26_7 C46_7 1.4783 . ?
C27_7 C28_7 1.4868 . ?
C28_7 C48_7 1.3973 . ?
C28_7 C29_7 1.4669 . ?
C29_7 C30_7 1.4863 . ?
C30_7 C50_7 1.4130 . ?
C30_7 C31_7 1.4821 . ?
C31_7 C32_7 1.5734 . ?
C32_7 C52_7 1.1503 . ?
C32_7 C33_7 1.4808 . ?
C33_7 C34_7 1.4993 . ?
C34_7 C54_7 1.3865 . ?
C34_7 C35_7 1.4412 . ?
C35_7 C36_7 1.4668 . ?
C36_7 C37_7 1.3884 . ?
C36_7 C55_7 1.4862 . ?
C37_7 C38_7 1.4481 . ?
C38_7 C57_7 1.3806 . ?
C38_7 C39_7 1.4793 . ?
C39_7 C40_7 1.4170 . ?
C40_7 C59_7 1.4169 . ?
C40_7 C41_7 1.5247 . ?
C41_7 C42_7 1.5299 . ?
C42_7 C43_7 1.2163 . ?
C43_7 C60_7 1.4683 . ?
C43_7 C44_7 1.5555 . ?
C44_7 C62_7 1.3184 . ?
C44_7 C45_7 1.4729 . ?
C45_7 C46_7 1.4350 . ?
C46_7 C47_7 1.3706 . ?
C47_7 C48_7 1.4342 . ?
C47_7 C63_7 1.5351 . ?
C48_7 C49_7 1.4864 . ?
C49_7 C50_7 1.3917 . ?
C49_7 C64_7 1.4361 . ?
C50_7 C51_7 1.5463 . ?
C51_7 C66_7 1.3527 . ?
C51_7 C52_7 1.5320 . ?
C52_7 C53_7 1.5802 . ?
C53_7 C67_7 1.3517 . ?
C53_7 C54_7 1.4383 . ?
C54_7 C55_7 1.5261 . ?
C55_7 C56_7 1.3547 . ?
C56_7 C57_7 1.4481 . ?
C56_7 C68_7 1.5466 . ?
C57_7 C58_7 1.5295 . ?
C58_7 C59_7 1.3914 . ?
C58_7 C69_7 1.4140 . ?
C59_7 C60_7 1.4858 . ?
C60_7 C61_7 1.3836 . ?
C61_7 C70_7 1.3406 . ?
C61_7 C62_7 1.5984 . ?
C62_7 C63_7 1.3694 . ?
C63_7 C64_7 1.3722 . ?
C64_7 C65_7 1.5605 . ?
C65_7 C66_7 1.3302 . ?
C65_7 C70_7 1.4484 . ?
C66_7 C67_7 1.6271 . ?
C67_7 C68_7 1.3852 . ?
C68_7 C69_7 1.4157 . ?
C69_7 C70_7 1.5543 . ?
C1_8 C2_8 1.4200 . ?
C1_8 C6_8 1.4375 . ?
C1_8 C9_8 1.4497 . ?
C2_8 C3_8 1.4256 . ?
C2_8 C12_8 1.4520 . ?
C3_8 C4_8 1.4340 . ?
C3_8 C15_8 1.4398 . ?
C4_8 C5_8 1.4167 . ?
C4_8 C17_8 1.4443 . ?
C5_8 C6_8 1.4224 . ?
C5_8 C20_8 1.4606 . ?
C6_8 C7_8 1.4346 . ?
C7_8 C22_8 1.3861 . ?
C7_8 C8_8 1.4582 . ?
C8_8 C25_8 1.3926 . ?
C8_8 C9_8 1.4452 . ?
C9_8 C10_8 1.3846 . ?
C10_8 C11_8 1.4412 . ?
C10_8 C27_8 1.4510 . ?
C11_8 C12_8 1.4173 . ?
C11_8 C29_8 1.4328 . ?
C12_8 C13_8 1.4212 . ?
C13_8 C14_8 1.4396 . ?
C13_8 C31_8 1.4417 . ?
C14_8 C15_8 1.3719 . ?
C14_8 C33_8 1.4560 . ?
C15_8 C16_8 1.4595 . ?
C16_8 C35_8 1.3812 . ?
C16_8 C17_8 1.4494 . ?
C17_8 C18_8 1.3893 . ?
C18_8 C37_8 1.4297 . ?
C18_8 C19_8 1.4436 . ?
C19_8 C20_8 1.4150 . ?
C19_8 C39_8 1.4352 . ?
C20_8 C21_8 1.4226 . ?
C21_8 C41_8 1.4205 . ?
C21_8 C22_8 1.4482 . ?
C22_8 C23_8 1.4517 . ?
C23_8 C24_8 1.4052 . ?
C23_8 C42_8 1.4519 . ?
C24_8 C45_8 1.4510 . ?
C24_8 C25_8 1.4583 . ?
C25_8 C26_8 1.4410 . ?
C26_8 C27_8 1.3877 . ?
C26_8 C46_8 1.4763 . ?
C27_8 C28_8 1.4408 . ?
C28_8 C48_8 1.3809 . ?
C28_8 C29_8 1.4527 . ?
C29_8 C30_8 1.4130 . ?
C30_8 C31_8 1.4237 . ?
C30_8 C50_8 1.4575 . ?
C31_8 C32_8 1.4419 . ?
C32_8 C52_8 1.3796 . ?
C32_8 C33_8 1.4560 . ?
C33_8 C34_8 1.3926 . ?
C34_8 C54_8 1.4374 . ?
C34_8 C35_8 1.4590 . ?
C35_8 C36_8 1.4549 . ?
C36_8 C37_8 1.3902 . ?
C36_8 C55_8 1.4468 . ?
C37_8 C38_8 1.4437 . ?
C38_8 C57_8 1.3674 . ?
C38_8 C39_8 1.4595 . ?
C39_8 C40_8 1.3970 . ?
C40_8 C41_8 1.4296 . ?
C40_8 C59_8 1.4631 . ?
C41_8 C42_8 1.4505 . ?
C42_8 C43_8 1.3776 . ?
C43_8 C44_8 1.4483 . ?
C43_8 C60_8 1.4550 . ?
C44_8 C45_8 1.3871 . ?
C44_8 C62_8 1.4468 . ?
C45_8 C46_8 1.4491 . ?
C46_8 C47_8 1.3809 . ?
C47_8 C48_8 1.4437 . ?
C47_8 C63_8 1.4564 . ?
C48_8 C49_8 1.4478 . ?
C49_8 C50_8 1.4197 . ?
C49_8 C64_8 1.4417 . ?
C50_8 C51_8 1.4105 . ?
C51_8 C66_8 1.4403 . ?
C51_8 C52_8 1.4430 . ?
C52_8 C53_8 1.4421 . ?
C53_8 C54_8 1.3861 . ?
C53_8 C67_8 1.4580 . ?
C54_8 C55_8 1.4459 . ?
C55_8 C56_8 1.3878 . ?
C56_8 C57_8 1.4425 . ?
C56_8 C68_8 1.4507 . ?
C57_8 C58_8 1.4459 . ?
C58_8 C59_8 1.4208 . ?
C58_8 C69_8 1.4323 . ?
C59_8 C60_8 1.4236 . ?
C60_8 C61_8 1.4272 . ?
C61_8 C70_8 1.4200 . ?
C61_8 C62_8 1.4557 . ?
C62_8 C63_8 1.3847 . ?
C63_8 C64_8 1.4336 . ?
C64_8 C65_8 1.4183 . ?
C65_8 C66_8 1.4183 . ?
C65_8 C70_8 1.4581 . ?
C66_8 C67_8 1.4364 . ?
C67_8 C68_8 1.3840 . ?
C68_8 C69_8 1.4479 . ?
C69_8 C70_8 1.4113 . ?
Ni1_9 N2_9 1.8310 . ?
Ni1_9 N4_9 1.8332 . ?
Ni1_9 N3_9 1.8546 . ?
Ni1_9 N1_9 1.9733 . ?
N1_9 C71_9 1.3036 . ?
N1_9 C74_9 1.3742 . ?
N2_9 C76_9 1.441(7) . ?
N2_9 C79_9 1.448(8) . ?
N3_9 C81_9 1.392(8) . ?
N3_9 C84_9 1.462(7) . ?
N4_9 C86_9 1.404(7) . ?
N4_9 C89_9 1.453(9) . ?
C71_9 C90_9 1.431(8) . ?
C71_9 C72_9 1.4325 . ?
C72_9 C73_9 1.4486 . ?
C72_9 C91_9 1.479(8) . ?
C73_9 C74_9 1.4488 . ?
C73_9 C93_9 1.460(7) . ?
C74_9 C75_9 1.3595 . ?
C75_9 C76_9 1.416(8) . ?
C75_9 H75_9 0.9500 . ?
C76_9 C77_9 1.443(10) . ?
C77_9 C78_9 1.362(10) . ?
C77_9 C95_9 1.497(9) . ?
C78_9 C79_9 1.448(10) . ?
C78_9 C97_9 1.505(10) . ?
C79_9 C80_9 1.395(10) . ?
C80_9 C81_9 1.409(10) . ?
C80_9 H80_9 0.9500 . ?
C81_9 C82_9 1.433(10) . ?
C82_9 C83_9 1.380(10) . ?
C82_9 C99_9 1.505(10) . ?
C83_9 C84_9 1.434(10) . ?
C83_9 C101_9 1.508(9) . ?
C84_9 C85_9 1.378(10) . ?
C85_9 C86_9 1.364(10) . ?
C85_9 H85_9 0.9500 . ?
C86_9 C87_9 1.458(10) . ?
C87_9 C88_9 1.353(11) . ?
C87_9 C103_9 1.505(10) . ?
C88_9 C89_9 1.443(10) . ?
C88_9 C105_9 1.499(11) . ?
C89_9 C90_9 1.404(10) . ?
C90_9 H90_9 0.9500 . ?
C91_9 C92_9 1.516(12) . ?
C91_9 H91A_9 0.9900 . ?
C91_9 H91B_9 0.9900 . ?
C92_9 H92A_9 0.9800 . ?
C92_9 H92B_9 0.9800 . ?
C92_9 H92C_9 0.9800 . ?
C93_9 C94_9 1.508(10) . ?
C93_9 H93A_9 0.9900 . ?
C93_9 H93B_9 0.9900 . ?
C94_9 H94A_9 0.9800 . ?
C94_9 H94B_9 0.9800 . ?
C94_9 H94C_9 0.9800 . ?
C95_9 C96_9 1.512(10) . ?
C95_9 H95A_9 0.9900 . ?
C95_9 H95B_9 0.9900 . ?
C96_9 H96A_9 0.9800 . ?
C96_9 H96B_9 0.9800 . ?
C96_9 H96C_9 0.9800 . ?
C97_9 C98_9 1.551(10) . ?
C97_9 H97A_9 0.9900 . ?
C97_9 H97B_9 0.9900 . ?
C98_9 H98A_9 0.9800 . ?
C98_9 H98B_9 0.9800 . ?
C98_9 H98C_9 0.9800 . ?
C99_9 C100_9 1.534(10) . ?
C99_9 H99A_9 0.9900 . ?
C99_9 H99B_9 0.9900 . ?
C100_9 H10A_9 0.9800 . ?
C100_9 H10B_9 0.9800 . ?
C100_9 H10C_9 0.9800 . ?
C101_9 C102_9 1.513(10) . ?
C101_9 H10D_9 0.9900 . ?
C101_9 H10E_9 0.9900 . ?
C102_9 H10F_9 0.9800 . ?
C102_9 H10G_9 0.9800 . ?
C102_9 H10H_9 0.9800 . ?
C103_9 C104_9 1.519(11) . ?
C103_9 H10I_9 0.9900 . ?
C103_9 H10J_9 0.9900 . ?
C104_9 H10K_9 0.9800 . ?
C104_9 H10L_9 0.9800 . ?
C104_9 H10M_9 0.9800 . ?
C105_9 C106_9 1.546(12) . ?
C105_9 H10N_9 0.9900 . ?
C105_9 H10O_9 0.9900 . ?
C106_9 H10P_9 0.9800 . ?
C106_9 H10Q_9 0.9800 . ?
C106_9 H10R_9 0.9800 . ?
Ni2_10 N7_10 1.950(5) . ?
Ni2_10 N5_10 1.960(6) . ?
Ni2_10 N6_10 1.962(6) . ?
Ni2_10 N8_10 1.972(6) . ?
N5_10 C74_10 1.380(9) . ?
N5_10 C71_10 1.386(8) . ?
N6_10 C76_10 1.365(9) . ?
N6_10 C79_10 1.376(8) . ?
N7_10 C84_10 1.380(9) . ?
N7_10 C81_10 1.391(8) . ?
N8_10 C89_10 1.373(8) . ?
N8_10 C86_10 1.381(9) . ?
C71_10 C90_10 1.369(10) . ?
C71_10 C72_10 1.446(10) . ?
C72_10 C73_10 1.356(10) . ?
C72_10 C91_10 1.481(9) . ?
C73_10 C74_10 1.452(10) . ?
C73_10 C93_10 1.487(10) . ?
C74_10 C75_10 1.378(10) . ?
C75_10 C76_10 1.401(10) . ?
C75_10 H75_10 0.9500 . ?
C76_10 C77_10 1.444(10) . ?
C77_10 C78_10 1.365(10) . ?
C77_10 C95_10 1.512(11) . ?
C78_10 C79_10 1.442(10) . ?
C78_10 C97_10 1.489(9) . ?
C79_10 C80_10 1.380(10) . ?
C80_10 C81_10 1.360(10) . ?
C80_10 H80_10 0.9500 . ?
C81_10 C82_10 1.436(10) . ?
C82_10 C83_10 1.367(10) . ?
C82_10 C99_10 1.497(9) . ?
C83_10 C84_10 1.450(9) . ?
C83_10 C101_10 1.503(10) . ?
C84_10 C85_10 1.392(10) . ?
C85_10 C86_10 1.371(9) . ?
C85_10 H85_10 0.9500 . ?
C86_10 C87_10 1.424(10) . ?
C87_10 C88_10 1.369(10) . ?
C87_10 C103_10 1.490(10) . ?
C88_10 C89_10 1.461(10) . ?
C88_10 C105_10 1.488(9) . ?
C89_10 C90_10 1.371(10) . ?
C90_10 H90_10 0.9500 . ?
C91_10 C92_10 1.538(10) . ?
C91_10 H91C_10 0.9900 . ?
C91_10 H91D_10 0.9900 . ?
C92_10 H92D_10 0.9800 . ?
C92_10 H92E_10 0.9800 . ?
C92_10 H92F_10 0.9800 . ?
C93_10 C94_10 1.533(12) . ?
C93_10 H93C_10 0.9900 . ?
C93_10 H93D_10 0.9900 . ?
C94_10 H94D_10 0.9800 . ?
C94_10 H94E_10 0.9800 . ?
C94_10 H94F_10 0.9800 . ?
C95_10 C96_10 1.498(12) . ?
C95_10 H95C_10 0.9900 . ?
C95_10 H95D_10 0.9900 . ?
C96_10 H96D_10 0.9800 . ?
C96_10 H96E_10 0.9800 . ?
C96_10 H96F_10 0.9800 . ?
C97_10 C98_10 1.516(10) . ?
C97_10 H97C_10 0.9900 . ?
C97_10 H97D_10 0.9900 . ?
C98_10 H98D_10 0.9800 . ?
C98_10 H98E_10 0.9800 . ?
C98_10 H98F_10 0.9800 . ?
C99_10 C100_10 1.504(10) . ?
C99_10 H99C_10 0.9900 . ?
C99_10 H99D_10 0.9900 . ?
C100_10 H10S_10 0.9800 . ?
C100_10 H10T_10 0.9800 . ?
C100_10 H10U_10 0.9800 . ?
C101_10 C102_10 1.524(10) . ?
C101_10 H10V_10 0.9900 . ?
C101_10 H10W_10 0.9900 . ?
C102_10 H10X_10 0.9800 . ?
C102_10 H10Y_10 0.9800 . ?
C102_10 H10Z_10 0.9800 . ?
C103_10 C104_10 1.529(10) . ?
C103_10 H11A_10 0.9900 . ?
C103_10 H11B_10 0.9900 . ?
C104_10 H11C_10 0.9800 . ?
C104_10 H11D_10 0.9800 . ?
C104_10 H11E_10 0.9800 . ?
C105_10 C106_10 1.514(10) . ?
C105_10 H11F_10 0.9900 . ?
C105_10 H11G_10 0.9900 . ?
C106_10 H11H_10 0.9800 . ?
C106_10 H11I_10 0.9800 . ?
C106_10 H11J_10 0.9800 . ?
Ni3_11 N12_11 1.953(6) . ?
Ni3_11 N11_11 1.956(6) . ?
Ni3_11 N9_11 1.957(5) . ?
Ni3_11 N10_11 1.967(6) . ?
N9_11 C71_11 1.365(8) . ?
N9_11 C74_11 1.376(9) . ?
N10_11 C76_11 1.350(9) . ?
N10_11 C79_11 1.369(8) . ?
N11_11 C84_11 1.371(9) . ?
N11_11 C81_11 1.373(8) . ?
N12_11 C86_11 1.375(9) . ?
N12_11 C89_11 1.380(8) . ?
C71_11 C90_11 1.366(10) . ?
C71_11 C72_11 1.463(10) . ?
C72_11 C73_11 1.361(10) . ?
C72_11 C91_11 1.511(10) . ?
C73_11 C74_11 1.447(10) . ?
C73_11 C93_11 1.487(10) . ?
C74_11 C75_11 1.388(10) . ?
C75_11 C76_11 1.404(10) . ?
C75_11 H75_11 0.9500 . ?
C76_11 C77_11 1.454(10) . ?
C77_11 C78_11 1.364(10) . ?
C77_11 C95_11 1.495(11) . ?
C78_11 C79_11 1.436(10) . ?
C78_11 C97_11 1.505(9) . ?
C79_11 C80_11 1.358(10) . ?
C80_11 C81_11 1.386(10) . ?
C80_11 H80_11 0.9500 . ?
C81_11 C82_11 1.459(10) . ?
C82_11 C83_11 1.370(11) . ?
C82_11 C99_11 1.500(9) . ?
C83_11 C84_11 1.457(10) . ?
C83_11 C101_11 1.489(10) . ?
C84_11 C85_11 1.386(10) . ?
C85_11 C86_11 1.384(10) . ?
C85_11 H85_11 0.9500 . ?
C86_11 C87_11 1.449(10) . ?
C87_11 C88_11 1.377(10) . ?
C87_11 C103_11 1.497(10) . ?
C88_11 C89_11 1.433(10) . ?
C88_11 C105_11 1.521(9) . ?
C89_11 C90_11 1.391(10) . ?
C90_11 H90_11 0.9500 . ?
C91_11 C92_11 1.535(11) . ?
C91_11 H91E_11 0.9900 . ?
C91_11 H91F_11 0.9900 . ?
C92_11 H92G_11 0.9800 . ?
C92_11 H92H_11 0.9800 . ?
C92_11 H92I_11 0.9800 . ?
C93_11 C94_11 1.516(12) . ?
C93_11 H93E_11 0.9900 . ?
C93_11 H93F_11 0.9900 . ?
C94_11 H94G_11 0.9800 . ?
C94_11 H94H_11 0.9800 . ?
C94_11 H94I_11 0.9800 . ?
C95_11 C96_11 1.522(13) . ?
C95_11 H95E_11 0.9900 . ?
C95_11 H95F_11 0.9900 . ?
C96_11 H96G_11 0.9800 . ?
C96_11 H96H_11 0.9800 . ?
C96_11 H96I_11 0.9800 . ?
C97_11 C98_11 1.513(10) . ?
C97_11 H97E_11 0.9900 . ?
C97_11 H97F_11 0.9900 . ?
C98_11 H98G_11 0.9800 . ?
C98_11 H98H_11 0.9800 . ?
C98_11 H98I_11 0.9800 . ?
C99_11 C100_11 1.509(10) . ?
C99_11 H99E_11 0.9900 . ?
C99_11 H99F_11 0.9900 . ?
C100_11 H11K_11 0.9800 . ?
C100_11 H11L_11 0.9800 . ?
C100_11 H11M_11 0.9800 . ?
C101_11 C102_11 1.542(10) . ?
C101_11 H11N_11 0.9900 . ?
C101_11 H11O_11 0.9900 . ?
C102_11 H11P_11 0.9800 . ?
C102_11 H11Q_11 0.9800 . ?
C102_11 H11R_11 0.9800 . ?
C103_11 C104_11 1.529(10) . ?
C103_11 H11S_11 0.9900 . ?
C103_11 H11T_11 0.9900 . ?
C104_11 H11U_11 0.9800 . ?
C104_11 H11V_11 0.9800 . ?
C104_11 H11W_11 0.9800 . ?
C105_11 C106_11 1.501(10) . ?
C105_11 H11X_11 0.9900 . ?
C105_11 H11Y_11 0.9900 . ?
C106_11 H11Z_11 0.9800 . ?
C106_11 H12A_11 0.9800 . ?
C106_11 H12B_11 0.9800 . ?
Ni4_12 N15_12 1.957(6) . ?
Ni4_12 N13_12 1.962(6) . ?
Ni4_12 N16_12 1.967(6) . ?
Ni4_12 N14_12 1.968(6) . ?
N13_12 C71_12 1.380(8) . ?
N13_12 C74_12 1.382(9) . ?
N14_12 C76_12 1.356(9) . ?
N14_12 C79_12 1.386(8) . ?
N15_12 C84_12 1.375(9) . ?
N15_12 C81_12 1.384(8) . ?
N16_12 C86_12 1.355(9) . ?
N16_12 C89_12 1.377(8) . ?
C71_12 C90_12 1.360(10) . ?
C71_12 C72_12 1.448(10) . ?
C72_12 C73_12 1.352(10) . ?
C72_12 C91_12 1.503(9) . ?
C73_12 C74_12 1.453(10) . ?
C73_12 C93_12 1.497(10) . ?
C74_12 C75_12 1.389(10) . ?
C75_12 C76_12 1.387(9) . ?
C75_12 H75_12 0.9500 . ?
C76_12 C77_12 1.455(10) . ?
C77_12 C78_12 1.363(10) . ?
C77_12 C95_12 1.483(10) . ?
C78_12 C79_12 1.447(10) . ?
C78_12 C97_12 1.493(9) . ?
C79_12 C80_12 1.360(10) . ?
C80_12 C81_12 1.362(10) . ?
C80_12 H80_12 0.9500 . ?
C81_12 C82_12 1.443(10) . ?
C82_12 C83_12 1.344(10) . ?
C82_12 C99_12 1.515(10) . ?
C83_12 C84_12 1.448(10) . ?
C83_12 C101_12 1.491(10) . ?
C84_12 C85_12 1.379(10) . ?
C85_12 C86_12 1.394(10) . ?
C85_12 H85_12 0.9500 . ?
C86_12 C87_12 1.454(10) . ?
C87_12 C88_12 1.349(10) . ?
C87_12 C103_12 1.497(11) . ?
C88_12 C89_12 1.431(10) . ?
C88_12 C105_12 1.519(9) . ?
C89_12 C90_12 1.369(10) . ?
C90_12 H90_12 0.9500 . ?
C91_12 C92_12 1.509(10) . ?
C91_12 H91G_12 0.9900 . ?
C91_12 H91H_12 0.9900 . ?
C92_12 H92J_12 0.9800 . ?
C92_12 H92K_12 0.9800 . ?
C92_12 H92L_12 0.9800 . ?
C93_12 C94_12 1.541(10) . ?
C93_12 H93G_12 0.9900 . ?
C93_12 H93H_12 0.9900 . ?
C94_12 H94J_12 0.9800 . ?
C94_12 H94K_12 0.9800 . ?
C94_12 H94L_12 0.9800 . ?
C95_12 C96_12 1.521(10) . ?
C95_12 H95G_12 0.9900 . ?
C95_12 H95H_12 0.9900 . ?
C96_12 H96J_12 0.9800 . ?
C96_12 H96K_12 0.9800 . ?
C96_12 H96L_12 0.9800 . ?
C97_12 C98_12 1.524(11) . ?
C97_12 H97G_12 0.9900 . ?
C97_12 H97H_12 0.9900 . ?
C98_12 H98J_12 0.9800 . ?
C98_12 H98K_12 0.9800 . ?
C98_12 H98L_12 0.9800 . ?
C99_12 C100_12 1.530(10) . ?
C99_12 H99G_12 0.9900 . ?
C99_12 H99H_12 0.9900 . ?
C100_12 H12C_12 0.9800 . ?
C100_12 H12D_12 0.9800 . ?
C100_12 H12E_12 0.9800 . ?
C101_12 C102_12 1.543(13) . ?
C101_12 H12F_12 0.9900 . ?
C101_12 H12T_12 0.9900 . ?
C102_12 H12G_12 0.9800 . ?
C102_12 H12H_12 0.9800 . ?
C102_12 H12I_12 0.9800 . ?
C103_12 C104_12 1.518(12) . ?
C103_12 H12J_12 0.9900 . ?
C103_12 H12K_12 0.9900 . ?
C104_12 H12L_12 0.9800 . ?
C104_12 H12M_12 0.9800 . ?
C104_12 H12N_12 0.9800 . ?
C105_12 C106_12 1.532(10) . ?
C105_12 H12O_12 0.9900 . ?
C105_12 H12P_12 0.9900 . ?
C106_12 H12Q_12 0.9800 . ?
C106_12 H12R_12 0.9800 . ?
C106_12 H12S_12 0.9800 . ?
C507 C513 1.417(13) . ?
C507 C512 1.418(13) . ?
C507 C508 1.434(13) . ?
C508 C509 1.298(13) . ?
C508 H108 0.9500 . ?
C509 C510 1.407(13) . ?
C509 H109 0.9500 . ?
C510 C511 1.418(13) . ?
C510 C514 1.429(13) . ?
C511 C512 1.308(13) . ?
C511 H111 0.9500 . ?
C512 H12X 0.9500 . ?
C513 H12Y 0.9800 . ?
C513 H12Z 0.9800 . ?
C513 H13A 0.9800 . ?
C514 H13B 0.9800 . ?
C514 H13C 0.9800 . ?
C514 H13D 0.9800 . ?
C515 C516 1.396(15) . ?
C515 C520 1.422(14) . ?
C515 C521 1.463(15) . ?
C516 C517 1.258(13) . ?
C516 H116 0.9500 . ?
C517 C518 1.423(15) . ?
C517 H117 0.9500 . ?
C518 C522 1.453(15) . ?
C518 C519 1.459(14) . ?
C519 C520 1.285(12) . ?
C519 H119 0.9500 . ?
C520 H120 0.9500 . ?
C521 H13I 0.9800 . ?
C521 H13J 0.9800 . ?
C521 H13K 0.9800 . ?
C522 H13V 0.9800 . ?
C522 H13W 0.9800 . ?
C522 H13X 0.9800 . ?
C523 C524 1.394(12) . ?
C523 C528 1.430(13) . ?
C523 C529 1.437(13) . ?
C524 C525 1.282(12) . ?
C524 H124 0.9500 . ?
C525 C526 1.448(13) . ?
C525 H125 0.9500 . ?
C526 C527 1.414(13) . ?
C526 C530 1.423(13) . ?
C527 C528 1.290(13) . ?
C527 H127 0.9500 . ?
C528 H128 0.9500 . ?
C529 H13P 0.9800 . ?
C529 H13Q 0.9800 . ?
C529 H13R 0.9800 . ?
C530 H13S 0.9800 . ?
C530 H13T 0.9800 . ?
C530 H13U 0.9800 . ?
C531 C536 1.389(15) . ?
C531 C532 1.419(15) . ?
C531 C537 1.444(16) . ?
C532 C533 1.273(14) . ?
C532 H132 0.9500 . ?
C533 C534 1.384(15) . ?
C533 H133 0.9500 . ?
C534 C538 1.431(16) . ?
C534 C535 1.468(15) . ?
C535 C536 1.315(13) . ?
C535 H135 0.9500 . ?
C536 H136 0.9500 . ?
C537 H14C 0.9800 . ?
C537 H14D 0.9800 . ?
C537 H14E 0.9800 . ?
C538 H14F 0.9800 . ?
C538 H14G 0.9800 . ?
C538 H14H 0.9800 . ?
C539 C544 1.349(14) . ?
C539 C540 1.428(15) . ?
C539 C546 1.470(16) . ?
C540 C541 1.294(14) . ?
C540 H140 0.9500 . ?
C541 C542 1.368(15) . ?
C541 H141 0.9500 . ?
C542 C545 1.458(16) . ?
C542 C543 1.462(15) . ?
C543 C544 1.321(14) . ?
C543 H143 0.9500 . ?
C544 H144 0.9500 . ?
C545 H14M 0.9800 . ?
C545 H14N 0.9800 . ?
C545 H14O 0.9800 . ?
C546 H14P 0.9800 . ?
C546 H14Q 0.9800 . ?
C546 H14R 0.9800 . ?
C547 C552 1.368(16) . ?
C547 C553 1.443(18) . ?
C547 C548 1.481(15) . ?
C548 C549 1.291(13) . ?
C548 H148 0.9500 . ?
C549 C550 1.457(16) . ?
C549 H149 0.9500 . ?
C550 C554 1.406(18) . ?
C550 C551 1.441(16) . ?
C551 C552 1.217(15) . ?
C551 H151 0.9500 . ?
C552 H152 0.9500 . ?
C553 H15C 0.9800 . ?
C553 H15D 0.9800 . ?
C553 H15E 0.9800 . ?
C554 H15F 0.9800 . ?
C554 H15G 0.9800 . ?
C554 H15H 0.9800 . ?
